data_2103541
loop_
_publ_author_name
'Pavlovska, A.'
'Werner, S.'
'Maximov, B.'
'Mill, B.'

_publ_section_title
;
 Pressure-induced phase transitions of piezoelectric single crystals
 from the langasite family: La~3~Nb~0.5~Ga~5.5~O~14~ and
 La~3~Ta~0.5~Ga~5.5~O~14~
;
_journal_issue 6
_journal_name_full 'Acta Crystallographica Section B'
_journal_page_first 939
_journal_page_last 947
_journal_paper_doi 10.1107/S0108768102010273
_journal_volume 58
_journal_year 2002
_chemical_formula_sum 'Ga5.5 La3 Nb0.5 O14'
_chemical_formula_weight 1070.65
_chemical_name_systematic ?
_space_group_IT_number 150
_symmetry_space_group_name_Hall 'P 3 2"'
_symmetry_space_group_name_H-M 'P 3 2 1'
_atom_sites_solution_hydrogens geom
_atom_sites_solution_primary direct
_atom_sites_solution_secondary difmap
_audit_creation_method SHELXL-97
_cell_angle_alpha 90.00
_cell_angle_beta 90.00
_cell_angle_gamma 120.00
_cell_formula_units_Z 1
_cell_length_a 8.069
_cell_length_b 8.069
_cell_length_c 5.062
_cell_measurement_temperature 293(2)
_cell_volume 285.4
_computing_structure_refinement 'SHELXL-97 (Sheldrick, 1997)'
_computing_structure_solution 'SHELXS-97 (Sheldrick, 1990)'
_diffrn_ambient_pressure 7.8E+6
_diffrn_ambient_temperature 293(2)
_diffrn_measured_fraction_theta_full 0.808
_diffrn_measured_fraction_theta_max 0.808
_diffrn_radiation_monochromator graphite
_diffrn_radiation_source 'fine-focus sealed tube'
_diffrn_radiation_type MoK\a
_diffrn_radiation_wavelength 0.71070
_diffrn_reflns_av_R_equivalents 0.0626
_diffrn_reflns_av_sigmaI/netI 0.0406
_diffrn_reflns_limit_h_max 10
_diffrn_reflns_limit_h_min -10
_diffrn_reflns_limit_k_max 10
_diffrn_reflns_limit_k_min -10
_diffrn_reflns_limit_l_max 6
_diffrn_reflns_limit_l_min -6
_diffrn_reflns_number 1553
_diffrn_reflns_theta_full 27.89
_diffrn_reflns_theta_max 27.89
_diffrn_reflns_theta_min 4.97
_exptl_absorpt_coefficient_mu 24.287
_exptl_crystal_density_diffrn 6.229
_exptl_crystal_density_method 'not measured'
_exptl_crystal_F_000 474
_refine_diff_density_max 1.479
_refine_diff_density_min -1.854
_refine_diff_density_rms 0.455
_refine_ls_abs_structure_details 'Flack H D (1983), Acta Cryst. A39, 876-881'
_refine_ls_abs_structure_Flack 0.06(11)
_refine_ls_extinction_coef 0.166(17)
_refine_ls_extinction_expression Fc^*^=kFc[1+0.001xFc^2^\l^3^/sin(2\q)]^-1/4^
_refine_ls_extinction_method SHELXL
_refine_ls_goodness_of_fit_ref 1.028
_refine_ls_hydrogen_treatment mixed
_refine_ls_matrix_type full
_refine_ls_number_parameters 39
_refine_ls_number_reflns 400
_refine_ls_number_restraints 0
_refine_ls_restrained_S_all 1.028
_refine_ls_R_factor_all 0.0446
_refine_ls_R_factor_gt 0.0446
_refine_ls_shift/su_max 0.000
_refine_ls_shift/su_mean 0.000
_refine_ls_structure_factor_coef Fsqd
_refine_ls_weighting_details 'calc w=1/[\s^2^(Fo^2^)+(0.1000P)^2^+0.0000P] where P=(Fo^2^+2Fc^2^)/3'
_refine_ls_weighting_scheme calc
_refine_ls_wR_factor_gt 0.1081
_refine_ls_wR_factor_ref 0.1081
_reflns_number_gt 400
_reflns_number_total 400
_reflns_threshold_expression >2sigma(I)
_cod_data_source_file sn0021-7.8cad4.cif
_cod_data_source_block 7.8cad4
_cod_depositor_comments
;
The _diffrn_ambient_pressure was taken from the original data block
header, after comparison with the paper text and supplementary
material.

Saulius Gra\<zulis
;
_cod_original_formula_sum 'Ga5.50 La3 Nb0.50 O14'
_cod_database_code 2103541

loop_
_symmetry_equiv_pos_as_xyz
'x, y, z'
'y, x, -z'
'-y, x-y, z'
'-x+y, -x, z'
'-x, -x+y, -z'
'x-y, -y, -z'

loop_
_atom_site_label
_atom_site_type_symbol
_atom_site_fract_x
_atom_site_fract_y
_atom_site_fract_z
_atom_site_U_iso_or_equiv
_atom_site_adp_type
_atom_site_occupancy
_atom_site_symmetry_multiplicity
_atom_site_calc_flag
_atom_site_refinement_flags
La1 La 0.42902(13) 0.0000 0.0000 0.0237(5) Uani 1 2 d S
Ga1 Ga 0.0000 0.0000 0.0000 0.0249(8) Uani 0.50 6 d SP
Nb Nb 0.0000 0.0000 0.0000 0.0249(8) Uani 0.50 6 d SP
Ga2 Ga 0.3333 0.6667 0.5294(6) 0.0230(7) Uani 1 3 d S
Ga3 Ga 0.7657(3) 0.0000 0.5000 0.0256(6) Uani 1 2 d S
O1 O 0.3333 -0.3333 0.173(4) 0.026(4) Uani 1 3 d S
O2 O 0.4535(17) 0.3071(19) 0.317(3) 0.039(3) Uani 1 1 d .
O3 O 0.7830(16) -0.1449(14) 0.243(3) 0.035(3) Uani 1 1 d .

loop_
_atom_site_aniso_label
_atom_site_aniso_U_11
_atom_site_aniso_U_22
_atom_site_aniso_U_33
_atom_site_aniso_U_23
_atom_site_aniso_U_13
_atom_site_aniso_U_12
La1 0.0232(6) 0.0193(6) 0.0274(7) 0.0009(5) 0.0005(3) 0.0096(3)
Ga1 0.0235(10) 0.0235(10) 0.0278(19) 0.000 0.000 0.0118(5)
Nb 0.0235(10) 0.0235(10) 0.0278(19) 0.000 0.000 0.0118(5)
Ga2 0.0207(8) 0.0207(8) 0.0277(16) 0.000 0.000 0.0104(4)
Ga3 0.0224(8) 0.0231(11) 0.0316(13) -0.0048(9) -0.0024(4) 0.0115(5)
O1 0.032(5) 0.032(5) 0.015(8) 0.000 0.000 0.016(3)
O2 0.020(5) 0.047(7) 0.049(8) 0.015(6) 0.007(6) 0.016(5)
O3 0.026(5) 0.024(5) 0.039(6) -0.008(5) 0.003(5) 0.001(4)

loop_
_atom_type_symbol
_atom_type_description
_atom_type_scat_dispersion_real
_atom_type_scat_dispersion_imag
_atom_type_scat_source
La La -0.2871 2.4523 'International Tables Vol C Tables 4.2.6.8 and 6.1.1.4'
Nb Nb -2.0727 0.6215 'International Tables Vol C Tables 4.2.6.8 and 6.1.1.4'
Ga Ga 0.2307 1.6083 'International Tables Vol C Tables 4.2.6.8 and 6.1.1.4'
O O 0.0106 0.0060 'International Tables Vol C Tables 4.2.6.8 and 6.1.1.4'

loop_
_geom_angle_atom_site_label_1
_geom_angle_atom_site_label_2
_geom_angle_atom_site_label_3
_geom_angle
_geom_angle_site_symmetry_1
_geom_angle_site_symmetry_3
O3 La1 O3 67.2(6) 5_665 3_545
O3 La1 O2 140.5(4) 5_665 3_655
O3 La1 O2 106.0(5) 3_545 3_655
O3 La1 O2 106.0(5) 5_665 5_655
O3 La1 O2 140.5(4) 3_545 5_655
O2 La1 O2 102.0(6) 3_655 5_655
O3 La1 O1 123.6(3) 5_665 .
O3 La1 O1 79.6(3) 3_545 .
O2 La1 O1 90.9(4) 3_655 .
O2 La1 O1 72.7(5) 5_655 .
O3 La1 O1 79.6(3) 5_665 2_655
O3 La1 O1 123.6(3) 3_545 2_655
O2 La1 O1 72.7(5) 3_655 2_655
O2 La1 O1 90.9(4) 5_655 2_655
O1 La1 O1 154.08(8) . 2_655
O3 La1 O2 64.5(4) 5_665 6
O3 La1 O2 80.1(4) 3_545 6
O2 La1 O2 154.9(2) 3_655 6
O2 La1 O2 63.3(5) 5_655 6
O1 La1 O2 65.9(5) . 6
O1 La1 O2 124.8(5) 2_655 6
O3 La1 O2 80.1(4) 5_665 .
O3 La1 O2 64.5(4) 3_545 .
O2 La1 O2 63.3(5) 3_655 .
O2 La1 O2 154.9(2) 5_655 .
O1 La1 O2 124.8(5) . .
O1 La1 O2 65.9(5) 2_655 .
O2 La1 O2 137.5(5) 6 .
O3 La1 Ga2 111.0(3) 5_665 2_556
O3 La1 Ga2 85.7(3) 3_545 2_556
O2 La1 Ga2 31.1(3) 3_655 2_556
O2 La1 Ga2 130.0(3) 5_655 2_556
O1 La1 Ga2 110.4(4) . 2_556
O1 La1 Ga2 64.9(4) 2_655 2_556
O2 La1 Ga2 165.7(3) 6 2_556
O2 La1 Ga2 32.2(2) . 2_556
O3 La1 Ga2 85.7(3) 5_665 1_544
O3 La1 Ga2 111.0(3) 3_545 1_544
O2 La1 Ga2 130.0(3) 3_655 1_544
O2 La1 Ga2 31.1(3) 5_655 1_544
O1 La1 Ga2 64.9(4) . 1_544
O1 La1 Ga2 110.4(4) 2_655 1_544
O2 La1 Ga2 32.2(2) 6 1_544
O2 La1 Ga2 165.7(3) . 1_544
Ga2 La1 Ga2 160.49(4) 2_556 1_544
O3 La1 Ga1 33.6(3) 5_665 .
O3 La1 Ga1 33.6(3) 3_545 .
O2 La1 Ga1 129.0(3) 3_655 .
O2 La1 Ga1 129.0(3) 5_655 .
O1 La1 Ga1 102.96(4) . .
O1 La1 Ga1 102.96(4) 2_655 .
O2 La1 Ga1 68.7(2) 6 .
O2 La1 Ga1 68.7(2) . .
Ga2 La1 Ga1 99.754(19) 2_556 .
Ga2 La1 Ga1 99.755(19) 1_544 .
O3 La1 Nb 33.6(3) 5_665 .
O3 La1 Nb 33.6(3) 3_545 .
O2 La1 Nb 129.0(3) 3_655 .
O2 La1 Nb 129.0(3) 5_655 .
O1 La1 Nb 102.96(4) . .
O1 La1 Nb 102.96(4) 2_655 .
O2 La1 Nb 68.7(2) 6 .
O2 La1 Nb 68.7(2) . .
Ga2 La1 Nb 99.754(19) 2_556 .
Ga2 La1 Nb 99.755(19) 1_544 .
Ga1 La1 Nb 0.0 . .
O3 Ga1 O3 84.7(6) 4_665 6_455
O3 Ga1 O3 85.2(5) 4_665 1_455
O3 Ga1 O3 107.6(8) 6_455 1_455
O3 Ga1 O3 107.6(8) 4_665 5_665
O3 Ga1 O3 85.2(5) 6_455 5_665
O3 Ga1 O3 162.9(7) 1_455 5_665
O3 Ga1 O3 162.9(7) 4_665 2_545
O3 Ga1 O3 85.2(5) 6_455 2_545
O3 Ga1 O3 84.7(6) 1_455 2_545
O3 Ga1 O3 85.2(5) 5_665 2_545
O3 Ga1 O3 85.2(5) 4_665 3_545
O3 Ga1 O3 162.9(7) 6_455 3_545
O3 Ga1 O3 85.2(5) 1_455 3_545
O3 Ga1 O3 84.7(6) 5_665 3_545
O3 Ga1 O3 107.6(8) 2_545 3_545
O3 Ga1 La1 42.4(3) 4_665 2
O3 Ga1 La1 42.4(3) 6_455 2
O3 Ga1 La1 98.5(3) 1_455 2
O3 Ga1 La1 98.5(3) 5_665 2
O3 Ga1 La1 126.2(4) 2_545 2
O3 Ga1 La1 126.2(4) 3_545 2
O3 Ga1 La1 98.5(3) 4_665 .
O3 Ga1 La1 126.2(4) 6_455 .
O3 Ga1 La1 126.2(4) 1_455 .
O3 Ga1 La1 42.4(3) 5_665 .
O3 Ga1 La1 98.5(3) 2_545 .
O3 Ga1 La1 42.4(3) 3_545 .
La1 Ga1 La1 120.0 2 .
O3 Ga1 La1 126.2(4) 4_665 4
O3 Ga1 La1 98.5(3) 6_455 4
O3 Ga1 La1 42.4(3) 1_455 4
O3 Ga1 La1 126.2(4) 5_665 4
O3 Ga1 La1 42.4(3) 2_545 4
O3 Ga1 La1 98.5(3) 3_545 4
La1 Ga1 La1 120.0 2 4
La1 Ga1 La1 120.0 . 4
O3 Ga1 O2 68.3(5) 4_665 2
O3 Ga1 O2 51.6(4) 6_455 2
O3 Ga1 O2 146.4(4) 1_455 2
O3 Ga1 O2 50.7(4) 5_665 2
O3 Ga1 O2 115.1(5) 2_545 2
O3 Ga1 O2 111.6(4) 3_545 2
La1 Ga1 O2 47.9(2) 2 2
La1 Ga1 O2 79.65(19) . 2
La1 Ga1 O2 148.2(2) 4 2
O3 Ga1 O2 51.6(4) 4_665 3
O3 Ga1 O2 68.3(5) 6_455 3
O3 Ga1 O2 50.7(4) 1_455 3
O3 Ga1 O2 146.4(4) 5_665 3
O3 Ga1 O2 111.6(4) 2_545 3
O3 Ga1 O2 115.1(5) 3_545 3
La1 Ga1 O2 47.9(2) 2 3
La1 Ga1 O2 148.2(2) . 3
La1 Ga1 O2 79.65(19) 4 3
O2 Ga1 O2 95.8(4) 2 3
O3 Ga1 O2 111.6(4) 4_665 5
O3 Ga1 O2 50.7(4) 6_455 5
O3 Ga1 O2 68.3(5) 1_455 5
O3 Ga1 O2 115.1(5) 5_665 5
O3 Ga1 O2 51.6(4) 2_545 5
O3 Ga1 O2 146.4(4) 3_545 5
La1 Ga1 O2 79.65(19) 2 5
La1 Ga1 O2 148.2(2) . 5
La1 Ga1 O2 47.9(2) 4 5
O2 Ga1 O2 101.8(3) 2 5
O2 Ga1 O2 63.6(4) 3 5
O3 Nb O3 84.7(6) 4_665 6_455
O3 Nb O3 85.2(5) 4_665 1_455
O3 Nb O3 107.6(8) 6_455 1_455
O3 Nb O3 107.6(8) 4_665 5_665
O3 Nb O3 85.2(5) 6_455 5_665
O3 Nb O3 162.9(7) 1_455 5_665
O3 Nb O3 162.9(7) 4_665 2_545
O3 Nb O3 85.2(5) 6_455 2_545
O3 Nb O3 84.7(6) 1_455 2_545
O3 Nb O3 85.2(5) 5_665 2_545
O3 Nb O3 85.2(5) 4_665 3_545
O3 Nb O3 162.9(7) 6_455 3_545
O3 Nb O3 85.2(5) 1_455 3_545
O3 Nb O3 84.7(6) 5_665 3_545
O3 Nb O3 107.6(8) 2_545 3_545
O3 Nb Ga3 31.5(3) 4_665 4_665
O3 Nb Ga3 114.2(3) 6_455 4_665
O3 Nb Ga3 86.7(4) 1_455 4_665
O3 Nb Ga3 98.4(4) 5_665 4_665
O3 Nb Ga3 160.3(4) 2_545 4_665
O3 Nb Ga3 54.0(4) 3_545 4_665
O3 Nb Ga3 114.2(3) 4_665 1_454
O3 Nb Ga3 31.5(3) 6_455 1_454
O3 Nb Ga3 98.4(4) 1_455 1_454
O3 Nb Ga3 86.7(4) 5_665 1_454
O3 Nb Ga3 54.0(4) 2_545 1_454
O3 Nb Ga3 160.3(4) 3_545 1_454
Ga3 Nb Ga3 145.18(3) 4_665 1_454
O3 Nb Ga3 54.0(4) 4_665 1_455
O3 Nb Ga3 98.4(4) 6_455 1_455
O3 Nb Ga3 31.5(3) 1_455 1_455
O3 Nb Ga3 160.4(4) 5_665 1_455
O3 Nb Ga3 114.2(3) 2_545 1_455
O3 Nb Ga3 86.7(4) 3_545 1_455
Ga3 Nb Ga3 62.43(6) 4_665 1_455
Ga3 Nb Ga3 106.49(7) 1_454 1_455
O3 Nb Ga3 98.4(4) 4_665 4_664
O3 Nb Ga3 54.0(4) 6_455 4_664
O3 Nb Ga3 160.4(4) 1_455 4_664
O3 Nb Ga3 31.5(3) 5_665 4_664
O3 Nb Ga3 86.7(4) 2_545 4_664
O3 Nb Ga3 114.2(3) 3_545 4_664
Ga3 Nb Ga3 106.49(7) 4_665 4_664
Ga3 Nb Ga3 62.43(6) 1_454 4_664
Ga3 Nb Ga3 145.18(3) 1_455 4_664
O3 Nb Ga3 160.4(4) 4_665 2_545
O3 Nb Ga3 86.7(4) 6_455 2_545
O3 Nb Ga3 114.2(3) 1_455 2_545
O3 Nb Ga3 54.0(4) 5_665 2_545
O3 Nb Ga3 31.5(3) 2_545 2_545
O3 Nb Ga3 98.4(4) 3_545 2_545
Ga3 Nb Ga3 145.18(3) 4_665 2_545
Ga3 Nb Ga3 62.43(6) 1_454 2_545
Ga3 Nb Ga3 145.18(3) 1_455 2_545
Ga3 Nb Ga3 62.43(6) 4_664 2_545
O3 Nb Ga3 86.7(4) 4_665 2_546
O3 Nb Ga3 160.4(4) 6_455 2_546
O3 Nb Ga3 54.0(4) 1_455 2_546
O3 Nb Ga3 114.2(3) 5_665 2_546
O3 Nb Ga3 98.4(4) 2_545 2_546
O3 Nb Ga3 31.5(3) 3_545 2_546
Ga3 Nb Ga3 62.43(6) 4_665 2_546
Ga3 Nb Ga3 145.18(3) 1_454 2_546
Ga3 Nb Ga3 62.43(6) 1_455 2_546
Ga3 Nb Ga3 145.18(3) 4_664 2_546
Ga3 Nb Ga3 106.49(7) 2_545 2_546
O1 Ga2 O2 115.6(5) 1_565 6_566
O1 Ga2 O2 115.6(5) 1_565 5_666
O2 Ga2 O2 102.7(6) 6_566 5_666
O1 Ga2 O2 115.6(5) 1_565 2_556
O2 Ga2 O2 102.7(6) 6_566 2_556
O2 Ga2 O2 102.7(6) 5_666 2_556
O1 Ga2 O1 179.999(6) 1_565 1_566
O2 Ga2 O1 64.4(5) 6_566 1_566
O2 Ga2 O1 64.4(5) 5_666 1_566
O2 Ga2 O1 64.4(5) 2_556 1_566
O1 Ga2 La1 134.80(4) 1_565 1_566
O2 Ga2 La1 58.2(5) 6_566 1_566
O2 Ga2 La1 44.5(4) 5_666 1_566
O2 Ga2 La1 109.0(5) 2_556 1_566
O1 Ga2 La1 45.20(4) 1_566 1_566
O1 Ga2 La1 134.80(4) 1_565 2_556
O2 Ga2 La1 44.5(4) 6_566 2_556
O2 Ga2 La1 109.0(5) 5_666 2_556
O2 Ga2 La1 58.2(5) 2_556 2_556
O1 Ga2 La1 45.20(4) 1_566 2_556
La1 Ga2 La1 75.83(6) 1_566 2_556
O1 Ga2 La1 134.80(4) 1_565 4_666
O2 Ga2 La1 109.0(5) 6_566 4_666
O2 Ga2 La1 58.2(5) 5_666 4_666
O2 Ga2 La1 44.5(4) 2_556 4_666
O1 Ga2 La1 45.20(4) 1_566 4_666
La1 Ga2 La1 75.83(6) 1_566 4_666
La1 Ga2 La1 75.83(6) 2_556 4_666
O1 Ga2 O3 65.4(2) 1_565 3
O2 Ga2 O3 57.5(5) 6_566 3
O2 Ga2 O3 101.3(5) 5_666 3
O2 Ga2 O3 151.9(5) 2_556 3
O1 Ga2 O3 114.6(2) 1_566 3
La1 Ga2 O3 78.8(2) 1_566 3
La1 Ga2 O3 99.93(18) 2_556 3
La1 Ga2 O3 154.6(2) 4_666 3
O1 Ga2 O3 65.4(2) 1_565 1_565
O2 Ga2 O3 151.9(5) 6_566 1_565
O2 Ga2 O3 57.5(5) 5_666 1_565
O2 Ga2 O3 101.3(5) 2_556 1_565
O1 Ga2 O3 114.6(2) 1_566 1_565
La1 Ga2 O3 99.93(18) 1_566 1_565
La1 Ga2 O3 154.6(2) 2_556 1_565
La1 Ga2 O3 78.8(2) 4_666 1_565
O3 Ga2 O3 103.8(3) 3 1_565
O1 Ga2 O3 65.4(2) 1_565 4_665
O2 Ga2 O3 101.3(5) 6_566 4_665
O2 Ga2 O3 151.9(5) 5_666 4_665
O2 Ga2 O3 57.5(5) 2_556 4_665
O1 Ga2 O3 114.6(2) 1_566 4_665
La1 Ga2 O3 154.6(3) 1_566 4_665
La1 Ga2 O3 78.8(2) 2_556 4_665
La1 Ga2 O3 99.93(18) 4_666 4_665
O3 Ga2 O3 103.8(3) 3 4_665
O3 Ga2 O3 103.8(3) 1_565 4_665
O1 Ga2 La1 41.83(3) 1_565 1_565
O2 Ga2 La1 96.5(4) 6_566 1_565
O2 Ga2 La1 86.4(5) 5_666 1_565
O2 Ga2 La1 156.2(5) 2_556 1_565
O1 Ga2 La1 138.17(3) 1_566 1_565
La1 Ga2 La1 92.971(7) 1_566 1_565
La1 Ga2 La1 139.611(7) 2_556 1_565
La1 Ga2 La1 139.611(7) 4_666 1_565
O3 Ga2 La1 39.71(18) 3 1_565
O3 Ga2 La1 64.9(2) 1_565 1_565
O3 Ga2 La1 105.2(2) 4_665 1_565
O3 Ga3 O3 132.6(8) . 6_556
O3 Ga3 O2 102.1(7) . 3_655
O3 Ga3 O2 108.3(5) 6_556 3_655
O3 Ga3 O2 108.3(5) . 5_656
O3 Ga3 O2 102.1(7) 6_556 5_656
O2 Ga3 O2 99.1(9) 3_655 5_656
O3 Ga3 O3 73.5(6) . 4_765
O3 Ga3 O3 77.4(6) 6_556 4_765
O2 Ga3 O3 79.1(5) 3_655 4_765
O2 Ga3 O3 177.8(5) 5_656 4_765
O3 Ga3 O3 77.4(6) . 2_646
O3 Ga3 O3 73.5(6) 6_556 2_646
O2 Ga3 O3 177.8(5) 3_655 2_646
O2 Ga3 O3 79.1(5) 5_656 2_646
O3 Ga3 O3 102.7(4) 4_765 2_646
O3 Ga3 Nb 109.7(5) . 1_656
O3 Ga3 Nb 35.0(3) 6_556 1_656
O2 Ga3 Nb 142.9(4) 3_655 1_656
O2 Ga3 Nb 88.8(5) 5_656 1_656
O3 Ga3 Nb 91.9(3) 4_765 1_656
O3 Ga3 Nb 38.7(3) 2_646 1_656
O3 Ga3 Nb 35.0(3) . 1_655
O3 Ga3 Nb 109.7(5) 6_556 1_655
O2 Ga3 Nb 88.8(5) 3_655 1_655
O2 Ga3 Nb 142.9(4) 5_656 1_655
O3 Ga3 Nb 38.7(3) 4_765 1_655
O3 Ga3 Nb 91.9(3) 2_646 1_655
Nb Ga3 Nb 106.49(7) 1_656 1_655
O3 Ga3 O1 160.5(5) . 2_656
O3 Ga3 O1 62.6(4) 6_556 2_656
O2 Ga3 O1 58.7(6) 3_655 2_656
O2 Ga3 O1 75.0(4) 5_656 2_656
O3 Ga3 O1 102.9(3) 4_765 2_656
O3 Ga3 O1 121.8(4) 2_646 2_656
Nb Ga3 O1 89.3(3) 1_656 2_656
Nb Ga3 O1 136.9(2) 1_655 2_656
O3 Ga3 O1 62.6(4) . .
O3 Ga3 O1 160.5(5) 6_556 .
O2 Ga3 O1 75.0(4) 3_655 .
O2 Ga3 O1 58.7(6) 5_656 .
O3 Ga3 O1 121.8(4) 4_765 .
O3 Ga3 O1 102.9(3) 2_646 .
Nb Ga3 O1 136.9(2) 1_656 .
Nb Ga3 O1 89.3(3) 1_655 .
O1 Ga3 O1 106.2(2) 2_656 .
O3 Ga3 O3 88.0(6) . 5_766
O3 Ga3 O3 44.9(3) 6_556 5_766
O2 Ga3 O3 134.7(5) 3_655 5_766
O2 Ga3 O3 119.6(5) 5_656 5_766
O3 Ga3 O3 61.5(4) 4_765 5_766
O3 Ga3 O3 47.5(3) 2_646 5_766
Nb Ga3 O3 32.9(2) 1_656 5_766
Nb Ga3 O3 74.6(2) 1_655 5_766
O1 Ga3 O3 107.3(3) 2_656 5_766
O1 Ga3 O3 144.2(2) . 5_766
O3 Ga3 O3 44.9(3) . 3_645
O3 Ga3 O3 88.0(6) 6_556 3_645
O2 Ga3 O3 119.6(5) 3_655 3_645
O2 Ga3 O3 134.7(5) 5_656 3_645
O3 Ga3 O3 47.5(3) 4_765 3_645
O3 Ga3 O3 61.5(4) 2_646 3_645
Nb Ga3 O3 74.6(2) 1_656 3_645
Nb Ga3 O3 32.9(2) 1_655 3_645
O1 Ga3 O3 144.2(2) 2_656 3_645
O1 Ga3 O3 107.3(3) . 3_645
O3 Ga3 O3 45.2(4) 5_766 3_645
Ga2 O1 La1 110.1(4) 1_545 .
Ga2 O1 La1 110.1(4) 1_545 2_545
La1 O1 La1 108.9(4) . 2_545
Ga2 O1 La1 110.1(4) 1_545 4_655
La1 O1 La1 108.9(4) . 4_655
La1 O1 La1 108.9(4) 2_545 4_655
Ga2 O1 O2 146.8(3) 1_545 6
La1 O1 O2 62.3(4) . 6
La1 O1 O2 52.0(4) 2_545 6
La1 O1 O2 102.7(7) 4_655 6
Ga2 O1 O2 146.8(3) 1_545 5_655
La1 O1 O2 52.0(4) . 5_655
La1 O1 O2 102.7(7) 2_545 5_655
La1 O1 O2 62.3(4) 4_655 5_655
O2 O1 O2 56.7(5) 6 5_655
Ga2 O1 O2 146.8(3) 1_545 2_545
La1 O1 O2 102.7(7) . 2_545
La1 O1 O2 62.3(4) 2_545 2_545
La1 O1 O2 52.0(4) 4_655 2_545
O2 O1 O2 56.7(5) 6 2_545
O2 O1 O2 56.7(5) 5_655 2_545
Ga2 O1 O2 32.2(3) 1_545 6_556
La1 O1 O2 96.7(3) . 6_556
La1 O1 O2 88.3(3) 2_545 6_556
La1 O1 O2 141.6(7) 4_655 6_556
O2 O1 O2 114.6(4) 6 6_556
O2 O1 O2 148.64(15) 5_655 6_556
O2 O1 O2 148.64(15) 2_545 6_556
Ga2 O1 O2 32.2(3) 1_545 5_656
La1 O1 O2 88.3(3) . 5_656
La1 O1 O2 141.6(7) 2_545 5_656
La1 O1 O2 96.7(3) 4_655 5_656
O2 O1 O2 148.64(15) 6 5_656
O2 O1 O2 114.6(4) 5_655 5_656
O2 O1 O2 148.64(16) 2_545 5_656
O2 O1 O2 54.9(6) 6_556 5_656
Ga2 O1 O2 32.2(3) 1_545 2_546
La1 O1 O2 141.6(7) . 2_546
La1 O1 O2 96.7(3) 2_545 2_546
La1 O1 O2 88.3(3) 4_655 2_546
O2 O1 O2 148.64(16) 6 2_546
O2 O1 O2 148.64(15) 5_655 2_546
O2 O1 O2 114.6(4) 2_545 2_546
O2 O1 O2 54.9(6) 6_556 2_546
O2 O1 O2 54.9(6) 5_656 2_546
Ga2 O1 O3 83.6(4) 1_545 3_545
La1 O1 O3 48.1(2) . 3_545
La1 O1 O3 82.1(2) 2_545 3_545
La1 O1 O3 156.9(5) 4_655 3_545
O2 O1 O3 67.5(4) 6 3_545
O2 O1 O3 96.0(4) 5_655 3_545
O2 O1 O3 124.0(6) 2_545 3_545
O2 O1 O3 56.1(4) 6_556 3_545
O2 O1 O3 85.2(4) 5_656 3_545
O2 O1 O3 111.0(6) 2_546 3_545
Ga2 O1 O3 83.6(4) 1_545 4_655
La1 O1 O3 156.9(5) . 4_655
La1 O1 O3 48.1(2) 2_545 4_655
La1 O1 O3 82.1(2) 4_655 4_655
O2 O1 O3 96.0(4) 6 4_655
O2 O1 O3 124.0(6) 5_655 4_655
O2 O1 O3 67.5(4) 2_545 4_655
O2 O1 O3 85.2(4) 6_556 4_655
O2 O1 O3 111.0(6) 5_656 4_655
O2 O1 O3 56.1(4) 2_546 4_655
O3 O1 O3 118.76(15) 3_545 4_655
Ga2 O1 O3 83.6(4) 1_545 .
La1 O1 O3 82.1(2) . .
La1 O1 O3 156.9(5) 2_545 .
La1 O1 O3 48.1(2) 4_655 .
O2 O1 O3 124.0(6) 6 .
O2 O1 O3 67.5(4) 5_655 .
O2 O1 O3 96.0(4) 2_545 .
O2 O1 O3 111.0(6) 6_556 .
O2 O1 O3 56.1(4) 5_656 .
O2 O1 O3 85.2(4) 2_546 .
O3 O1 O3 118.76(15) 3_545 .
O3 O1 O3 118.76(15) 4_655 .
Ga2 O1 Ga2 180.0 1_545 1_544
La1 O1 Ga2 69.9(4) . 1_544
La1 O1 Ga2 69.9(4) 2_545 1_544
La1 O1 Ga2 69.9(4) 4_655 1_544
O2 O1 Ga2 33.2(3) 6 1_544
O2 O1 Ga2 33.2(3) 5_655 1_544
O2 O1 Ga2 33.2(3) 2_545 1_544
O2 O1 Ga2 147.8(3) 6_556 1_544
O2 O1 Ga2 147.8(3) 5_656 1_544
O2 O1 Ga2 147.8(3) 2_546 1_544
O3 O1 Ga2 96.4(4) 3_545 1_544
O3 O1 Ga2 96.4(4) 4_655 1_544
O3 O1 Ga2 96.4(4) . 1_544
Ga2 O1 O2 78.2(4) 1_545 4
La1 O1 O2 94.1(2) . 4
La1 O1 O2 43.3(2) 2_545 4
La1 O1 O2 149.9(3) 4_655 4
O2 O1 O2 70.6(4) 6 4
O2 O1 O2 125.7(4) 5_655 4
O2 O1 O2 105.1(4) 2_545 4
O2 O1 O2 48.6(4) 6_556 4
O2 O1 O2 103.2(5) 5_656 4
O2 O1 O2 85.1(4) 2_546 4
O3 O1 O2 48.9(3) 3_545 4
O3 O1 O2 69.9(3) 4_655 4
O3 O1 O2 158.9(6) . 4
Ga2 O1 O2 101.8(4) 1_544 4
Ga2 O1 O2 78.2(4) 1_545 3_655
La1 O1 O2 43.3(2) . 3_655
La1 O1 O2 149.9(3) 2_545 3_655
La1 O1 O2 94.1(2) 4_655 3_655
O2 O1 O2 105.1(4) 6 3_655
O2 O1 O2 70.6(4) 5_655 3_655
O2 O1 O2 125.7(4) 2_545 3_655
O2 O1 O2 85.1(4) 6_556 3_655
O2 O1 O2 48.6(4) 5_656 3_655
O2 O1 O2 103.2(5) 2_546 3_655
O3 O1 O2 69.9(3) 3_545 3_655
O3 O1 O2 158.9(6) 4_655 3_655
O3 O1 O2 48.9(3) . 3_655
Ga2 O1 O2 101.8(4) 1_544 3_655
O2 O1 O2 116.0(2) 4 3_655
Ga2 O1 O2 78.2(4) 1_545 1_545
La1 O1 O2 149.9(3) . 1_545
La1 O1 O2 94.1(2) 2_545 1_545
La1 O1 O2 43.3(2) 4_655 1_545
O2 O1 O2 125.7(4) 6 1_545
O2 O1 O2 105.1(4) 5_655 1_545
O2 O1 O2 70.6(4) 2_545 1_545
O2 O1 O2 103.2(5) 6_556 1_545
O2 O1 O2 85.1(4) 5_656 1_545
O2 O1 O2 48.6(4) 2_546 1_545
O3 O1 O2 158.9(6) 3_545 1_545
O3 O1 O2 48.9(3) 4_655 1_545
O3 O1 O2 69.9(3) . 1_545
Ga2 O1 O2 101.8(4) 1_544 1_545
O2 O1 O2 116.0(2) 4 1_545
O2 O1 O2 116.0(2) 3_655 1_545
Ga2 O1 Ga3 62.4(3) 1_545 2_546
La1 O1 Ga3 77.78(11) . 2_546
La1 O1 Ga3 72.47(11) 2_545 2_546
La1 O1 Ga3 171.8(6) 4_655 2_546
O2 O1 Ga3 84.5(3) 6 2_546
O2 O1 Ga3 125.7(3) 5_655 2_546
O2 O1 Ga3 132.4(4) 2_545 2_546
O2 O1 Ga3 30.5(2) 6_556 2_546
O2 O1 Ga3 78.4(5) 5_656 2_546
O2 O1 Ga3 83.5(5) 2_546 2_546
O3 O1 Ga3 30.2(2) 3_545 2_546
O3 O1 Ga3 93.4(3) 4_655 2_546
O3 O1 Ga3 130.4(5) . 2_546
Ga2 O1 Ga3 117.6(3) 1_544 2_546
O2 O1 Ga3 29.5(2) 4 2_546
O2 O1 Ga3 87.6(3) 3_655 2_546
O2 O1 Ga3 129.0(5) 1_545 2_546
Ga2 O1 Ga3 62.4(3) 1_545 .
La1 O1 Ga3 72.47(11) . .
La1 O1 Ga3 171.8(6) 2_545 .
La1 O1 Ga3 77.78(11) 4_655 .
O2 O1 Ga3 132.4(4) 6 .
O2 O1 Ga3 84.5(3) 5_655 .
O2 O1 Ga3 125.7(3) 2_545 .
O2 O1 Ga3 83.5(5) 6_556 .
O2 O1 Ga3 30.5(2) 5_656 .
O2 O1 Ga3 78.4(5) 2_546 .
O3 O1 Ga3 93.4(3) 3_545 .
O3 O1 Ga3 130.4(5) 4_655 .
O3 O1 Ga3 30.2(2) . .
Ga2 O1 Ga3 117.6(3) 1_544 .
O2 O1 Ga3 129.0(5) 4 .
O2 O1 Ga3 29.5(2) 3_655 .
O2 O1 Ga3 87.6(3) 1_545 .
Ga3 O1 Ga3 100.3(4) 2_546 .
Ga2 O1 Ga3 62.4(3) 1_545 4_655
La1 O1 Ga3 171.8(6) . 4_655
La1 O1 Ga3 77.77(11) 2_545 4_655
La1 O1 Ga3 72.47(11) 4_655 4_655
O2 O1 Ga3 125.7(3) 6 4_655
O2 O1 Ga3 132.4(4) 5_655 4_655
O2 O1 Ga3 84.5(3) 2_545 4_655
O2 O1 Ga3 78.4(5) 6_556 4_655
O2 O1 Ga3 83.5(5) 5_656 4_655
O2 O1 Ga3 30.5(2) 2_546 4_655
O3 O1 Ga3 130.4(5) 3_545 4_655
O3 O1 Ga3 30.2(2) 4_655 4_655
O3 O1 Ga3 93.4(3) . 4_655
Ga2 O1 Ga3 117.6(3) 1_544 4_655
O2 O1 Ga3 87.6(3) 4 4_655
O2 O1 Ga3 129.0(5) 3_655 4_655
O2 O1 Ga3 29.5(2) 1_545 4_655
Ga3 O1 Ga3 100.3(4) 2_546 4_655
Ga3 O1 Ga3 100.3(4) . 4_655
Ga2 O1 O3 118.8(3) 1_545 5_665
La1 O1 O3 27.25(18) . 5_665
La1 O1 O3 81.8(3) 2_545 5_665
La1 O1 O3 122.4(6) 4_655 5_665
O2 O1 O3 40.1(4) 6 5_665
O2 O1 O3 60.2(4) 5_655 5_665
O2 O1 O3 92.9(6) 2_545 5_665
O2 O1 O3 93.3(3) 6_556 5_665
O2 O1 O3 108.5(3) 5_656 5_665
O2 O1 O3 148.2(5) 2_546 5_665
O3 O1 O3 37.2(4) 3_545 5_665
O3 O1 O3 129.9(4) 4_655 5_665
O3 O1 O3 108.5(3) . 5_665
Ga2 O1 O3 61.2(3) 1_544 5_665
O2 O1 O3 72.0(3) 4 5_665
O2 O1 O3 69.4(3) 3_655 5_665
O2 O1 O3 162.9(6) 1_545 5_665
Ga3 O1 O3 65.69(16) 2_546 5_665
Ga3 O1 O3 98.87(17) . 5_665
Ga3 O1 O3 158.08(16) 4_655 5_665
Ga2 O1 O3 118.8(3) 1_545 6_445
La1 O1 O3 122.4(6) . 6_445
La1 O1 O3 27.25(18) 2_545 6_445
La1 O1 O3 81.8(3) 4_655 6_445
O2 O1 O3 60.2(4) 6 6_445
O2 O1 O3 92.9(6) 5_655 6_445
O2 O1 O3 40.1(4) 2_545 6_445
O2 O1 O3 108.5(3) 6_556 6_445
O2 O1 O3 148.2(5) 5_656 6_445
O2 O1 O3 93.3(3) 2_546 6_445
O3 O1 O3 108.5(3) 3_545 6_445
O3 O1 O3 37.2(4) 4_655 6_445
O3 O1 O3 129.9(4) . 6_445
Ga2 O1 O3 61.2(3) 1_544 6_445
O2 O1 O3 69.4(3) 4 6_445
O2 O1 O3 162.9(6) 3_655 6_445
O2 O1 O3 72.0(3) 1_545 6_445
Ga3 O1 O3 98.87(17) 2_546 6_445
Ga3 O1 O3 158.08(16) . 6_445
Ga3 O1 O3 65.69(16) 4_655 6_445
O3 O1 O3 98.7(4) 5_665 6_445
Ga2 O1 O3 118.8(3) 1_545 2_645
La1 O1 O3 81.8(3) . 2_645
La1 O1 O3 122.4(6) 2_545 2_645
La1 O1 O3 27.25(18) 4_655 2_645
O2 O1 O3 92.9(6) 6 2_645
O2 O1 O3 40.1(4) 5_655 2_645
O2 O1 O3 60.2(4) 2_545 2_645
O2 O1 O3 148.2(5) 6_556 2_645
O2 O1 O3 93.3(3) 5_656 2_645
O2 O1 O3 108.5(3) 2_546 2_645
O3 O1 O3 129.9(4) 3_545 2_645
O3 O1 O3 108.5(3) 4_655 2_645
O3 O1 O3 37.2(4) . 2_645
Ga2 O1 O3 61.2(3) 1_544 2_645
O2 O1 O3 162.9(6) 4 2_645
O2 O1 O3 72.0(3) 3_655 2_645
O2 O1 O3 69.4(3) 1_545 2_645
Ga3 O1 O3 158.08(16) 2_546 2_645
Ga3 O1 O3 65.69(16) . 2_645
Ga3 O1 O3 98.87(17) 4_655 2_645
O3 O1 O3 98.7(4) 5_665 2_645
O3 O1 O3 98.7(4) 6_445 2_645
Ga2 O1 Ga3 137.11(17) 1_545 2_545
La1 O1 Ga3 57.6(3) . 2_545
La1 O1 Ga3 52.8(3) 2_545 2_545
La1 O1 Ga3 112.8(6) 4_655 2_545
O2 O1 Ga3 10.4(3) 6 2_545
O2 O1 Ga3 62.5(4) 5_655 2_545
O2 O1 Ga3 66.9(4) 2_545 2_545
O2 O1 Ga3 105.1(2) 6_556 2_545
O2 O1 Ga3 140.1(3) 5_656 2_545
O2 O1 Ga3 146.5(3) 2_546 2_545
O3 O1 Ga3 57.2(3) 3_545 2_545
O3 O1 Ga3 99.7(3) 4_655 2_545
O3 O1 Ga3 128.3(4) . 2_545
Ga2 O1 Ga3 42.90(17) 1_544 2_545
O2 O1 Ga3 63.5(3) 4 2_545
O2 O1 Ga3 100.9(3) 3_655 2_545
O2 O1 Ga3 134.9(4) 1_545 2_545
Ga3 O1 Ga3 74.70(12) 2_546 2_545
Ga3 O1 Ga3 129.86(18) . 2_545
Ga3 O1 Ga3 129.86(18) 4_655 2_545
O3 O1 Ga3 32.7(2) 5_665 2_545
O3 O1 Ga3 66.0(3) 6_445 2_545
O3 O1 Ga3 100.8(5) 2_645 2_545
Ga2 O1 Ga3 137.10(17) 1_545 1_554
La1 O1 Ga3 52.8(3) . 1_554
La1 O1 Ga3 112.8(6) 2_545 1_554
La1 O1 Ga3 57.6(3) 4_655 1_554
O2 O1 Ga3 66.9(4) 6 1_554
O2 O1 Ga3 10.4(3) 5_655 1_554
O2 O1 Ga3 62.5(4) 2_545 1_554
O2 O1 Ga3 146.5(3) 6_556 1_554
O2 O1 Ga3 105.1(2) 5_656 1_554
O2 O1 Ga3 140.1(3) 2_546 1_554
O3 O1 Ga3 99.7(3) 3_545 1_554
O3 O1 Ga3 128.3(4) 4_655 1_554
O3 O1 Ga3 57.2(3) . 1_554
Ga2 O1 Ga3 42.90(17) 1_544 1_554
O2 O1 Ga3 134.9(4) 4 1_554
O2 O1 Ga3 63.5(3) 3_655 1_554
O2 O1 Ga3 100.9(3) 1_545 1_554
Ga3 O1 Ga3 129.86(18) 2_546 1_554
Ga3 O1 Ga3 74.70(12) . 1_554
Ga3 O1 Ga3 129.86(18) 4_655 1_554
O3 O1 Ga3 66.0(3) 5_665 1_554
O3 O1 Ga3 100.8(5) 6_445 1_554
O3 O1 Ga3 32.7(2) 2_645 1_554
Ga3 O1 Ga3 72.2(3) 2_545 1_554
Ga2 O1 Ga3 137.10(17) 1_545 4_654
La1 O1 Ga3 112.8(6) . 4_654
La1 O1 Ga3 57.6(3) 2_545 4_654
La1 O1 Ga3 52.8(3) 4_655 4_654
O2 O1 Ga3 62.5(4) 6 4_654
O2 O1 Ga3 66.9(4) 5_655 4_654
O2 O1 Ga3 10.4(3) 2_545 4_654
O2 O1 Ga3 140.1(3) 6_556 4_654
O2 O1 Ga3 146.5(3) 5_656 4_654
O2 O1 Ga3 105.1(2) 2_546 4_654
O3 O1 Ga3 128.3(4) 3_545 4_654
O3 O1 Ga3 57.2(3) 4_655 4_654
O3 O1 Ga3 99.7(3) . 4_654
Ga2 O1 Ga3 42.90(17) 1_544 4_654
O2 O1 Ga3 100.9(3) 4 4_654
O2 O1 Ga3 134.9(4) 3_655 4_654
O2 O1 Ga3 63.5(3) 1_545 4_654
Ga3 O1 Ga3 129.86(18) 2_546 4_654
Ga3 O1 Ga3 129.86(18) . 4_654
Ga3 O1 Ga3 74.70(12) 4_655 4_654
O3 O1 Ga3 100.8(5) 5_665 4_654
O3 O1 Ga3 32.7(2) 6_445 4_654
O3 O1 Ga3 66.0(3) 2_645 4_654
Ga3 O1 Ga3 72.2(3) 2_545 4_654
Ga3 O1 Ga3 72.2(3) 1_554 4_654
Ga2 O1 O3 52.3(2) 1_545 5_666
La1 O1 O3 63.6(3) . 5_666
La1 O1 O3 103.3(2) 2_545 5_666
La1 O1 O3 147.5(4) 4_655 5_666
O2 O1 O3 100.6(3) 6 5_666
O2 O1 O3 115.2(3) 5_655 5_666
O2 O1 O3 157.2(5) 2_545 5_666
O2 O1 O3 33.5(3) 6_556 5_666
O2 O1 O3 53.2(4) 5_656 5_666
O2 O1 O3 83.2(5) 2_546 5_666
O3 O1 O3 33.2(4) 3_545 5_666
O3 O1 O3 117.5(4) 4_655 5_666
O3 O1 O3 99.8(4) . 5_666
Ga2 O1 O3 127.7(2) 1_544 5_666
O2 O1 O3 60.5(3) 4 5_666
O2 O1 O3 57.9(3) 3_655 5_666
O2 O1 O3 130.6(5) 1_545 5_666
Ga3 O1 O3 31.03(16) 2_546 5_666
Ga3 O1 O3 69.8(3) . 5_666
Ga3 O1 O3 110.7(5) 4_655 5_666
O3 O1 O3 66.49(17) 5_665 5_666
O3 O1 O3 129.90(11) 6_445 5_666
O3 O1 O3 129.90(12) 2_645 5_666
Ga3 O1 O3 90.38(15) 2_545 5_666
Ga3 O1 O3 113.55(14) 1_554 5_666
Ga3 O1 O3 159.5(2) 4_654 5_666
Ga2 O1 O3 52.3(2) 1_545 6_446
La1 O1 O3 147.5(4) . 6_446
La1 O1 O3 63.6(3) 2_545 6_446
La1 O1 O3 103.3(2) 4_655 6_446
O2 O1 O3 115.2(3) 6 6_446
O2 O1 O3 157.2(5) 5_655 6_446
O2 O1 O3 100.6(3) 2_545 6_446
O2 O1 O3 53.2(4) 6_556 6_446
O2 O1 O3 83.2(5) 5_656 6_446
O2 O1 O3 33.5(3) 2_546 6_446
O3 O1 O3 99.8(4) 3_545 6_446
O3 O1 O3 33.2(4) 4_655 6_446
O3 O1 O3 117.5(4) . 6_446
Ga2 O1 O3 127.7(2) 1_544 6_446
O2 O1 O3 57.9(3) 4 6_446
O2 O1 O3 130.6(5) 3_655 6_446
O2 O1 O3 60.5(3) 1_545 6_446
Ga3 O1 O3 69.8(3) 2_546 6_446
Ga3 O1 O3 110.7(5) . 6_446
Ga3 O1 O3 31.03(16) 4_655 6_446
O3 O1 O3 129.90(11) 5_665 6_446
O3 O1 O3 66.49(17) 6_445 6_446
O3 O1 O3 129.90(11) 2_645 6_446
Ga3 O1 O3 113.55(14) 2_545 6_446
Ga3 O1 O3 159.5(2) 1_554 6_446
Ga3 O1 O3 90.38(15) 4_654 6_446
O3 O1 O3 86.6(4) 5_666 6_446
Ga2 O1 O3 52.3(2) 1_545 2_646
La1 O1 O3 103.3(2) . 2_646
La1 O1 O3 147.5(4) 2_545 2_646
La1 O1 O3 63.6(3) 4_655 2_646
O2 O1 O3 157.2(5) 6 2_646
O2 O1 O3 100.6(3) 5_655 2_646
O2 O1 O3 115.2(3) 2_545 2_646
O2 O1 O3 83.2(5) 6_556 2_646
O2 O1 O3 33.5(3) 5_656 2_646
O2 O1 O3 53.2(4) 2_546 2_646
O3 O1 O3 117.5(4) 3_545 2_646
O3 O1 O3 99.8(4) 4_655 2_646
O3 O1 O3 33.2(4) . 2_646
Ga2 O1 O3 127.7(2) 1_544 2_646
O2 O1 O3 130.6(5) 4 2_646
O2 O1 O3 60.5(3) 3_655 2_646
O2 O1 O3 57.9(3) 1_545 2_646
Ga3 O1 O3 110.7(5) 2_546 2_646
Ga3 O1 O3 31.03(16) . 2_646
Ga3 O1 O3 69.8(3) 4_655 2_646
O3 O1 O3 129.90(12) 5_665 2_646
O3 O1 O3 129.90(11) 6_445 2_646
O3 O1 O3 66.49(17) 2_645 2_646
Ga3 O1 O3 159.5(2) 2_545 2_646
Ga3 O1 O3 90.38(15) 1_554 2_646
Ga3 O1 O3 113.55(14) 4_654 2_646
O3 O1 O3 86.6(4) 5_666 2_646
O3 O1 O3 86.6(4) 6_446 2_646
Ga2 O1 Nb 100.7(2) 1_545 .
La1 O1 Nb 45.37(5) . .
La1 O1 Nb 71.29(11) 2_545 .
La1 O1 Nb 146.4(6) 4_655 .
O2 O1 Nb 49.6(3) 6 .
O2 O1 Nb 84.6(4) 5_655 .
O2 O1 Nb 106.2(5) 2_545 .
O2 O1 Nb 71.1(2) 6_556 .
O2 O1 Nb 102.4(3) 5_656 .
O2 O1 Nb 125.3(5) 2_546 .
O3 O1 Nb 17.9(3) 3_545 .
O3 O1 Nb 115.4(2) 4_655 .
O3 O1 Nb 125.8(2) . .
Ga2 O1 Nb 79.3(2) 1_544 .
O2 O1 Nb 49.1(2) 4 .
O2 O1 Nb 78.8(2) 3_655 .
O2 O1 Nb 164.2(2) 1_545 .
Ga3 O1 Nb 41.79(4) 2_546 .
Ga3 O1 Nb 106.02(9) . .
Ga3 O1 Nb 136.59(19) 4_655 .
O3 O1 Nb 24.62(15) 5_665 .
O3 O1 Nb 95.4(2) 6_445 .
O3 O1 Nb 123.2(4) 2_645 .
Ga3 O1 Nb 39.30(8) 2_545 .
Ga3 O1 Nb 90.6(2) 1_554 .
Ga3 O1 Nb 110.9(3) 4_654 .
O3 O1 Nb 51.09(14) 5_666 .
O3 O1 Nb 106.1(2) 6_446 .
O3 O1 Nb 133.5(3) 2_646 .
Ga2 O1 Ga1 100.7(2) 1_545 .
La1 O1 Ga1 45.37(5) . .
La1 O1 Ga1 71.29(11) 2_545 .
La1 O1 Ga1 146.4(6) 4_655 .
O2 O1 Ga1 49.6(3) 6 .
O2 O1 Ga1 84.6(4) 5_655 .
O2 O1 Ga1 106.2(5) 2_545 .
O2 O1 Ga1 71.1(2) 6_556 .
O2 O1 Ga1 102.4(3) 5_656 .
O2 O1 Ga1 125.3(5) 2_546 .
O3 O1 Ga1 17.9(3) 3_545 .
O3 O1 Ga1 115.4(2) 4_655 .
O3 O1 Ga1 125.8(2) . .
Ga2 O1 Ga1 79.3(2) 1_544 .
O2 O1 Ga1 49.1(2) 4 .
O2 O1 Ga1 78.8(2) 3_655 .
O2 O1 Ga1 164.2(2) 1_545 .
Ga3 O1 Ga1 41.79(4) 2_546 .
Ga3 O1 Ga1 106.02(9) . .
Ga3 O1 Ga1 136.59(19) 4_655 .
O3 O1 Ga1 24.62(15) 5_665 .
O3 O1 Ga1 95.4(2) 6_445 .
O3 O1 Ga1 123.2(4) 2_645 .
Ga3 O1 Ga1 39.30(8) 2_545 .
Ga3 O1 Ga1 90.6(2) 1_554 .
Ga3 O1 Ga1 110.9(3) 4_654 .
O3 O1 Ga1 51.09(14) 5_666 .
O3 O1 Ga1 106.1(2) 6_446 .
O3 O1 Ga1 133.5(3) 2_646 .
Nb O1 Ga1 0.0 . .
Ga2 O1 Nb 100.7(2) 1_545 1_655
La1 O1 Nb 71.29(11) . 1_655
La1 O1 Nb 146.4(6) 2_545 1_655
La1 O1 Nb 45.37(5) 4_655 1_655
O2 O1 Nb 106.2(5) 6 1_655
O2 O1 Nb 49.6(3) 5_655 1_655
O2 O1 Nb 84.6(4) 2_545 1_655
O2 O1 Nb 125.3(5) 6_556 1_655
O2 O1 Nb 71.1(2) 5_656 1_655
O2 O1 Nb 102.4(3) 2_546 1_655
O3 O1 Nb 115.4(2) 3_545 1_655
O3 O1 Nb 125.8(2) 4_655 1_655
O3 O1 Nb 17.9(3) . 1_655
Ga2 O1 Nb 79.3(2) 1_544 1_655
O2 O1 Nb 164.2(2) 4 1_655
O2 O1 Nb 49.1(2) 3_655 1_655
O2 O1 Nb 78.8(2) 1_545 1_655
Ga3 O1 Nb 136.59(19) 2_546 1_655
Ga3 O1 Nb 41.79(4) . 1_655
Ga3 O1 Nb 106.02(9) 4_655 1_655
O3 O1 Nb 95.4(2) 5_665 1_655
O3 O1 Nb 123.2(4) 6_445 1_655
O3 O1 Nb 24.62(15) 2_645 1_655
Ga3 O1 Nb 110.9(3) 2_545 1_655
Ga3 O1 Nb 39.30(8) 1_554 1_655
Ga3 O1 Nb 90.6(2) 4_654 1_655
O3 O1 Nb 106.1(2) 5_666 1_655
O3 O1 Nb 133.5(3) 6_446 1_655
O3 O1 Nb 51.09(14) 2_646 1_655
Nb O1 Nb 116.66(14) . 1_655
Ga1 O1 Nb 116.66(14) . 1_655
Ga2 O1 Ga1 100.7(2) 1_545 1_655
La1 O1 Ga1 71.29(11) . 1_655
La1 O1 Ga1 146.4(6) 2_545 1_655
La1 O1 Ga1 45.37(5) 4_655 1_655
O2 O1 Ga1 106.2(5) 6 1_655
O2 O1 Ga1 49.6(3) 5_655 1_655
O2 O1 Ga1 84.6(4) 2_545 1_655
O2 O1 Ga1 125.3(5) 6_556 1_655
O2 O1 Ga1 71.1(2) 5_656 1_655
O2 O1 Ga1 102.4(3) 2_546 1_655
O3 O1 Ga1 115.4(2) 3_545 1_655
O3 O1 Ga1 125.8(2) 4_655 1_655
O3 O1 Ga1 17.9(3) . 1_655
Ga2 O1 Ga1 79.3(2) 1_544 1_655
O2 O1 Ga1 164.2(2) 4 1_655
O2 O1 Ga1 49.1(2) 3_655 1_655
O2 O1 Ga1 78.8(2) 1_545 1_655
Ga3 O1 Ga1 136.59(19) 2_546 1_655
Ga3 O1 Ga1 41.79(4) . 1_655
Ga3 O1 Ga1 106.02(9) 4_655 1_655
O3 O1 Ga1 95.4(2) 5_665 1_655
O3 O1 Ga1 123.2(4) 6_445 1_655
O3 O1 Ga1 24.62(15) 2_645 1_655
Ga3 O1 Ga1 110.9(3) 2_545 1_655
Ga3 O1 Ga1 39.30(8) 1_554 1_655
Ga3 O1 Ga1 90.6(2) 4_654 1_655
O3 O1 Ga1 106.1(2) 5_666 1_655
O3 O1 Ga1 133.5(3) 6_446 1_655
O3 O1 Ga1 51.09(14) 2_646 1_655
Nb O1 Ga1 116.66(14) . 1_655
Ga1 O1 Ga1 116.66(14) . 1_655
Nb O1 Ga1 0.0 1_655 1_655
Ga2 O1 Ga1 100.7(2) 1_545 1_545
La1 O1 Ga1 146.4(6) . 1_545
La1 O1 Ga1 45.37(5) 2_545 1_545
La1 O1 Ga1 71.29(11) 4_655 1_545
O2 O1 Ga1 84.6(4) 6 1_545
O2 O1 Ga1 106.2(5) 5_655 1_545
O2 O1 Ga1 49.6(3) 2_545 1_545
O2 O1 Ga1 102.4(3) 6_556 1_545
O2 O1 Ga1 125.3(5) 5_656 1_545
O2 O1 Ga1 71.1(2) 2_546 1_545
O3 O1 Ga1 125.8(2) 3_545 1_545
O3 O1 Ga1 17.9(3) 4_655 1_545
O3 O1 Ga1 115.4(2) . 1_545
Ga2 O1 Ga1 79.3(2) 1_544 1_545
O2 O1 Ga1 78.8(2) 4 1_545
O2 O1 Ga1 164.2(2) 3_655 1_545
O2 O1 Ga1 49.1(2) 1_545 1_545
Ga3 O1 Ga1 106.02(9) 2_546 1_545
Ga3 O1 Ga1 136.59(19) . 1_545
Ga3 O1 Ga1 41.79(4) 4_655 1_545
O3 O1 Ga1 123.2(4) 5_665 1_545
O3 O1 Ga1 24.62(15) 6_445 1_545
O3 O1 Ga1 95.4(2) 2_645 1_545
Ga3 O1 Ga1 90.6(2) 2_545 1_545
Ga3 O1 Ga1 110.9(3) 1_554 1_545
Ga3 O1 Ga1 39.30(8) 4_654 1_545
O3 O1 Ga1 133.5(3) 5_666 1_545
O3 O1 Ga1 51.09(14) 6_446 1_545
O3 O1 Ga1 106.1(2) 2_646 1_545
Nb O1 Ga1 116.66(14) . 1_545
Ga1 O1 Ga1 116.66(14) . 1_545
Nb O1 Ga1 116.66(14) 1_655 1_545
Ga1 O1 Ga1 116.66(14) 1_655 1_545
Ga2 O1 Nb 100.7(2) 1_545 1_545
La1 O1 Nb 146.4(6) . 1_545
La1 O1 Nb 45.37(5) 2_545 1_545
La1 O1 Nb 71.29(11) 4_655 1_545
O2 O1 Nb 84.6(4) 6 1_545
O2 O1 Nb 106.2(5) 5_655 1_545
O2 O1 Nb 49.6(3) 2_545 1_545
O2 O1 Nb 102.4(3) 6_556 1_545
O2 O1 Nb 125.3(5) 5_656 1_545
O2 O1 Nb 71.1(2) 2_546 1_545
O3 O1 Nb 125.8(2) 3_545 1_545
O3 O1 Nb 17.9(3) 4_655 1_545
O3 O1 Nb 115.4(2) . 1_545
Ga2 O1 Nb 79.3(2) 1_544 1_545
O2 O1 Nb 78.8(2) 4 1_545
O2 O1 Nb 164.2(2) 3_655 1_545
O2 O1 Nb 49.1(2) 1_545 1_545
Ga3 O1 Nb 106.02(9) 2_546 1_545
Ga3 O1 Nb 136.59(19) . 1_545
Ga3 O1 Nb 41.79(4) 4_655 1_545
O3 O1 Nb 123.2(4) 5_665 1_545
O3 O1 Nb 24.62(15) 6_445 1_545
O3 O1 Nb 95.4(2) 2_645 1_545
Ga3 O1 Nb 90.6(2) 2_545 1_545
Ga3 O1 Nb 110.9(3) 1_554 1_545
Ga3 O1 Nb 39.30(8) 4_654 1_545
O3 O1 Nb 133.5(3) 5_666 1_545
O3 O1 Nb 51.09(14) 6_446 1_545
O3 O1 Nb 106.1(2) 2_646 1_545
Nb O1 Nb 116.66(14) . 1_545
Ga1 O1 Nb 116.66(14) . 1_545
Nb O1 Nb 116.66(14) 1_655 1_545
Ga1 O1 Nb 116.66(14) 1_655 1_545
Ga1 O1 Nb 0.0 1_545 1_545
Ga2 O1 La1 29.82(12) 1_545 1_556
La1 O1 La1 80.3(3) . 1_556
La1 O1 La1 122.1(4) 2_545 1_556
La1 O1 La1 122.1(4) 4_655 1_556
O2 O1 La1 129.1(3) 6 1_556
O2 O1 La1 123.5(3) 5_655 1_556
O2 O1 La1 173.9(3) 2_545 1_556
O2 O1 La1 34.3(3) 6_556 1_556
O2 O1 La1 25.4(3) 5_656 1_556
O2 O1 La1 61.7(4) 2_546 1_556
O3 O1 La1 61.9(3) 3_545 1_556
O3 O1 La1 111.7(5) 4_655 1_556
O3 O1 La1 79.0(4) . 1_556
Ga2 O1 La1 150.19(12) 1_544 1_556
O2 O1 La1 79.9(3) 4 1_556
O2 O1 La1 53.2(3) 3_655 1_556
O2 O1 La1 104.1(4) 1_545 1_556
Ga3 O1 La1 53.3(2) 2_546 1_556
Ga3 O1 La1 49.8(2) . 1_556
Ga3 O1 La1 92.2(4) 4_655 1_556
O3 O1 La1 92.0(2) 5_665 1_556
O3 O1 La1 142.2(4) 6_445 1_556
O3 O1 La1 115.5(2) 2_645 1_556
Ga3 O1 La1 119.01(6) 2_545 1_556
Ga3 O1 La1 116.65(6) 1_554 1_556
Ga3 O1 La1 166.8(3) 4_654 1_556
O3 O1 La1 28.82(18) 5_666 1_556
O3 O1 La1 78.8(3) 6_446 1_556
O3 O1 La1 58.7(2) 2_646 1_556
Nb O1 La1 79.75(14) . 1_556
Ga1 O1 La1 79.75(14) . 1_556
Nb O1 La1 91.39(17) 1_655 1_556
Ga1 O1 La1 91.39(17) 1_655 1_556
Ga1 O1 La1 129.4(3) 1_545 1_556
Nb O1 La1 129.4(3) 1_545 1_556
Ga2 O1 La1 29.82(12) 1_545 2_546
La1 O1 La1 122.1(4) . 2_546
La1 O1 La1 80.3(3) 2_545 2_546
La1 O1 La1 122.1(4) 4_655 2_546
O2 O1 La1 123.5(3) 6 2_546
O2 O1 La1 173.9(3) 5_655 2_546
O2 O1 La1 129.1(3) 2_545 2_546
O2 O1 La1 25.4(3) 6_556 2_546
O2 O1 La1 61.7(4) 5_656 2_546
O2 O1 La1 34.3(3) 2_546 2_546
O3 O1 La1 79.0(4) 3_545 2_546
O3 O1 La1 61.9(3) 4_655 2_546
O3 O1 La1 111.7(5) . 2_546
Ga2 O1 La1 150.18(12) 1_544 2_546
O2 O1 La1 53.2(3) 4 2_546
O2 O1 La1 104.1(4) 3_655 2_546
O2 O1 La1 79.9(3) 1_545 2_546
Ga3 O1 La1 49.8(2) 2_546 2_546
Ga3 O1 La1 92.2(4) . 2_546
Ga3 O1 La1 53.3(2) 4_655 2_546
O3 O1 La1 115.5(2) 5_665 2_546
O3 O1 La1 92.0(2) 6_445 2_546
O3 O1 La1 142.2(4) 2_645 2_546
Ga3 O1 La1 116.65(6) 2_545 2_546
Ga3 O1 La1 166.8(3) 1_554 2_546
Ga3 O1 La1 119.01(6) 4_654 2_546
O3 O1 La1 58.7(2) 5_666 2_546
O3 O1 La1 28.82(18) 6_446 2_546
O3 O1 La1 78.8(3) 2_646 2_546
Nb O1 La1 91.39(17) . 2_546
Ga1 O1 La1 91.39(17) . 2_546
Nb O1 La1 129.4(3) 1_655 2_546
Ga1 O1 La1 129.4(3) 1_655 2_546
Ga1 O1 La1 79.75(14) 1_545 2_546
Nb O1 La1 79.75(14) 1_545 2_546
La1 O1 La1 51.0(2) 1_556 2_546
Ga2 O1 La1 29.81(12) 1_545 4_656
La1 O1 La1 122.1(4) . 4_656
La1 O1 La1 122.1(4) 2_545 4_656
La1 O1 La1 80.3(3) 4_655 4_656
O2 O1 La1 173.9(3) 6 4_656
O2 O1 La1 129.1(3) 5_655 4_656
O2 O1 La1 123.5(3) 2_545 4_656
O2 O1 La1 61.7(4) 6_556 4_656
O2 O1 La1 34.3(3) 5_656 4_656
O2 O1 La1 25.4(3) 2_546 4_656
O3 O1 La1 111.7(5) 3_545 4_656
O3 O1 La1 79.0(4) 4_655 4_656
O3 O1 La1 61.9(3) . 4_656
Ga2 O1 La1 150.18(12) 1_544 4_656
O2 O1 La1 104.1(4) 4 4_656
O2 O1 La1 79.9(3) 3_655 4_656
O2 O1 La1 53.2(3) 1_545 4_656
Ga3 O1 La1 92.2(4) 2_546 4_656
Ga3 O1 La1 53.3(2) . 4_656
Ga3 O1 La1 49.8(2) 4_655 4_656
O3 O1 La1 142.2(4) 5_665 4_656
O3 O1 La1 115.5(2) 6_445 4_656
O3 O1 La1 92.0(2) 2_645 4_656
Ga3 O1 La1 166.8(3) 2_545 4_656
Ga3 O1 La1 119.01(6) 1_554 4_656
Ga3 O1 La1 116.65(6) 4_654 4_656
O3 O1 La1 78.8(3) 5_666 4_656
O3 O1 La1 58.7(2) 6_446 4_656
O3 O1 La1 28.82(18) 2_646 4_656
Nb O1 La1 129.4(3) . 4_656
Ga1 O1 La1 129.4(3) . 4_656
Nb O1 La1 79.75(14) 1_655 4_656
Ga1 O1 La1 79.75(14) 1_655 4_656
Ga1 O1 La1 91.39(17) 1_545 4_656
Nb O1 La1 91.39(17) 1_545 4_656
La1 O1 La1 51.0(2) 1_556 4_656
La1 O1 La1 51.0(2) 2_546 4_656
Ga2 O1 O2 81.3(3) 1_545 .
La1 O1 O2 29.4(3) . .
La1 O1 O2 115.41(16) 2_545 .
La1 O1 O2 126.72(16) 4_655 .
O2 O1 O2 83.5(4) 6 .
O2 O1 O2 80.0(3) 5_655 .
O2 O1 O2 131.8(5) 2_545 .
O2 O1 O2 68.8(4) 6_556 .
O2 O1 O2 65.2(3) 5_656 .
O2 O1 O2 113.4(5) 2_546 .
O3 O1 O2 34.6(2) 3_545 .
O3 O1 O2 150.7(4) 4_655 .
O3 O1 O2 84.3(3) . .
Ga2 O1 O2 98.7(3) 1_544 .
O2 O1 O2 82.5(3) 4 .
O2 O1 O2 35.5(3) 3_655 .
O2 O1 O2 148.5(5) 1_545 .
Ga3 O1 O2 57.30(15) 2_546 .
Ga3 O1 O2 61.65(17) . .
Ga3 O1 O2 143.6(5) 4_655 .
O3 O1 O2 43.3(3) 5_665 .
O3 O1 O2 139.4(3) 6_445 .
O3 O1 O2 100.8(2) 2_645 .
Ga3 O1 O2 75.49(19) 2_545 .
Ga3 O1 O2 78.44(18) 1_554 .
Ga3 O1 O2 141.5(4) 4_654 .
O3 O1 O2 35.3(2) 5_666 .
O3 O1 O2 121.9(4) 6_446 .
O3 O1 O2 90.6(3) 2_646 .
Nb O1 O2 44.40(14) . .
Ga1 O1 O2 44.40(14) . .
Nb O1 O2 81.75(14) 1_655 .
Ga1 O1 O2 81.75(14) 1_655 .
Ga1 O1 O2 160.35(15) 1_545 .
Nb O1 O2 160.35(15) 1_545 .
La1 O1 O2 51.7(2) 1_556 .
La1 O1 O2 93.9(3) 2_546 .
La1 O1 O2 99.1(3) 4_656 .
Ga2 O1 O2 81.3(3) 1_545 3_545
La1 O1 O2 126.72(17) . 3_545
La1 O1 O2 29.4(3) 2_545 3_545
La1 O1 O2 115.41(16) 4_655 3_545
O2 O1 O2 80.0(3) 6 3_545
O2 O1 O2 131.8(5) 5_655 3_545
O2 O1 O2 83.5(4) 2_545 3_545
O2 O1 O2 65.2(3) 6_556 3_545
O2 O1 O2 113.4(5) 5_656 3_545
O2 O1 O2 68.8(4) 2_546 3_545
O3 O1 O2 84.3(3) 3_545 3_545
O3 O1 O2 34.6(2) 4_655 3_545
O3 O1 O2 150.7(4) . 3_545
Ga2 O1 O2 98.7(3) 1_544 3_545
O2 O1 O2 35.5(3) 4 3_545
O2 O1 O2 148.5(5) 3_655 3_545
O2 O1 O2 82.5(3) 1_545 3_545
Ga3 O1 O2 61.65(17) 2_546 3_545
Ga3 O1 O2 143.6(5) . 3_545
Ga3 O1 O2 57.30(15) 4_655 3_545
O3 O1 O2 100.8(2) 5_665 3_545
O3 O1 O2 43.3(3) 6_445 3_545
O3 O1 O2 139.4(3) 2_645 3_545
Ga3 O1 O2 78.44(18) 2_545 3_545
Ga3 O1 O2 141.5(4) 1_554 3_545
Ga3 O1 O2 75.49(19) 4_654 3_545
O3 O1 O2 90.6(3) 5_666 3_545
O3 O1 O2 35.3(2) 6_446 3_545
O3 O1 O2 121.9(4) 2_646 3_545
Nb O1 O2 81.75(14) . 3_545
Ga1 O1 O2 81.75(14) . 3_545
Nb O1 O2 160.35(15) 1_655 3_545
Ga1 O1 O2 160.35(15) 1_655 3_545
Ga1 O1 O2 44.40(14) 1_545 3_545
Nb O1 O2 44.40(14) 1_545 3_545
La1 O1 O2 99.1(3) 1_556 3_545
La1 O1 O2 51.7(2) 2_546 3_545
La1 O1 O2 93.9(3) 4_656 3_545
O2 O1 O2 117.76(14) . 3_545
Ga2 O1 O2 81.3(3) 1_545 4_655
La1 O1 O2 115.41(16) . 4_655
La1 O1 O2 126.72(17) 2_545 4_655
La1 O1 O2 29.4(3) 4_655 4_655
O2 O1 O2 131.8(5) 6 4_655
O2 O1 O2 83.5(4) 5_655 4_655
O2 O1 O2 80.0(3) 2_545 4_655
O2 O1 O2 113.4(5) 6_556 4_655
O2 O1 O2 68.8(4) 5_656 4_655
O2 O1 O2 65.2(3) 2_546 4_655
O3 O1 O2 150.7(4) 3_545 4_655
O3 O1 O2 84.3(3) 4_655 4_655
O3 O1 O2 34.6(2) . 4_655
Ga2 O1 O2 98.7(3) 1_544 4_655
O2 O1 O2 148.5(5) 4 4_655
O2 O1 O2 82.5(3) 3_655 4_655
O2 O1 O2 35.5(3) 1_545 4_655
Ga3 O1 O2 143.6(5) 2_546 4_655
Ga3 O1 O2 57.30(15) . 4_655
Ga3 O1 O2 61.65(17) 4_655 4_655
O3 O1 O2 139.4(3) 5_665 4_655
O3 O1 O2 100.8(2) 6_445 4_655
O3 O1 O2 43.3(3) 2_645 4_655
Ga3 O1 O2 141.5(4) 2_545 4_655
Ga3 O1 O2 75.49(19) 1_554 4_655
Ga3 O1 O2 78.44(18) 4_654 4_655
O3 O1 O2 121.9(4) 5_666 4_655
O3 O1 O2 90.6(3) 6_446 4_655
O3 O1 O2 35.3(2) 2_646 4_655
Nb O1 O2 160.35(15) . 4_655
Ga1 O1 O2 160.35(15) . 4_655
Nb O1 O2 44.40(14) 1_655 4_655
Ga1 O1 O2 44.40(14) 1_655 4_655
Ga1 O1 O2 81.75(14) 1_545 4_655
Nb O1 O2 81.75(14) 1_545 4_655
La1 O1 O2 93.9(3) 1_556 4_655
La1 O1 O2 99.1(3) 2_546 4_655
La1 O1 O2 51.7(2) 4_656 4_655
O2 O1 O2 117.76(14) . 4_655
O2 O1 O2 117.76(14) 3_545 4_655
Ga2 O1 Ga2 72.1(2) 1_545 2_556
La1 O1 Ga2 40.33(19) . 2_556
La1 O1 Ga2 136.41(2) 2_545 2_556
La1 O1 Ga2 110.77(4) 4_655 2_556
O2 O1 Ga2 101.4(3) 6 2_556
O2 O1 Ga2 80.7(2) 5_655 2_556
O2 O1 Ga2 137.3(5) 2_545 2_556
O2 O1 Ga2 71.5(3) 6_556 2_556
O2 O1 Ga2 48.1(3) 5_656 2_556
O2 O1 Ga2 101.8(5) 2_546 2_556
O3 O1 Ga2 54.5(2) 3_545 2_556
O3 O1 Ga2 155.1(6) 4_655 2_556
O3 O1 Ga2 64.6(2) . 2_556
Ga2 O1 Ga2 107.9(2) 1_544 2_556
O2 O1 Ga2 99.3(2) 4 2_556
O2 O1 Ga2 16.7(2) 3_655 2_556
O2 O1 Ga2 127.5(4) 1_545 2_556
Ga3 O1 Ga2 70.92(15) 2_546 2_556
Ga3 O1 Ga2 40.28(7) . 2_556
Ga3 O1 Ga2 131.5(5) 4_655 2_556
O3 O1 Ga2 62.06(18) 5_665 2_556
O3 O1 Ga2 160.4(3) 6_445 2_556
O3 O1 Ga2 88.36(15) 2_645 2_556
Ga3 O1 Ga2 94.80(11) 2_545 2_556
Ga3 O1 Ga2 75.45(8) 1_554 2_556
Ga3 O1 Ga2 147.5(4) 4_654 2_556
O3 O1 Ga2 41.80(17) 5_666 2_556
O3 O1 Ga2 122.0(4) 6_446 2_556
O3 O1 Ga2 69.65(19) 2_646 2_556
Nb O1 Ga2 65.75(3) . 2_556
Ga1 O1 Ga2 65.75(3) . 2_556
Nb O1 Ga2 65.75(3) 1_655 2_556
Ga1 O1 Ga2 65.75(3) 1_655 2_556
Ga1 O1 Ga2 172.7(5) 1_545 2_556
Nb O1 Ga2 172.7(5) 1_545 2_556
La1 O1 Ga2 43.42(11) 1_556 2_556
La1 O1 Ga2 93.5(3) 2_546 2_556
La1 O1 Ga2 82.2(2) 4_656 2_556
O2 O1 Ga2 21.37(15) . 2_556
O2 O1 Ga2 132.3(3) 3_545 2_556
O2 O1 Ga2 96.87(17) 4_655 2_556
Ga2 O1 Ga2 72.1(2) 1_545 2_446
La1 O1 Ga2 110.77(4) . 2_446
La1 O1 Ga2 40.33(19) 2_545 2_446
La1 O1 Ga2 136.41(2) 4_655 2_446
O2 O1 Ga2 80.7(2) 6 2_446
O2 O1 Ga2 137.3(5) 5_655 2_446
O2 O1 Ga2 101.4(3) 2_545 2_446
O2 O1 Ga2 48.1(3) 6_556 2_446
O2 O1 Ga2 101.8(5) 5_656 2_446
O2 O1 Ga2 71.5(3) 2_546 2_446
O3 O1 Ga2 64.6(2) 3_545 2_446
O3 O1 Ga2 54.5(2) 4_655 2_446
O3 O1 Ga2 155.1(6) . 2_446
Ga2 O1 Ga2 107.9(2) 1_544 2_446
O2 O1 Ga2 16.7(2) 4 2_446
O2 O1 Ga2 127.5(4) 3_655 2_446
O2 O1 Ga2 99.3(2) 1_545 2_446
Ga3 O1 Ga2 40.28(7) 2_546 2_446
Ga3 O1 Ga2 131.5(5) . 2_446
Ga3 O1 Ga2 70.92(15) 4_655 2_446
O3 O1 Ga2 88.36(15) 5_665 2_446
O3 O1 Ga2 62.06(18) 6_445 2_446
O3 O1 Ga2 160.4(3) 2_645 2_446
Ga3 O1 Ga2 75.45(8) 2_545 2_446
Ga3 O1 Ga2 147.5(4) 1_554 2_446
Ga3 O1 Ga2 94.80(11) 4_654 2_446
O3 O1 Ga2 69.64(19) 5_666 2_446
O3 O1 Ga2 41.80(17) 6_446 2_446
O3 O1 Ga2 122.0(4) 2_646 2_446
Nb O1 Ga2 65.75(3) . 2_446
Ga1 O1 Ga2 65.75(3) . 2_446
Nb O1 Ga2 172.7(5) 1_655 2_446
Ga1 O1 Ga2 172.7(5) 1_655 2_446
Ga1 O1 Ga2 65.75(3) 1_545 2_446
Nb O1 Ga2 65.75(3) 1_545 2_446
La1 O1 Ga2 82.2(2) 1_556 2_446
La1 O1 Ga2 43.42(11) 2_546 2_446
La1 O1 Ga2 93.5(3) 4_656 2_446
O2 O1 Ga2 96.87(17) . 2_446
O2 O1 Ga2 21.37(15) 3_545 2_446
O2 O1 Ga2 132.3(3) 4_655 2_446
Ga2 O1 Ga2 111.0(2) 2_556 2_446
Ga2 O1 Ga2 72.1(2) 1_545 2_546
La1 O1 Ga2 136.41(2) . 2_546
La1 O1 Ga2 110.77(4) 2_545 2_546
La1 O1 Ga2 40.33(19) 4_655 2_546
O2 O1 Ga2 137.3(5) 6 2_546
O2 O1 Ga2 101.4(3) 5_655 2_546
O2 O1 Ga2 80.7(2) 2_545 2_546
O2 O1 Ga2 101.8(5) 6_556 2_546
O2 O1 Ga2 71.5(3) 5_656 2_546
O2 O1 Ga2 48.1(3) 2_546 2_546
O3 O1 Ga2 155.1(6) 3_545 2_546
O3 O1 Ga2 64.6(2) 4_655 2_546
O3 O1 Ga2 54.5(2) . 2_546
Ga2 O1 Ga2 107.9(2) 1_544 2_546
O2 O1 Ga2 127.5(4) 4 2_546
O2 O1 Ga2 99.3(2) 3_655 2_546
O2 O1 Ga2 16.7(2) 1_545 2_546
Ga3 O1 Ga2 131.5(5) 2_546 2_546
Ga3 O1 Ga2 70.92(15) . 2_546
Ga3 O1 Ga2 40.28(7) 4_655 2_546
O3 O1 Ga2 160.4(3) 5_665 2_546
O3 O1 Ga2 88.36(15) 6_445 2_546
O3 O1 Ga2 62.06(18) 2_645 2_546
Ga3 O1 Ga2 147.5(4) 2_545 2_546
Ga3 O1 Ga2 94.80(11) 1_554 2_546
Ga3 O1 Ga2 75.45(8) 4_654 2_546
O3 O1 Ga2 122.0(4) 5_666 2_546
O3 O1 Ga2 69.64(19) 6_446 2_546
O3 O1 Ga2 41.80(17) 2_646 2_546
Nb O1 Ga2 172.7(5) . 2_546
Ga1 O1 Ga2 172.7(5) . 2_546
Nb O1 Ga2 65.75(3) 1_655 2_546
Ga1 O1 Ga2 65.75(3) 1_655 2_546
Ga1 O1 Ga2 65.75(3) 1_545 2_546
Nb O1 Ga2 65.75(3) 1_545 2_546
La1 O1 Ga2 93.5(3) 1_556 2_546
La1 O1 Ga2 82.2(2) 2_546 2_546
La1 O1 Ga2 43.42(11) 4_656 2_546
O2 O1 Ga2 132.3(3) . 2_546
O2 O1 Ga2 96.86(17) 3_545 2_546
O2 O1 Ga2 21.37(15) 4_655 2_546
Ga2 O1 Ga2 111.0(2) 2_556 2_546
Ga2 O1 Ga2 111.0(2) 2_446 2_546
Ga2 O1 O3 115.6(3) 1_545 2_545
La1 O1 O3 60.1(2) . 2_545
La1 O1 O3 50.15(18) 2_545 2_545
La1 O1 O3 134.0(7) 4_655 2_545
O2 O1 O3 31.3(3) 6 2_545
O2 O1 O3 81.6(4) 5_655 2_545
O2 O1 O3 85.2(4) 2_545 2_545
O2 O1 O3 83.5(3) 6_556 2_545
O2 O1 O3 125.1(4) 5_656 2_545
O2 O1 O3 129.4(4) 2_546 2_545
O3 O1 O3 40.0(3) 3_545 2_545
O3 O1 O3 97.5(3) 4_655 2_545
O3 O1 O3 141.2(4) . 2_545
Ga2 O1 O3 64.4(3) 1_544 2_545
O2 O1 O3 44.3(3) 4 2_545
O2 O1 O3 99.9(2) 3_655 2_545
O2 O1 O3 143.8(3) 1_545 2_545
Ga3 O1 O3 53.21(15) 2_546 2_545
Ga3 O1 O3 128.57(13) . 2_545
Ga3 O1 O3 125.13(12) 4_655 2_545
O3 O1 O3 33.0(3) 5_665 2_545
O3 O1 O3 72.2(3) 6_445 2_545
O3 O1 O3 121.3(6) 2_645 2_545
Ga3 O1 O3 21.58(16) 2_545 2_545
Ga3 O1 O3 90.5(3) 1_554 2_545
Ga3 O1 O3 88.4(3) 4_654 2_545
O3 O1 O3 72.20(15) 5_666 2_545
O3 O1 O3 100.1(2) 6_446 2_545
O3 O1 O3 157.2(3) 2_646 2_545
Nb O1 O3 23.64(14) . 2_545
Ga1 O1 O3 23.64(14) . 2_545
Nb O1 O3 126.4(3) 1_655 2_545
Ga1 O1 O3 126.4(3) 1_655 2_545
Ga1 O1 O3 94.81(19) 1_545 2_545
Nb O1 O3 94.81(19) 1_545 2_545
La1 O1 O3 100.89(19) 1_556 2_545
La1 O1 O3 96.5(2) 2_546 2_545
La1 O1 O3 145.2(4) 4_656 2_545
O2 O1 O3 67.2(2) . 2_545
O2 O1 O3 68.0(2) 3_545 2_545
O2 O1 O3 163.1(5) 4_655 2_545
Ga2 O1 O3 88.53(13) 2_556 2_545
Ga2 O1 O3 58.77(13) 2_446 2_545
Ga2 O1 O3 160.5(2) 2_546 2_545
Ga2 O1 O3 115.6(3) 1_545 6
La1 O1 O3 50.15(18) . 6
La1 O1 O3 134.0(7) 2_545 6
La1 O1 O3 60.1(2) 4_655 6
O2 O1 O3 85.2(4) 6 6
O2 O1 O3 31.3(3) 5_655 6
O2 O1 O3 81.6(4) 2_545 6
O2 O1 O3 129.4(4) 6_556 6
O2 O1 O3 83.5(3) 5_656 6
O2 O1 O3 125.1(4) 2_546 6
O3 O1 O3 97.5(3) 3_545 6
O3 O1 O3 141.2(4) 4_655 6
O3 O1 O3 40.0(3) . 6
Ga2 O1 O3 64.4(3) 1_544 6
O2 O1 O3 143.8(3) 4 6
O2 O1 O3 44.3(3) 3_655 6
O2 O1 O3 99.9(2) 1_545 6
Ga3 O1 O3 125.13(12) 2_546 6
Ga3 O1 O3 53.21(15) . 6
Ga3 O1 O3 128.57(13) 4_655 6
O3 O1 O3 72.2(3) 5_665 6
O3 O1 O3 121.3(6) 6_445 6
O3 O1 O3 33.0(3) 2_645 6
Ga3 O1 O3 88.4(3) 2_545 6
Ga3 O1 O3 21.58(16) 1_554 6
Ga3 O1 O3 90.5(3) 4_654 6
O3 O1 O3 100.1(2) 5_666 6
O3 O1 O3 157.2(3) 6_446 6
O3 O1 O3 72.20(15) 2_646 6
Nb O1 O3 94.81(19) . 6
Ga1 O1 O3 94.81(19) . 6
Nb O1 O3 23.64(14) 1_655 6
Ga1 O1 O3 23.64(14) 1_655 6
Ga1 O1 O3 126.4(3) 1_545 6
Nb O1 O3 126.4(3) 1_545 6
La1 O1 O3 96.5(2) 1_556 6
La1 O1 O3 145.2(4) 2_546 6
La1 O1 O3 100.89(19) 4_656 6
O2 O1 O3 68.0(2) . 6
O2 O1 O3 163.1(5) 3_545 6
O2 O1 O3 67.2(2) 4_655 6
Ga2 O1 O3 58.77(13) 2_556 6
Ga2 O1 O3 160.5(2) 2_446 6
Ga2 O1 O3 88.53(13) 2_546 6
O3 O1 O3 102.7(3) 2_545 6
Ga2 O1 O3 115.6(3) 1_545 5_655
La1 O1 O3 134.0(7) . 5_655
La1 O1 O3 60.1(2) 2_545 5_655
La1 O1 O3 50.15(18) 4_655 5_655
O2 O1 O3 81.6(4) 6 5_655
O2 O1 O3 85.2(4) 5_655 5_655
O2 O1 O3 31.3(3) 2_545 5_655
O2 O1 O3 125.1(4) 6_556 5_655
O2 O1 O3 129.4(4) 5_656 5_655
O2 O1 O3 83.5(3) 2_546 5_655
O3 O1 O3 141.2(4) 3_545 5_655
O3 O1 O3 40.0(3) 4_655 5_655
O3 O1 O3 97.5(3) . 5_655
Ga2 O1 O3 64.4(3) 1_544 5_655
O2 O1 O3 99.9(2) 4 5_655
O2 O1 O3 143.8(3) 3_655 5_655
O2 O1 O3 44.3(3) 1_545 5_655
Ga3 O1 O3 128.57(13) 2_546 5_655
Ga3 O1 O3 125.13(12) . 5_655
Ga3 O1 O3 53.21(15) 4_655 5_655
O3 O1 O3 121.3(6) 5_665 5_655
O3 O1 O3 33.0(3) 6_445 5_655
O3 O1 O3 72.2(3) 2_645 5_655
Ga3 O1 O3 90.5(3) 2_545 5_655
Ga3 O1 O3 88.4(3) 1_554 5_655
Ga3 O1 O3 21.58(16) 4_654 5_655
O3 O1 O3 157.2(3) 5_666 5_655
O3 O1 O3 72.20(15) 6_446 5_655
O3 O1 O3 100.1(2) 2_646 5_655
Nb O1 O3 126.4(3) . 5_655
Ga1 O1 O3 126.4(3) . 5_655
Nb O1 O3 94.81(19) 1_655 5_655
Ga1 O1 O3 94.81(19) 1_655 5_655
Ga1 O1 O3 23.64(14) 1_545 5_655
Nb O1 O3 23.64(14) 1_545 5_655
La1 O1 O3 145.2(4) 1_556 5_655
La1 O1 O3 100.89(19) 2_546 5_655
La1 O1 O3 96.5(2) 4_656 5_655
O2 O1 O3 163.1(5) . 5_655
O2 O1 O3 67.2(2) 3_545 5_655
O2 O1 O3 68.0(2) 4_655 5_655
Ga2 O1 O3 160.5(2) 2_556 5_655
Ga2 O1 O3 88.53(13) 2_446 5_655
Ga2 O1 O3 58.77(13) 2_546 5_655
O3 O1 O3 102.7(3) 2_545 5_655
O3 O1 O3 102.7(3) 6 5_655
Ga2 O1 O1 110.6(4) 1_545 2_655
La1 O1 O1 12.96(4) . 2_655
La1 O1 O1 119.2(5) 2_545 2_655
La1 O1 O1 97.1(4) 4_655 2_655
O2 O1 O1 69.4(5) 6 2_655
O2 O1 O1 45.0(3) 5_655 2_655
O2 O1 O1 100.1(7) 2_545 2_655
O2 O1 O1 104.0(4) 6_556 2_655
O2 O1 O1 84.1(3) 5_656 2_655
O2 O1 O1 139.0(7) 2_546 2_655
O3 O1 O1 60.1(2) 3_545 2_655
O3 O1 O1 164.9(7) 4_655 2_655
O3 O1 O1 69.6(2) . 2_655
Ga2 O1 O1 69.4(4) 1_544 2_655
O2 O1 O1 107.0(2) 4 2_655
O2 O1 O1 36.0(3) 3_655 2_655
O2 O1 O1 137.0(2) 1_545 2_655
Ga3 O1 O1 88.95(11) 2_546 2_655
Ga3 O1 O1 63.44(12) . 2_655
Ga3 O1 O1 162.7(3) 4_655 2_655
O3 O1 O1 39.05(19) 5_665 2_655
O3 O1 O1 127.7(7) 6_445 2_655
O3 O1 O1 69.9(3) 2_645 2_655
Ga3 O1 O1 66.6(3) 2_545 2_655
Ga3 O1 O1 43.4(3) 1_554 2_655
Ga3 O1 O1 110.5(6) 4_654 2_655
O3 O1 O1 70.5(3) 5_666 2_655
O3 O1 O1 157.1(5) 6_446 2_655
O3 O1 O1 93.3(2) 2_646 2_655
Nb O1 O1 58.33(7) . 2_655
Ga1 O1 O1 58.33(7) . 2_655
Nb O1 O1 58.33(7) 1_655 2_655
Ga1 O1 O1 58.33(7) 1_655 2_655
Ga1 O1 O1 148.7(7) 1_545 2_655
Nb O1 O1 148.7(7) 1_545 2_655
La1 O1 O1 81.6(3) 1_556 2_655
La1 O1 O1 128.9(4) 2_546 2_655
La1 O1 O1 115.8(4) 4_656 2_655
O2 O1 O1 35.2(3) . 2_655
O2 O1 O1 139.5(2) 3_545 2_655
O2 O1 O1 102.50(15) 4_655 2_655
Ga2 O1 O1 38.5(2) 2_556 2_655
Ga2 O1 O1 123.614(14) 2_446 2_655
Ga2 O1 O1 123.614(14) 2_546 2_655
O3 O1 O1 72.1(3) 2_545 2_655
O3 O1 O1 37.56(16) 6 2_655
O3 O1 O1 130.1(6) 5_655 2_655
Ga2 O1 O1 110.6(4) 1_545 2_545
La1 O1 O1 97.1(4) . 2_545
La1 O1 O1 12.96(4) 2_545 2_545
La1 O1 O1 119.2(5) 4_655 2_545
O2 O1 O1 45.0(3) 6 2_545
O2 O1 O1 100.1(7) 5_655 2_545
O2 O1 O1 69.4(5) 2_545 2_545
O2 O1 O1 84.1(3) 6_556 2_545
O2 O1 O1 139.0(7) 5_656 2_545
O2 O1 O1 104.0(4) 2_546 2_545
O3 O1 O1 69.6(2) 3_545 2_545
O3 O1 O1 60.1(2) 4_655 2_545
O3 O1 O1 164.9(7) . 2_545
Ga2 O1 O1 69.4(4) 1_544 2_545
O2 O1 O1 36.0(3) 4 2_545
O2 O1 O1 137.0(2) 3_655 2_545
O2 O1 O1 107.0(2) 1_545 2_545
Ga3 O1 O1 63.44(12) 2_546 2_545
Ga3 O1 O1 162.7(3) . 2_545
Ga3 O1 O1 88.95(11) 4_655 2_545
O3 O1 O1 69.9(3) 5_665 2_545
O3 O1 O1 39.04(19) 6_445 2_545
O3 O1 O1 127.7(7) 2_645 2_545
Ga3 O1 O1 43.4(3) 2_545 2_545
Ga3 O1 O1 110.5(6) 1_554 2_545
Ga3 O1 O1 66.6(3) 4_654 2_545
O3 O1 O1 93.3(2) 5_666 2_545
O3 O1 O1 70.5(3) 6_446 2_545
O3 O1 O1 157.1(5) 2_646 2_545
Nb O1 O1 58.33(7) . 2_545
Ga1 O1 O1 58.33(7) . 2_545
Nb O1 O1 148.7(7) 1_655 2_545
Ga1 O1 O1 148.7(7) 1_655 2_545
Ga1 O1 O1 58.33(7) 1_545 2_545
Nb O1 O1 58.33(7) 1_545 2_545
La1 O1 O1 115.8(4) 1_556 2_545
La1 O1 O1 81.6(3) 2_546 2_545
La1 O1 O1 128.9(4) 4_656 2_545
O2 O1 O1 102.50(15) . 2_545
O2 O1 O1 35.2(3) 3_545 2_545
O2 O1 O1 139.5(2) 4_655 2_545
Ga2 O1 O1 123.614(14) 2_556 2_545
Ga2 O1 O1 38.5(2) 2_446 2_545
Ga2 O1 O1 123.613(14) 2_546 2_545
O3 O1 O1 37.56(16) 2_545 2_545
O3 O1 O1 130.1(6) 6 2_545
O3 O1 O1 72.1(3) 5_655 2_545
O1 O1 O1 108.3(4) 2_655 2_545
Ga2 O1 O1 110.6(4) 1_545 2_645
La1 O1 O1 119.2(5) . 2_645
La1 O1 O1 97.1(4) 2_545 2_645
La1 O1 O1 12.96(4) 4_655 2_645
O2 O1 O1 100.1(7) 6 2_645
O2 O1 O1 69.4(5) 5_655 2_645
O2 O1 O1 45.0(3) 2_545 2_645
O2 O1 O1 139.0(7) 6_556 2_645
O2 O1 O1 104.0(4) 5_656 2_645
O2 O1 O1 84.1(3) 2_546 2_645
O3 O1 O1 164.9(7) 3_545 2_645
O3 O1 O1 69.6(2) 4_655 2_645
O3 O1 O1 60.1(2) . 2_645
Ga2 O1 O1 69.4(4) 1_544 2_645
O2 O1 O1 137.0(2) 4 2_645
O2 O1 O1 107.0(2) 3_655 2_645
O2 O1 O1 36.0(3) 1_545 2_645
Ga3 O1 O1 162.7(3) 2_546 2_645
Ga3 O1 O1 88.95(11) . 2_645
Ga3 O1 O1 63.44(12) 4_655 2_645
O3 O1 O1 127.7(7) 5_665 2_645
O3 O1 O1 69.9(3) 6_445 2_645
O3 O1 O1 39.04(19) 2_645 2_645
Ga3 O1 O1 110.5(6) 2_545 2_645
Ga3 O1 O1 66.6(3) 1_554 2_645
Ga3 O1 O1 43.4(3) 4_654 2_645
O3 O1 O1 157.1(5) 5_666 2_645
O3 O1 O1 93.3(2) 6_446 2_645
O3 O1 O1 70.5(3) 2_646 2_645
Nb O1 O1 148.7(7) . 2_645
Ga1 O1 O1 148.7(7) . 2_645
Nb O1 O1 58.33(7) 1_655 2_645
Ga1 O1 O1 58.33(7) 1_655 2_645
Ga1 O1 O1 58.33(7) 1_545 2_645
Nb O1 O1 58.33(7) 1_545 2_645
La1 O1 O1 128.9(4) 1_556 2_645
La1 O1 O1 115.8(4) 2_546 2_645
La1 O1 O1 81.6(3) 4_656 2_645
O2 O1 O1 139.5(2) . 2_645
O2 O1 O1 102.50(15) 3_545 2_645
O2 O1 O1 35.2(3) 4_655 2_645
Ga2 O1 O1 123.614(14) 2_556 2_645
Ga2 O1 O1 123.614(14) 2_446 2_645
Ga2 O1 O1 38.5(2) 2_546 2_645
O3 O1 O1 130.1(6) 2_545 2_645
O3 O1 O1 72.1(3) 6 2_645
O3 O1 O1 37.56(16) 5_655 2_645
O1 O1 O1 108.3(4) 2_655 2_645
O1 O1 O1 108.3(4) 2_545 2_645
Ga2 O1 O1 0.002(1) 1_545 1_556
La1 O1 O1 110.1(4) . 1_556
La1 O1 O1 110.1(4) 2_545 1_556
La1 O1 O1 110.1(4) 4_655 1_556
O2 O1 O1 146.8(3) 6 1_556
O2 O1 O1 146.8(3) 5_655 1_556
O2 O1 O1 146.8(3) 2_545 1_556
O2 O1 O1 32.2(3) 6_556 1_556
O2 O1 O1 32.2(3) 5_656 1_556
O2 O1 O1 32.2(3) 2_546 1_556
O3 O1 O1 83.6(4) 3_545 1_556
O3 O1 O1 83.6(4) 4_655 1_556
O3 O1 O1 83.6(4) . 1_556
Ga2 O1 O1 179.999(1) 1_544 1_556
O2 O1 O1 78.2(4) 4 1_556
O2 O1 O1 78.2(4) 3_655 1_556
O2 O1 O1 78.2(4) 1_545 1_556
Ga3 O1 O1 62.4(3) 2_546 1_556
Ga3 O1 O1 62.4(3) . 1_556
Ga3 O1 O1 62.4(3) 4_655 1_556
O3 O1 O1 118.8(3) 5_665 1_556
O3 O1 O1 118.8(3) 6_445 1_556
O3 O1 O1 118.8(3) 2_645 1_556
Ga3 O1 O1 137.10(17) 2_545 1_556
Ga3 O1 O1 137.10(17) 1_554 1_556
Ga3 O1 O1 137.10(17) 4_654 1_556
O3 O1 O1 52.3(2) 5_666 1_556
O3 O1 O1 52.3(2) 6_446 1_556
O3 O1 O1 52.3(2) 2_646 1_556
Nb O1 O1 100.7(2) . 1_556
Ga1 O1 O1 100.7(2) . 1_556
Nb O1 O1 100.7(2) 1_655 1_556
Ga1 O1 O1 100.7(2) 1_655 1_556
Ga1 O1 O1 100.7(2) 1_545 1_556
Nb O1 O1 100.7(2) 1_545 1_556
La1 O1 O1 29.82(12) 1_556 1_556
La1 O1 O1 29.82(12) 2_546 1_556
La1 O1 O1 29.82(12) 4_656 1_556
O2 O1 O1 81.3(3) . 1_556
O2 O1 O1 81.3(3) 3_545 1_556
O2 O1 O1 81.3(3) 4_655 1_556
Ga2 O1 O1 72.1(2) 2_556 1_556
Ga2 O1 O1 72.1(2) 2_446 1_556
Ga2 O1 O1 72.1(2) 2_546 1_556
O3 O1 O1 115.6(3) 2_545 1_556
O3 O1 O1 115.6(3) 6 1_556
O3 O1 O1 115.6(3) 5_655 1_556
O1 O1 O1 110.6(4) 2_655 1_556
O1 O1 O1 110.6(4) 2_545 1_556
O1 O1 O1 110.6(4) 2_645 1_556
Ga2 O1 O1 179.998(1) 1_545 1_554
La1 O1 O1 69.9(4) . 1_554
La1 O1 O1 69.9(4) 2_545 1_554
La1 O1 O1 69.9(4) 4_655 1_554
O2 O1 O1 33.2(3) 6 1_554
O2 O1 O1 33.2(3) 5_655 1_554
O2 O1 O1 33.2(3) 2_545 1_554
O2 O1 O1 147.8(3) 6_556 1_554
O2 O1 O1 147.8(3) 5_656 1_554
O2 O1 O1 147.8(3) 2_546 1_554
O3 O1 O1 96.4(4) 3_545 1_554
O3 O1 O1 96.4(4) 4_655 1_554
O3 O1 O1 96.4(4) . 1_554
Ga2 O1 O1 0.0 1_544 1_554
O2 O1 O1 101.8(4) 4 1_554
O2 O1 O1 101.8(4) 3_655 1_554
O2 O1 O1 101.8(4) 1_545 1_554
Ga3 O1 O1 117.6(3) 2_546 1_554
Ga3 O1 O1 117.6(3) . 1_554
Ga3 O1 O1 117.6(3) 4_655 1_554
O3 O1 O1 61.2(3) 5_665 1_554
O3 O1 O1 61.2(3) 6_445 1_554
O3 O1 O1 61.2(3) 2_645 1_554
Ga3 O1 O1 42.90(17) 2_545 1_554
Ga3 O1 O1 42.90(17) 1_554 1_554
Ga3 O1 O1 42.90(17) 4_654 1_554
O3 O1 O1 127.7(2) 5_666 1_554
O3 O1 O1 127.7(2) 6_446 1_554
O3 O1 O1 127.7(2) 2_646 1_554
Nb O1 O1 79.3(2) . 1_554
Ga1 O1 O1 79.3(2) . 1_554
Nb O1 O1 79.3(2) 1_655 1_554
Ga1 O1 O1 79.3(2) 1_655 1_554
Ga1 O1 O1 79.3(2) 1_545 1_554
Nb O1 O1 79.3(2) 1_545 1_554
La1 O1 O1 150.18(12) 1_556 1_554
La1 O1 O1 150.18(12) 2_546 1_554
La1 O1 O1 150.18(12) 4_656 1_554
O2 O1 O1 98.7(3) . 1_554
O2 O1 O1 98.7(3) 3_545 1_554
O2 O1 O1 98.7(3) 4_655 1_554
Ga2 O1 O1 107.9(2) 2_556 1_554
Ga2 O1 O1 107.9(2) 2_446 1_554
Ga2 O1 O1 107.9(2) 2_546 1_554
O3 O1 O1 64.4(3) 2_545 1_554
O3 O1 O1 64.4(3) 6 1_554
O3 O1 O1 64.4(3) 5_655 1_554
O1 O1 O1 69.4(4) 2_655 1_554
O1 O1 O1 69.4(4) 2_545 1_554
O1 O1 O1 69.4(4) 2_645 1_554
O1 O1 O1 180.000(1) 1_556 1_554
Ga2 O1 Ga3 71.8(2) 1_545 4_665
La1 O1 Ga3 45.00(18) . 4_665
La1 O1 Ga3 101.48(6) 2_545 4_665
La1 O1 Ga3 146.10(4) 4_655 4_665
O2 O1 Ga3 84.1(3) 6 4_665
O2 O1 Ga3 97.0(3) 5_655 4_665
O2 O1 Ga3 140.0(5) 2_545 4_665
O2 O1 Ga3 51.8(3) 6_556 4_665
O2 O1 Ga3 66.4(3) 5_656 4_665
O2 O1 Ga3 103.0(5) 2_546 4_665
O3 O1 Ga3 20.1(2) 3_545 4_665
O3 O1 Ga3 130.7(3) 4_655 4_665
O3 O1 Ga3 100.4(3) . 4_665
Ga2 O1 Ga3 108.2(2) 1_544 4_665
O2 O1 Ga3 63.8(2) 4 4_665
O2 O1 Ga3 52.4(2) 3_655 4_665
O2 O1 Ga3 149.4(5) 1_545 4_665
Ga3 O1 Ga3 37.37(7) 2_546 4_665
Ga3 O1 Ga3 73.55(15) . 4_665
Ga3 O1 Ga3 130.1(4) 4_655 4_665
O3 O1 Ga3 47.24(19) 5_665 4_665
O3 O1 Ga3 128.33(16) 6_445 4_665
O3 O1 Ga3 120.73(17) 2_645 4_665
Ga3 O1 Ga3 74.33(6) 2_545 4_665
Ga3 O1 Ga3 97.05(10) 1_554 4_665
Ga3 O1 Ga3 146.6(3) 4_654 4_665
O3 O1 Ga3 19.81(14) 5_666 4_665
O3 O1 Ga3 103.5(3) 6_446 4_665
O3 O1 Ga3 97.7(3) 2_646 4_665
Nb O1 Ga3 36.18(3) . 4_665
Ga1 O1 Ga3 36.18(3) . 4_665
Nb O1 Ga3 100.74(5) 1_655 4_665
Ga1 O1 Ga3 100.74(5) 1_655 4_665
Ga1 O1 Ga3 142.59(9) 1_545 4_665
Nb O1 Ga3 142.59(9) 1_545 4_665
La1 O1 Ga3 45.38(10) 1_556 4_665
La1 O1 Ga3 77.1(2) 2_546 4_665
La1 O1 Ga3 96.4(3) 4_656 4_665
O2 O1 Ga3 19.98(15) . 4_665
O2 O1 Ga3 98.44(19) 3_545 4_665
O2 O1 Ga3 130.7(2) 4_655 4_665
Ga2 O1 Ga3 35.98(5) 2_556 4_665
Ga2 O1 Ga3 77.26(12) 2_446 4_665
Ga2 O1 Ga3 137.8(4) 2_546 4_665
O3 O1 Ga3 59.52(14) 2_545 4_665
O3 O1 Ga3 87.99(13) 6 4_665
O3 O1 Ga3 161.3(2) 5_655 4_665
O1 O1 Ga3 53.75(15) 2_655 4_665
O1 O1 Ga3 89.29(7) 2_545 4_665
O1 O1 Ga3 159.05(7) 2_645 4_665
O1 O1 Ga3 71.8(2) 1_556 4_665
O1 O1 Ga3 108.2(2) 1_554 4_665
Ga2 O1 Ga3 71.8(2) 1_545 1_445
La1 O1 Ga3 146.10(4) . 1_445
La1 O1 Ga3 45.00(18) 2_545 1_445
La1 O1 Ga3 101.48(6) 4_655 1_445
O2 O1 Ga3 97.0(3) 6 1_445
O2 O1 Ga3 140.0(5) 5_655 1_445
O2 O1 Ga3 84.1(3) 2_545 1_445
O2 O1 Ga3 66.4(3) 6_556 1_445
O2 O1 Ga3 103.0(5) 5_656 1_445
O2 O1 Ga3 51.8(2) 2_546 1_445
O3 O1 Ga3 100.4(3) 3_545 1_445
O3 O1 Ga3 20.1(2) 4_655 1_445
O3 O1 Ga3 130.7(3) . 1_445
Ga2 O1 Ga3 108.2(2) 1_544 1_445
O2 O1 Ga3 52.4(2) 4 1_445
O2 O1 Ga3 149.4(5) 3_655 1_445
O2 O1 Ga3 63.8(2) 1_545 1_445
Ga3 O1 Ga3 73.55(15) 2_546 1_445
Ga3 O1 Ga3 130.1(4) . 1_445
Ga3 O1 Ga3 37.37(7) 4_655 1_445
O3 O1 Ga3 120.73(17) 5_665 1_445
O3 O1 Ga3 47.24(19) 6_445 1_445
O3 O1 Ga3 128.33(16) 2_645 1_445
Ga3 O1 Ga3 97.05(10) 2_545 1_445
Ga3 O1 Ga3 146.6(3) 1_554 1_445
Ga3 O1 Ga3 74.32(6) 4_654 1_445
O3 O1 Ga3 97.7(3) 5_666 1_445
O3 O1 Ga3 19.80(14) 6_446 1_445
O3 O1 Ga3 103.5(3) 2_646 1_445
Nb O1 Ga3 100.74(5) . 1_445
Ga1 O1 Ga3 100.74(5) . 1_445
Nb O1 Ga3 142.59(9) 1_655 1_445
Ga1 O1 Ga3 142.59(9) 1_655 1_445
Ga1 O1 Ga3 36.18(3) 1_545 1_445
Nb O1 Ga3 36.18(3) 1_545 1_445
La1 O1 Ga3 96.4(3) 1_556 1_445
La1 O1 Ga3 45.38(10) 2_546 1_445
La1 O1 Ga3 77.1(2) 4_656 1_445
O2 O1 Ga3 130.7(2) . 1_445
O2 O1 Ga3 19.97(15) 3_545 1_445
O2 O1 Ga3 98.44(19) 4_655 1_445
Ga2 O1 Ga3 137.8(4) 2_556 1_445
Ga2 O1 Ga3 35.98(5) 2_446 1_445
Ga2 O1 Ga3 77.26(12) 2_546 1_445
O3 O1 Ga3 87.99(13) 2_545 1_445
O3 O1 Ga3 161.3(2) 6 1_445
O3 O1 Ga3 59.52(14) 5_655 1_445
O1 O1 Ga3 159.05(6) 2_655 1_445
O1 O1 Ga3 53.75(15) 2_545 1_445
O1 O1 Ga3 89.29(7) 2_645 1_445
O1 O1 Ga3 71.8(2) 1_556 1_445
O1 O1 Ga3 108.2(2) 1_554 1_445
Ga3 O1 Ga3 110.7(2) 4_665 1_445
Ga2 O1 Ga3 71.8(2) 1_545 2_646
La1 O1 Ga3 101.48(6) . 2_646
La1 O1 Ga3 146.10(4) 2_545 2_646
La1 O1 Ga3 45.00(18) 4_655 2_646
O2 O1 Ga3 140.0(5) 6 2_646
O2 O1 Ga3 84.1(3) 5_655 2_646
O2 O1 Ga3 97.0(3) 2_545 2_646
O2 O1 Ga3 103.0(5) 6_556 2_646
O2 O1 Ga3 51.8(3) 5_656 2_646
O2 O1 Ga3 66.4(3) 2_546 2_646
O3 O1 Ga3 130.7(3) 3_545 2_646
O3 O1 Ga3 100.4(3) 4_655 2_646
O3 O1 Ga3 20.1(2) . 2_646
Ga2 O1 Ga3 108.2(2) 1_544 2_646
O2 O1 Ga3 149.4(5) 4 2_646
O2 O1 Ga3 63.8(2) 3_655 2_646
O2 O1 Ga3 52.4(2) 1_545 2_646
Ga3 O1 Ga3 130.1(4) 2_546 2_646
Ga3 O1 Ga3 37.37(7) . 2_646
Ga3 O1 Ga3 73.55(15) 4_655 2_646
O3 O1 Ga3 128.33(16) 5_665 2_646
O3 O1 Ga3 120.73(17) 6_445 2_646
O3 O1 Ga3 47.24(19) 2_645 2_646
Ga3 O1 Ga3 146.6(3) 2_545 2_646
Ga3 O1 Ga3 74.32(6) 1_554 2_646
Ga3 O1 Ga3 97.05(10) 4_654 2_646
O3 O1 Ga3 103.5(3) 5_666 2_646
O3 O1 Ga3 97.7(3) 6_446 2_646
O3 O1 Ga3 19.80(14) 2_646 2_646
Nb O1 Ga3 142.59(9) . 2_646
Ga1 O1 Ga3 142.59(9) . 2_646
Nb O1 Ga3 36.18(3) 1_655 2_646
Ga1 O1 Ga3 36.18(3) 1_655 2_646
Ga1 O1 Ga3 100.74(5) 1_545 2_646
Nb O1 Ga3 100.74(5) 1_545 2_646
La1 O1 Ga3 77.1(2) 1_556 2_646
La1 O1 Ga3 96.4(3) 2_546 2_646
La1 O1 Ga3 45.38(10) 4_656 2_646
O2 O1 Ga3 98.44(19) . 2_646
O2 O1 Ga3 130.7(2) 3_545 2_646
O2 O1 Ga3 19.97(15) 4_655 2_646
Ga2 O1 Ga3 77.26(12) 2_556 2_646
Ga2 O1 Ga3 137.8(4) 2_446 2_646
Ga2 O1 Ga3 35.98(5) 2_546 2_646
O3 O1 Ga3 161.3(2) 2_545 2_646
O3 O1 Ga3 59.52(14) 6 2_646
O3 O1 Ga3 87.99(13) 5_655 2_646
O1 O1 Ga3 89.29(7) 2_655 2_646
O1 O1 Ga3 159.05(6) 2_545 2_646
O1 O1 Ga3 53.75(15) 2_645 2_646
O1 O1 Ga3 71.8(2) 1_556 2_646
O1 O1 Ga3 108.2(2) 1_554 2_646
Ga3 O1 Ga3 110.7(2) 4_665 2_646
Ga3 O1 Ga3 110.7(2) 1_445 2_646
Ga2 O1 O3 56.1(3) 1_545 2_546
La1 O1 O3 82.4(2) . 2_546
La1 O1 O3 74.8(2) 2_545 2_546
La1 O1 O3 165.4(6) 4_655 2_546
O2 O1 O3 90.7(3) 6 2_546
O2 O1 O3 131.6(3) 5_655 2_546
O2 O1 O3 136.2(3) 2_545 2_546
O2 O1 O3 24.1(3) 6_556 2_546
O2 O1 O3 73.8(4) 5_656 2_546
O2 O1 O3 77.1(5) 2_546 2_546
O3 O1 O3 35.7(3) 3_545 2_546
O3 O1 O3 90.8(3) 4_655 2_546
O3 O1 O3 127.7(5) . 2_546
Ga2 O1 O3 123.9(3) 1_544 2_546
O2 O1 O3 31.5(3) 4 2_546
O2 O1 O3 87.9(3) 3_655 2_546
O2 O1 O3 123.3(5) 1_545 2_546
Ga3 O1 O3 6.49(17) 2_546 2_546
Ga3 O1 O3 97.6(4) . 2_546
Ga3 O1 O3 95.0(4) 4_655 2_546
O3 O1 O3 71.85(16) 5_665 2_546
O3 O1 O3 100.3(2) 6_445 2_546
O3 O1 O3 159.9(3) 2_645 2_546
Ga3 O1 O3 80.98(16) 2_545 2_546
Ga3 O1 O3 135.04(18) 1_554 2_546
Ga3 O1 O3 132.34(15) 4_654 2_546
O3 O1 O3 30.2(2) 5_666 2_546
O3 O1 O3 65.1(3) 6_446 2_546
O3 O1 O3 105.4(4) 2_646 2_546
Nb O1 O3 48.16(15) . 2_546
Ga1 O1 O3 48.16(15) . 2_546
Nb O1 O3 136.2(2) 1_655 2_546
Ga1 O1 O3 136.2(2) 1_655 2_546
Ga1 O1 O3 104.69(17) 1_545 2_546
Nb O1 O3 104.69(17) 1_545 2_546
La1 O1 O3 49.1(2) 1_556 2_546
La1 O1 O3 43.7(2) 2_546 2_546
La1 O1 O3 85.9(4) 4_656 2_546
O2 O1 O3 60.0(2) . 2_546
O2 O1 O3 60.7(2) 3_545 2_546
O2 O1 O3 137.5(5) 4_655 2_546
Ga2 O1 O3 71.51(17) 2_556 2_546
Ga2 O1 O3 39.56(14) 2_446 2_546
Ga2 O1 O3 125.0(4) 2_546 2_546
O3 O1 O3 59.43(13) 2_545 2_546
O3 O1 O3 127.96(8) 6 2_546
O3 O1 O3 127.96(8) 5_655 2_546
O1 O1 O3 93.0(2) 2_655 2_546
O1 O1 O3 66.8(2) 2_545 2_546
O1 O1 O3 158.4(4) 2_645 2_546
O1 O1 O3 56.1(3) 1_556 2_546
O1 O1 O3 123.9(3) 1_554 2_546
Ga3 O1 O3 40.06(13) 4_665 2_546
Ga3 O1 O3 70.69(19) 1_445 2_546
Ga3 O1 O3 125.0(4) 2_646 2_546
Ga2 O1 O3 56.1(3) 1_545 6_556
La1 O1 O3 74.8(2) . 6_556
La1 O1 O3 165.4(6) 2_545 6_556
La1 O1 O3 82.4(2) 4_655 6_556
O2 O1 O3 136.2(3) 6 6_556
O2 O1 O3 90.7(3) 5_655 6_556
O2 O1 O3 131.6(3) 2_545 6_556
O2 O1 O3 77.1(5) 6_556 6_556
O2 O1 O3 24.1(3) 5_656 6_556
O2 O1 O3 73.8(4) 2_546 6_556
O3 O1 O3 90.8(3) 3_545 6_556
O3 O1 O3 127.7(5) 4_655 6_556
O3 O1 O3 35.7(3) . 6_556
Ga2 O1 O3 123.9(3) 1_544 6_556
O2 O1 O3 123.3(5) 4 6_556
O2 O1 O3 31.5(3) 3_655 6_556
O2 O1 O3 87.9(3) 1_545 6_556
Ga3 O1 O3 95.0(4) 2_546 6_556
Ga3 O1 O3 6.49(17) . 6_556
Ga3 O1 O3 97.6(4) 4_655 6_556
O3 O1 O3 100.3(2) 5_665 6_556
O3 O1 O3 159.9(3) 6_445 6_556
O3 O1 O3 71.85(16) 2_645 6_556
Ga3 O1 O3 132.34(15) 2_545 6_556
Ga3 O1 O3 80.98(16) 1_554 6_556
Ga3 O1 O3 135.04(18) 4_654 6_556
O3 O1 O3 65.1(3) 5_666 6_556
O3 O1 O3 105.4(4) 6_446 6_556
O3 O1 O3 30.2(2) 2_646 6_556
Nb O1 O3 104.69(17) . 6_556
Ga1 O1 O3 104.69(17) . 6_556
Nb O1 O3 48.16(15) 1_655 6_556
Ga1 O1 O3 48.16(15) 1_655 6_556
Ga1 O1 O3 136.2(2) 1_545 6_556
Nb O1 O3 136.2(2) 1_545 6_556
La1 O1 O3 43.7(2) 1_556 6_556
La1 O1 O3 85.9(4) 2_546 6_556
La1 O1 O3 49.1(2) 4_656 6_556
O2 O1 O3 60.7(2) . 6_556
O2 O1 O3 137.5(5) 3_545 6_556
O2 O1 O3 60.0(2) 4_655 6_556
Ga2 O1 O3 39.56(14) 2_556 6_556
Ga2 O1 O3 125.0(4) 2_446 6_556
Ga2 O1 O3 71.51(17) 2_546 6_556
O3 O1 O3 127.96(8) 2_545 6_556
O3 O1 O3 59.43(13) 6 6_556
O3 O1 O3 127.96(8) 5_655 6_556
O1 O1 O3 66.8(2) 2_655 6_556
O1 O1 O3 158.4(4) 2_545 6_556
O1 O1 O3 93.0(2) 2_645 6_556
O1 O1 O3 56.1(3) 1_556 6_556
O1 O1 O3 123.9(3) 1_554 6_556
Ga3 O1 O3 70.69(19) 4_665 6_556
Ga3 O1 O3 125.0(4) 1_445 6_556
Ga3 O1 O3 40.06(13) 2_646 6_556
O3 O1 O3 92.0(4) 2_546 6_556
Ga2 O1 O3 56.1(3) 1_545 5_656
La1 O1 O3 165.4(6) . 5_656
La1 O1 O3 82.4(2) 2_545 5_656
La1 O1 O3 74.8(2) 4_655 5_656
O2 O1 O3 131.6(3) 6 5_656
O2 O1 O3 136.2(3) 5_655 5_656
O2 O1 O3 90.7(3) 2_545 5_656
O2 O1 O3 73.8(4) 6_556 5_656
O2 O1 O3 77.1(5) 5_656 5_656
O2 O1 O3 24.1(3) 2_546 5_656
O3 O1 O3 127.7(5) 3_545 5_656
O3 O1 O3 35.7(3) 4_655 5_656
O3 O1 O3 90.8(3) . 5_656
Ga2 O1 O3 123.9(3) 1_544 5_656
O2 O1 O3 87.9(3) 4 5_656
O2 O1 O3 123.3(5) 3_655 5_656
O2 O1 O3 31.5(3) 1_545 5_656
Ga3 O1 O3 97.6(4) 2_546 5_656
Ga3 O1 O3 95.0(4) . 5_656
Ga3 O1 O3 6.49(17) 4_655 5_656
O3 O1 O3 159.9(3) 5_665 5_656
O3 O1 O3 71.85(16) 6_445 5_656
O3 O1 O3 100.3(2) 2_645 5_656
Ga3 O1 O3 135.04(18) 2_545 5_656
Ga3 O1 O3 132.34(15) 1_554 5_656
Ga3 O1 O3 80.98(16) 4_654 5_656
O3 O1 O3 105.4(4) 5_666 5_656
O3 O1 O3 30.2(2) 6_446 5_656
O3 O1 O3 65.1(3) 2_646 5_656
Nb O1 O3 136.2(2) . 5_656
Ga1 O1 O3 136.2(2) . 5_656
Nb O1 O3 104.69(17) 1_655 5_656
Ga1 O1 O3 104.69(17) 1_655 5_656
Ga1 O1 O3 48.16(15) 1_545 5_656
Nb O1 O3 48.16(15) 1_545 5_656
La1 O1 O3 85.9(4) 1_556 5_656
La1 O1 O3 49.1(2) 2_546 5_656
La1 O1 O3 43.7(2) 4_656 5_656
O2 O1 O3 137.5(5) . 5_656
O2 O1 O3 60.0(2) 3_545 5_656
O2 O1 O3 60.7(2) 4_655 5_656
Ga2 O1 O3 125.0(4) 2_556 5_656
Ga2 O1 O3 71.51(17) 2_446 5_656
Ga2 O1 O3 39.56(14) 2_546 5_656
O3 O1 O3 127.96(8) 2_545 5_656
O3 O1 O3 127.96(8) 6 5_656
O3 O1 O3 59.43(13) 5_655 5_656
O1 O1 O3 158.4(4) 2_655 5_656
O1 O1 O3 93.0(2) 2_545 5_656
O1 O1 O3 66.8(2) 2_645 5_656
O1 O1 O3 56.1(3) 1_556 5_656
O1 O1 O3 123.9(3) 1_554 5_656
Ga3 O1 O3 125.0(4) 4_665 5_656
Ga3 O1 O3 40.06(13) 1_445 5_656
Ga3 O1 O3 70.69(19) 2_646 5_656
O3 O1 O3 92.0(4) 2_546 5_656
O3 O1 O3 92.0(4) 6_556 5_656
Ga2 O1 O3 86.2(2) 1_545 1_455
La1 O1 O3 65.31(12) . 1_455
La1 O1 O3 61.73(12) 2_545 1_455
La1 O1 O3 163.6(6) 4_655 1_455
O2 O1 O3 60.9(3) 6 1_455
O2 O1 O3 105.2(4) 5_655 1_455
O2 O1 O3 113.0(4) 2_545 1_455
O2 O1 O3 54.4(3) 6_556 1_455
O2 O1 O3 98.4(4) 5_656 1_455
O2 O1 O3 105.6(4) 2_546 1_455
O3 O1 O3 21.2(3) 3_545 1_455
O3 O1 O3 98.4(3) 4_655 1_455
O3 O1 O3 139.9(3) . 1_455
Ga2 O1 O3 93.8(2) 1_544 1_455
O2 O1 O3 29.0(2) 4 1_455
O2 O1 O3 91.1(2) 3_655 1_455
O2 O1 O3 144.7(3) 1_545 1_455
Ga3 O1 O3 23.85(18) 2_546 1_455
Ga3 O1 O3 113.0(2) . 1_455
Ga3 O1 O3 115.6(2) 4_655 1_455
O3 O1 O3 45.8(3) 5_665 1_455
O3 O1 O3 88.7(2) 6_445 1_455
O3 O1 O3 144.5(4) 2_645 1_455
Ga3 O1 O3 50.91(15) 2_545 1_455
Ga3 O1 O3 111.8(2) 1_554 1_455
Ga3 O1 O3 113.8(2) 4_654 1_455
O3 O1 O3 45.7(3) 5_666 1_455
O3 O1 O3 84.9(2) 6_446 1_455
O3 O1 O3 131.8(3) 2_646 1_455
Nb O1 O3 21.35(13) . 1_455
Ga1 O1 O3 21.35(13) . 1_455
Nb O1 O3 135.65(12) 1_655 1_455
Ga1 O1 O3 135.65(12) 1_655 1_455
Ga1 O1 O3 104.65(11) 1_545 1_455
Nb O1 O3 104.65(11) 1_545 1_455
La1 O1 O3 73.12(18) 1_556 1_455
La1 O1 O3 71.33(18) 2_546 1_455
La1 O1 O3 116.0(3) 4_656 1_455
O2 O1 O3 55.79(17) . 1_455
O2 O1 O3 63.79(18) 3_545 1_455
O2 O1 O3 166.9(4) 4_655 1_455
Ga2 O1 O3 75.32(12) 2_556 1_455
Ga2 O1 O3 45.50(11) 2_446 1_455
Ga2 O1 O3 153.3(4) 2_546 1_455
O3 O1 O3 29.6(3) 2_545 1_455
O3 O1 O3 115.41(15) 6 1_455
O3 O1 O3 121.75(17) 5_655 1_455
O1 O1 O3 78.12(11) 2_655 1_455
O1 O1 O3 49.75(14) 2_545 1_455
O1 O1 O3 157.2(5) 2_645 1_455
O1 O1 O3 86.2(2) 1_556 1_455
O1 O1 O3 93.8(2) 1_554 1_455
Ga3 O1 O3 39.76(11) 4_665 1_455
Ga3 O1 O3 81.34(13) 1_445 1_455
Ga3 O1 O3 149.0(3) 2_646 1_455
O3 O1 O3 30.2(3) 2_546 1_455
O3 O1 O3 109.4(2) 6_556 1_455
O3 O1 O3 114.9(2) 5_656 1_455
Ga2 O1 O3 86.2(2) 1_545 4_765
La1 O1 O3 61.73(12) . 4_765
La1 O1 O3 163.6(6) 2_545 4_765
La1 O1 O3 65.31(12) 4_655 4_765
O2 O1 O3 113.0(4) 6 4_765
O2 O1 O3 60.9(3) 5_655 4_765
O2 O1 O3 105.2(4) 2_545 4_765
O2 O1 O3 105.6(4) 6_556 4_765
O2 O1 O3 54.4(3) 5_656 4_765
O2 O1 O3 98.4(4) 2_546 4_765
O3 O1 O3 98.4(3) 3_545 4_765
O3 O1 O3 139.9(3) 4_655 4_765
O3 O1 O3 21.2(3) . 4_765
Ga2 O1 O3 93.8(2) 1_544 4_765
O2 O1 O3 144.7(3) 4 4_765
O2 O1 O3 29.0(2) 3_655 4_765
O2 O1 O3 91.1(2) 1_545 4_765
Ga3 O1 O3 115.6(2) 2_546 4_765
Ga3 O1 O3 23.85(18) . 4_765
Ga3 O1 O3 113.0(2) 4_655 4_765
O3 O1 O3 88.7(2) 5_665 4_765
O3 O1 O3 144.5(4) 6_445 4_765
O3 O1 O3 45.8(3) 2_645 4_765
Ga3 O1 O3 113.8(2) 2_545 4_765
Ga3 O1 O3 50.91(15) 1_554 4_765
Ga3 O1 O3 111.8(2) 4_654 4_765
O3 O1 O3 84.9(2) 5_666 4_765
O3 O1 O3 131.8(3) 6_446 4_765
O3 O1 O3 45.7(3) 2_646 4_765
Nb O1 O3 104.65(10) . 4_765
Ga1 O1 O3 104.65(10) . 4_765
Nb O1 O3 21.35(13) 1_655 4_765
Ga1 O1 O3 21.35(13) 1_655 4_765
Ga1 O1 O3 135.65(12) 1_545 4_765
Nb O1 O3 135.65(12) 1_545 4_765
La1 O1 O3 71.33(18) 1_556 4_765
La1 O1 O3 116.0(3) 2_546 4_765
La1 O1 O3 73.12(18) 4_656 4_765
O2 O1 O3 63.79(18) . 4_765
O2 O1 O3 166.9(4) 3_545 4_765
O2 O1 O3 55.79(17) 4_655 4_765
Ga2 O1 O3 45.50(11) 2_556 4_765
Ga2 O1 O3 153.3(4) 2_446 4_765
Ga2 O1 O3 75.32(12) 2_546 4_765
O3 O1 O3 121.75(17) 2_545 4_765
O3 O1 O3 29.6(3) 6 4_765
O3 O1 O3 115.41(15) 5_655 4_765
O1 O1 O3 49.75(14) 2_655 4_765
O1 O1 O3 157.2(5) 2_545 4_765
O1 O1 O3 78.11(11) 2_645 4_765
O1 O1 O3 86.2(2) 1_556 4_765
O1 O1 O3 93.8(2) 1_554 4_765
Ga3 O1 O3 81.34(13) 4_665 4_765
Ga3 O1 O3 149.0(3) 1_445 4_765
Ga3 O1 O3 39.76(11) 2_646 4_765
O3 O1 O3 114.9(2) 2_546 4_765
O3 O1 O3 30.2(3) 6_556 4_765
O3 O1 O3 109.4(2) 5_656 4_765
O3 O1 O3 119.57(5) 1_455 4_765
Ga2 O1 O3 86.2(2) 1_545 3_535
La1 O1 O3 163.6(6) . 3_535
La1 O1 O3 65.31(12) 2_545 3_535
La1 O1 O3 61.73(12) 4_655 3_535
O2 O1 O3 105.2(4) 6 3_535
O2 O1 O3 113.0(4) 5_655 3_535
O2 O1 O3 60.9(3) 2_545 3_535
O2 O1 O3 98.4(4) 6_556 3_535
O2 O1 O3 105.6(4) 5_656 3_535
O2 O1 O3 54.4(3) 2_546 3_535
O3 O1 O3 139.9(3) 3_545 3_535
O3 O1 O3 21.2(3) 4_655 3_535
O3 O1 O3 98.4(3) . 3_535
Ga2 O1 O3 93.8(2) 1_544 3_535
O2 O1 O3 91.1(2) 4 3_535
O2 O1 O3 144.7(3) 3_655 3_535
O2 O1 O3 29.0(2) 1_545 3_535
Ga3 O1 O3 113.0(2) 2_546 3_535
Ga3 O1 O3 115.6(2) . 3_535
Ga3 O1 O3 23.85(18) 4_655 3_535
O3 O1 O3 144.5(4) 5_665 3_535
O3 O1 O3 45.8(3) 6_445 3_535
O3 O1 O3 88.7(2) 2_645 3_535
Ga3 O1 O3 111.8(2) 2_545 3_535
Ga3 O1 O3 113.8(2) 1_554 3_535
Ga3 O1 O3 50.91(15) 4_654 3_535
O3 O1 O3 131.8(3) 5_666 3_535
O3 O1 O3 45.7(2) 6_446 3_535
O3 O1 O3 84.9(2) 2_646 3_535
Nb O1 O3 135.65(12) . 3_535
Ga1 O1 O3 135.65(12) . 3_535
Nb O1 O3 104.65(10) 1_655 3_535
Ga1 O1 O3 104.65(10) 1_655 3_535
Ga1 O1 O3 21.35(13) 1_545 3_535
Nb O1 O3 21.35(13) 1_545 3_535
La1 O1 O3 116.0(3) 1_556 3_535
La1 O1 O3 73.12(18) 2_546 3_535
La1 O1 O3 71.33(18) 4_656 3_535
O2 O1 O3 166.9(4) . 3_535
O2 O1 O3 55.79(17) 3_545 3_535
O2 O1 O3 63.79(18) 4_655 3_535
Ga2 O1 O3 153.3(4) 2_556 3_535
Ga2 O1 O3 75.32(12) 2_446 3_535
Ga2 O1 O3 45.50(11) 2_546 3_535
O3 O1 O3 115.41(15) 2_545 3_535
O3 O1 O3 121.75(17) 6 3_535
O3 O1 O3 29.6(3) 5_655 3_535
O1 O1 O3 157.2(5) 2_655 3_535
O1 O1 O3 78.11(11) 2_545 3_535
O1 O1 O3 49.75(14) 2_645 3_535
O1 O1 O3 86.2(2) 1_556 3_535
O1 O1 O3 93.8(2) 1_554 3_535
Ga3 O1 O3 149.0(3) 4_665 3_535
Ga3 O1 O3 39.76(11) 1_445 3_535
Ga3 O1 O3 81.34(13) 2_646 3_535
O3 O1 O3 109.4(2) 2_546 3_535
O3 O1 O3 114.9(2) 6_556 3_535
O3 O1 O3 30.2(3) 5_656 3_535
O3 O1 O3 119.57(5) 1_455 3_535
O3 O1 O3 119.57(5) 4_765 3_535
Ga2 O1 O1 54.6(3) 1_545 2_656
La1 O1 O1 56.98(10) . 2_656
La1 O1 O1 136.8(3) 2_545 2_656
La1 O1 O1 114.34(17) 4_655 2_656
O2 O1 O1 115.7(3) 6 2_656
O2 O1 O1 97.2(3) 5_655 2_656
O2 O1 O1 153.4(5) 2_545 2_656
O2 O1 O1 57.4(4) 6_556 2_656
O2 O1 O1 32.9(3) 5_656 2_656
O2 O1 O1 84.7(6) 2_546 2_656
O3 O1 O1 57.8(2) 3_545 2_656
O3 O1 O1 137.9(7) 4_655 2_656
O3 O1 O1 66.2(3) . 2_656
Ga2 O1 O1 125.4(3) 1_544 2_656
O2 O1 O1 94.2(3) 4 2_656
O2 O1 O1 27.8(2) 3_655 2_656
O2 O1 O1 117.2(5) 1_545 2_656
Ga3 O1 O1 64.8(2) 2_546 2_656
Ga3 O1 O1 36.88(11) . 2_656
Ga3 O1 O1 114.9(6) 4_655 2_656
O3 O1 O1 75.57(18) 5_665 2_656
O3 O1 O1 163.6(3) 6_445 2_656
O3 O1 O1 97.34(15) 2_645 2_656
Ga3 O1 O1 107.63(14) 2_545 2_656
Ga3 O1 O1 90.92(15) 1_554 2_656
Ga3 O1 O1 162.5(3) 4_654 2_656
O3 O1 O1 33.7(2) 5_666 2_656
O3 O1 O1 105.1(5) 6_446 2_656
O3 O1 O1 60.6(3) 2_646 2_656
Nb O1 O1 72.931(11) . 2_656
Ga1 O1 O1 72.931(11) . 2_656
Nb O1 O1 72.930(11) 1_655 2_656
Ga1 O1 O1 72.930(11) 1_655 2_656
Ga1 O1 O1 155.3(6) 1_545 2_656
Nb O1 O1 155.3(6) 1_545 2_656
La1 O1 O1 26.4(2) 1_556 2_656
La1 O1 O1 77.2(4) 2_546 2_656
La1 O1 O1 67.1(3) 4_656 2_656
O2 O1 O1 32.27(18) . 2_656
O2 O1 O1 121.9(4) 3_545 2_656
O2 O1 O1 93.1(2) 4_655 2_656
Ga2 O1 O1 17.48(11) 2_556 2_656
Ga2 O1 O1 102.1(3) 2_446 2_656
Ga2 O1 O1 102.1(3) 2_546 2_656
O3 O1 O1 96.57(14) 2_545 2_656
O3 O1 O1 72.06(15) 6 2_656
O3 O1 O1 160.7(3) 5_655 2_656
O1 O1 O1 56.01(10) 2_655 2_656
O1 O1 O1 125.8(2) 2_545 2_656
O1 O1 O1 125.8(2) 2_645 2_656
O1 O1 O1 54.6(3) 1_556 2_656
O1 O1 O1 125.4(3) 1_554 2_656
Ga3 O1 O1 37.63(3) 4_665 2_656
Ga3 O1 O1 122.4(5) 1_445 2_656
Ga3 O1 O1 73.28(17) 2_646 2_656
O3 O1 O1 63.4(2) 2_546 2_656
O3 O1 O1 33.24(17) 6_556 2_656
O3 O1 O1 108.4(5) 5_656 2_656
O3 O1 O1 76.24(14) 1_455 2_656
O3 O1 O1 51.58(13) 4_765 2_656
O3 O1 O1 138.1(5) 3_535 2_656
Ga2 O1 O1 54.6(3) 1_545 2_546
La1 O1 O1 114.34(17) . 2_546
La1 O1 O1 56.98(10) 2_545 2_546
La1 O1 O1 136.8(3) 4_655 2_546
O2 O1 O1 97.2(3) 6 2_546
O2 O1 O1 153.4(5) 5_655 2_546
O2 O1 O1 115.7(3) 2_545 2_546
O2 O1 O1 32.9(3) 6_556 2_546
O2 O1 O1 84.7(6) 5_656 2_546
O2 O1 O1 57.4(4) 2_546 2_546
O3 O1 O1 66.2(3) 3_545 2_546
O3 O1 O1 57.8(2) 4_655 2_546
O3 O1 O1 137.9(7) . 2_546
Ga2 O1 O1 125.4(3) 1_544 2_546
O2 O1 O1 27.8(2) 4 2_546
O2 O1 O1 117.2(5) 3_655 2_546
O2 O1 O1 94.2(3) 1_545 2_546
Ga3 O1 O1 36.89(12) 2_546 2_546
Ga3 O1 O1 114.9(6) . 2_546
Ga3 O1 O1 64.8(2) 4_655 2_546
O3 O1 O1 97.34(15) 5_665 2_546
O3 O1 O1 75.57(18) 6_445 2_546
O3 O1 O1 163.6(3) 2_645 2_546
Ga3 O1 O1 90.92(15) 2_545 2_546
Ga3 O1 O1 162.5(3) 1_554 2_546
Ga3 O1 O1 107.63(14) 4_654 2_546
O3 O1 O1 60.6(3) 5_666 2_546
O3 O1 O1 33.7(2) 6_446 2_546
O3 O1 O1 105.1(5) 2_646 2_546
Nb O1 O1 72.931(11) . 2_546
Ga1 O1 O1 72.931(11) . 2_546
Nb O1 O1 155.3(6) 1_655 2_546
Ga1 O1 O1 155.3(6) 1_655 2_546
Ga1 O1 O1 72.930(11) 1_545 2_546
Nb O1 O1 72.930(11) 1_545 2_546
La1 O1 O1 67.1(3) 1_556 2_546
La1 O1 O1 26.4(2) 2_546 2_546
La1 O1 O1 77.2(4) 4_656 2_546
O2 O1 O1 93.1(2) . 2_546
O2 O1 O1 32.27(18) 3_545 2_546
O2 O1 O1 121.9(4) 4_655 2_546
Ga2 O1 O1 102.1(3) 2_556 2_546
Ga2 O1 O1 17.48(11) 2_446 2_546
Ga2 O1 O1 102.1(3) 2_546 2_546
O3 O1 O1 72.06(15) 2_545 2_546
O3 O1 O1 160.7(3) 6 2_546
O3 O1 O1 96.57(14) 5_655 2_546
O1 O1 O1 125.8(2) 2_655 2_546
O1 O1 O1 56.01(10) 2_545 2_546
O1 O1 O1 125.8(2) 2_645 2_546
O1 O1 O1 54.6(3) 1_556 2_546
O1 O1 O1 125.4(3) 1_554 2_546
Ga3 O1 O1 73.28(17) 4_665 2_546
Ga3 O1 O1 37.63(3) 1_445 2_546
Ga3 O1 O1 122.4(5) 2_646 2_546
O3 O1 O1 33.24(17) 2_546 2_546
O3 O1 O1 108.4(5) 6_556 2_546
O3 O1 O1 63.4(2) 5_656 2_546
O3 O1 O1 51.58(13) 1_455 2_546
O3 O1 O1 138.1(5) 4_765 2_546
O3 O1 O1 76.23(14) 3_535 2_546
O1 O1 O1 89.8(5) 2_656 2_546
Ga2 O1 O1 54.6(3) 1_545 2_646
La1 O1 O1 136.8(3) . 2_646
La1 O1 O1 114.34(17) 2_545 2_646
La1 O1 O1 56.98(10) 4_655 2_646
O2 O1 O1 153.4(5) 6 2_646
O2 O1 O1 115.7(3) 5_655 2_646
O2 O1 O1 97.2(3) 2_545 2_646
O2 O1 O1 84.7(6) 6_556 2_646
O2 O1 O1 57.4(4) 5_656 2_646
O2 O1 O1 32.9(3) 2_546 2_646
O3 O1 O1 137.9(7) 3_545 2_646
O3 O1 O1 66.2(3) 4_655 2_646
O3 O1 O1 57.8(2) . 2_646
Ga2 O1 O1 125.4(3) 1_544 2_646
O2 O1 O1 117.2(5) 4 2_646
O2 O1 O1 94.2(3) 3_655 2_646
O2 O1 O1 27.7(2) 1_545 2_646
Ga3 O1 O1 114.9(6) 2_546 2_646
Ga3 O1 O1 64.8(2) . 2_646
Ga3 O1 O1 36.88(11) 4_655 2_646
O3 O1 O1 163.6(3) 5_665 2_646
O3 O1 O1 97.34(15) 6_445 2_646
O3 O1 O1 75.57(18) 2_645 2_646
Ga3 O1 O1 162.5(3) 2_545 2_646
Ga3 O1 O1 107.63(14) 1_554 2_646
Ga3 O1 O1 90.92(15) 4_654 2_646
O3 O1 O1 105.1(5) 5_666 2_646
O3 O1 O1 60.6(3) 6_446 2_646
O3 O1 O1 33.7(2) 2_646 2_646
Nb O1 O1 155.3(6) . 2_646
Ga1 O1 O1 155.3(6) . 2_646
Nb O1 O1 72.930(11) 1_655 2_646
Ga1 O1 O1 72.930(11) 1_655 2_646
Ga1 O1 O1 72.930(12) 1_545 2_646
Nb O1 O1 72.930(12) 1_545 2_646
La1 O1 O1 77.2(4) 1_556 2_646
La1 O1 O1 67.1(3) 2_546 2_646
La1 O1 O1 26.4(2) 4_656 2_646
O2 O1 O1 121.9(4) . 2_646
O2 O1 O1 93.1(2) 3_545 2_646
O2 O1 O1 32.27(18) 4_655 2_646
Ga2 O1 O1 102.1(3) 2_556 2_646
Ga2 O1 O1 102.1(3) 2_446 2_646
Ga2 O1 O1 17.48(11) 2_546 2_646
O3 O1 O1 160.7(3) 2_545 2_646
O3 O1 O1 96.57(14) 6 2_646
O3 O1 O1 72.06(15) 5_655 2_646
O1 O1 O1 125.8(2) 2_655 2_646
O1 O1 O1 125.8(2) 2_545 2_646
O1 O1 O1 56.01(10) 2_645 2_646
O1 O1 O1 54.6(3) 1_556 2_646
O1 O1 O1 125.4(3) 1_554 2_646
Ga3 O1 O1 122.4(5) 4_665 2_646
Ga3 O1 O1 73.28(17) 1_445 2_646
Ga3 O1 O1 37.63(3) 2_646 2_646
O3 O1 O1 108.4(5) 2_546 2_646
O3 O1 O1 63.4(2) 6_556 2_646
O3 O1 O1 33.24(17) 5_656 2_646
O3 O1 O1 138.1(5) 1_455 2_646
O3 O1 O1 76.23(14) 4_765 2_646
O3 O1 O1 51.58(13) 3_535 2_646
O1 O1 O1 89.8(5) 2_656 2_646
O1 O1 O1 89.8(5) 2_546 2_646
Ga2 O1 O2 141.18(17) 1_545 4_554
La1 O1 O2 74.6(4) . 4_554
La1 O1 O2 38.9(3) 2_545 4_554
La1 O1 O2 104.0(5) 4_655 4_554
O2 O1 O2 13.2(3) 6 4_554
O2 O1 O2 67.2(4) 5_655 4_554
O2 O1 O2 53.5(3) 2_545 4_554
O2 O1 O2 110.3(3) 6_556 4_554
O2 O1 O2 156.45(17) 5_656 4_554
O2 O1 O2 135.7(2) 2_546 4_554
O3 O1 O2 71.4(3) 3_545 4_554
O3 O1 O2 83.2(3) 4_655 4_554
O3 O1 O2 134.4(5) . 4_554
Ga2 O1 O2 38.82(17) 1_544 4_554
O2 O1 O2 62.9(3) 4 4_554
O2 O1 O2 117.8(3) 3_655 4_554
O2 O1 O2 117.8(3) 1_545 4_554
Ga3 O1 O2 82.2(2) 2_546 4_554
Ga3 O1 O2 145.5(3) . 4_554
Ga3 O1 O2 113.2(2) 4_655 4_554
O3 O1 O2 50.5(3) 5_665 4_554
O3 O1 O2 48.4(2) 6_445 4_554
O3 O1 O2 100.0(4) 2_645 4_554
Ga3 O1 O2 17.74(15) 2_545 4_554
Ga3 O1 O2 77.6(3) 1_554 4_554
Ga3 O1 O2 57.0(2) 4_654 4_554
O3 O1 O2 103.9(2) 5_666 4_554
O3 O1 O2 102.44(19) 6_446 4_554
O3 O1 O2 166.4(4) 2_646 4_554
Nb O1 O2 54.0(2) . 4_554
Ga1 O1 O2 54.0(2) . 4_554
Nb O1 O2 116.6(4) 1_655 4_554
Ga1 O1 O2 116.6(4) 1_655 4_554
Ga1 O1 O2 73.0(2) 1_545 4_554
Nb O1 O2 73.0(2) 1_545 4_554
La1 O1 O2 132.58(14) 1_556 4_554
La1 O1 O2 113.94(13) 2_546 4_554
La1 O1 O2 161.02(17) 4_656 4_554
O2 O1 O2 93.1(3) . 4_554
O2 O1 O2 67.40(19) 3_545 4_554
O2 O1 O2 133.1(4) 4_655 4_554
Ga2 O1 O2 112.5(2) 2_556 4_554
Ga2 O1 O2 70.51(17) 2_446 4_554
Ga2 O1 O2 132.0(3) 2_546 4_554
O3 O1 O2 31.7(2) 2_545 4_554
O3 O1 O2 97.1(4) 6 4_554
O3 O1 O2 73.6(3) 5_655 4_554
O1 O1 O2 82.3(4) 2_655 4_554
O1 O1 O2 33.1(3) 2_545 4_554
O1 O1 O2 98.5(5) 2_645 4_554
O1 O1 O2 141.18(17) 1_556 4_554
O1 O1 O2 38.82(17) 1_554 4_554
Ga3 O1 O2 90.08(18) 4_665 4_554
Ga3 O1 O2 83.88(16) 1_445 4_554
Ga3 O1 O2 146.7(3) 2_646 4_554
O3 O1 O2 87.7(2) 2_546 4_554
O3 O1 O2 149.1(3) 6_556 4_554
O3 O1 O2 118.9(2) 5_656 4_554
O3 O1 O2 60.0(2) 1_455 4_554
O3 O1 O2 125.6(3) 4_765 4_554
O3 O1 O2 94.1(2) 3_535 4_554
O1 O1 O2 125.0(2) 2_656 4_554
O1 O1 O2 87.7(2) 2_546 4_554
O1 O1 O2 145.0(3) 2_646 4_554
Ga2 O1 O2 141.18(17) 1_545 3_654
La1 O1 O2 38.9(3) . 3_654
La1 O1 O2 104.0(5) 2_545 3_654
La1 O1 O2 74.6(4) 4_655 3_654
O2 O1 O2 53.5(3) 6 3_654
O2 O1 O2 13.2(3) 5_655 3_654
O2 O1 O2 67.2(4) 2_545 3_654
O2 O1 O2 135.7(2) 6_556 3_654
O2 O1 O2 110.3(3) 5_656 3_654
O2 O1 O2 156.45(17) 2_546 3_654
O3 O1 O2 83.2(3) 3_545 3_654
O3 O1 O2 134.4(5) 4_655 3_654
O3 O1 O2 71.4(3) . 3_654
Ga2 O1 O2 38.82(17) 1_544 3_654
O2 O1 O2 117.8(3) 4 3_654
O2 O1 O2 62.9(3) 3_655 3_654
O2 O1 O2 117.8(3) 1_545 3_654
Ga3 O1 O2 113.2(2) 2_546 3_654
Ga3 O1 O2 82.2(2) . 3_654
Ga3 O1 O2 145.5(3) 4_655 3_654
O3 O1 O2 48.4(2) 5_665 3_654
O3 O1 O2 100.0(4) 6_445 3_654
O3 O1 O2 50.5(3) 2_645 3_654
Ga3 O1 O2 57.0(2) 2_545 3_654
Ga3 O1 O2 17.74(15) 1_554 3_654
Ga3 O1 O2 77.6(3) 4_654 3_654
O3 O1 O2 102.44(19) 5_666 3_654
O3 O1 O2 166.4(4) 6_446 3_654
O3 O1 O2 103.9(2) 2_646 3_654
Nb O1 O2 73.0(2) . 3_654
Ga1 O1 O2 73.0(2) . 3_654
Nb O1 O2 54.0(2) 1_655 3_654
Ga1 O1 O2 54.0(2) 1_655 3_654
Ga1 O1 O2 116.6(4) 1_545 3_654
Nb O1 O2 116.6(4) 1_545 3_654
La1 O1 O2 113.94(13) 1_556 3_654
La1 O1 O2 161.02(17) 2_546 3_654
La1 O1 O2 132.58(14) 4_656 3_654
O2 O1 O2 67.40(19) . 3_654
O2 O1 O2 133.1(4) 3_545 3_654
O2 O1 O2 93.1(3) 4_655 3_654
Ga2 O1 O2 70.52(17) 2_556 3_654
Ga2 O1 O2 132.0(3) 2_446 3_654
Ga2 O1 O2 112.5(2) 2_546 3_654
O3 O1 O2 73.6(3) 2_545 3_654
O3 O1 O2 31.7(2) 6 3_654
O3 O1 O2 97.1(4) 5_655 3_654
O1 O1 O2 33.1(3) 2_655 3_654
O1 O1 O2 98.5(5) 2_545 3_654
O1 O1 O2 82.3(4) 2_645 3_654
O1 O1 O2 141.18(17) 1_556 3_654
O1 O1 O2 38.82(17) 1_554 3_654
Ga3 O1 O2 83.88(16) 4_665 3_654
Ga3 O1 O2 146.7(3) 1_445 3_654
Ga3 O1 O2 90.08(18) 2_646 3_654
O3 O1 O2 118.9(2) 2_546 3_654
O3 O1 O2 87.7(2) 6_556 3_654
O3 O1 O2 149.1(3) 5_656 3_654
O3 O1 O2 94.1(2) 1_455 3_654
O3 O1 O2 60.0(2) 4_765 3_654
O3 O1 O2 125.6(3) 3_535 3_654
O1 O1 O2 87.7(2) 2_656 3_654
O1 O1 O2 145.0(3) 2_546 3_654
O1 O1 O2 125.0(2) 2_646 3_654
O2 O1 O2 65.8(3) 4_554 3_654
Ga2 O1 O2 141.18(17) 1_545 1_544
La1 O1 O2 104.0(5) . 1_544
La1 O1 O2 74.6(4) 2_545 1_544
La1 O1 O2 38.9(3) 4_655 1_544
O2 O1 O2 67.2(4) 6 1_544
O2 O1 O2 53.5(3) 5_655 1_544
O2 O1 O2 13.2(3) 2_545 1_544
O2 O1 O2 156.45(17) 6_556 1_544
O2 O1 O2 135.7(2) 5_656 1_544
O2 O1 O2 110.3(3) 2_546 1_544
O3 O1 O2 134.4(5) 3_545 1_544
O3 O1 O2 71.4(3) 4_655 1_544
O3 O1 O2 83.2(3) . 1_544
Ga2 O1 O2 38.82(17) 1_544 1_544
O2 O1 O2 117.8(3) 4 1_544
O2 O1 O2 117.8(3) 3_655 1_544
O2 O1 O2 62.9(3) 1_545 1_544
Ga3 O1 O2 145.5(3) 2_546 1_544
Ga3 O1 O2 113.2(2) . 1_544
Ga3 O1 O2 82.2(2) 4_655 1_544
O3 O1 O2 100.0(4) 5_665 1_544
O3 O1 O2 50.5(3) 6_445 1_544
O3 O1 O2 48.4(2) 2_645 1_544
Ga3 O1 O2 77.6(3) 2_545 1_544
Ga3 O1 O2 57.0(2) 1_554 1_544
Ga3 O1 O2 17.74(15) 4_654 1_544
O3 O1 O2 166.4(4) 5_666 1_544
O3 O1 O2 103.9(2) 6_446 1_544
O3 O1 O2 102.44(19) 2_646 1_544
Nb O1 O2 116.6(4) . 1_544
Ga1 O1 O2 116.6(4) . 1_544
Nb O1 O2 73.0(2) 1_655 1_544
Ga1 O1 O2 73.0(2) 1_655 1_544
Ga1 O1 O2 54.0(2) 1_545 1_544
Nb O1 O2 54.0(2) 1_545 1_544
La1 O1 O2 161.02(17) 1_556 1_544
La1 O1 O2 132.57(14) 2_546 1_544
La1 O1 O2 113.94(13) 4_656 1_544
O2 O1 O2 133.1(4) . 1_544
O2 O1 O2 93.1(3) 3_545 1_544
O2 O1 O2 67.40(19) 4_655 1_544
Ga2 O1 O2 132.0(3) 2_556 1_544
Ga2 O1 O2 112.5(2) 2_446 1_544
Ga2 O1 O2 70.51(17) 2_546 1_544
O3 O1 O2 97.1(4) 2_545 1_544
O3 O1 O2 73.6(3) 6 1_544
O3 O1 O2 31.7(2) 5_655 1_544
O1 O1 O2 98.5(5) 2_655 1_544
O1 O1 O2 82.3(4) 2_545 1_544
O1 O1 O2 33.1(3) 2_645 1_544
O1 O1 O2 141.18(17) 1_556 1_544
O1 O1 O2 38.82(17) 1_554 1_544
Ga3 O1 O2 146.7(3) 4_665 1_544
Ga3 O1 O2 90.08(18) 1_445 1_544
Ga3 O1 O2 83.88(16) 2_646 1_544
O3 O1 O2 149.1(3) 2_546 1_544
O3 O1 O2 118.9(2) 6_556 1_544
O3 O1 O2 87.7(2) 5_656 1_544
O3 O1 O2 125.6(3) 1_455 1_544
O3 O1 O2 94.1(2) 4_765 1_544
O3 O1 O2 60.0(2) 3_535 1_544
O1 O1 O2 145.0(3) 2_656 1_544
O1 O1 O2 125.0(2) 2_546 1_544
O1 O1 O2 87.7(2) 2_646 1_544
O2 O1 O2 65.8(3) 4_554 1_544
O2 O1 O2 65.8(3) 3_654 1_544
Ga2 O1 O3 146.16(15) 1_545 3_544
La1 O1 O3 47.1(4) . 3_544
La1 O1 O3 67.5(3) 2_545 3_544
La1 O1 O3 102.1(5) 4_655 3_544
O2 O1 O3 15.8(3) 6 3_544
O2 O1 O3 46.5(4) 5_655 3_544
O2 O1 O3 64.3(4) 2_545 3_544
O2 O1 O3 116.3(3) 6_556 3_544
O2 O1 O3 135.1(3) 5_656 3_544
O2 O1 O3 163.1(3) 2_546 3_544
O3 O1 O3 62.6(3) 3_545 3_544
O3 O1 O3 111.7(4) 4_655 3_544
O3 O1 O3 111.7(4) . 3_544
Ga2 O1 O3 33.84(15) 1_544 3_544
O2 O1 O3 79.3(3) 4 3_544
O2 O1 O3 89.4(3) 3_655 3_544
O2 O1 O3 134.8(4) 1_545 3_544
Ga3 O1 O3 86.0(2) 2_546 3_544
Ga3 O1 O3 116.6(3) . 3_544
Ga3 O1 O3 141.0(3) 4_655 3_544
O3 O1 O3 28.7(4) 5_665 3_544
O3 O1 O3 75.3(3) 6_445 3_544
O3 O1 O3 85.9(4) 2_645 3_544
Ga3 O1 O3 16.63(12) 2_545 3_544
Ga3 O1 O3 55.9(2) 1_554 3_544
Ga3 O1 O3 72.1(3) 4_654 3_544
O3 O1 O3 94.4(3) 5_666 3_544
O3 O1 O3 129.8(2) 6_446 3_544
O3 O1 O3 143.6(2) 2_646 3_544
Nb O1 O3 45.7(2) . 3_544
Ga1 O1 O3 45.7(2) . 3_544
Nb O1 O3 94.3(3) 1_655 3_544
Ga1 O1 O3 94.3(3) 1_655 3_544
Ga1 O1 O3 99.4(3) 1_545 3_544
Nb O1 O3 99.4(3) 1_545 3_544
La1 O1 O3 120.74(14) 1_556 3_544
La1 O1 O3 131.95(10) 2_546 3_544
La1 O1 O3 169.18(14) 4_656 3_544
O2 O1 O3 70.9(3) . 3_544
O2 O1 O3 94.5(2) 3_545 3_544
O2 O1 O3 128.6(3) 4_655 3_544
Ga2 O1 O3 87.1(2) 2_556 3_544
Ga2 O1 O3 91.97(17) 2_446 3_544
Ga2 O1 O3 141.5(3) 2_546 3_544
O3 O1 O3 35.4(3) 2_545 3_544
O3 O1 O3 71.8(3) 6 3_544
O3 O1 O3 92.9(3) 5_655 3_544
O1 O1 O3 53.6(4) 2_655 3_544
O1 O1 O3 59.3(3) 2_545 3_544
O1 O1 O3 103.1(5) 2_645 3_544
O1 O1 O3 146.16(15) 1_556 3_544
O1 O1 O3 33.84(15) 1_554 3_544
Ga3 O1 O3 75.71(18) 4_665 3_544
Ga3 O1 O3 112.39(19) 1_445 3_544
Ga3 O1 O3 130.2(3) 2_646 3_544
O3 O1 O3 92.4(3) 2_546 3_544
O3 O1 O3 120.4(3) 6_556 3_544
O3 O1 O3 147.2(2) 5_656 3_544
O3 O1 O3 62.39(16) 1_455 3_544
O3 O1 O3 98.1(3) 4_765 3_544
O3 O1 O3 119.2(3) 3_535 3_544
O1 O1 O3 102.6(3) 2_656 3_544
O1 O1 O3 107.0(2) 2_546 3_544
O1 O1 O3 158.9(4) 2_646 3_544
O2 O1 O3 28.96(19) 4_554 3_544
O2 O1 O3 40.3(2) 3_654 3_544
O2 O1 O3 72.3(3) 1_544 3_544
Ga2 O1 O3 146.16(15) 1_545 4_654
La1 O1 O3 102.1(5) . 4_654
La1 O1 O3 47.1(4) 2_545 4_654
La1 O1 O3 67.5(3) 4_655 4_654
O2 O1 O3 46.5(4) 6 4_654
O2 O1 O3 64.3(4) 5_655 4_654
O2 O1 O3 15.8(3) 2_545 4_654
O2 O1 O3 135.1(3) 6_556 4_654
O2 O1 O3 163.1(3) 5_656 4_654
O2 O1 O3 116.3(3) 2_546 4_654
O3 O1 O3 111.7(4) 3_545 4_654
O3 O1 O3 62.6(3) 4_655 4_654
O3 O1 O3 111.7(4) . 4_654
Ga2 O1 O3 33.84(15) 1_544 4_654
O2 O1 O3 89.4(3) 4 4_654
O2 O1 O3 134.8(4) 3_655 4_654
O2 O1 O3 79.3(3) 1_545 4_654
Ga3 O1 O3 116.6(3) 2_546 4_654
Ga3 O1 O3 141.0(3) . 4_654
Ga3 O1 O3 86.0(2) 4_655 4_654
O3 O1 O3 85.9(4) 5_665 4_654
O3 O1 O3 28.7(4) 6_445 4_654
O3 O1 O3 75.3(3) 2_645 4_654
Ga3 O1 O3 55.9(2) 2_545 4_654
Ga3 O1 O3 72.1(3) 1_554 4_654
Ga3 O1 O3 16.63(12) 4_654 4_654
O3 O1 O3 143.6(2) 5_666 4_654
O3 O1 O3 94.4(3) 6_446 4_654
O3 O1 O3 129.8(2) 2_646 4_654
Nb O1 O3 94.3(3) . 4_654
Ga1 O1 O3 94.3(3) . 4_654
Nb O1 O3 99.4(3) 1_655 4_654
Ga1 O1 O3 99.4(3) 1_655 4_654
Ga1 O1 O3 45.7(2) 1_545 4_654
Nb O1 O3 45.7(2) 1_545 4_654
La1 O1 O3 169.18(14) 1_556 4_654
La1 O1 O3 120.74(14) 2_546 4_654
La1 O1 O3 131.95(10) 4_656 4_654
O2 O1 O3 128.6(3) . 4_654
O2 O1 O3 70.9(3) 3_545 4_654
O2 O1 O3 94.5(2) 4_655 4_654
Ga2 O1 O3 141.5(3) 2_556 4_654
Ga2 O1 O3 87.1(2) 2_446 4_654
Ga2 O1 O3 91.97(17) 2_546 4_654
O3 O1 O3 71.8(3) 2_545 4_654
O3 O1 O3 92.9(3) 6 4_654
O3 O1 O3 35.4(3) 5_655 4_654
O1 O1 O3 103.1(5) 2_655 4_654
O1 O1 O3 53.6(4) 2_545 4_654
O1 O1 O3 59.3(3) 2_645 4_654
O1 O1 O3 146.16(15) 1_556 4_654
O1 O1 O3 33.84(15) 1_554 4_654
Ga3 O1 O3 130.2(3) 4_665 4_654
Ga3 O1 O3 75.71(18) 1_445 4_654
Ga3 O1 O3 112.39(19) 2_646 4_654
O3 O1 O3 120.4(3) 2_546 4_654
O3 O1 O3 147.2(2) 6_556 4_654
O3 O1 O3 92.4(3) 5_656 4_654
O3 O1 O3 98.1(3) 1_455 4_654
O3 O1 O3 119.2(3) 4_765 4_654
O3 O1 O3 62.39(16) 3_535 4_654
O1 O1 O3 158.9(4) 2_656 4_654
O1 O1 O3 102.6(3) 2_546 4_654
O1 O1 O3 107.0(2) 2_646 4_654
O2 O1 O3 40.3(2) 4_554 4_654
O2 O1 O3 72.3(3) 3_654 4_654
O2 O1 O3 28.96(19) 1_544 4_654
O3 O1 O3 57.7(2) 3_544 4_654
Ga2 O1 O3 146.16(15) 1_545 1_554
La1 O1 O3 67.5(3) . 1_554
La1 O1 O3 102.1(5) 2_545 1_554
La1 O1 O3 47.1(4) 4_655 1_554
O2 O1 O3 64.3(4) 6 1_554
O2 O1 O3 15.8(3) 5_655 1_554
O2 O1 O3 46.5(4) 2_545 1_554
O2 O1 O3 163.1(3) 6_556 1_554
O2 O1 O3 116.3(3) 5_656 1_554
O2 O1 O3 135.1(3) 2_546 1_554
O3 O1 O3 111.7(4) 3_545 1_554
O3 O1 O3 111.7(4) 4_655 1_554
O3 O1 O3 62.6(3) . 1_554
Ga2 O1 O3 33.84(15) 1_544 1_554
O2 O1 O3 134.8(4) 4 1_554
O2 O1 O3 79.3(3) 3_655 1_554
O2 O1 O3 89.4(3) 1_545 1_554
Ga3 O1 O3 141.0(3) 2_546 1_554
Ga3 O1 O3 86.0(2) . 1_554
Ga3 O1 O3 116.6(3) 4_655 1_554
O3 O1 O3 75.3(3) 5_665 1_554
O3 O1 O3 85.9(4) 6_445 1_554
O3 O1 O3 28.7(4) 2_645 1_554
Ga3 O1 O3 72.1(3) 2_545 1_554
Ga3 O1 O3 16.63(12) 1_554 1_554
Ga3 O1 O3 55.9(2) 4_654 1_554
O3 O1 O3 129.8(2) 5_666 1_554
O3 O1 O3 143.6(2) 6_446 1_554
O3 O1 O3 94.4(3) 2_646 1_554
Nb O1 O3 99.4(3) . 1_554
Ga1 O1 O3 99.4(3) . 1_554
Nb O1 O3 45.7(2) 1_655 1_554
Ga1 O1 O3 45.7(2) 1_655 1_554
Ga1 O1 O3 94.3(3) 1_545 1_554
Nb O1 O3 94.3(3) 1_545 1_554
La1 O1 O3 131.95(10) 1_556 1_554
La1 O1 O3 169.18(14) 2_546 1_554
La1 O1 O3 120.74(14) 4_656 1_554
O2 O1 O3 94.5(2) . 1_554
O2 O1 O3 128.6(3) 3_545 1_554
O2 O1 O3 70.9(3) 4_655 1_554
Ga2 O1 O3 91.97(17) 2_556 1_554
Ga2 O1 O3 141.5(3) 2_446 1_554
Ga2 O1 O3 87.1(2) 2_546 1_554
O3 O1 O3 92.9(3) 2_545 1_554
O3 O1 O3 35.4(3) 6 1_554
O3 O1 O3 71.8(3) 5_655 1_554
O1 O1 O3 59.3(3) 2_655 1_554
O1 O1 O3 103.1(5) 2_545 1_554
O1 O1 O3 53.6(4) 2_645 1_554
O1 O1 O3 146.16(15) 1_556 1_554
O1 O1 O3 33.84(15) 1_554 1_554
Ga3 O1 O3 112.39(19) 4_665 1_554
Ga3 O1 O3 130.2(3) 1_445 1_554
Ga3 O1 O3 75.71(19) 2_646 1_554
O3 O1 O3 147.2(2) 2_546 1_554
O3 O1 O3 92.4(3) 6_556 1_554
O3 O1 O3 120.4(3) 5_656 1_554
O3 O1 O3 119.2(3) 1_455 1_554
O3 O1 O3 62.39(16) 4_765 1_554
O3 O1 O3 98.1(3) 3_535 1_554
O1 O1 O3 107.0(2) 2_656 1_554
O1 O1 O3 158.9(4) 2_546 1_554
O1 O1 O3 102.6(3) 2_646 1_554
O2 O1 O3 72.3(3) 4_554 1_554
O2 O1 O3 28.96(19) 3_654 1_554
O2 O1 O3 40.3(2) 1_544 1_554
O3 O1 O3 57.7(2) 3_544 1_554
O3 O1 O3 57.7(2) 4_654 1_554
Ga2 O1 O3 86.5(2) 1_545 4_665
La1 O1 O3 41.32(19) . 4_665
La1 O1 O3 86.93(13) 2_545 4_665
La1 O1 O3 150.2(3) 4_655 4_665
O2 O1 O3 66.7(3) 6 4_665
O2 O1 O3 90.1(3) 5_655 4_665
O2 O1 O3 123.2(5) 2_545 4_665
O2 O1 O3 60.9(3) 6_556 4_665
O2 O1 O3 84.3(3) 5_656 4_665
O2 O1 O3 115.5(5) 2_546 4_665
O3 O1 O3 6.9(3) 3_545 4_665
O3 O1 O3 125.5(3) 4_655 4_665
O3 O1 O3 113.1(3) . 4_665
Ga2 O1 O3 93.5(2) 1_544 4_665
O2 O1 O3 55.6(2) 4 4_665
O2 O1 O3 64.3(2) 3_655 4_665
O2 O1 O3 164.1(5) 1_545 4_665
Ga3 O1 O3 36.67(15) 2_546 4_665
Ga3 O1 O3 89.26(17) . 4_665
Ga3 O1 O3 136.9(3) 4_655 4_665
O3 O1 O3 32.9(3) 5_665 4_665
O3 O1 O3 112.55(15) 6_445 4_665
O3 O1 O3 123.02(18) 2_645 4_665
Ga3 O1 O3 56.68(13) 2_545 4_665
Ga3 O1 O3 93.26(17) 1_554 4_665
Ga3 O1 O3 128.8(3) 4_654 4_665
O3 O1 O3 34.6(3) 5_666 4_665
O3 O1 O3 106.4(2) 6_446 4_665
O3 O1 O3 115.4(2) 2_646 4_665
Nb O1 O3 18.29(12) . 4_665
Ga1 O1 O3 18.29(12) . 4_665
Nb O1 O3 108.70(13) 1_655 4_665
Ga1 O1 O3 108.70(13) 1_655 4_665
Ga1 O1 O3 131.52(14) 1_545 4_665
Nb O1 O3 131.52(14) 1_545 4_665
La1 O1 O3 62.49(15) 1_556 4_665
La1 O1 O3 84.69(19) 2_546 4_665
La1 O1 O3 113.3(3) 4_656 4_665
O2 O1 O3 28.83(19) . 4_665
O2 O1 O3 90.91(19) 3_545 4_665
O2 O1 O3 146.3(2) 4_655 4_665
Ga2 O1 O3 49.48(13) 2_556 4_665
Ga2 O1 O3 71.44(13) 2_446 4_665
Ga2 O1 O3 155.7(4) 2_546 4_665
O3 O1 O3 41.8(2) 2_545 4_665
O3 O1 O3 90.6(2) 6 4_665
O3 O1 O3 144.5(3) 5_655 4_665
O1 O1 O3 53.21(16) 2_655 4_665
O1 O1 O3 74.16(12) 2_545 4_665
O1 O1 O3 159.5(5) 2_645 4_665
O1 O1 O3 86.5(2) 1_556 4_665
O1 O1 O3 93.5(2) 1_554 4_665
Ga3 O1 O3 17.92(12) 4_665 4_665
Ga3 O1 O3 107.33(15) 1_445 4_665
Ga3 O1 O3 126.6(2) 2_646 4_665
O3 O1 O3 41.9(3) 2_546 4_665
O3 O1 O3 87.2(2) 6_556 4_665
O3 O1 O3 133.7(3) 5_656 4_665
O3 O1 O3 27.36(16) 1_455 4_665
O3 O1 O3 92.34(16) 4_765 4_665
O3 O1 O3 146.63(18) 3_535 4_665
O1 O1 O3 54.83(12) 2_656 4_665
O1 O1 O3 73.02(14) 2_546 4_665
O1 O1 O3 139.6(5) 2_646 4_665
O2 O1 O3 72.2(2) 4_554 4_665
O2 O1 O3 77.17(19) 3_654 4_665
O2 O1 O3 132.2(3) 1_544 4_665
O3 O1 O3 59.89(15) 3_544 4_665
O3 O1 O3 112.3(3) 4_654 4_665
O3 O1 O3 105.9(3) 1_554 4_665
Ga2 O1 O3 86.5(2) 1_545 1_445
La1 O1 O3 150.2(3) . 1_445
La1 O1 O3 41.32(19) 2_545 1_445
La1 O1 O3 86.93(13) 4_655 1_445
O2 O1 O3 90.1(3) 6 1_445
O2 O1 O3 123.2(5) 5_655 1_445
O2 O1 O3 66.7(3) 2_545 1_445
O2 O1 O3 84.3(3) 6_556 1_445
O2 O1 O3 115.5(5) 5_656 1_445
O2 O1 O3 60.9(3) 2_546 1_445
O3 O1 O3 113.1(3) 3_545 1_445
O3 O1 O3 6.9(3) 4_655 1_445
O3 O1 O3 125.5(3) . 1_445
Ga2 O1 O3 93.5(2) 1_544 1_445
O2 O1 O3 64.3(2) 4 1_445
O2 O1 O3 164.1(5) 3_655 1_445
O2 O1 O3 55.6(2) 1_545 1_445
Ga3 O1 O3 89.26(17) 2_546 1_445
Ga3 O1 O3 136.9(3) . 1_445
Ga3 O1 O3 36.67(15) 4_655 1_445
O3 O1 O3 123.02(18) 5_665 1_445
O3 O1 O3 32.9(3) 6_445 1_445
O3 O1 O3 112.55(15) 2_645 1_445
Ga3 O1 O3 93.26(17) 2_545 1_445
Ga3 O1 O3 128.8(3) 1_554 1_445
Ga3 O1 O3 56.68(13) 4_654 1_445
O3 O1 O3 115.4(2) 5_666 1_445
O3 O1 O3 34.6(3) 6_446 1_445
O3 O1 O3 106.4(2) 2_646 1_445
Nb O1 O3 108.70(13) . 1_445
Ga1 O1 O3 108.70(13) . 1_445
Nb O1 O3 131.52(14) 1_655 1_445
Ga1 O1 O3 131.52(14) 1_655 1_445
Ga1 O1 O3 18.29(12) 1_545 1_445
Nb O1 O3 18.29(12) 1_545 1_445
La1 O1 O3 113.3(3) 1_556 1_445
La1 O1 O3 62.49(15) 2_546 1_445
La1 O1 O3 84.68(19) 4_656 1_445
O2 O1 O3 146.3(2) . 1_445
O2 O1 O3 28.83(19) 3_545 1_445
O2 O1 O3 90.91(19) 4_655 1_445
Ga2 O1 O3 155.7(4) 2_556 1_445
Ga2 O1 O3 49.48(12) 2_446 1_445
Ga2 O1 O3 71.44(13) 2_546 1_445
O3 O1 O3 90.6(2) 2_545 1_445
O3 O1 O3 144.5(3) 6 1_445
O3 O1 O3 41.8(2) 5_655 1_445
O1 O1 O3 159.5(5) 2_655 1_445
O1 O1 O3 53.20(16) 2_545 1_445
O1 O1 O3 74.16(12) 2_645 1_445
O1 O1 O3 86.5(2) 1_556 1_445
O1 O1 O3 93.5(2) 1_554 1_445
Ga3 O1 O3 126.6(2) 4_665 1_445
Ga3 O1 O3 17.92(12) 1_445 1_445
Ga3 O1 O3 107.33(15) 2_646 1_445
O3 O1 O3 87.2(2) 2_546 1_445
O3 O1 O3 133.7(3) 6_556 1_445
O3 O1 O3 41.9(3) 5_656 1_445
O3 O1 O3 92.34(16) 1_455 1_445
O3 O1 O3 146.63(18) 4_765 1_445
O3 O1 O3 27.36(16) 3_535 1_445
O1 O1 O3 139.6(5) 2_656 1_445
O1 O1 O3 54.83(12) 2_546 1_445
O1 O1 O3 73.02(14) 2_646 1_445
O2 O1 O3 77.17(19) 4_554 1_445
O2 O1 O3 132.2(3) 3_654 1_445
O2 O1 O3 72.2(2) 1_544 1_445
O3 O1 O3 105.9(3) 3_544 1_445
O3 O1 O3 59.89(15) 4_654 1_445
O3 O1 O3 112.3(3) 1_554 1_445
O3 O1 O3 119.63(5) 4_665 1_445
Ga2 O1 O3 86.5(2) 1_545 3_645
La1 O1 O3 86.93(13) . 3_645
La1 O1 O3 150.2(3) 2_545 3_645
La1 O1 O3 41.32(19) 4_655 3_645
O2 O1 O3 123.2(5) 6 3_645
O2 O1 O3 66.7(3) 5_655 3_645
O2 O1 O3 90.1(3) 2_545 3_645
O2 O1 O3 115.5(5) 6_556 3_645
O2 O1 O3 60.9(3) 5_656 3_645
O2 O1 O3 84.3(3) 2_546 3_645
O3 O1 O3 125.5(3) 3_545 3_645
O3 O1 O3 113.1(3) 4_655 3_645
O3 O1 O3 6.9(3) . 3_645
Ga2 O1 O3 93.5(2) 1_544 3_645
O2 O1 O3 164.1(5) 4 3_645
O2 O1 O3 55.6(2) 3_655 3_645
O2 O1 O3 64.3(2) 1_545 3_645
Ga3 O1 O3 136.9(3) 2_546 3_645
Ga3 O1 O3 36.67(15) . 3_645
Ga3 O1 O3 89.26(17) 4_655 3_645
O3 O1 O3 112.55(15) 5_665 3_645
O3 O1 O3 123.02(18) 6_445 3_645
O3 O1 O3 32.9(3) 2_645 3_645
Ga3 O1 O3 128.8(3) 2_545 3_645
Ga3 O1 O3 56.68(13) 1_554 3_645
Ga3 O1 O3 93.26(17) 4_654 3_645
O3 O1 O3 106.4(2) 5_666 3_645
O3 O1 O3 115.4(2) 6_446 3_645
O3 O1 O3 34.6(3) 2_646 3_645
Nb O1 O3 131.52(14) . 3_645
Ga1 O1 O3 131.52(14) . 3_645
Nb O1 O3 18.29(12) 1_655 3_645
Ga1 O1 O3 18.29(12) 1_655 3_645
Ga1 O1 O3 108.70(13) 1_545 3_645
Nb O1 O3 108.70(13) 1_545 3_645
La1 O1 O3 84.68(19) 1_556 3_645
La1 O1 O3 113.3(3) 2_546 3_645
La1 O1 O3 62.49(15) 4_656 3_645
O2 O1 O3 90.91(19) . 3_645
O2 O1 O3 146.3(2) 3_545 3_645
O2 O1 O3 28.83(19) 4_655 3_645
Ga2 O1 O3 71.44(13) 2_556 3_645
Ga2 O1 O3 155.7(4) 2_446 3_645
Ga2 O1 O3 49.48(12) 2_546 3_645
O3 O1 O3 144.5(3) 2_545 3_645
O3 O1 O3 41.8(2) 6 3_645
O3 O1 O3 90.6(2) 5_655 3_645
O1 O1 O3 74.16(12) 2_655 3_645
O1 O1 O3 159.5(5) 2_545 3_645
O1 O1 O3 53.20(16) 2_645 3_645
O1 O1 O3 86.5(2) 1_556 3_645
O1 O1 O3 93.5(2) 1_554 3_645
Ga3 O1 O3 107.33(15) 4_665 3_645
Ga3 O1 O3 126.6(2) 1_445 3_645
Ga3 O1 O3 17.92(12) 2_646 3_645
O3 O1 O3 133.7(3) 2_546 3_645
O3 O1 O3 41.9(3) 6_556 3_645
O3 O1 O3 87.2(2) 5_656 3_645
O3 O1 O3 146.63(18) 1_455 3_645
O3 O1 O3 27.36(16) 4_765 3_645
O3 O1 O3 92.34(16) 3_535 3_645
O1 O1 O3 73.02(14) 2_656 3_645
O1 O1 O3 139.6(5) 2_546 3_645
O1 O1 O3 54.83(12) 2_646 3_645
O2 O1 O3 132.2(3) 4_554 3_645
O2 O1 O3 72.2(2) 3_654 3_645
O2 O1 O3 77.17(19) 1_544 3_645
O3 O1 O3 112.3(3) 3_544 3_645
O3 O1 O3 105.9(3) 4_654 3_645
O3 O1 O3 59.89(15) 1_554 3_645
O3 O1 O3 119.63(5) 4_665 3_645
O3 O1 O3 119.63(5) 1_445 3_645
Ga2 O1 La1 98.59(19) 1_545 4
La1 O1 La1 80.35(11) . 4
La1 O1 La1 37.72(4) 2_545 4
La1 O1 La1 143.6(5) 4_655 4
O2 O1 La1 49.2(2) 6 4
O2 O1 La1 104.2(4) 5_655 4
O2 O1 La1 91.9(3) 2_545 4
O2 O1 La1 67.3(2) 6_556 4
O2 O1 La1 119.1(4) 5_656 4
O2 O1 La1 106.2(3) 2_546 4
O3 O1 La1 44.4(2) 3_545 4
O3 O1 La1 79.2(2) 4_655 4
O3 O1 La1 162.0(2) . 4
Ga2 O1 La1 81.41(19) 1_544 4
O2 O1 La1 21.6(3) 4 4
O2 O1 La1 113.8(2) 3_655 4
O2 O1 La1 128.1(2) 1_545 4
Ga3 O1 La1 40.69(7) 2_546 4
Ga3 O1 La1 137.14(19) . 4
Ga3 O1 La1 103.46(8) 4_655 4
O3 O1 La1 54.78(16) 5_665 4
O3 O1 La1 64.58(16) 6_445 4
O3 O1 La1 142.2(5) 2_645 4
Ga3 O1 La1 41.86(4) 2_545 4
Ga3 O1 La1 113.6(3) 1_554 4
Ga3 O1 La1 90.93(18) 4_654 4
O3 O1 La1 68.59(13) 5_666 4
O3 O1 La1 76.60(16) 6_446 4
O3 O1 La1 150.5(4) 2_646 4
Nb O1 La1 36.14(2) . 4
Ga1 O1 La1 36.14(2) . 4
Nb O1 La1 149.8(3) 1_655 4
Ga1 O1 La1 149.8(3) 1_655 4
Ga1 O1 La1 81.98(6) 1_545 4
Nb O1 La1 81.98(6) 1_545 4
La1 O1 La1 93.89(14) 1_556 4
La1 O1 La1 74.81(9) 2_546 4
La1 O1 La1 125.6(3) 4_656 4
O2 O1 La1 78.40(14) . 4
O2 O1 La1 46.39(14) 3_545 4
O2 O1 La1 163.41(14) 4_655 4
Ga2 O1 La1 98.88(3) 2_556 4
Ga2 O1 La1 35.15(3) 2_446 4
Ga2 O1 La1 143.24(10) 2_546 4
O3 O1 La1 23.62(13) 2_545 4
O3 O1 La1 126.2(3) 6 4
O3 O1 La1 97.6(2) 5_655 4
O1 O1 La1 93.10(15) 2_655 4
O1 O1 La1 25.58(8) 2_545 4
O1 O1 La1 133.7(4) 2_645 4
O1 O1 La1 98.59(19) 1_556 4
O1 O1 La1 81.41(19) 1_554 4
Ga3 O1 La1 63.82(3) 4_665 4
Ga3 O1 La1 66.15(3) 1_445 4
Ga3 O1 La1 170.3(4) 2_646 4
O3 O1 La1 45.49(14) 2_546 4
O3 O1 La1 133.3(3) 6_556 4
O3 O1 La1 105.33(14) 5_656 4
O3 O1 La1 24.17(11) 1_455 4
O3 O1 La1 140.78(11) 4_765 4
O3 O1 La1 99.63(11) 3_535 4
O1 O1 La1 100.33(9) 2_656 4
O1 O1 La1 49.20(10) 2_546 4
O1 O1 La1 137.2(3) 2_646 4
O2 O1 La1 43.02(16) 4_554 4
O2 O1 La1 97.1(2) 3_654 4
O2 O1 La1 105.0(3) 1_544 4
O3 O1 La1 57.76(15) 3_544 4
O3 O1 La1 76.2(2) 4_654 4
O3 O1 La1 113.6(3) 1_554 4
O3 O1 La1 49.60(12) 4_665 4
O3 O1 La1 72.56(13) 1_445 4
O3 O1 La1 167.3(2) 3_645 4
Ga2 O1 La1 98.59(19) 1_545 2_655
La1 O1 La1 37.72(4) . 2_655
La1 O1 La1 143.6(5) 2_545 2_655
La1 O1 La1 80.35(11) 4_655 2_655
O2 O1 La1 91.9(3) 6 2_655
O2 O1 La1 49.2(2) 5_655 2_655
O2 O1 La1 104.2(4) 2_545 2_655
O2 O1 La1 106.2(3) 6_556 2_655
O2 O1 La1 67.3(2) 5_656 2_655
O2 O1 La1 119.1(4) 2_546 2_655
O3 O1 La1 79.2(2) 3_545 2_655
O3 O1 La1 162.0(2) 4_655 2_655
O3 O1 La1 44.4(2) . 2_655
Ga2 O1 La1 81.41(19) 1_544 2_655
O2 O1 La1 128.1(2) 4 2_655
O2 O1 La1 21.6(3) 3_655 2_655
O2 O1 La1 113.8(2) 1_545 2_655
Ga3 O1 La1 103.46(8) 2_546 2_655
Ga3 O1 La1 40.69(7) . 2_655
Ga3 O1 La1 137.14(19) 4_655 2_655
O3 O1 La1 64.58(16) 5_665 2_655
O3 O1 La1 142.2(5) 6_445 2_655
O3 O1 La1 54.78(16) 2_645 2_655
Ga3 O1 La1 90.93(18) 2_545 2_655
Ga3 O1 La1 41.86(4) 1_554 2_655
Ga3 O1 La1 113.6(3) 4_654 2_655
O3 O1 La1 76.60(16) 5_666 2_655
O3 O1 La1 150.5(4) 6_446 2_655
O3 O1 La1 68.59(13) 2_646 2_655
Nb O1 La1 81.98(6) . 2_655
Ga1 O1 La1 81.98(6) . 2_655
Nb O1 La1 36.14(2) 1_655 2_655
Ga1 O1 La1 36.14(2) 1_655 2_655
Ga1 O1 La1 149.8(3) 1_545 2_655
Nb O1 La1 149.8(3) 1_545 2_655
La1 O1 La1 74.81(9) 1_556 2_655
La1 O1 La1 125.6(3) 2_546 2_655
La1 O1 La1 93.89(15) 4_656 2_655
O2 O1 La1 46.39(14) . 2_655
O2 O1 La1 163.41(14) 3_545 2_655
O2 O1 La1 78.40(14) 4_655 2_655
Ga2 O1 La1 35.15(3) 2_556 2_655
Ga2 O1 La1 143.24(10) 2_446 2_655
Ga2 O1 La1 98.88(3) 2_546 2_655
O3 O1 La1 97.6(2) 2_545 2_655
O3 O1 La1 23.62(13) 6 2_655
O3 O1 La1 126.2(3) 5_655 2_655
O1 O1 La1 25.58(8) 2_655 2_655
O1 O1 La1 133.7(4) 2_545 2_655
O1 O1 La1 93.10(15) 2_645 2_655
O1 O1 La1 98.59(19) 1_556 2_655
O1 O1 La1 81.41(19) 1_554 2_655
Ga3 O1 La1 66.15(3) 4_665 2_655
Ga3 O1 La1 170.3(4) 1_445 2_655
Ga3 O1 La1 63.82(3) 2_646 2_655
O3 O1 La1 105.33(14) 2_546 2_655
O3 O1 La1 45.49(14) 6_556 2_655
O3 O1 La1 133.3(3) 5_656 2_655
O3 O1 La1 99.63(11) 1_455 2_655
O3 O1 La1 24.17(11) 4_765 2_655
O3 O1 La1 140.78(11) 3_535 2_655
O1 O1 La1 49.20(10) 2_656 2_655
O1 O1 La1 137.2(3) 2_546 2_655
O1 O1 La1 100.33(9) 2_646 2_655
O2 O1 La1 105.0(3) 4_554 2_655
O2 O1 La1 43.02(16) 3_654 2_655
O2 O1 La1 97.1(2) 1_544 2_655
O3 O1 La1 76.2(2) 3_544 2_655
O3 O1 La1 113.6(3) 4_654 2_655
O3 O1 La1 57.76(15) 1_554 2_655
O3 O1 La1 72.56(13) 4_665 2_655
O3 O1 La1 167.3(2) 1_445 2_655
O3 O1 La1 49.60(12) 3_645 2_655
La1 O1 La1 117.81(10) 4 2_655
Ga2 O1 La1 98.58(19) 1_545 1_545
La1 O1 La1 143.6(5) . 1_545
La1 O1 La1 80.35(11) 2_545 1_545
La1 O1 La1 37.72(4) 4_655 1_545
O2 O1 La1 104.2(4) 6 1_545
O2 O1 La1 91.9(3) 5_655 1_545
O2 O1 La1 49.2(2) 2_545 1_545
O2 O1 La1 119.1(4) 6_556 1_545
O2 O1 La1 106.2(3) 5_656 1_545
O2 O1 La1 67.3(2) 2_546 1_545
O3 O1 La1 162.0(2) 3_545 1_545
O3 O1 La1 44.4(2) 4_655 1_545
O3 O1 La1 79.2(2) . 1_545
Ga2 O1 La1 81.41(19) 1_544 1_545
O2 O1 La1 113.8(2) 4 1_545
O2 O1 La1 128.1(2) 3_655 1_545
O2 O1 La1 21.6(3) 1_545 1_545
Ga3 O1 La1 137.14(19) 2_546 1_545
Ga3 O1 La1 103.46(8) . 1_545
Ga3 O1 La1 40.69(7) 4_655 1_545
O3 O1 La1 142.2(5) 5_665 1_545
O3 O1 La1 54.78(16) 6_445 1_545
O3 O1 La1 64.58(16) 2_645 1_545
Ga3 O1 La1 113.6(3) 2_545 1_545
Ga3 O1 La1 90.93(18) 1_554 1_545
Ga3 O1 La1 41.86(4) 4_654 1_545
O3 O1 La1 150.5(4) 5_666 1_545
O3 O1 La1 68.59(13) 6_446 1_545
O3 O1 La1 76.60(16) 2_646 1_545
Nb O1 La1 149.8(3) . 1_545
Ga1 O1 La1 149.8(3) . 1_545
Nb O1 La1 81.98(6) 1_655 1_545
Ga1 O1 La1 81.98(6) 1_655 1_545
Ga1 O1 La1 36.14(2) 1_545 1_545
Nb O1 La1 36.14(2) 1_545 1_545
La1 O1 La1 125.6(3) 1_556 1_545
La1 O1 La1 93.89(15) 2_546 1_545
La1 O1 La1 74.81(9) 4_656 1_545
O2 O1 La1 163.41(14) . 1_545
O2 O1 La1 78.40(14) 3_545 1_545
O2 O1 La1 46.39(14) 4_655 1_545
Ga2 O1 La1 143.24(10) 2_556 1_545
Ga2 O1 La1 98.88(3) 2_446 1_545
Ga2 O1 La1 35.15(3) 2_546 1_545
O3 O1 La1 126.2(3) 2_545 1_545
O3 O1 La1 97.6(2) 6 1_545
O3 O1 La1 23.62(13) 5_655 1_545
O1 O1 La1 133.7(4) 2_655 1_545
O1 O1 La1 93.10(15) 2_545 1_545
O1 O1 La1 25.58(8) 2_645 1_545
O1 O1 La1 98.59(19) 1_556 1_545
O1 O1 La1 81.41(19) 1_554 1_545
Ga3 O1 La1 170.3(4) 4_665 1_545
Ga3 O1 La1 63.82(3) 1_445 1_545
Ga3 O1 La1 66.15(3) 2_646 1_545
O3 O1 La1 133.3(3) 2_546 1_545
O3 O1 La1 105.33(14) 6_556 1_545
O3 O1 La1 45.49(14) 5_656 1_545
O3 O1 La1 140.78(11) 1_455 1_545
O3 O1 La1 99.63(11) 4_765 1_545
O3 O1 La1 24.17(11) 3_535 1_545
O1 O1 La1 137.2(3) 2_656 1_545
O1 O1 La1 100.33(9) 2_546 1_545
O1 O1 La1 49.20(10) 2_646 1_545
O2 O1 La1 97.1(2) 4_554 1_545
O2 O1 La1 105.0(3) 3_654 1_545
O2 O1 La1 43.02(16) 1_544 1_545
O3 O1 La1 113.6(3) 3_544 1_545
O3 O1 La1 57.76(15) 4_654 1_545
O3 O1 La1 76.2(2) 1_554 1_545
O3 O1 La1 167.3(2) 4_665 1_545
O3 O1 La1 49.60(12) 1_445 1_545
O3 O1 La1 72.56(13) 3_645 1_545
La1 O1 La1 117.81(10) 4 1_545
La1 O1 La1 117.81(10) 2_655 1_545
Ga2 O1 O2 83.3(2) 1_545 1_445
La1 O1 O2 101.81(12) . 1_445
La1 O1 O2 33.1(2) 2_545 1_445
La1 O1 O2 138.8(2) 4_655 1_445
O2 O1 O2 68.2(3) 6 1_445
O2 O1 O2 124.8(4) 5_655 1_445
O2 O1 O2 95.4(4) 2_545 1_445
O2 O1 O2 56.3(4) 6_556 1_445
O2 O1 O2 111.2(4) 5_656 1_445
O2 O1 O2 84.1(3) 2_546 1_445
O3 O1 O2 58.9(2) 3_545 1_445
O3 O1 O2 60.2(2) 4_655 1_445
O3 O1 O2 166.9(6) . 1_445
Ga2 O1 O2 96.7(2) 1_544 1_445
O2 O1 O2 11.1(2) 4 1_445
O2 O1 O2 127.0(3) 3_655 1_445
O2 O1 O2 107.9(3) 1_545 1_445
Ga3 O1 O2 40.48(14) 2_546 1_445
Ga3 O1 O2 138.9(4) . 1_445
Ga3 O1 O2 81.06(14) 4_655 1_445
O3 O1 O2 77.49(18) 5_665 1_445
O3 O1 O2 58.5(2) 6_445 1_445
O3 O1 O2 155.3(4) 2_645 1_445
Ga3 O1 O2 62.80(13) 2_545 1_445
Ga3 O1 O2 134.9(3) 1_554 1_445
Ga3 O1 O2 90.44(17) 4_654 1_445
O3 O1 O2 71.46(19) 5_666 1_445
O3 O1 O2 53.52(19) 6_446 1_445
O3 O1 O2 134.3(4) 2_646 1_445
Nb O1 O2 56.47(12) . 1_445
Ga1 O1 O2 56.47(12) . 1_445
Nb O1 O2 172.9(2) 1_655 1_445
Ga1 O1 O2 172.9(2) 1_655 1_445
Ga1 O1 O2 67.97(13) 1_545 1_445
Nb O1 O2 67.97(13) 1_545 1_445
La1 O1 O2 89.2(2) 1_556 1_445
La1 O1 O2 55.54(14) 2_546 1_445
La1 O1 O2 106.0(3) 4_656 1_445
O2 O1 O2 93.06(18) . 1_445
O2 O1 O2 25.70(17) 3_545 1_445
O2 O1 O2 142.6(3) 4_655 1_445
Ga2 O1 O2 110.38(17) 2_556 1_445
Ga2 O1 O2 12.65(14) 2_446 1_445
Ga2 O1 O2 121.32(18) 2_546 1_445
O3 O1 O2 46.62(19) 2_545 1_445
O3 O1 O2 149.3(3) 6 1_445
O3 O1 O2 88.76(19) 5_655 1_445
O1 O1 O2 114.76(13) 2_655 1_445
O1 O1 O2 28.0(3) 2_545 1_445
O1 O1 O2 126.00(17) 2_645 1_445
O1 O1 O2 83.3(2) 1_556 1_445
O1 O1 O2 96.7(2) 1_554 1_445
Ga3 O1 O2 74.71(14) 4_665 1_445
Ga3 O1 O2 44.29(12) 1_445 1_445
Ga3 O1 O2 150.5(3) 2_646 1_445
O3 O1 O2 41.94(19) 2_546 1_445
O3 O1 O2 132.9(4) 6_556 1_445
O3 O1 O2 82.45(19) 5_656 1_445
O3 O1 O2 38.13(16) 1_455 1_445
O3 O1 O2 155.8(2) 4_765 1_445
O3 O1 O2 81.44(16) 3_535 1_445
O1 O1 O2 105.2(3) 2_656 1_445
O1 O1 O2 29.2(2) 2_546 1_445
O1 O1 O2 114.1(3) 2_646 1_445
O2 O1 O2 58.52(10) 4_554 1_445
O2 O1 O2 119.4(3) 3_654 1_445
O2 O1 O2 107.7(3) 1_544 1_445
O3 O1 O2 79.32(18) 3_544 1_445
O3 O1 O2 80.0(2) 4_654 1_445
O3 O1 O2 130.5(3) 1_554 1_445
O3 O1 O2 65.38(17) 4_665 1_445
O3 O1 O2 54.25(17) 1_445 1_445
O3 O1 O2 168.4(4) 3_645 1_445
La1 O1 O2 23.10(12) 4 1_445
La1 O1 O2 137.72(12) 2_655 1_445
La1 O1 O2 103.43(12) 1_545 1_445
Ga2 O1 O2 83.3(2) 1_545 4_665
La1 O1 O2 33.1(2) . 4_665
La1 O1 O2 138.8(2) 2_545 4_665
La1 O1 O2 101.81(12) 4_655 4_665
O2 O1 O2 95.4(4) 6 4_665
O2 O1 O2 68.2(3) 5_655 4_665
O2 O1 O2 124.8(4) 2_545 4_665
O2 O1 O2 84.1(3) 6_556 4_665
O2 O1 O2 56.3(4) 5_656 4_665
O2 O1 O2 111.2(4) 2_546 4_665
O3 O1 O2 60.2(2) 3_545 4_665
O3 O1 O2 166.9(6) 4_655 4_665
O3 O1 O2 58.9(2) . 4_665
Ga2 O1 O2 96.7(2) 1_544 4_665
O2 O1 O2 107.9(3) 4 4_665
O2 O1 O2 11.1(2) 3_655 4_665
O2 O1 O2 127.0(3) 1_545 4_665
Ga3 O1 O2 81.06(14) 2_546 4_665
Ga3 O1 O2 40.48(14) . 4_665
Ga3 O1 O2 138.9(4) 4_655 4_665
O3 O1 O2 58.5(2) 5_665 4_665
O3 O1 O2 155.3(4) 6_445 4_665
O3 O1 O2 77.49(18) 2_645 4_665
Ga3 O1 O2 90.44(17) 2_545 4_665
Ga3 O1 O2 62.80(13) 1_554 4_665
Ga3 O1 O2 134.9(3) 4_654 4_665
O3 O1 O2 53.52(19) 5_666 4_665
O3 O1 O2 134.3(4) 6_446 4_665
O3 O1 O2 71.46(19) 2_646 4_665
Nb O1 O2 67.97(13) . 4_665
Ga1 O1 O2 67.97(13) . 4_665
Nb O1 O2 56.47(12) 1_655 4_665
Ga1 O1 O2 56.47(12) 1_655 4_665
Ga1 O1 O2 172.9(2) 1_545 4_665
Nb O1 O2 172.9(2) 1_545 4_665
La1 O1 O2 55.54(14) 1_556 4_665
La1 O1 O2 106.0(3) 2_546 4_665
La1 O1 O2 89.2(2) 4_656 4_665
O2 O1 O2 25.70(17) . 4_665
O2 O1 O2 142.6(3) 3_545 4_665
O2 O1 O2 93.06(18) 4_655 4_665
Ga2 O1 O2 12.66(14) 2_556 4_665
Ga2 O1 O2 121.32(18) 2_446 4_665
Ga2 O1 O2 110.38(17) 2_546 4_665
O3 O1 O2 88.76(19) 2_545 4_665
O3 O1 O2 46.62(19) 6 4_665
O3 O1 O2 149.3(3) 5_655 4_665
O1 O1 O2 28.0(3) 2_655 4_665
O1 O1 O2 126.00(17) 2_545 4_665
O1 O1 O2 114.76(13) 2_645 4_665
O1 O1 O2 83.3(2) 1_556 4_665
O1 O1 O2 96.7(2) 1_554 4_665
Ga3 O1 O2 44.29(12) 4_665 4_665
Ga3 O1 O2 150.5(3) 1_445 4_665
Ga3 O1 O2 74.71(14) 2_646 4_665
O3 O1 O2 82.45(19) 2_546 4_665
O3 O1 O2 41.94(19) 6_556 4_665
O3 O1 O2 132.9(4) 5_656 4_665
O3 O1 O2 81.44(16) 1_455 4_665
O3 O1 O2 38.13(16) 4_765 4_665
O3 O1 O2 155.8(2) 3_535 4_665
O1 O1 O2 29.2(2) 2_656 4_665
O1 O1 O2 114.1(3) 2_546 4_665
O1 O1 O2 105.2(3) 2_646 4_665
O2 O1 O2 107.7(3) 4_554 4_665
O2 O1 O2 58.53(10) 3_654 4_665
O2 O1 O2 119.4(3) 1_544 4_665
O3 O1 O2 80.0(2) 3_544 4_665
O3 O1 O2 130.5(3) 4_654 4_665
O3 O1 O2 79.32(18) 1_554 4_665
O3 O1 O2 54.25(17) 4_665 4_665
O3 O1 O2 168.4(3) 1_445 4_665
O3 O1 O2 65.38(17) 3_645 4_665
La1 O1 O2 103.43(12) 4 4_665
La1 O1 O2 23.10(12) 2_655 4_665
La1 O1 O2 137.72(12) 1_545 4_665
O2 O1 O2 118.66(8) 1_445 4_665
Ga2 O1 O2 83.3(2) 1_545 3_645
La1 O1 O2 138.8(2) . 3_645
La1 O1 O2 101.81(12) 2_545 3_645
La1 O1 O2 33.1(2) 4_655 3_645
O2 O1 O2 124.8(4) 6 3_645
O2 O1 O2 95.4(4) 5_655 3_645
O2 O1 O2 68.2(3) 2_545 3_645
O2 O1 O2 111.2(4) 6_556 3_645
O2 O1 O2 84.1(3) 5_656 3_645
O2 O1 O2 56.3(4) 2_546 3_645
O3 O1 O2 166.9(6) 3_545 3_645
O3 O1 O2 58.9(2) 4_655 3_645
O3 O1 O2 60.2(2) . 3_645
Ga2 O1 O2 96.7(2) 1_544 3_645
O2 O1 O2 127.0(3) 4 3_645
O2 O1 O2 107.9(3) 3_655 3_645
O2 O1 O2 11.1(2) 1_545 3_645
Ga3 O1 O2 138.9(4) 2_546 3_645
Ga3 O1 O2 81.06(14) . 3_645
Ga3 O1 O2 40.48(14) 4_655 3_645
O3 O1 O2 155.3(4) 5_665 3_645
O3 O1 O2 77.49(18) 6_445 3_645
O3 O1 O2 58.5(2) 2_645 3_645
Ga3 O1 O2 134.9(3) 2_545 3_645
Ga3 O1 O2 90.44(17) 1_554 3_645
Ga3 O1 O2 62.80(13) 4_654 3_645
O3 O1 O2 134.3(4) 5_666 3_645
O3 O1 O2 71.46(19) 6_446 3_645
O3 O1 O2 53.52(19) 2_646 3_645
Nb O1 O2 172.9(2) . 3_645
Ga1 O1 O2 172.9(2) . 3_645
Nb O1 O2 67.97(13) 1_655 3_645
Ga1 O1 O2 67.97(13) 1_655 3_645
Ga1 O1 O2 56.47(12) 1_545 3_645
Nb O1 O2 56.47(12) 1_545 3_645
La1 O1 O2 106.0(3) 1_556 3_645
La1 O1 O2 89.2(2) 2_546 3_645
La1 O1 O2 55.54(14) 4_656 3_645
O2 O1 O2 142.6(3) . 3_645
O2 O1 O2 93.06(18) 3_545 3_645
O2 O1 O2 25.70(17) 4_655 3_645
Ga2 O1 O2 121.32(18) 2_556 3_645
Ga2 O1 O2 110.38(17) 2_446 3_645
Ga2 O1 O2 12.65(14) 2_546 3_645
O3 O1 O2 149.3(3) 2_545 3_645
O3 O1 O2 88.76(19) 6 3_645
O3 O1 O2 46.62(19) 5_655 3_645
O1 O1 O2 126.00(17) 2_655 3_645
O1 O1 O2 114.76(13) 2_545 3_645
O1 O1 O2 28.0(3) 2_645 3_645
O1 O1 O2 83.3(2) 1_556 3_645
O1 O1 O2 96.7(2) 1_554 3_645
Ga3 O1 O2 150.5(3) 4_665 3_645
Ga3 O1 O2 74.71(14) 1_445 3_645
Ga3 O1 O2 44.29(12) 2_646 3_645
O3 O1 O2 132.9(4) 2_546 3_645
O3 O1 O2 82.45(19) 6_556 3_645
O3 O1 O2 41.94(19) 5_656 3_645
O3 O1 O2 155.8(2) 1_455 3_645
O3 O1 O2 81.44(16) 4_765 3_645
O3 O1 O2 38.13(16) 3_535 3_645
O1 O1 O2 114.1(3) 2_656 3_645
O1 O1 O2 105.2(3) 2_546 3_645
O1 O1 O2 29.2(2) 2_646 3_645
O2 O1 O2 119.4(3) 4_554 3_645
O2 O1 O2 107.7(3) 3_654 3_645
O2 O1 O2 58.52(10) 1_544 3_645
O3 O1 O2 130.5(3) 3_544 3_645
O3 O1 O2 79.32(18) 4_654 3_645
O3 O1 O2 80.0(2) 1_554 3_645
O3 O1 O2 168.4(4) 4_665 3_645
O3 O1 O2 65.38(17) 1_445 3_645
O3 O1 O2 54.25(17) 3_645 3_645
La1 O1 O2 137.72(12) 4 3_645
La1 O1 O2 103.43(12) 2_655 3_645
La1 O1 O2 23.10(12) 1_545 3_645
O2 O1 O2 118.66(8) 1_445 3_645
O2 O1 O2 118.66(8) 4_665 3_645
Ga2 O1 O3 30.22(14) 1_545 3_546
La1 O1 O3 86.5(3) . 3_546
La1 O1 O3 102.0(4) 2_545 3_546
La1 O1 O3 138.0(5) 4_655 3_546
O2 O1 O3 118.8(3) 6 3_546
O2 O1 O3 136.7(3) 5_655 3_546
O2 O1 O3 163.5(3) 2_545 3_546
O2 O1 O3 15.0(3) 6_556 3_546
O2 O1 O3 43.4(3) 5_656 3_546
O2 O1 O3 59.9(4) 2_546 3_546
O3 O1 O3 53.4(3) 3_545 3_546
O3 O1 O3 98.8(4) 4_655 3_546
O3 O1 O3 98.8(4) . 3_546
Ga2 O1 O3 149.78(14) 1_544 3_546
O2 O1 O3 60.1(3) 4 3_546
O2 O1 O3 70.2(3) 3_655 3_546
O2 O1 O3 107.9(5) 1_545 3_546
Ga3 O1 O3 35.7(2) 2_546 3_546
Ga3 O1 O3 69.9(3) . 3_546
Ga3 O1 O3 87.4(4) 4_655 3_546
O3 O1 O3 89.2(3) 5_665 3_546
O3 O1 O3 123.4(4) 6_445 3_546
O3 O1 O3 135.6(3) 2_645 3_546
Ga3 O1 O3 108.48(13) 2_545 3_546
Ga3 O1 O3 132.57(13) 1_554 3_546
Ga3 O1 O3 154.90(19) 4_654 3_546
O3 O1 O3 23.5(3) 5_666 3_546
O3 O1 O3 66.0(3) 6_446 3_546
O3 O1 O3 75.0(3) 2_646 3_546
Nb O1 O3 70.56(18) . 3_546
Ga1 O1 O3 70.56(18) . 3_546
Nb O1 O3 111.5(2) 1_655 3_546
Ga1 O1 O3 111.5(2) 1_655 3_546
Ga1 O1 O3 116.5(3) 1_545 3_546
Nb O1 O3 116.5(3) 1_545 3_546
La1 O1 O3 20.11(11) 1_556 3_546
La1 O1 O3 37.17(18) 2_546 3_546
La1 O1 O3 59.1(2) 4_656 3_546
O2 O1 O3 57.4(2) . 3_546
O2 O1 O3 80.1(3) 3_545 3_546
O2 O1 O3 108.7(3) 4_655 3_546
Ga2 O1 O3 57.13(18) 2_556 3_546
Ga2 O1 O3 62.2(2) 2_446 3_546
Ga2 O1 O3 102.2(3) 2_546 3_546
O3 O1 O3 87.7(3) 2_545 3_546
O3 O1 O3 114.5(3) 6 3_546
O3 O1 O3 138.0(3) 5_655 3_546
O1 O1 O3 91.8(3) 2_655 3_546
O1 O1 O3 96.2(4) 2_545 3_546
O1 O1 O3 140.7(5) 2_645 3_546
O1 O1 O3 30.22(14) 1_556 3_546
O1 O1 O3 149.78(14) 1_554 3_546
Ga3 O1 O3 43.28(15) 4_665 3_546
Ga3 O1 O3 80.8(2) 1_445 3_546
Ga3 O1 O3 94.5(3) 2_646 3_546
O3 O1 O3 30.6(3) 2_546 3_546
O3 O1 O3 63.7(3) 6_556 3_546
O3 O1 O3 81.9(3) 5_656 3_546
O3 O1 O3 58.29(16) 1_455 3_546
O3 O1 O3 91.2(3) 4_765 3_546
O3 O1 O3 109.5(3) 3_535 3_546
O1 O1 O3 42.5(3) 2_656 3_546
O1 O1 O3 47.8(3) 2_546 3_546
O1 O1 O3 84.7(4) 2_646 3_546
O2 O1 O3 117.86(17) 4_554 3_546
O2 O1 O3 124.69(17) 3_654 3_546
O2 O1 O3 169.5(2) 1_544 3_546
O3 O1 O3 115.94(18) 3_544 3_546
O3 O1 O3 149.08(8) 4_654 3_546
O3 O1 O3 149.08(9) 1_554 3_546
O3 O1 O3 56.47(15) 4_665 3_546
O3 O1 O3 98.6(3) 1_445 3_546
O3 O1 O3 104.1(3) 3_645 3_546
La1 O1 O3 76.05(15) 4 3_546
La1 O1 O3 91.49(17) 2_655 3_546
La1 O1 O3 127.0(3) 1_545 3_546
O2 O1 O3 69.1(2) 1_445 3_546
O2 O1 O3 69.78(19) 4_665 3_546
O2 O1 O3 113.5(3) 3_645 3_546
Ga2 O2 Ga3 122.4(8) 2_556 4_665
Ga2 O2 La1 104.4(6) 2_556 4_665
Ga3 O2 La1 120.5(6) 4_665 4_665
Ga2 O2 O3 117.0(6) 2_556 3_545
Ga3 O2 O3 62.0(4) 4_665 3_545
La1 O2 O3 126.9(6) 4_665 3_545
Ga2 O2 O2 38.7(3) 2_556 4_665
Ga3 O2 O2 145.1(6) 4_665 4_665
La1 O2 O2 65.8(5) 4_665 4_665
O3 O2 O2 145.7(7) 3_545 4_665
Ga2 O2 O2 38.7(3) 2_556 3_655
Ga3 O2 O2 129.3(7) 4_665 3_655
La1 O2 O2 110.2(4) 4_665 3_655
O3 O2 O2 86.4(7) 3_545 3_655
O2 O2 O2 60.000(2) 4_665 3_655
Ga2 O2 La1 89.6(5) 2_556 .
Ga3 O2 La1 111.7(6) 4_665 .
La1 O2 La1 102.4(5) 4_665 .
O3 O2 La1 49.7(3) 3_545 .
O2 O2 La1 98.8(3) 4_665 .
O2 O2 La1 50.9(4) 3_655 .
Ga2 O2 O2 104.3(8) 2_556 2_556
Ga3 O2 O2 40.5(5) 4_665 2_556
La1 O2 O2 97.5(5) 4_665 2_556
O3 O2 O2 102.5(4) 3_545 2_556
O2 O2 O2 107.2(3) 4_665 2_556
O2 O2 O2 137.4(5) 3_655 2_556
La1 O2 O2 152.1(3) . 2_556
Ga2 O2 O3 160.9(8) 2_556 4_665
Ga3 O2 O3 38.8(4) 4_665 4_665
La1 O2 O3 92.1(4) 4_665 4_665
O3 O2 O3 56.5(5) 3_545 4_665
O2 O2 O3 155.4(7) 4_665 4_665
O2 O2 O3 142.7(7) 3_655 4_665
La1 O2 O3 96.3(5) . 4_665
O2 O2 O3 63.4(4) 2_556 4_665
Ga2 O2 O1 82.4(4) 2_556 2_655
Ga3 O2 O1 152.6(7) 4_665 2_655
La1 O2 O1 55.3(3) 4_665 2_655
O3 O2 O1 97.6(5) 3_545 2_655
O2 O2 O1 61.7(3) 4_665 2_655
O2 O2 O1 61.7(3) 3_655 2_655
La1 O2 O1 51.9(3) . 2_655
O2 O2 O1 152.7(6) 2_556 2_655
O3 O2 O1 115.4(6) 4_665 2_655
Ga2 O2 O3 91.2(6) 2_556 5_666
Ga3 O2 O3 35.7(3) 4_665 5_666
La1 O2 O3 154.9(5) 4_665 5_666
O3 O2 O3 57.7(5) 3_545 5_666
O2 O2 O3 126.6(4) 4_665 5_666
O2 O2 O3 94.4(5) 3_655 5_666
La1 O2 O3 97.1(5) . 5_666
O2 O2 O3 59.1(5) 2_556 5_666
O3 O2 O3 70.0(5) 4_665 5_666
O1 O2 O3 148.1(5) 2_655 5_666
Ga2 O2 O1 32.2(3) 2_556 2_656
Ga3 O2 O1 90.8(6) 4_665 2_656
La1 O2 O1 122.3(5) 4_665 2_656
O3 O2 O1 110.2(5) 3_545 2_656
O2 O2 O1 62.5(3) 4_665 2_656
O2 O2 O1 62.5(3) 3_655 2_656
La1 O2 O1 109.0(4) . 2_656
O2 O2 O1 75.4(6) 2_556 2_656
O3 O2 O1 129.5(6) 4_665 2_656
O1 O2 O1 114.6(4) 2_655 2_656
O3 O2 O1 64.1(5) 5_666 2_656
Ga2 O2 O3 131.3(6) 2_556 5_665
Ga3 O2 O3 93.5(5) 4_665 5_665
La1 O2 O3 78.8(4) 4_665 5_665
O3 O2 O3 49.3(5) 3_545 5_665
O2 O2 O3 120.8(3) 4_665 5_665
O2 O2 O3 93.8(4) 3_655 5_665
La1 O2 O3 43.9(3) . 5_665
O2 O2 O3 123.8(5) 2_556 5_665
O3 O2 O3 60.7(5) 4_665 5_665
O1 O2 O3 59.2(4) 2_655 5_665
O3 O2 O3 105.6(5) 5_666 5_665
O1 O2 O3 151.7(5) 2_656 5_665
Ga2 O2 O1 128.7(6) 2_556 1_565
Ga3 O2 O1 75.5(4) 4_665 1_565
La1 O2 O1 45.8(3) 4_665 1_565
O3 O2 O1 113.7(4) 3_545 1_565
O2 O2 O1 97.3(6) 4_665 1_565
O2 O2 O1 154.7(6) 3_655 1_565
La1 O2 O1 131.2(5) . 1_565
O2 O2 O1 56.0(5) 2_556 1_565
O3 O2 O1 58.3(3) 4_665 1_565
O1 O2 O1 99.0(4) 2_655 1_565
O3 O2 O1 109.1(4) 5_666 1_565
O1 O2 O1 119.3(5) 2_656 1_565
O3 O2 O1 88.8(4) 5_665 1_565
Ga2 O2 Ga1 148.6(6) 2_556 .
Ga3 O2 Ga1 61.0(4) 4_665 .
La1 O2 Ga1 97.2(4) 4_665 .
O3 O2 Ga1 33.0(3) 3_545 .
O2 O2 Ga1 153.2(2) 4_665 .
O2 O2 Ga1 112.2(6) 3_655 .
La1 O2 Ga1 63.3(3) . .
O2 O2 Ga1 95.1(3) 2_556 .
O3 O2 Ga1 33.0(3) 4_665 .
O1 O2 Ga1 91.7(5) 2_655 .
O3 O2 Ga1 77.6(4) 5_666 .
O1 O2 Ga1 140.0(5) 2_656 .
O3 O2 Ga1 32.5(2) 5_665 .
O1 O2 Ga1 82.7(3) 1_565 .
Ga2 O2 Nb 148.6(6) 2_556 .
Ga3 O2 Nb 61.0(4) 4_665 .
La1 O2 Nb 97.2(4) 4_665 .
O3 O2 Nb 33.0(3) 3_545 .
O2 O2 Nb 153.2(2) 4_665 .
O2 O2 Nb 112.2(6) 3_655 .
La1 O2 Nb 63.3(3) . .
O2 O2 Nb 95.1(3) 2_556 .
O3 O2 Nb 33.0(3) 4_665 .
O1 O2 Nb 91.7(5) 2_655 .
O3 O2 Nb 77.6(4) 5_666 .
O1 O2 Nb 140.0(5) 2_656 .
O3 O2 Nb 32.5(2) 5_665 .
O1 O2 Nb 82.7(3) 1_565 .
Ga1 O2 Nb 0.0 . .
Ga2 O2 O2 139.0(6) 2_556 2
Ga3 O2 O2 97.3(5) 4_665 2
La1 O2 O2 39.0(3) 4_665 2
O3 O2 O2 89.0(4) 3_545 2
O2 O2 O2 102.4(2) 4_665 2
O2 O2 O2 122.3(4) 3_655 2
La1 O2 O2 84.2(5) . 2
O2 O2 O2 99.7(6) 2_556 2
O3 O2 O2 59.9(4) 4_665 2
O1 O2 O2 62.1(5) 2_655 2
O3 O2 O2 129.7(4) 5_666 2
O1 O2 O2 160.7(3) 2_656 2
O3 O2 O2 45.4(3) 5_665 2
O1 O2 O2 47.3(4) 1_565 2
Ga1 O2 O2 58.2(2) . 2
Nb O2 O2 58.2(2) . 2
Ga2 O2 Ga2 113.3(6) 2_556 .
Ga3 O2 Ga2 60.2(4) 4_665 .
La1 O2 Ga2 69.1(3) 4_665 .
O3 O2 Ga2 117.1(4) 3_545 .
O2 O2 Ga2 97.1(6) 4_665 .
O2 O2 Ga2 151.9(5) 3_655 .
La1 O2 Ga2 156.7(5) . .
O2 O2 Ga2 28.6(3) 2_556 .
O3 O2 Ga2 63.5(3) 4_665 .
O1 O2 Ga2 124.4(4) 2_655 .
O3 O2 Ga2 86.8(4) 5_666 .
O1 O2 Ga2 93.4(4) 2_656 .
O3 O2 Ga2 112.9(4) 5_665 .
O1 O2 Ga2 28.9(3) 1_565 .
Ga1 O2 Ga2 95.5(3) . .
Nb O2 Ga2 95.5(3) . .
O2 O2 Ga2 75.8(3) 2 .
Ga2 O2 O3 80.6(5) 2_556 1_565
Ga3 O2 O3 114.8(6) 4_665 1_565
La1 O2 O3 36.6(3) 4_665 1_565
O3 O2 O3 161.5(5) 3_545 1_565
O2 O2 O3 47.1(5) 4_665 1_565
O2 O2 O3 106.8(5) 3_655 1_565
La1 O2 O3 130.0(5) . 1_565
O2 O2 O3 76.8(3) 2_556 1_565
O3 O2 O3 108.7(5) 4_665 1_565
O1 O2 O3 78.2(3) 2_655 1_565
O3 O2 O3 131.7(5) 5_666 1_565
O1 O2 O3 87.7(4) 2_656 1_565
O3 O2 O3 115.4(4) 5_665 1_565
O1 O2 O3 50.3(2) 1_565 1_565
Ga1 O2 O3 128.5(4) . 1_565
Nb O2 O3 128.5(4) . 1_565
O2 O2 O3 73.0(3) 2 1_565
Ga2 O2 O3 54.9(2) . 1_565
Ga2 O2 La1 66.3(5) 2_556 4_666
Ga3 O2 La1 69.9(5) 4_665 4_666
La1 O2 La1 102.8(4) 4_665 4_666
O3 O2 La1 122.9(5) 3_545 4_666
O2 O2 La1 75.2(3) 4_665 4_666
O2 O2 La1 102.4(2) 3_655 4_666
La1 O2 La1 148.6(4) . 4_666
O2 O2 La1 38.2(4) 2_556 4_666
O3 O2 La1 101.1(4) 4_665 4_666
O1 O2 La1 136.5(4) 2_655 4_666
O3 O2 La1 65.4(4) 5_666 4_666
O1 O2 La1 40.6(3) 2_656 4_666
O3 O2 La1 161.9(4) 5_665 4_666
O1 O2 La1 80.1(4) 1_565 4_666
Ga1 O2 La1 130.6(4) . 4_666
Nb O2 La1 130.6(4) . 4_666
O2 O2 La1 127.1(4) 2 4_666
Ga2 O2 La1 52.9(2) . 4_666
O3 O2 La1 67.9(3) 1_565 4_666
Ga2 O2 Ga3 108.3(5) 2_556 2_546
Ga3 O2 Ga3 49.0(3) 4_665 2_546
La1 O2 Ga3 144.5(5) 4_665 2_546
O3 O2 Ga3 20.4(3) 3_545 2_546
O2 O2 Ga3 145.6(5) 4_665 2_546
O2 O2 Ga3 87.8(6) 3_655 2_546
La1 O2 Ga3 64.8(3) . 2_546
O2 O2 Ga3 87.7(3) 2_556 2_546
O3 O2 Ga3 58.9(3) 4_665 2_546
O1 O2 Ga3 115.8(4) 2_655 2_546
O3 O2 Ga3 37.4(3) 5_666 2_546
O1 O2 Ga3 93.1(4) 2_656 2_546
O3 O2 Ga3 69.4(3) 5_665 2_546
O1 O2 Ga3 116.4(3) 1_565 2_546
Ga1 O2 Ga3 47.28(16) . 2_546
Nb O2 Ga3 47.28(16) . 2_546
O2 O2 Ga3 105.50(19) 2 2_546
Ga2 O2 Ga3 108.9(3) . 2_546
O3 O2 Ga3 163.8(4) 1_565 2_546
La1 O2 Ga3 102.7(3) 4_666 2_546
Ga2 O2 O3 53.9(4) 2_556 2_656
Ga3 O2 O3 101.9(6) 4_665 2_656
La1 O2 O3 76.5(4) 4_665 2_656
O3 O2 O3 155.5(5) 3_545 2_656
O2 O2 O3 43.9(4) 4_665 2_656
O2 O2 O3 91.6(4) 3_655 2_656
La1 O2 O3 140.4(4) . 2_656
O2 O2 O3 63.5(3) 2_556 2_656
O3 O2 O3 123.3(5) 4_665 2_656
O1 O2 O3 102.9(4) 2_655 2_656
O3 O2 O3 98.2(6) 5_666 2_656
O1 O2 O3 48.7(3) 2_656 2_656
O3 O2 O3 155.0(5) 5_665 2_656
O1 O2 O3 76.4(4) 1_565 2_656
Ga1 O2 O3 156.0(4) . 2_656
Nb O2 O3 156.0(4) . 2_656
O2 O2 O3 112.3(3) 2 2_656
Ga2 O2 O3 60.6(3) . 2_656
O3 O2 O3 40.0(4) 1_565 2_656
La1 O2 O3 34.1(2) 4_666 2_656
Ga3 O2 O3 135.2(4) 2_546 2_656
Ga2 O2 Ga3 44.1(3) 2_556 2_656
Ga3 O2 Ga3 126.5(6) 4_665 2_656
La1 O2 Ga3 66.4(3) 4_665 2_656
O3 O2 Ga3 160.9(4) 3_545 2_656
O2 O2 Ga3 19.5(3) 4_665 2_656
O2 O2 Ga3 75.3(4) 3_655 2_656
La1 O2 Ga3 118.1(3) . 2_656
O2 O2 Ga3 87.7(3) 2_556 2_656
O3 O2 Ga3 142.0(5) 4_665 2_656
O1 O2 Ga3 78.8(3) 2_655 2_656
O3 O2 Ga3 117.3(5) 5_666 2_656
O1 O2 Ga3 56.3(2) 2_656 2_656
O3 O2 Ga3 136.1(5) 5_665 2_656
O1 O2 Ga3 85.5(3) 1_565 2_656
Ga1 O2 Ga3 163.6(4) . 2_656
Nb O2 Ga3 163.6(4) . 2_656
O2 O2 Ga3 105.35(19) 2 2_656
Ga2 O2 Ga3 79.3(3) . 2_656
O3 O2 Ga3 36.6(2) 1_565 2_656
La1 O2 Ga3 57.7(2) 4_666 2_656
Ga3 O2 Ga3 149.2(4) 2_546 2_656
O3 O2 Ga3 24.67(17) 2_656 2_656
Ga2 O2 La1 58.3(4) 2_556 1_556
Ga3 O2 La1 68.7(4) 4_665 1_556
La1 O2 La1 159.4(5) 4_665 1_556
O3 O2 La1 73.4(4) 3_545 1_556
O2 O2 La1 96.0(2) 4_665 1_556
O2 O2 La1 64.5(3) 3_655 1_556
La1 O2 La1 89.3(3) . 1_556
O2 O2 La1 78.2(6) 2_556 1_556
O3 O2 La1 103.5(4) 4_665 1_556
O1 O2 La1 125.8(4) 2_655 1_556
O3 O2 La1 33.8(3) 5_666 1_556
O1 O2 La1 37.1(2) 2_656 1_556
O3 O2 La1 120.5(4) 5_665 1_556
O1 O2 La1 134.1(5) 1_565 1_556
Ga1 O2 La1 103.2(3) . 1_556
Nb O2 La1 103.2(3) . 1_556
O2 O2 La1 161.23(18) 2 1_556
Ga2 O2 La1 105.8(4) . 1_556
O3 O2 La1 123.7(4) 1_565 1_556
La1 O2 La1 61.4(2) 4_666 1_556
Ga3 O2 La1 55.98(17) 2_546 1_556
O3 O2 La1 83.7(4) 2_656 1_556
Ga3 O2 La1 93.2(3) 2_656 1_556
Ga2 O2 La1 47.7(3) 2_556 2_655
Ga3 O2 La1 169.2(6) 4_665 2_655
La1 O2 La1 69.6(3) 4_665 2_655
O3 O2 La1 116.2(4) 3_545 2_655
O2 O2 La1 32.1(2) 4_665 2_655
O2 O2 La1 41.1(3) 3_655 2_655
La1 O2 La1 67.1(2) . 2_655
O2 O2 La1 139.3(3) 2_556 2_655
O3 O2 La1 150.6(5) 4_665 2_655
O1 O2 La1 35.2(2) 2_655 2_655
O3 O2 La1 133.7(4) 5_666 2_655
O1 O2 La1 79.8(3) 2_656 2_655
O3 O2 La1 92.4(4) 5_665 2_655
O1 O2 La1 113.7(3) 1_565 2_655
Ga1 O2 La1 124.1(4) . 2_655
Nb O2 La1 124.1(4) . 2_655
O2 O2 La1 93.3(4) 2 2_655
Ga2 O2 La1 125.1(3) . 2_655
O3 O2 La1 70.4(3) 1_565 2_655
La1 O2 La1 105.2(3) 4_666 2_655
Ga3 O2 La1 125.7(3) 2_546 2_655
O3 O2 La1 75.9(3) 2_656 2_655
Ga3 O2 La1 51.63(14) 2_656 2_655
La1 O2 La1 100.5(2) 1_556 2_655
Ga2 O2 Ga3 135.7(6) 2_556 4_664
Ga3 O2 Ga3 100.1(5) 4_665 4_664
La1 O2 Ga3 57.2(3) 4_665 4_664
O3 O2 Ga3 70.0(4) 3_545 4_664
O2 O2 Ga3 109.7(2) 4_665 4_664
O2 O2 Ga3 105.1(2) 3_655 4_664
La1 O2 Ga3 60.9(3) . 4_664
O2 O2 Ga3 117.2(6) 2_556 4_664
O3 O2 Ga3 61.9(4) 4_665 4_664
O1 O2 Ga3 53.6(3) 2_655 4_664
O3 O2 Ga3 122.5(5) 5_666 4_664
O1 O2 Ga3 167.3(5) 2_656 4_664
O3 O2 Ga3 22.2(2) 5_665 4_664
O1 O2 Ga3 70.4(3) 1_565 4_664
Ga1 O2 Ga3 44.95(17) . 4_664
Nb O2 Ga3 44.95(17) . 4_664
O2 O2 Ga3 24.0(2) 2 4_664
Ga2 O2 Ga3 97.7(3) . 4_664
O3 O2 Ga3 93.6(3) 1_565 4_664
La1 O2 Ga3 150.4(3) 4_666 4_664
Ga3 O2 Ga3 89.2(3) 2_546 4_664
O3 O2 Ga3 133.6(4) 2_656 4_664
Ga3 O2 Ga3 119.8(3) 2_656 4_664
La1 O2 Ga3 142.6(3) 1_556 4_664
La1 O2 Ga3 88.8(3) 2_655 4_664
Ga2 O2 O3 122.8(7) 2_556 6_456
Ga3 O2 O3 1.3(3) 4_665 6_456
La1 O2 O3 119.4(4) 4_665 6_456
O3 O2 O3 63.1(4) 3_545 6_456
O2 O2 O3 144.5(4) 4_665 6_456
O2 O2 O3 130.5(5) 3_655 6_456
La1 O2 O3 112.8(4) . 6_456
O2 O2 O3 39.4(2) 2_556 6_456
O3 O2 O3 38.5(4) 4_665 6_456
O1 O2 O3 152.8(5) 2_655 6_456
O3 O2 O3 36.7(3) 5_666 6_456
O1 O2 O3 91.1(5) 2_656 6_456
O3 O2 O3 93.9(3) 5_665 6_456
O1 O2 O3 74.3(3) 1_565 6_456
Ga1 O2 O3 61.4(2) . 6_456
Nb O2 O3 61.4(2) . 6_456
O2 O2 O3 96.7(3) 2 6_456
Ga2 O2 O3 59.0(2) . 6_456
O3 O2 O3 113.6(4) 1_565 6_456
La1 O2 O3 69.4(3) 4_666 6_456
Ga3 O2 O3 50.24(19) 2_546 6_456
O3 O2 O3 101.1(4) 2_656 6_456
Ga3 O2 O3 125.8(4) 2_656 6_456
La1 O2 O3 69.6(3) 1_556 6_456
La1 O2 O3 170.0(4) 2_655 6_456
Ga3 O2 O3 100.0(3) 4_664 6_456
Ga2 O2 Ga3 36.7(3) 2_556 .
Ga3 O2 Ga3 116.5(5) 4_665 .
La1 O2 Ga3 122.9(4) 4_665 .
O3 O2 Ga3 82.1(4) 3_545 .
O2 O2 Ga3 66.8(3) 4_665 .
O2 O2 Ga3 13.6(3) 3_655 .
La1 O2 Ga3 56.44(19) . .
O2 O2 Ga3 125.7(7) 2_556 .
O3 O2 Ga3 137.6(5) 4_665 .
O1 O2 Ga3 75.1(3) 2_655 .
O3 O2 Ga3 81.2(3) 5_666 .
O1 O2 Ga3 53.3(2) 2_656 .
O3 O2 Ga3 100.4(4) 5_665 .
O1 O2 Ga3 164.0(4) 1_565 .
Ga1 O2 Ga3 112.0(3) . .
Nb O2 Ga3 112.0(3) . .
O2 O2 Ga3 134.6(6) 2 .
Ga2 O2 Ga3 146.6(4) . .
O3 O2 Ga3 113.7(3) 1_565 .
La1 O2 Ga3 93.9(3) 4_666 .
Ga3 O2 Ga3 79.3(2) 2_546 .
O3 O2 Ga3 90.3(3) 2_656 .
Ga3 O2 Ga3 78.83(19) 2_656 .
La1 O2 Ga3 50.90(14) 1_556 .
La1 O2 Ga3 53.35(13) 2_655 .
Ga3 O2 Ga3 115.1(3) 4_664 .
O3 O2 Ga3 117.7(3) 6_456 .
Ga2 O2 La1 162.7(6) 2_556 2
Ga3 O2 La1 59.3(3) 4_665 2
La1 O2 La1 65.3(2) 4_665 2
O3 O2 La1 79.6(3) 3_545 2
O2 O2 La1 128.7(6) 4_665 2
O2 O2 La1 156.2(4) 3_655 2
La1 O2 La1 106.0(4) . 2
O2 O2 La1 65.2(4) 2_556 2
O3 O2 La1 27.2(3) 4_665 2
O1 O2 La1 101.0(4) 2_655 2
O3 O2 La1 94.3(3) 5_666 2
O1 O2 La1 140.6(5) 2_656 2
O3 O2 La1 62.5(2) 5_665 2
O1 O2 La1 34.21(15) 1_565 2
Ga1 O2 La1 48.74(14) . 2
Nb O2 La1 48.74(14) . 2
O2 O2 La1 39.1(2) 2 2
Ga2 O2 La1 50.77(14) . 2
O3 O2 La1 83.5(3) 1_565 2
La1 O2 La1 101.3(3) 4_666 2
Ga3 O2 La1 85.7(2) 2_546 2
O3 O2 La1 109.0(3) 2_656 2
Ga3 O2 La1 119.5(3) 2_656 2
La1 O2 La1 127.9(3) 1_556 2
La1 O2 La1 131.5(3) 2_655 2
Ga3 O2 La1 52.04(15) 4_664 2
O3 O2 La1 58.5(2) 6_456 2
Ga3 O2 La1 160.6(4) . 2
Ga2 O2 O3 86.3(5) 2_556 2_655
Ga3 O2 O3 139.2(6) 4_665 2_655
La1 O2 O3 19.6(2) 4_665 2_655
O3 O2 O3 134.1(5) 3_545 2_655
O2 O2 O3 48.3(4) 4_665 2_655
O2 O2 O3 91.5(4) 3_655 2_655
La1 O2 O3 95.3(4) . 2_655
O2 O2 O3 109.5(4) 2_556 2_655
O3 O2 O3 111.1(4) 4_665 2_655
O1 O2 O3 43.8(2) 2_655 2_655
O3 O2 O3 167.3(6) 5_666 2_655
O1 O2 O3 109.2(4) 2_656 2_655
O3 O2 O3 85.2(5) 5_665 2_655
O1 O2 O3 63.7(3) 1_565 2_655
Ga1 O2 O3 110.6(4) . 2_655
Nb O2 O3 110.6(4) . 2_655
O2 O2 O3 54.2(3) 2 2_655
Ga2 O2 O3 82.7(3) . 2_655
O3 O2 O3 35.6(3) 1_565 2_655
La1 O2 O3 102.3(3) 4_666 2_655
Ga3 O2 O3 154.5(4) 2_546 2_655
O3 O2 O3 70.3(3) 2_656 2_655
Ga3 O2 O3 53.5(2) 2_656 2_655
La1 O2 O3 144.2(4) 1_556 2_655
La1 O2 O3 50.4(2) 2_655 2_655
Ga3 O2 O3 66.4(3) 4_664 2_655
O3 O2 O3 138.0(4) 6_456 2_655
Ga3 O2 O3 103.7(3) . 2_655
La1 O2 O3 84.7(3) 2 2_655
Ga2 O2 Ga2 94.8(5) 2_556 2
Ga3 O2 Ga2 140.9(6) 4_665 2
La1 O2 Ga2 51.2(3) 4_665 2
O3 O2 Ga2 92.0(4) 3_545 2
O2 O2 Ga2 72.11(12) 4_665 2
O2 O2 Ga2 72.11(12) 3_655 2
La1 O2 Ga2 51.7(2) . 2
O2 O2 Ga2 147.1(6) 2_556 2
O3 O2 Ga2 103.1(5) 4_665 2
O1 O2 Ga2 12.5(2) 2_655 2
O3 O2 Ga2 148.1(5) 5_666 2
O1 O2 Ga2 127.0(4) 2_656 2
O3 O2 Ga2 48.8(3) 5_665 2
O1 O2 Ga2 91.2(4) 1_565 2
Ga1 O2 Ga2 81.1(3) . 2
Nb O2 Ga2 81.1(3) . 2
O2 O2 Ga2 50.6(4) 2 2
Ga2 O2 Ga2 118.8(3) . 2
O3 O2 Ga2 80.2(3) 1_565 2
La1 O2 Ga2 144.7(3) 4_666 2
Ga3 O2 Ga2 111.7(3) 2_546 2
O3 O2 Ga2 110.6(3) 2_656 2
Ga3 O2 Ga2 87.8(2) 2_656 2
La1 O2 Ga2 134.6(3) 1_556 2
La1 O2 Ga2 47.56(15) 2_655 2
Ga3 O2 Ga2 41.19(14) 4_664 2
O3 O2 Ga2 140.9(4) 6_456 2
Ga3 O2 Ga2 85.2(2) . 2
La1 O2 Ga2 89.1(3) 2 2
O3 O2 Ga2 44.6(2) 2_655 2
Ga2 O2 O2 91.4(7) 2_556 5_666
Ga3 O2 O2 76.3(5) 4_665 5_666
La1 O2 O2 67.3(3) 4_665 5_666
O3 O2 O2 137.5(5) 3_545 5_666
O2 O2 O2 75.8(6) 4_665 5_666
O2 O2 O2 129.5(6) 3_655 5_666
La1 O2 O2 169.6(6) . 5_666
O2 O2 O2 36.8(3) 2_556 5_666
O3 O2 O2 86.1(4) 4_665 5_666
O1 O2 O2 118.0(5) 2_655 5_666
O3 O2 O2 93.2(6) 5_666 5_666
O1 O2 O2 76.7(5) 2_656 5_666
O3 O2 O2 131.4(4) 5_665 5_666
O1 O2 O2 42.6(3) 1_565 5_666
Ga1 O2 O2 118.2(4) . 5_666
Nb O2 O2 118.2(4) . 5_666
O2 O2 O2 88.2(3) 2 5_666
Ga2 O2 O2 22.73(11) . 5_666
O3 O2 O2 40.2(3) 1_565 5_666
La1 O2 O2 39.2(3) 4_666 5_666
Ga3 O2 O2 124.5(5) 2_546 5_666
O3 O2 O2 38.0(3) 2_656 5_666
Ga3 O2 O2 57.1(3) 2_656 5_666
La1 O2 O2 100.0(5) 1_556 5_666
La1 O2 O2 106.2(4) 2_655 5_666
Ga3 O2 O2 112.1(4) 4_664 5_666
O3 O2 O2 75.2(4) 6_456 5_666
Ga3 O2 O2 126.9(5) . 5_666
La1 O2 O2 71.9(2) 2 5_666
O3 O2 O2 74.4(3) 2_655 5_666
Ga2 O2 O2 117.8(4) 2 5_666
Ga2 O2 O2 51.5(4) 2_556 5_656
Ga3 O2 O2 93.3(6) 4_665 5_656
La1 O2 O2 146.2(6) 4_665 5_656
O3 O2 O2 65.8(3) 3_545 5_656
O2 O2 O2 87.6(4) 4_665 5_656
O2 O2 O2 36.0(4) 3_655 5_656
La1 O2 O2 59.67(18) . 5_656
O2 O2 O2 110.6(8) 2_556 5_656
O3 O2 O2 116.8(5) 4_665 5_656
O1 O2 O2 94.4(4) 2_655 5_656
O3 O2 O2 58.5(4) 5_666 5_656
O1 O2 O2 52.3(3) 2_656 5_656
O3 O2 O2 99.5(4) 5_665 5_656
O1 O2 O2 166.6(6) 1_565 5_656
Ga1 O2 O2 98.6(4) . 5_656
Nb O2 O2 98.6(4) . 5_656
O2 O2 O2 143.7(6) 2 5_656
Ga2 O2 O2 138.2(6) . 5_656
O3 O2 O2 132.2(5) 1_565 5_656
La1 O2 O2 89.1(5) 4_666 5_656
Ga3 O2 O2 58.0(3) 2_546 5_656
O3 O2 O2 99.1(5) 2_656 5_656
Ga3 O2 O2 95.6(4) 2_656 5_656
La1 O2 O2 32.5(3) 1_556 5_656
La1 O2 O2 76.8(3) 2_655 5_656
Ga3 O2 O2 119.8(4) 4_664 5_656
O3 O2 O2 94.5(4) 6_456 5_656
Ga3 O2 O2 23.49(16) . 5_656
La1 O2 O2 143.7(4) 2 5_656
O3 O2 O2 127.2(4) 2_655 5_656
Ga2 O2 O2 102.3(4) 2 5_656
O2 O2 O2 128.0(7) 5_666 5_656
Ga2 O2 O3 165.2(7) 2_556 6_455
Ga3 O2 O3 67.8(4) 4_665 6_455
La1 O2 O3 75.6(4) 4_665 6_455
O3 O2 O3 55.9(4) 3_545 6_455
O2 O2 O3 139.1(4) 4_665 6_455
O2 O2 O3 127.0(5) 3_655 6_455
La1 O2 O3 76.2(3) . 6_455
O2 O2 O3 90.3(4) 2_556 6_455
O3 O2 O3 29.7(4) 4_665 6_455
O1 O2 O3 85.8(5) 2_655 6_455
O3 O2 O3 94.2(3) 5_666 6_455
O1 O2 O3 157.9(5) 2_656 6_455
O3 O2 O3 33.9(3) 5_665 6_455
O1 O2 O3 62.0(3) 1_565 6_455
Ga1 O2 O3 22.96(15) . 6_455
Nb O2 O3 22.96(15) . 6_455
O2 O2 O3 37.1(2) 2 6_455
Ga2 O2 O3 80.7(2) . 6_455
O3 O2 O3 105.6(3) 1_565 6_455
La1 O2 O3 128.4(3) 4_666 6_455
Ga3 O2 O3 69.3(2) 2_546 6_455
O3 O2 O3 138.3(4) 2_656 6_455
Ga3 O2 O3 141.2(4) 2_656 6_455
La1 O2 O3 124.1(3) 1_556 6_455
La1 O2 O3 121.0(4) 2_655 6_455
Ga3 O2 O3 32.3(2) 4_664 6_455
O3 O2 O3 67.6(2) 6_456 6_455
Ga3 O2 O3 131.0(3) . 6_455
La1 O2 O3 30.08(15) 2 6_455
O3 O2 O3 91.3(4) 2_655 6_455
Ga2 O2 O3 73.5(3) 2 6_455
O2 O2 O3 101.9(3) 5_666 6_455
O2 O2 O3 121.1(4) 5_656 6_455
Ga2 O2 O2 85.5(5) 2_556 6_556
Ga3 O2 O2 62.6(4) 4_665 6_556
La1 O2 O2 162.2(7) 4_665 6_556
O3 O2 O2 36.5(3) 3_545 6_556
O2 O2 O2 123.1(4) 4_665 6_556
O2 O2 O2 68.5(5) 3_655 6_556
La1 O2 O2 62.4(3) . 6_556
O2 O2 O2 94.2(6) 2_556 6_556
O3 O2 O2 81.2(3) 4_665 6_556
O1 O2 O2 112.9(5) 2_655 6_556
O3 O2 O2 35.3(3) 5_666 6_556
O1 O2 O2 73.7(4) 2_656 6_556
O3 O2 O2 83.6(4) 5_665 6_556
O1 O2 O2 136.7(2) 1_565 6_556
Ga1 O2 O2 68.3(3) . 6_556
Nb O2 O2 68.3(3) . 6_556
O2 O2 O2 125.6(4) 2 6_556
Ga2 O2 O2 121.0(4) . 6_556
O3 O2 O2 161.0(6) 1_565 6_556
La1 O2 O2 94.7(5) 4_666 6_556
Ga3 O2 O2 22.76(16) 2_546 6_556
O3 O2 O2 121.0(5) 2_656 6_556
Ga3 O2 O2 127.7(4) 2_656 6_556
La1 O2 O2 37.3(2) 1_556 6_556
La1 O2 O2 109.2(2) 2_655 6_556
Ga3 O2 O2 105.4(4) 4_664 6_556
O3 O2 O2 63.9(2) 6_456 6_556
Ga3 O2 O2 58.12(17) . 6_556
La1 O2 O2 108.2(2) 2 6_556
O3 O2 O2 156.2(4) 2_655 6_556
Ga2 O2 O2 114.1(4) 2 6_556
O2 O2 O2 128.1(7) 5_666 6_556
O2 O2 O2 35.7(3) 5_656 6_556
O3 O2 O2 91.0(3) 6_455 6_556
Ga2 O2 Nb 100.8(5) 2_556 1_556
Ga3 O2 Nb 23.7(3) 4_665 1_556
La1 O2 Nb 142.7(4) 4_665 1_556
O3 O2 Nb 60.0(3) 3_545 1_556
O2 O2 Nb 132.87(16) 4_665 1_556
O2 O2 Nb 106.7(4) 3_655 1_556
La1 O2 Nb 104.7(3) . 1_556
O2 O2 Nb 49.4(3) 2_556 1_556
O3 O2 Nb 60.1(3) 4_665 1_556
O1 O2 Nb 156.5(4) 2_655 1_556
O3 O2 Nb 12.3(2) 5_666 1_556
O1 O2 Nb 71.3(4) 2_656 1_556
O3 O2 Nb 104.2(4) 5_665 1_556
O1 O2 Nb 97.0(3) 1_565 1_556
Ga1 O2 Nb 73.3(2) . 1_556
Nb O2 Nb 73.3(2) . 1_556
O2 O2 Nb 120.0(3) 2 1_556
Ga2 O2 Nb 76.0(2) . 1_556
O3 O2 Nb 125.2(4) 1_565 1_556
La1 O2 Nb 63.5(2) 4_666 1_556
Ga3 O2 Nb 40.95(13) 2_546 1_556
O3 O2 Nb 97.6(4) 2_656 1_556
Ga3 O2 Nb 119.7(3) 2_656 1_556
La1 O2 Nb 45.09(14) 1_556 1_556
La1 O2 Nb 145.5(3) 2_655 1_556
Ga3 O2 Nb 117.4(3) 4_664 1_556
O3 O2 Nb 24.64(17) 6_456 1_556
Ga3 O2 Nb 93.5(2) . 1_556
La1 O2 Nb 82.84(19) 2 1_556
O3 O2 Nb 158.7(4) 2_655 1_556
Ga2 O2 Nb 151.8(3) 2 1_556
O2 O2 Nb 85.3(4) 5_666 1_556
O2 O2 Nb 70.8(4) 5_656 1_556
O3 O2 Nb 86.6(3) 6_455 1_556
O2 O2 Nb 45.1(2) 6_556 1_556
Ga2 O2 Ga1 100.8(5) 2_556 1_556
Ga3 O2 Ga1 23.7(3) 4_665 1_556
La1 O2 Ga1 142.7(4) 4_665 1_556
O3 O2 Ga1 60.0(3) 3_545 1_556
O2 O2 Ga1 132.87(16) 4_665 1_556
O2 O2 Ga1 106.7(4) 3_655 1_556
La1 O2 Ga1 104.7(3) . 1_556
O2 O2 Ga1 49.4(3) 2_556 1_556
O3 O2 Ga1 60.1(3) 4_665 1_556
O1 O2 Ga1 156.5(4) 2_655 1_556
O3 O2 Ga1 12.3(2) 5_666 1_556
O1 O2 Ga1 71.3(4) 2_656 1_556
O3 O2 Ga1 104.2(4) 5_665 1_556
O1 O2 Ga1 97.0(3) 1_565 1_556
Ga1 O2 Ga1 73.3(2) . 1_556
Nb O2 Ga1 73.3(2) . 1_556
O2 O2 Ga1 120.0(3) 2 1_556
Ga2 O2 Ga1 76.0(2) . 1_556
O3 O2 Ga1 125.2(4) 1_565 1_556
La1 O2 Ga1 63.5(2) 4_666 1_556
Ga3 O2 Ga1 40.95(13) 2_546 1_556
O3 O2 Ga1 97.6(4) 2_656 1_556
Ga3 O2 Ga1 119.7(3) 2_656 1_556
La1 O2 Ga1 45.09(14) 1_556 1_556
La1 O2 Ga1 145.5(3) 2_655 1_556
Ga3 O2 Ga1 117.4(3) 4_664 1_556
O3 O2 Ga1 24.64(17) 6_456 1_556
Ga3 O2 Ga1 93.5(2) . 1_556
La1 O2 Ga1 82.84(19) 2 1_556
O3 O2 Ga1 158.7(4) 2_655 1_556
Ga2 O2 Ga1 151.8(3) 2 1_556
O2 O2 Ga1 85.3(4) 5_666 1_556
O2 O2 Ga1 70.8(4) 5_656 1_556
O3 O2 Ga1 86.6(3) 6_455 1_556
O2 O2 Ga1 45.1(2) 6_556 1_556
Nb O2 Ga1 0.0 1_556 1_556
Ga2 O2 O1 81.9(4) 2_556 .
Ga3 O2 O1 95.1(5) 4_665 .
La1 O2 O1 128.2(5) 4_665 .
O3 O2 O1 39.4(3) 3_545 .
O2 O2 O1 106.4(4) 4_665 .
O2 O2 O1 47.3(4) 3_655 .
La1 O2 O1 25.8(3) . .
O2 O2 O1 131.4(4) 2_556 .
O3 O2 O1 95.5(4) 4_665 .
O1 O2 O1 75.4(3) 2_655 .
O3 O2 O1 72.8(4) 5_666 .
O1 O2 O1 90.4(4) 2_656 .
O3 O2 O1 61.4(3) 5_665 .
O1 O2 O1 148.5(5) 1_565 .
Ga1 O2 O1 66.7(2) . .
Nb O2 O1 66.7(2) . .
O2 O2 O1 106.2(4) 2 .
Ga2 O2 O1 155.1(3) . .
O3 O2 O1 150.0(3) 1_565 .
La1 O2 O1 125.5(4) 4_666 .
Ga3 O2 O1 46.20(17) 2_546 .
O3 O2 O1 135.1(4) 2_656 .
Ga3 O2 O1 122.5(2) 2_656 .
La1 O2 O1 64.3(3) 1_556 .
La1 O2 O1 79.8(2) 2_655 .
Ga3 O2 O1 82.2(3) 4_664 .
O3 O2 O1 96.4(3) 6_456 .
Ga3 O2 O1 45.25(16) . .
La1 O2 O1 115.4(3) 2 .
O3 O2 O1 119.1(4) 2_655 .
Ga2 O2 O1 77.2(3) 2 .
O2 O2 O1 164.2(5) 5_666 .
O2 O2 O1 38.1(3) 5_656 .
O3 O2 O1 86.6(3) 6_455 .
O2 O2 O1 37.5(3) 6_556 .
Nb O2 O1 82.0(3) 1_556 .
Ga1 O2 O1 82.0(3) 1_556 .
Ga2 O2 O3 140.4(6) 2_556 1_455
Ga3 O2 O3 41.1(4) 4_665 1_455
La1 O2 O3 114.2(4) 4_665 1_455
O3 O2 O3 28.7(3) 3_545 1_455
O2 O2 O3 173.4(5) 4_665 1_455
O2 O2 O3 115.0(6) 3_655 1_455
La1 O2 O3 74.7(3) . 1_455
O2 O2 O3 79.4(2) 2_556 1_455
O3 O2 O3 28.3(3) 4_665 1_455
O1 O2 O3 112.6(5) 2_655 1_455
O3 O2 O3 56.2(4) 5_666 1_455
O1 O2 O3 120.1(4) 2_656 1_455
O3 O2 O3 53.7(4) 5_665 1_455
O1 O2 O3 86.6(3) 1_565 1_455
Ga1 O2 O3 21.92(19) . 1_455
Nb O2 O3 21.92(19) . 1_455
O2 O2 O3 76.3(2) 2 1_455
Ga2 O2 O3 88.9(2) . 1_455
O3 O2 O3 136.9(4) 1_565 1_455
La1 O2 O3 110.8(3) 4_666 1_455
Ga3 O2 O3 32.20(19) 2_546 1_455
O3 O2 O3 142.7(3) 2_656 1_455
Ga3 O2 O3 167.1(4) 2_656 1_455
La1 O2 O3 85.0(3) 1_556 1_455
La1 O2 O3 141.3(4) 2_655 1_455
Ga3 O2 O3 66.5(2) 4_664 1_455
O3 O2 O3 41.8(3) 6_456 1_455
Ga3 O2 O3 109.4(3) . 1_455
La1 O2 O3 53.9(2) 2 1_455
O3 O2 O3 130.4(3) 2_655 1_455
Ga2 O2 O3 102.6(3) 2 1_455
O2 O2 O3 110.5(4) 5_666 1_455
O2 O2 O3 89.8(4) 5_656 1_455
O3 O2 O3 39.2(3) 6_455 1_455
O2 O2 O3 55.0(2) 6_556 1_455
Nb O2 O3 51.4(2) 1_556 1_455
Ga1 O2 O3 51.4(2) 1_556 1_455
O1 O2 O3 68.1(2) . 1_455
Ga2 O2 Ga2 72.6(4) 2_556 1_545
Ga3 O2 Ga2 84.2(4) 4_665 1_545
La1 O2 Ga2 148.4(5) 4_665 1_545
O3 O2 Ga2 44.4(3) 3_545 1_545
O2 O2 Ga2 106.2(4) 4_665 1_545
O2 O2 Ga2 48.0(4) 3_655 1_545
La1 O2 Ga2 47.01(19) . 1_545
O2 O2 Ga2 113.8(5) 2_556 1_545
O3 O2 Ga2 98.2(4) 4_665 1_545
O1 O2 Ga2 93.5(3) 2_655 1_545
O3 O2 Ga2 55.0(3) 5_666 1_545
O1 O2 Ga2 72.1(2) 2_656 1_545
O3 O2 Ga2 80.5(3) 5_665 1_545
O1 O2 Ga2 156.4(3) 1_565 1_545
Ga1 O2 Ga2 77.0(2) . 1_545
Nb O2 Ga2 77.0(2) . 1_545
O2 O2 Ga2 125.9(4) 2 1_545
Ga2 O2 Ga2 141.8(4) . 1_545
O3 O2 Ga2 152.9(3) 1_565 1_545
La1 O2 Ga2 104.3(3) 4_666 1_545
Ga3 O2 Ga2 40.07(12) 2_546 1_545
O3 O2 Ga2 120.2(4) 2_656 1_545
Ga3 O2 Ga2 116.7(2) 2_656 1_545
La1 O2 Ga2 42.92(13) 1_556 1_545
La1 O2 Ga2 87.9(2) 2_655 1_545
Ga3 O2 Ga2 102.2(3) 4_664 1_545
O3 O2 Ga2 85.5(3) 6_456 1_545
Ga3 O2 Ga2 39.46(10) . 1_545
La1 O2 Ga2 123.6(3) 2 1_545
O3 O2 Ga2 135.2(3) 2_655 1_545
Ga2 O2 Ga2 97.3(3) 2 1_545
O2 O2 Ga2 142.8(5) 5_666 1_545
O2 O2 Ga2 21.67(16) 5_656 1_545
O3 O2 Ga2 99.4(3) 6_455 1_545
O2 O2 Ga2 21.61(15) 6_556 1_545
Nb O2 Ga2 65.93(18) 1_556 1_545
Ga1 O2 Ga2 65.93(18) 1_556 1_545
O1 O2 Ga2 21.4(2) . 1_545
O3 O2 Ga2 70.1(2) 1_455 1_545
Ga2 O2 Ga3 138.6(6) 2_556 1_455
Ga3 O2 Ga3 21.0(3) 4_665 1_455
La1 O2 Ga3 114.3(3) 4_665 1_455
O3 O2 Ga3 47.2(3) 3_545 1_455
O2 O2 Ga3 165.2(5) 4_665 1_455
O2 O2 Ga3 129.1(6) 3_655 1_455
La1 O2 Ga3 95.6(3) . 1_455
O2 O2 Ga3 58.07(19) 2_556 1_455
O3 O2 Ga3 22.8(3) 4_665 1_455
O1 O2 Ga3 131.6(5) 2_655 1_455
O3 O2 Ga3 47.4(3) 5_666 1_455
O1 O2 Ga3 109.3(4) 2_656 1_455
O3 O2 Ga3 72.5(3) 5_665 1_455
O1 O2 Ga3 75.5(2) 1_565 1_455
Ga1 O2 Ga3 40.06(12) . 1_455
Nb O2 Ga3 40.06(12) . 1_455
O2 O2 Ga3 82.4(2) 2 1_455
Ga2 O2 Ga3 70.29(19) . 1_455
O3 O2 Ga3 123.5(3) 1_565 1_455
La1 O2 Ga3 90.7(3) 4_666 1_455
Ga3 O2 Ga3 41.33(12) 2_546 1_455
O3 O2 Ga3 121.4(4) 2_656 1_455
Ga3 O2 Ga3 145.8(4) 2_656 1_455
La1 O2 Ga3 80.7(2) 1_556 1_455
La1 O2 Ga3 162.6(4) 2_655 1_455
Ga3 O2 Ga3 80.4(2) 4_664 1_455
O3 O2 Ga3 21.39(16) 6_456 1_455
Ga3 O2 Ga3 119.6(3) . 1_455
La1 O2 Ga3 49.00(12) 2 1_455
O3 O2 Ga3 133.7(3) 2_655 1_455
Ga2 O2 Ga3 120.3(3) 2 1_455
O2 O2 Ga3 90.5(3) 5_666 1_455
O2 O2 Ga3 96.8(4) 5_656 1_455
O3 O2 Ga3 48.6(2) 6_455 1_455
O2 O2 Ga3 61.52(15) 6_556 1_455
Nb O2 Ga3 38.21(10) 1_556 1_455
Ga1 O2 Ga3 38.21(10) 1_556 1_455
O1 O2 Ga3 85.2(2) . 1_455
O3 O2 Ga3 21.34(15) 1_455 1_455
Ga2 O2 Ga3 81.2(2) 1_545 1_455
Ga2 O2 Ga3 82.5(5) 2_556 1_565
Ga3 O2 Ga3 97.7(5) 4_665 1_565
La1 O2 Ga3 51.8(3) 4_665 1_565
O3 O2 Ga3 156.9(4) 3_545 1_565
O2 O2 Ga3 57.4(5) 4_665 1_565
O2 O2 Ga3 116.3(5) 3_655 1_565
La1 O2 Ga3 149.0(4) . 1_565
O2 O2 Ga3 58.32(17) 2_556 1_565
O3 O2 Ga3 101.0(4) 4_665 1_565
O1 O2 Ga3 97.3(3) 2_655 1_565
O3 O2 Ga3 112.9(5) 5_666 1_565
O1 O2 Ga3 79.1(3) 2_656 1_565
O3 O2 Ga3 127.7(4) 5_665 1_565
O1 O2 Ga3 46.3(2) 1_565 1_565
Ga1 O2 Ga3 129.0(3) . 1_565
Nb O2 Ga3 129.0(3) . 1_565
O2 O2 Ga3 82.5(2) 2 1_565
Ga2 O2 Ga3 39.88(14) . 1_565
O3 O2 Ga3 19.09(19) 1_565 1_565
La1 O2 Ga3 51.06(17) 4_666 1_565
Ga3 O2 Ga3 146.0(3) 2_546 1_565
O3 O2 Ga3 31.2(2) 2_656 1_565
Ga3 O2 Ga3 40.99(14) 2_656 1_565
La1 O2 Ga3 111.1(3) 1_556 1_565
La1 O2 Ga3 85.8(2) 2_655 1_565
Ga3 O2 Ga3 105.7(3) 4_664 1_565
O3 O2 Ga3 96.5(3) 6_456 1_565
Ga3 O2 Ga3 118.9(3) . 1_565
La1 O2 Ga3 80.3(2) 2 1_565
O3 O2 Ga3 54.4(2) 2_655 1_565
Ga2 O2 Ga3 99.0(2) 2 1_565
O2 O2 Ga3 21.53(19) 5_666 1_565
O2 O2 Ga3 130.3(5) 5_656 1_565
O3 O2 Ga3 107.9(3) 6_455 1_565
O2 O2 Ga3 145.6(5) 6_556 1_565
Nb O2 Ga3 106.2(3) 1_556 1_565
Ga1 O2 Ga3 106.2(3) 1_556 1_565
O1 O2 Ga3 163.5(3) . 1_565
O3 O2 Ga3 128.2(3) 1_455 1_565
Ga2 O2 Ga3 151.2(3) 1_545 1_565
Ga3 O2 Ga3 110.1(2) 1_455 1_565
Ga2 O2 O2 115.6(5) 2_556 1_554
Ga3 O2 O2 120.7(5) 4_665 1_554
La1 O2 O2 49.1(4) 4_665 1_554
O3 O2 O2 82.5(4) 3_545 1_554
O2 O2 O2 90.000(1) 4_665 1_554
O2 O2 O2 90.0 3_655 1_554
La1 O2 O2 56.1(3) . 1_554
O2 O2 O2 132.2(5) 2_556 1_554
O3 O2 O2 82.4(4) 4_665 1_554
O1 O2 O2 33.2(3) 2_655 1_554
O3 O2 O2 139.5(4) 5_666 1_554
O1 O2 O2 147.8(3) 2_656 1_554
O3 O2 O2 33.9(3) 5_665 1_554
O1 O2 O2 78.2(4) 1_565 1_554
Ga1 O2 O2 63.6(2) . 1_554
Nb O2 O2 63.6(2) . 1_554
O2 O2 O2 32.5(4) 2 1_554
Ga2 O2 O2 107.2(2) . 1_554
O3 O2 O2 84.5(3) 1_565 1_554
La1 O2 O2 151.9(2) 4_666 1_554
Ga3 O2 O2 102.9(2) 2_546 1_554
O3 O2 O2 121.9(3) 2_656 1_554
Ga3 O2 O2 102.8(2) 2_656 1_554
La1 O2 O2 145.4(2) 1_556 1_554
La1 O2 O2 68.2(2) 2_655 1_554
Ga3 O2 O2 20.68(16) 4_664 1_554
O3 O2 O2 120.6(3) 6_456 1_554
Ga3 O2 O2 102.1(2) . 1_554
La1 O2 O2 69.28(19) 2 1_554
O3 O2 O2 51.6(3) 2_655 1_554
Ga2 O2 O2 20.78(15) 2 1_554
O2 O2 O2 114.4(4) 5_666 1_554
O2 O2 O2 114.4(4) 5_656 1_554
O3 O2 O2 53.0(3) 6_455 1_554
O2 O2 O2 113.4(4) 6_556 1_554
Nb O2 O2 136.92(17) 1_556 1_554
Ga1 O2 O2 136.92(17) 1_556 1_554
O1 O2 O2 81.3(3) . 1_554
O3 O2 O2 85.6(2) 1_455 1_554
Ga2 O2 O2 102.75(19) 1_545 1_554
Ga3 O2 O2 100.91(18) 1_455 1_554
Ga3 O2 O2 100.83(18) 1_565 1_554
Ga2 O2 O2 64.4(5) 2_556 1_556
Ga3 O2 O2 59.3(5) 4_665 1_556
La1 O2 O2 130.9(4) 4_665 1_556
O3 O2 O2 97.5(4) 3_545 1_556
O2 O2 O2 90.000(1) 4_665 1_556
O2 O2 O2 90.0 3_655 1_556
La1 O2 O2 123.9(3) . 1_556
O2 O2 O2 47.8(5) 2_556 1_556
O3 O2 O2 97.6(4) 4_665 1_556
O1 O2 O2 146.8(3) 2_655 1_556
O3 O2 O2 40.5(4) 5_666 1_556
O1 O2 O2 32.2(3) 2_656 1_556
O3 O2 O2 146.1(3) 5_665 1_556
O1 O2 O2 101.8(4) 1_565 1_556
Ga1 O2 O2 116.4(2) . 1_556
Nb O2 O2 116.4(2) . 1_556
O2 O2 O2 147.5(4) 2 1_556
Ga2 O2 O2 72.8(2) . 1_556
O3 O2 O2 95.5(3) 1_565 1_556
La1 O2 O2 28.1(2) 4_666 1_556
Ga3 O2 O2 77.1(2) 2_546 1_556
O3 O2 O2 58.1(3) 2_656 1_556
Ga3 O2 O2 77.3(2) 2_656 1_556
La1 O2 O2 34.6(2) 1_556 1_556
La1 O2 O2 111.8(2) 2_655 1_556
Ga3 O2 O2 159.32(16) 4_664 1_556
O3 O2 O2 59.4(3) 6_456 1_556
Ga3 O2 O2 77.9(2) . 1_556
La1 O2 O2 110.72(19) 2 1_556
O3 O2 O2 128.4(3) 2_655 1_556
Ga2 O2 O2 159.22(15) 2 1_556
O2 O2 O2 65.6(4) 5_666 1_556
O2 O2 O2 65.6(4) 5_656 1_556
O3 O2 O2 127.0(3) 6_455 1_556
O2 O2 O2 66.6(4) 6_556 1_556
Nb O2 O2 43.08(17) 1_556 1_556
Ga1 O2 O2 43.08(17) 1_556 1_556
O1 O2 O2 98.7(3) . 1_556
O3 O2 O2 94.4(2) 1_455 1_556
Ga2 O2 O2 77.25(19) 1_545 1_556
Ga3 O2 O2 79.09(18) 1_455 1_556
Ga3 O2 O2 79.17(18) 1_565 1_556
O2 O2 O2 179.999(3) 1_554 1_556
Ga2 O2 O2 116.3(6) 2_556 5_665
Ga3 O2 O2 107.1(4) 4_665 5_665
La1 O2 O2 13.56(15) 4_665 5_665
O3 O2 O2 120.7(6) 3_545 5_665
O2 O2 O2 77.8(6) 4_665 5_665
O2 O2 O2 123.4(5) 3_655 5_665
La1 O2 O2 107.8(5) . 5_665
O2 O2 O2 87.9(4) 2_556 5_665
O3 O2 O2 79.2(4) 4_665 5_665
O1 O2 O2 65.8(4) 2_655 5_665
O3 O2 O2 142.2(4) 5_666 5_665
O1 O2 O2 128.8(4) 2_656 5_665
O3 O2 O2 76.3(4) 5_665 5_665
O1 O2 O2 33.4(3) 1_565 5_665
Ga1 O2 O2 88.6(4) . 5_665
Nb O2 O2 88.6(4) . 5_665
O2 O2 O2 32.0(3) 2 5_665
Ga2 O2 O2 59.37(9) . 5_665
O3 O2 O2 41.1(2) 1_565 5_665
La1 O2 O2 101.0(3) 4_666 5_665
Ga3 O2 O2 134.9(4) 2_546 5_665
O3 O2 O2 80.4(3) 2_656 5_665
Ga3 O2 O2 75.3(3) 2_656 5_665
La1 O2 O2 162.4(4) 1_556 5_665
La1 O2 O2 83.1(4) 2_655 5_665
Ga3 O2 O2 54.1(3) 4_664 5_665
O3 O2 O2 106.0(3) 6_456 5_665
Ga3 O2 O2 136.4(4) . 5_665
La1 O2 O2 52.18(18) 2 5_665
O3 O2 O2 33.1(3) 2_655 5_665
Ga2 O2 O2 59.5(3) 2 5_665
O2 O2 O2 62.54(10) 5_666 5_665
O2 O2 O2 159.3(6) 5_656 5_665
O3 O2 O2 65.9(3) 6_455 5_665
O2 O2 O2 156.9(5) 6_556 5_665
Nb O2 O2 129.9(3) 1_556 5_665
Ga1 O2 O2 129.9(3) 1_556 5_665
O1 O2 O2 133.2(5) . 5_665
O3 O2 O2 103.1(4) 1_455 5_665
Ga2 O2 O2 154.6(5) 1_545 5_665
Ga3 O2 O2 101.1(3) 1_455 5_665
Ga3 O2 O2 51.64(14) 1_565 5_665
O2 O2 O2 51.9(3) 1_554 5_665
O2 O2 O2 128.1(3) 1_556 5_665
Ga2 O2 O2 83.3(4) 2_556 5_655
Ga3 O2 O2 123.2(6) 4_665 5_655
La1 O2 O2 94.5(6) 4_665 5_655
O3 O2 O2 61.2(3) 3_545 5_655
O2 O2 O2 87.9(3) 4_665 5_655
O2 O2 O2 45.7(3) 3_655 5_655
La1 O2 O2 11.51(5) . 5_655
O2 O2 O2 163.6(3) 2_556 5_655
O3 O2 O2 105.2(5) 4_665 5_655
O1 O2 O2 41.5(3) 2_655 5_655
O3 O2 O2 106.9(4) 5_666 5_655
O1 O2 O2 107.2(3) 2_656 5_655
O3 O2 O2 48.2(4) 5_665 5_655
O1 O2 O2 129.9(6) 1_565 5_655
Ga1 O2 O2 72.3(3) . 5_655
Nb O2 O2 72.3(3) . 5_655
O2 O2 O2 82.8(6) 2 5_655
Ga2 O2 O2 158.6(5) . 5_655
O3 O2 O2 119.1(4) 1_565 5_655
La1 O2 O2 147.8(4) 4_666 5_655
Ga3 O2 O2 76.1(2) 2_546 5_655
O3 O2 O2 130.7(4) 2_656 5_655
Ga3 O2 O2 107.4(3) 2_656 5_655
La1 O2 O2 94.21(19) 1_556 5_655
La1 O2 O2 56.0(2) 2_655 5_655
Ga3 O2 O2 61.2(4) 4_664 5_655
O3 O2 O2 124.3(4) 6_456 5_655
Ga3 O2 O2 53.97(12) . 5_655
La1 O2 O2 110.6(4) 2 5_655
O3 O2 O2 85.3(4) 2_655 5_655
Ga2 O2 O2 43.3(3) 2 5_655
O2 O2 O2 159.3(6) 5_666 5_655
O2 O2 O2 62.54(10) 5_656 5_655
O3 O2 O2 82.0(4) 6_455 5_655
O2 O2 O2 71.6(2) 6_556 5_655
Nb O2 O2 115.4(3) 1_556 5_655
Ga1 O2 O2 115.4(3) 1_556 5_655
O1 O2 O2 34.2(2) . 5_655
O3 O2 O2 85.5(3) 1_455 5_655
Ga2 O2 O2 53.99(10) 1_545 5_655
Ga3 O2 O2 106.7(3) 1_455 5_655
Ga3 O2 O2 137.9(4) 1_565 5_655
O2 O2 O2 51.9(3) 1_554 5_655
O2 O2 O2 128.1(3) 1_556 5_655
O2 O2 O2 101.9(5) 5_665 5_655
Ga2 O2 O3 111.3(6) 2_556 2_546
Ga3 O2 O3 30.5(3) 4_665 2_546
La1 O2 O3 143.8(4) 4_665 2_546
O3 O2 O3 37.2(4) 3_545 2_546
O2 O2 O3 149.2(3) 4_665 2_546
O2 O2 O3 101.7(6) 3_655 2_546
La1 O2 O3 84.2(3) . 2_546
O2 O2 O3 68.2(3) 2_556 2_546
O3 O2 O3 51.7(4) 4_665 2_546
O1 O2 O3 134.7(5) 2_655 2_546
O3 O2 O3 24.0(2) 5_666 2_546
O1 O2 O3 87.4(4) 2_656 2_546
O3 O2 O3 82.4(3) 5_665 2_546
O1 O2 O3 103.6(3) 1_565 2_546
Ga1 O2 O3 53.6(2) . 2_546
Nb O2 O3 53.6(2) . 2_546
O2 O2 O3 108.4(2) 2 2_546
Ga2 O2 O3 90.7(3) . 2_546
O3 O2 O3 144.8(3) 1_565 2_546
La1 O2 O3 86.3(3) 4_666 2_546
Ga3 O2 O3 19.45(15) 2_546 2_546
O3 O2 O3 120.3(5) 2_656 2_546
Ga3 O2 O3 141.2(4) 2_656 2_546
La1 O2 O3 53.3(2) 1_556 2_546
La1 O2 O3 142.3(3) 2_655 2_546
Ga3 O2 O3 98.6(3) 4_664 2_546
O3 O2 O3 31.8(2) 6_456 2_546
Ga3 O2 O3 90.7(3) . 2_546
La1 O2 O3 78.5(2) 2 2_546
O3 O2 O3 162.4(5) 2_655 2_546
Ga2 O2 O3 128.9(4) 2 2_546
O2 O2 O3 105.0(5) 5_666 2_546
O2 O2 O3 67.4(4) 5_656 2_546
O3 O2 O3 71.53(17) 6_455 2_546
O2 O2 O3 33.2(2) 6_556 2_546
Nb O2 O3 22.91(16) 1_556 2_546
Ga1 O2 O3 22.91(16) 1_556 2_546
O1 O2 O3 64.8(2) . 2_546
O3 O2 O3 32.7(3) 1_455 2_546
Ga2 O2 O3 54.4(2) 1_545 2_546
Ga3 O2 O3 29.64(17) 1_455 2_546
Ga3 O2 O3 126.5(3) 1_565 2_546
O2 O2 O3 116.0(2) 1_554 2_546
O2 O2 O3 64.0(2) 1_556 2_546
O2 O2 O3 130.7(4) 5_665 2_546
O2 O2 O3 95.5(3) 5_655 2_546
Ga2 O2 O3 18.6(3) 2_556 6_556
Ga3 O2 O3 115.2(6) 4_665 6_556
La1 O2 O3 119.5(4) 4_665 6_556
O3 O2 O3 98.4(4) 3_545 6_556
O2 O2 O3 55.2(3) 4_665 6_556
O2 O2 O3 27.3(2) 3_655 6_556
La1 O2 O3 76.1(3) . 6_556
O2 O2 O3 110.5(7) 2_556 6_556
O3 O2 O3 148.3(4) 4_665 6_556
O1 O2 O3 84.3(3) 2_655 6_556
O3 O2 O3 80.4(4) 5_666 6_556
O1 O2 O3 35.3(2) 2_656 6_556
O3 O2 O3 120.0(4) 5_665 6_556
O1 O2 O3 146.9(4) 1_565 6_556
Ga1 O2 O3 130.3(3) . 6_556
Nb O2 O3 130.3(3) . 6_556
O2 O2 O3 146.3(5) 2 6_556
Ga2 O2 O3 127.1(4) . 6_556
O3 O2 O3 99.1(4) 1_565 6_556
La1 O2 O3 75.3(3) 4_666 6_556
Ga3 O2 O3 90.7(3) 2_546 6_556
O3 O2 O3 70.8(3) 2_656 6_556
Ga3 O2 O3 62.67(19) 2_656 6_556
La1 O2 O3 46.6(2) 1_556 6_556
La1 O2 O3 54.0(2) 2_655 6_556
Ga3 O2 O3 132.2(3) 4_664 6_556
O3 O2 O3 116.0(4) 6_456 6_556
Ga3 O2 O3 20.00(13) . 6_556
La1 O2 O3 174.5(4) 2 6_556
O3 O2 O3 100.2(2) 2_655 6_556
Ga2 O2 O3 96.1(3) 2 6_556
O2 O2 O3 106.9(5) 5_666 6_556
O2 O2 O3 33.1(3) 5_656 6_556
O3 O2 O3 150.8(4) 6_455 6_556
O2 O2 O3 68.0(2) 6_556 6_556
Nb O2 O3 91.7(3) 1_556 6_556
Ga1 O2 O3 91.7(3) 1_556 6_556
O1 O2 O3 64.4(2) . 6_556
O3 O2 O3 122.8(3) 1_455 6_556
Ga2 O2 O3 54.02(18) 1_545 6_556
Ga3 O2 O3 126.1(3) 1_455 6_556
Ga3 O2 O3 100.6(3) 1_565 6_556
O2 O2 O3 115.7(2) 1_554 6_556
O2 O2 O3 64.3(2) 1_556 6_556
O2 O2 O3 132.4(4) 5_665 6_556
O2 O2 O3 72.5(2) 5_655 6_556
O3 O2 O3 96.7(4) 2_546 6_556
Ga2 O2 Ga2 133.4(5) 2_556 1_554
Ga3 O2 Ga2 98.4(4) 4_665 1_554
La1 O2 Ga2 29.25(19) 4_665 1_554
O3 O2 Ga2 100.9(4) 3_545 1_554
O2 O2 Ga2 94.9(4) 4_665 1_554
O2 O2 Ga2 127.47(18) 3_655 1_554
La1 O2 Ga2 95.8(4) . 1_554
O2 O2 Ga2 92.1(5) 2_556 1_554
O3 O2 Ga2 64.3(3) 4_665 1_554
O1 O2 Ga2 65.8(3) 2_655 1_554
O3 O2 Ga2 133.5(4) 5_666 1_554
O1 O2 Ga2 148.2(4) 2_656 1_554
O3 O2 Ga2 58.3(3) 5_665 1_554
O1 O2 Ga2 37.0(3) 1_565 1_554
Ga1 O2 Ga2 69.0(2) . 1_554
Nb O2 Ga2 69.0(2) . 1_554
O2 O2 Ga2 12.90(17) 2 1_554
Ga2 O2 Ga2 65.96(19) . 1_554
O3 O2 Ga2 60.8(3) 1_565 1_554
La1 O2 Ga2 115.3(3) 4_666 1_554
Ga3 O2 Ga2 115.9(3) 2_546 1_554
O3 O2 Ga2 99.6(3) 2_656 1_554
Ga3 O2 Ga2 94.7(2) 2_656 1_554
La1 O2 Ga2 167.2(3) 1_556 1_554
La1 O2 Ga2 92.4(3) 2_655 1_554
Ga3 O2 Ga2 36.69(11) 4_664 1_554
O3 O2 Ga2 97.6(2) 6_456 1_554
Ga3 O2 Ga2 140.9(3) . 1_554
La1 O2 Ga2 39.28(11) 2 1_554
O3 O2 Ga2 47.1(2) 2_655 1_554
Ga2 O2 Ga2 55.84(16) 2 1_554
O2 O2 Ga2 76.1(3) 5_666 1_554
O2 O2 Ga2 155.3(5) 5_656 1_554
O3 O2 Ga2 46.6(2) 6_455 1_554
O2 O2 Ga2 137.2(4) 6_556 1_554
Nb O2 Ga2 122.1(2) 1_556 1_554
Ga1 O2 Ga2 122.1(2) 1_556 1_554
O1 O2 Ga2 118.7(4) . 1_554
O3 O2 Ga2 85.0(2) 1_455 1_554
Ga2 O2 Ga2 138.8(3) 1_545 1_554
Ga3 O2 Ga2 87.04(18) 1_455 1_554
Ga3 O2 Ga2 69.55(17) 1_565 1_554
O2 O2 Ga2 41.20(16) 1_554 1_554
O2 O2 Ga2 138.80(16) 1_556 1_554
O2 O2 Ga2 19.75(17) 5_665 1_554
O2 O2 Ga2 93.0(4) 5_655 1_554
O3 O2 Ga2 115.4(3) 2_546 1_554
O3 O2 Ga2 146.1(3) 6_556 1_554
Ga2 O2 O2 109.9(5) 2_556 6
Ga3 O2 O2 94.7(5) 4_665 6
La1 O2 O2 102.2(5) 4_665 6
O3 O2 O2 34.4(3) 3_545 6
O2 O2 O2 118.4(3) 4_665 6
O2 O2 O2 71.4(4) 3_655 6
La1 O2 O2 21.3(2) . 6
O2 O2 O2 134.33(7) 2_556 6
O3 O2 O2 75.0(4) 4_665 6
O1 O2 O2 63.2(3) 2_655 6
O3 O2 O2 90.3(5) 5_666 6
O1 O2 O2 123.7(4) 2_656 6
O3 O2 O2 28.1(2) 5_665 6
O1 O2 O2 116.3(4) 1_565 6
Ga1 O2 O2 42.1(2) . 6
Nb O2 O2 42.1(2) . 6
O2 O2 O2 73.2(4) 2 6
Ga2 O2 O2 136.7(2) . 6
O3 O2 O2 137.3(5) 1_565 6
La1 O2 O2 154.8(5) 4_666 6
Ga3 O2 O2 53.5(2) 2_546 6
O3 O2 O2 161.5(2) 2_656 6
Ga3 O2 O2 138.0(3) 2_656 6
La1 O2 O2 94.8(3) 1_556 6
La1 O2 O2 86.3(2) 2_655 6
Ga3 O2 O2 49.3(2) 4_664 6
O3 O2 O2 95.6(3) 6_456 6
Ga3 O2 O2 74.8(2) . 6
La1 O2 O2 86.5(2) 2 6
O3 O2 O2 102.2(4) 2_655 6
Ga2 O2 O2 58.2(3) 2 6
O2 O2 O2 158.3(4) 5_666 6
O2 O2 O2 71.4(3) 5_656 6
O3 O2 O2 56.4(2) 6_455 6
O2 O2 O2 60.1(3) 6_556 6
Nb O2 O2 94.2(3) 1_556 6
Ga1 O2 O2 94.2(3) 1_556 6
O1 O2 O2 33.3(3) . 6
O3 O2 O2 55.0(2) 1_455 6
Ga2 O2 O2 52.9(2) 1_545 6
Ga3 O2 O2 76.27(19) 1_455 6
Ga3 O2 O2 153.9(5) 1_565 6
O2 O2 O2 53.2(3) 1_554 6
O2 O2 O2 126.8(3) 1_556 6
O2 O2 O2 102.7(5) 5_665 6
O2 O2 O2 30.9(3) 5_655 6
O3 O2 O2 71.6(3) 2_546 6
O3 O2 O2 94.7(2) 6_556 6
Ga2 O2 O2 86.0(3) 1_554 6
Ga2 O2 O2 119.2(7) 2_556 6_566
Ga3 O2 O2 48.1(2) 4_665 6_566
La1 O2 O2 78.8(4) 4_665 6_566
O3 O2 O2 105.6(3) 3_545 6_566
O2 O2 O2 108.4(7) 4_665 6_566
O2 O2 O2 156.8(4) 3_655 6_566
La1 O2 O2 150.3(4) . 6_566
O2 O2 O2 21.5(3) 2_556 6_566
O3 O2 O2 54.1(2) 4_665 6_566
O1 O2 O2 133.6(5) 2_655 6_566
O3 O2 O2 76.4(4) 5_666 6_566
O1 O2 O2 94.4(5) 2_656 6_566
O3 O2 O2 109.1(3) 5_665 6_566
O1 O2 O2 34.9(3) 1_565 6_566
Ga1 O2 O2 86.94(16) . 6_566
Nb O2 O2 86.94(16) . 6_566
O2 O2 O2 78.5(3) 2 6_566
Ga2 O2 O2 12.24(14) . 6_566
O3 O2 O2 67.1(3) 1_565 6_566
La1 O2 O2 54.4(3) 4_666 6_566
Ga3 O2 O2 96.7(3) 2_546 6_566
O3 O2 O2 69.2(4) 2_656 6_566
Ga3 O2 O2 89.9(4) 2_656 6_566
La1 O2 O2 99.4(4) 1_556 6_566
La1 O2 O2 137.3(4) 2_655 6_566
Ga3 O2 O2 97.7(3) 4_664 6_566
O3 O2 O2 46.8(2) 6_456 6_566
Ga3 O2 O2 146.7(5) . 6_566
La1 O2 O2 46.95(12) 2 6_566
O3 O2 O2 93.9(4) 2_655 6_566
Ga2 O2 O2 125.9(4) 2 6_566
O2 O2 O2 32.8(3) 5_666 6_566
O2 O2 O2 131.7(7) 5_656 6_566
O3 O2 O2 75.4(2) 6_455 6_566
O2 O2 O2 109.5(4) 6_556 6_566
Nb O2 O2 65.0(3) 1_556 6_566
Ga1 O2 O2 65.0(3) 1_556 6_566
O1 O2 O2 142.8(4) . 6_566
O3 O2 O2 77.8(2) 1_455 6_566
Ga2 O2 O2 130.9(4) 1_545 6_566
Ga3 O2 O2 58.46(13) 1_455 6_566
Ga3 O2 O2 51.7(3) 1_565 6_566
O2 O2 O2 110.9(3) 1_554 6_566
O2 O2 O2 69.1(3) 1_556 6_566
O2 O2 O2 67.76(15) 5_665 6_566
O2 O2 O2 157.4(5) 5_655 6_566
O3 O2 O2 78.6(3) 2_546 6_566
O3 O2 O2 129.6(5) 6_556 6_566
Ga2 O2 O2 70.6(3) 1_554 6_566
O2 O2 O2 129.0(3) 6 6_566
Ga2 O2 O2 25.44(19) 2_556 6_666
Ga3 O2 O2 126.4(8) 4_665 6_666
La1 O2 O2 83.1(4) 4_665 6_666
O3 O2 O2 142.4(5) 3_545 6_666
O2 O2 O2 21.1(3) 4_665 6_666
O2 O2 O2 59.7(2) 3_655 6_666
La1 O2 O2 107.8(3) . 6_666
O2 O2 O2 93.8(5) 2_556 6_666
O3 O2 O2 156.0(6) 4_665 6_666
O1 O2 O2 81.0(3) 2_655 6_666
O3 O2 O2 105.9(6) 5_666 6_666
O1 O2 O2 41.9(3) 2_656 6_666
O3 O2 O2 139.9(5) 5_665 6_666
O1 O2 O2 103.6(4) 1_565 6_666
Ga1 O2 O2 171.0(5) . 6_666
Nb O2 O2 171.0(5) . 6_666
O2 O2 O2 121.6(3) 2 6_666
Ga2 O2 O2 93.0(4) . 6_666
O3 O2 O2 55.3(4) 1_565 6_666
La1 O2 O2 57.6(3) 4_666 6_666
Ga3 O2 O2 131.8(4) 2_546 6_666
O3 O2 O2 32.7(3) 2_656 6_666
Ga3 O2 O2 18.73(17) 2_656 6_666
La1 O2 O2 77.2(3) 1_556 6_666
La1 O2 O2 47.59(12) 2_655 6_666
Ga3 O2 O2 130.8(4) 4_664 6_666
O3 O2 O2 126.1(5) 6_456 6_666
Ga3 O2 O2 61.14(13) . 6_666
La1 O2 O2 137.8(4) 2 6_666
O3 O2 O2 67.6(3) 2_655 6_666
Ga2 O2 O2 92.3(3) 2 6_666
O2 O2 O2 70.3(5) 5_666 6_666
O2 O2 O2 76.8(3) 5_656 6_666
O3 O2 O2 158.6(5) 6_455 6_666
O2 O2 O2 109.5(4) 6_556 6_666
Nb O2 O2 111.8(4) 1_556 6_666
Ga1 O2 O2 111.8(4) 1_556 6_666
O1 O2 O2 106.0(2) . 6_666
O3 O2 O2 161.9(5) 1_455 6_666
Ga2 O2 O2 98.1(3) 1_545 6_666
Ga3 O2 O2 147.4(5) 1_455 6_666
Ga3 O2 O2 57.8(3) 1_565 6_666
O2 O2 O2 110.9(3) 1_554 6_666
O2 O2 O2 69.1(3) 1_556 6_666
O2 O2 O2 93.2(4) 5_665 6_666
O2 O2 O2 98.7(2) 5_655 6_666
O3 O2 O2 129.3(5) 2_546 6_666
O3 O2 O2 44.05(18) 6_556 6_666
Ga2 O2 O2 112.2(4) 1_554 6_666
O2 O2 O2 129.0(3) 6 6_666
O2 O2 O2 101.9(5) 6_566 6_666
Ga2 O2 O3 32.2(4) 2_556 4_765
Ga3 O2 O3 143.8(5) 4_665 4_765
La1 O2 O3 95.2(3) 4_665 4_765
O3 O2 O3 102.5(3) 3_545 4_765
O2 O2 O3 43.3(4) 4_665 4_765
O2 O2 O3 17.3(4) 3_655 4_765
La1 O2 O3 61.0(2) . 4_765
O2 O2 O3 136.4(6) 2_556 4_765
O3 O2 O3 157.2(5) 4_665 4_765
O1 O2 O3 53.9(3) 2_655 4_765
O3 O2 O3 108.2(3) 5_666 4_765
O1 O2 O3 62.7(3) 2_656 4_765
O3 O2 O3 99.5(3) 5_665 4_765
O1 O2 O3 137.8(3) 1_565 4_765
Ga1 O2 O3 124.4(3) . 4_765
Nb O2 O3 124.4(3) . 4_765
O2 O2 O3 115.8(5) 2 4_765
Ga2 O2 O3 139.2(4) . 4_765
O3 O2 O3 89.7(2) 1_565 4_765
La1 O2 O3 98.3(3) 4_666 4_765
Ga3 O2 O3 105.1(3) 2_546 4_765
O3 O2 O3 79.5(3) 2_656 4_765
Ga3 O2 O3 60.05(19) 2_656 4_765
La1 O2 O3 75.6(2) 1_556 4_765
La1 O2 O3 25.64(16) 2_655 4_765
Ga3 O2 O3 104.7(3) 4_664 4_765
O3 O2 O3 144.9(3) 6_456 4_765
Ga3 O2 O3 27.95(15) . 4_765
La1 O2 O3 154.9(4) 2 4_765
O3 O2 O3 75.8(3) 2_655 4_765
Ga2 O2 O3 65.9(2) 2 4_765
O2 O2 O3 116.6(4) 5_666 4_765
O2 O2 O3 51.4(3) 5_656 4_765
O3 O2 O3 133.2(4) 6_455 4_765
O2 O2 O3 85.43(19) 6_556 4_765
Nb O2 O3 120.2(3) 1_556 4_765
Ga1 O2 O3 120.2(3) 1_556 4_765
O1 O2 O3 63.19(17) . 4_765
O3 O2 O3 131.2(3) 1_455 4_765
Ga2 O2 O3 65.19(18) 1_545 4_765
Ga3 O2 O3 146.4(3) 1_455 4_765
Ga3 O2 O3 100.5(2) 1_565 4_765
O2 O2 O3 86.1(2) 1_554 4_765
O2 O2 O3 93.9(2) 1_556 4_765
O2 O2 O3 108.7(4) 5_665 4_765
O2 O2 O3 52.7(2) 5_655 4_765
O3 O2 O3 118.4(3) 2_546 4_765
O3 O2 O3 30.5(3) 6_556 4_765
Ga2 O2 O3 117.1(3) 1_554 4_765
O2 O2 O3 82.28(19) 6 4_765
O2 O2 O3 148.7(4) 6_566 4_765
O2 O2 O3 46.81(16) 6_666 4_765
Ga2 O2 Nb 76.5(4) 2_556 1_665
Ga3 O2 Nb 130.7(5) 4_665 1_665
La1 O2 Nb 30.2(2) 4_665 1_665
O3 O2 Nb 155.0(5) 3_545 1_665
O2 O2 Nb 38.7(4) 4_665 1_665
O2 O2 Nb 94.8(4) 3_655 1_665
La1 O2 Nb 113.5(4) . 1_665
O2 O2 Nb 93.4(2) 2_556 1_665
O3 O2 Nb 117.0(4) 4_665 1_665
O1 O2 Nb 61.9(2) 2_655 1_665
O3 O2 Nb 146.5(5) 5_666 1_665
O1 O2 Nb 92.3(3) 2_656 1_665
O3 O2 Nb 105.7(4) 5_665 1_665
O1 O2 Nb 60.37(19) 1_565 1_665
Ga1 O2 Nb 127.4(3) . 1_665
Nb O2 Nb 127.4(3) . 1_665
O2 O2 Nb 69.18(15) 2 1_665
Ga2 O2 Nb 70.5(2) . 1_665
O3 O2 Nb 16.58(19) 1_565 1_665
La1 O2 Nb 81.2(2) 4_666 1_665
Ga3 O2 Nb 174.7(3) 2_546 1_665
O3 O2 Nb 49.4(2) 2_656 1_665
Ga3 O2 Nb 36.17(11) 2_656 1_665
La1 O2 Nb 129.4(3) 1_556 1_665
La1 O2 Nb 55.69(15) 2_655 1_665
Ga3 O2 Nb 85.7(2) 4_664 1_665
O3 O2 Nb 129.4(3) 6_456 1_665
Ga3 O2 Nb 104.2(2) . 1_665
La1 O2 Nb 90.0(2) 2 1_665
O3 O2 Nb 21.14(16) 2_655 1_665
Ga2 O2 Nb 64.99(17) 2 1_665
O2 O2 Nb 56.7(3) 5_666 1_665
O2 O2 Nb 126.1(4) 5_656 1_665
O3 O2 Nb 105.5(3) 6_455 1_665
O2 O2 Nb 161.74(19) 6_556 1_665
Nb O2 Nb 141.6(3) 1_556 1_665
Ga1 O2 Nb 141.6(3) 1_556 1_665
O1 O2 Nb 134.0(3) . 1_665
O3 O2 Nb 143.0(3) 1_455 1_665
Ga2 O2 Nb 142.8(2) 1_545 1_665
Ga3 O2 Nb 135.9(2) 1_455 1_665
Ga3 O2 Nb 35.48(9) 1_565 1_665
O2 O2 Nb 72.57(17) 1_554 1_665
O2 O2 Nb 107.44(17) 1_556 1_665
O2 O2 Nb 40.01(19) 5_665 1_665
O2 O2 Nb 102.6(4) 5_655 1_665
O3 O2 Nb 161.1(3) 2_546 1_665
O3 O2 Nb 93.8(2) 6_556 1_665
Ga2 O2 Nb 58.87(14) 1_554 1_665
O2 O2 Nb 123.1(4) 6 1_665
O2 O2 Nb 82.6(3) 6_566 1_665
O2 O2 Nb 53.3(3) 6_666 1_665
O3 O2 Nb 77.6(2) 4_765 1_665
Ga2 O2 Ga1 76.5(4) 2_556 1_665
Ga3 O2 Ga1 130.7(5) 4_665 1_665
La1 O2 Ga1 30.2(2) 4_665 1_665
O3 O2 Ga1 155.0(5) 3_545 1_665
O2 O2 Ga1 38.7(4) 4_665 1_665
O2 O2 Ga1 94.8(4) 3_655 1_665
La1 O2 Ga1 113.5(4) . 1_665
O2 O2 Ga1 93.4(2) 2_556 1_665
O3 O2 Ga1 117.0(4) 4_665 1_665
O1 O2 Ga1 61.9(2) 2_655 1_665
O3 O2 Ga1 146.5(5) 5_666 1_665
O1 O2 Ga1 92.3(3) 2_656 1_665
O3 O2 Ga1 105.7(4) 5_665 1_665
O1 O2 Ga1 60.37(19) 1_565 1_665
Ga1 O2 Ga1 127.4(3) . 1_665
Nb O2 Ga1 127.4(3) . 1_665
O2 O2 Ga1 69.18(15) 2 1_665
Ga2 O2 Ga1 70.5(2) . 1_665
O3 O2 Ga1 16.58(19) 1_565 1_665
La1 O2 Ga1 81.2(2) 4_666 1_665
Ga3 O2 Ga1 174.7(3) 2_546 1_665
O3 O2 Ga1 49.4(2) 2_656 1_665
Ga3 O2 Ga1 36.17(11) 2_656 1_665
La1 O2 Ga1 129.4(3) 1_556 1_665
La1 O2 Ga1 55.69(15) 2_655 1_665
Ga3 O2 Ga1 85.7(2) 4_664 1_665
O3 O2 Ga1 129.4(3) 6_456 1_665
Ga3 O2 Ga1 104.2(2) . 1_665
La1 O2 Ga1 90.0(2) 2 1_665
O3 O2 Ga1 21.14(16) 2_655 1_665
Ga2 O2 Ga1 64.99(17) 2 1_665
O2 O2 Ga1 56.7(3) 5_666 1_665
O2 O2 Ga1 126.1(4) 5_656 1_665
O3 O2 Ga1 105.5(3) 6_455 1_665
O2 O2 Ga1 161.74(19) 6_556 1_665
Nb O2 Ga1 141.6(3) 1_556 1_665
Ga1 O2 Ga1 141.6(3) 1_556 1_665
O1 O2 Ga1 134.0(3) . 1_665
O3 O2 Ga1 143.0(3) 1_455 1_665
Ga2 O2 Ga1 142.8(2) 1_545 1_665
Ga3 O2 Ga1 135.9(2) 1_455 1_665
Ga3 O2 Ga1 35.48(9) 1_565 1_665
O2 O2 Ga1 72.57(17) 1_554 1_665
O2 O2 Ga1 107.44(17) 1_556 1_665
O2 O2 Ga1 40.01(19) 5_665 1_665
O2 O2 Ga1 102.6(4) 5_655 1_665
O3 O2 Ga1 161.1(3) 2_546 1_665
O3 O2 Ga1 93.8(2) 6_556 1_665
Ga2 O2 Ga1 58.87(14) 1_554 1_665
O2 O2 Ga1 123.1(4) 6 1_665
O2 O2 Ga1 82.6(3) 6_566 1_665
O2 O2 Ga1 53.3(3) 6_666 1_665
O3 O2 Ga1 77.6(2) 4_765 1_665
Nb O2 Ga1 0.0 1_665 1_665
Ga2 O2 La1 15.9(3) 2_556 2_656
Ga3 O2 La1 108.2(5) 4_665 2_656
La1 O2 La1 110.0(4) 4_665 2_656
O3 O2 La1 119.0(4) 3_545 2_656
O2 O2 La1 46.32(17) 4_665 2_656
O2 O2 La1 52.11(19) 3_655 2_656
La1 O2 La1 102.5(3) . 2_656
O2 O2 La1 88.6(5) 2_556 2_656
O3 O2 La1 146.8(5) 4_665 2_656
O1 O2 La1 97.7(3) 2_655 2_656
O3 O2 La1 80.6(4) 5_666 2_656
O1 O2 La1 17.4(2) 2_656 2_656
O3 O2 La1 145.9(4) 5_665 2_656
O1 O2 La1 121.5(4) 1_565 2_656
Ga1 O2 La1 151.8(3) . 2_656
Nb O2 La1 151.8(3) . 2_656
O2 O2 La1 148.44(19) 2 2_656
Ga2 O2 La1 100.8(3) . 2_656
O3 O2 La1 79.5(3) 1_565 2_656
La1 O2 La1 50.96(16) 4_666 2_656
Ga3 O2 La1 105.2(3) 2_546 2_656
O3 O2 La1 45.2(2) 2_656 2_656
Ga3 O2 La1 44.18(12) 2_656 2_656
La1 O2 La1 50.28(14) 1_556 2_656
La1 O2 La1 62.57(15) 2_655 2_656
Ga3 O2 La1 151.2(3) 4_664 2_656
O3 O2 La1 108.4(4) 6_456 2_656
Ga3 O2 La1 46.59(12) . 2_656
La1 O2 La1 151.5(3) 2 2_656
O3 O2 La1 94.3(3) 2_655 2_656
Ga2 O2 La1 110.1(2) 2 2_656
O2 O2 La1 80.4(4) 5_666 2_656
O2 O2 La1 54.4(3) 5_656 2_656
O3 O2 La1 174.4(4) 6_455 2_656
O2 O2 La1 83.6(3) 6_556 2_656
Nb O2 La1 88.5(2) 1_556 2_656
Ga1 O2 La1 88.5(2) 1_556 2_656
O1 O2 La1 90.0(2) . 2_656
O3 O2 La1 135.3(3) 1_455 2_656
Ga2 O2 La1 76.03(17) 1_545 2_656
Ga3 O2 La1 126.7(3) 1_455 2_656
Ga3 O2 La1 76.2(2) 1_565 2_656
O2 O2 La1 130.78(15) 1_554 2_656
O2 O2 La1 49.22(15) 1_556 2_656
O2 O2 La1 119.5(4) 5_665 2_656
O2 O2 La1 97.7(3) 5_655 2_656
O3 O2 La1 103.0(3) 2_546 2_656
O3 O2 La1 26.60(14) 6_556 2_656
Ga2 O2 La1 138.9(3) 1_554 2_656
O2 O2 La1 121.3(2) 6 2_656
O2 O2 La1 104.9(4) 6_566 2_656
O2 O2 La1 26.95(18) 6_666 2_656
O3 O2 La1 47.97(17) 4_765 2_656
Nb O2 La1 80.03(18) 1_665 2_656
Ga1 O2 La1 80.03(18) 1_665 2_656
Ga2 O2 O3 138.7(6) 2_556 2_545
Ga3 O2 O3 70.6(4) 4_665 2_545
La1 O2 O3 98.3(4) 4_665 2_545
O3 O2 O3 28.9(4) 3_545 2_545
O2 O2 O3 144.3(3) 4_665 2_545
O2 O2 O3 101.0(5) 3_655 2_545
La1 O2 O3 51.6(2) . 2_545
O2 O2 O3 106.5(3) 2_556 2_545
O3 O2 O3 44.7(4) 4_665 2_545
O1 O2 O3 82.9(4) 2_655 2_545
O3 O2 O3 81.6(3) 5_666 2_545
O1 O2 O3 139.1(4) 2_656 2_545
O3 O2 O3 24.6(2) 5_665 2_545
O1 O2 O3 91.7(3) 1_565 2_545
Ga1 O2 O3 11.76(15) . 2_545
Nb O2 O3 11.76(15) . 2_545
O2 O2 O3 60.2(2) 2 2_545
Ga2 O2 O3 106.9(3) . 2_545
O3 O2 O3 133.0(3) 1_565 2_545
La1 O2 O3 140.5(3) 4_666 2_545
Ga3 O2 O3 47.1(2) 2_546 2_545
O3 O2 O3 167.4(4) 2_656 2_545
Ga3 O2 O3 160.8(4) 2_656 2_545
La1 O2 O3 102.2(3) 1_556 2_545
La1 O2 O3 113.4(3) 2_655 2_545
Ga3 O2 O3 42.15(19) 4_664 2_545
O3 O2 O3 71.18(17) 6_456 2_545
Ga3 O2 O3 102.1(3) . 2_545
La1 O2 O3 58.6(2) 2 2_545
O3 O2 O3 108.4(4) 2_655 2_545
Ga2 O2 O3 73.2(3) 2 2_545
O2 O2 O3 129.4(4) 5_666 2_545
O2 O2 O3 91.6(3) 5_656 2_545
O3 O2 O3 29.9(2) 6_455 2_545
O2 O2 O3 65.4(3) 6_556 2_545
Nb O2 O3 79.5(2) 1_556 2_545
Ga1 O2 O3 79.5(2) 1_556 2_545
O1 O2 O3 57.0(3) . 2_545
O3 O2 O3 29.7(3) 1_455 2_545
Ga2 O2 O3 70.0(2) 1_545 2_545
Ga3 O2 O3 49.98(17) 1_455 2_545
Ga3 O2 O3 137.7(3) 1_565 2_545
O2 O2 O3 58.1(2) 1_554 2_545
O2 O2 O3 121.9(2) 1_556 2_545
O2 O2 O3 92.0(4) 5_665 2_545
O2 O2 O3 60.6(3) 5_655 2_545
O3 O2 O3 57.92(18) 2_546 2_545
O3 O2 O3 121.3(3) 6_556 2_545
Ga2 O2 O3 72.3(2) 1_554 2_545
O2 O2 O3 30.38(19) 6 2_545
O2 O2 O3 98.6(2) 6_566 2_545
O2 O2 O3 159.3(4) 6_666 2_545
O3 O2 O3 112.7(3) 4_765 2_545
Nb O2 O3 127.7(3) 1_665 2_545
Ga1 O2 O3 127.7(3) 1_665 2_545
La1 O2 O3 146.0(3) 2_656 2_545
Ga2 O2 O3 60.5(4) 2_556 6
Ga3 O2 O3 151.7(6) 4_665 6
La1 O2 O3 81.6(4) 4_665 6
O3 O2 O3 90.9(4) 3_545 6
O2 O2 O3 57.3(3) 4_665 6
O2 O2 O3 32.7(2) 3_655 6
La1 O2 O3 41.7(2) . 6
O2 O2 O3 163.5(4) 2_556 6
O3 O2 O3 133.0(5) 4_665 6
O1 O2 O3 29.0(2) 2_655 6
O3 O2 O3 123.4(3) 5_666 6
O1 O2 O3 91.0(3) 2_656 6
O3 O2 O3 72.4(4) 5_665 6
O1 O2 O3 127.0(4) 1_565 6
Ga1 O2 O3 101.4(3) . 6
Nb O2 O3 101.4(3) . 6
O2 O2 O3 90.0(5) 2 6
Ga2 O2 O3 147.8(4) . 6
O3 O2 O3 93.5(3) 1_565 6
La1 O2 O3 125.7(3) 4_666 6
Ga3 O2 O3 102.7(3) 2_546 6
O3 O2 O3 100.5(2) 2_656 6
Ga3 O2 O3 76.8(2) 2_656 6
La1 O2 O3 96.8(2) 1_556 6
La1 O2 O3 25.48(14) 2_655 6
Ga3 O2 O3 76.3(3) 4_664 6
O3 O2 O3 152.9(4) 6_456 6
Ga3 O2 O3 46.09(16) . 6
La1 O2 O3 127.7(4) 2 6
O3 O2 O3 65.7(3) 2_655 6
Ga2 O2 O3 39.50(18) 2 6
O2 O2 O3 131.4(4) 5_666 6
O2 O2 O3 66.0(3) 5_656 6
O3 O2 O3 105.3(4) 6_455 6
O2 O2 O3 90.9(3) 6_556 6
Nb O2 O3 135.2(3) 1_556 6
Ga1 O2 O3 135.2(3) 1_556 6
O1 O2 O3 56.6(2) . 6
O3 O2 O3 116.1(3) 1_455 6
Ga2 O2 O3 69.5(2) 1_545 6
Ga3 O2 O3 137.2(3) 1_455 6
Ga3 O2 O3 110.4(3) 1_565 6
O2 O2 O3 58.5(2) 1_554 6
O2 O2 O3 121.5(2) 1_556 6
O2 O2 O3 93.6(4) 5_665 6
O2 O2 O3 30.6(2) 5_655 6
O3 O2 O3 121.4(3) 2_546 6
O3 O2 O3 57.23(17) 6_556 6
Ga2 O2 O3 94.8(3) 1_554 6
O2 O2 O3 61.3(2) 6 6
O2 O2 O3 159.6(4) 6_566 6
O2 O2 O3 69.72(19) 6_666 6
O3 O2 O3 28.5(3) 4_765 6
Nb O2 O3 77.5(2) 1_665 6
Ga1 O2 O3 77.5(2) 1_665 6
La1 O2 O3 76.32(18) 2_656 6
O3 O2 O3 90.0(3) 2_545 6
Ga2 O2 O3 55.3(4) 2_556 3_655
Ga3 O2 O3 137.1(6) 4_665 3_655
La1 O2 O3 50.8(3) 4_665 3_655
O3 O2 O3 160.8(5) 3_545 3_655
O2 O2 O3 18.6(4) 4_665 3_655
O2 O2 O3 78.2(4) 3_655 3_655
La1 O2 O3 111.1(3) . 3_655
O2 O2 O3 96.6(2) 2_556 3_655
O3 O2 O3 136.9(4) 4_665 3_655
O1 O2 O3 65.0(3) 2_655 3_655
O3 O2 O3 134.3(5) 5_666 3_655
O1 O2 O3 72.8(3) 2_656 3_655
O3 O2 O3 119.7(4) 5_665 3_655
O1 O2 O3 78.7(3) 1_565 3_655
Ga1 O2 O3 147.1(4) . 3_655
Nb O2 O3 147.1(4) . 3_655
O2 O2 O3 89.5(2) 2 3_655
Ga2 O2 O3 81.0(3) . 3_655
O3 O2 O3 28.6(3) 1_565 3_655
La1 O2 O3 72.3(3) 4_666 3_655
Ga3 O2 O3 163.5(3) 2_546 3_655
O3 O2 O3 38.2(3) 2_656 3_655
Ga3 O2 O3 17.06(16) 2_656 3_655
La1 O2 O3 109.3(3) 1_556 3_655
La1 O2 O3 44.78(18) 2_655 3_655
Ga3 O2 O3 102.8(3) 4_664 3_655
O3 O2 O3 136.0(4) 6_456 3_655
Ga3 O2 O3 85.4(2) . 3_655
La1 O2 O3 110.5(3) 2 3_655
O3 O2 O3 36.6(3) 2_655 3_655
Ga2 O2 O3 72.5(2) 2 3_655
O2 O2 O3 61.5(3) 5_666 3_655
O2 O2 O3 105.8(4) 5_656 3_655
O3 O2 O3 126.4(3) 6_455 3_655
O2 O2 O3 140.8(3) 6_556 3_655
Nb O2 O3 135.6(3) 1_556 3_655
Ga1 O2 O3 135.6(3) 1_556 3_655
O1 O2 O3 123.6(3) . 3_655
O3 O2 O3 164.3(3) 1_455 3_655
Ga2 O2 O3 124.8(3) 1_545 3_655
Ga3 O2 O3 151.2(3) 1_455 3_655
Ga3 O2 O3 41.17(18) 1_565 3_655
O2 O2 O3 86.0(2) 1_554 3_655
O2 O2 O3 94.0(2) 1_556 3_655
O2 O2 O3 61.3(3) 5_665 3_655
O2 O2 O3 99.6(3) 5_655 3_655
O3 O2 O3 157.9(3) 2_546 3_655
O3 O2 O3 72.9(2) 6_556 3_655
Ga2 O2 O3 79.9(2) 1_554 3_655
O2 O2 O3 127.6(3) 6 3_655
O2 O2 O3 92.9(4) 6_566 3_655
O2 O2 O3 32.3(2) 6_666 3_655
O3 O2 O3 61.2(3) 4_765 3_655
Nb O2 O3 21.32(13) 1_665 3_655
Ga1 O2 O3 21.32(13) 1_665 3_655
La1 O2 O3 59.19(19) 2_656 3_655
O3 O2 O3 144.1(3) 2_545 3_655
O3 O2 O3 69.9(2) 6 3_655
Ga2 O2 La1 113.0(6) 2_556 2_556
Ga3 O2 La1 26.3(3) 4_665 2_556
La1 O2 La1 105.1(3) 4_665 2_556
O3 O2 La1 88.4(4) 3_545 2_556
O2 O2 La1 121.2(4) 4_665 2_556
O2 O2 La1 139.3(2) 3_655 2_556
La1 O2 La1 138.1(4) . 2_556
O2 O2 La1 14.23(15) 2_556 2_556
O3 O2 La1 52.1(3) 4_665 2_556
O1 O2 La1 158.8(4) 2_655 2_556
O3 O2 La1 50.0(3) 5_666 2_556
O1 O2 La1 81.8(4) 2_656 2_556
O3 O2 La1 112.7(3) 5_665 2_556
O1 O2 La1 60.2(3) 1_565 2_556
Ga1 O2 La1 82.2(2) . 2_556
Nb O2 La1 82.2(2) . 2_556
O2 O2 La1 97.9(4) 2 2_556
Ga2 O2 La1 37.18(14) . 2_556
O3 O2 La1 89.7(3) 1_565 2_556
La1 O2 La1 49.19(15) 4_666 2_556
Ga3 O2 La1 74.4(2) 2_546 2_556
O3 O2 La1 77.3(3) 2_656 2_556
Ga3 O2 La1 101.7(3) 2_656 2_556
La1 O2 La1 75.4(2) 1_556 2_556
La1 O2 La1 153.2(3) 2_655 2_556
Ga3 O2 La1 110.9(2) 4_664 2_556
O3 O2 La1 25.26(16) 6_456 2_556
Ga3 O2 La1 126.0(3) . 2_556
La1 O2 La1 59.95(14) 2 2_556
O3 O2 La1 119.9(3) 2_655 2_556
Ga2 O2 La1 148.5(3) 2 2_556
O2 O2 La1 50.2(3) 5_666 2_556
O2 O2 La1 106.5(5) 5_656 2_556
O3 O2 La1 80.8(2) 6_455 2_556
O2 O2 La1 83.8(3) 6_556 2_556
Nb O2 La1 38.82(10) 1_556 2_556
Ga1 O2 La1 38.82(10) 1_556 2_556
O1 O2 La1 119.7(3) . 2_556
O3 O2 La1 65.40(19) 1_455 2_556
Ga2 O2 La1 104.7(2) 1_545 2_556
Ga3 O2 La1 44.06(11) 1_455 2_556
Ga3 O2 La1 71.70(18) 1_565 2_556
O2 O2 La1 129.23(14) 1_554 2_556
O2 O2 La1 50.77(14) 1_556 2_556
O2 O2 La1 93.6(2) 5_665 2_556
O2 O2 La1 149.6(4) 5_655 2_556
O3 O2 La1 55.2(2) 2_546 2_556
O3 O2 La1 115.0(3) 6_556 2_556
Ga2 O2 La1 93.16(18) 1_554 2_556
O2 O2 La1 120.2(2) 6 2_556
O2 O2 La1 26.36(18) 6_566 2_556
O2 O2 La1 106.4(4) 6_666 2_556
O3 O2 La1 144.4(3) 4_765 2_556
Nb O2 La1 106.1(2) 1_665 2_556
Ga1 O2 La1 106.1(2) 1_665 2_556
La1 O2 La1 97.1(3) 2_656 2_556
O3 O2 La1 93.2(2) 2_545 2_556
O3 O2 La1 172.0(3) 6 2_556
O3 O2 La1 110.8(3) 3_655 2_556
Ga2 O2 O3 80.5(5) 2_556 3_546
Ga3 O2 O3 44.2(4) 4_665 3_546
La1 O2 O3 156.7(5) 4_665 3_546
O3 O2 O3 66.5(3) 3_545 3_546
O2 O2 O3 115.40(18) 4_665 3_546
O2 O2 O3 88.1(3) 3_655 3_546
La1 O2 O3 100.4(4) . 3_546
O2 O2 O3 59.4(4) 2_556 3_546
O3 O2 O3 80.5(4) 4_665 3_546
O1 O2 O3 147.4(4) 2_655 3_546
O3 O2 O3 11.2(3) 5_666 3_546
O1 O2 O3 52.9(3) 2_656 3_546
O3 O2 O3 115.4(4) 5_665 3_546
O1 O2 O3 113.4(4) 1_565 3_546
Ga1 O2 O3 88.6(3) . 3_546
Nb O2 O3 88.6(3) . 3_546
O2 O2 O3 140.5(3) 2 3_546
Ga2 O2 O3 87.9(3) . 3_546
O3 O2 O3 125.5(4) 1_565 3_546
La1 O2 O3 57.8(2) 4_666 3_546
Ga3 O2 O3 46.1(2) 2_546 3_546
O3 O2 O3 89.1(3) 2_656 3_546
Ga3 O2 O3 106.7(3) 2_656 3_546
La1 O2 O3 24.57(13) 1_556 3_546
La1 O2 O3 125.0(3) 2_655 3_546
Ga3 O2 O3 133.4(3) 4_664 3_546
O3 O2 O3 45.1(3) 6_456 3_546
Ga3 O2 O3 74.6(2) . 3_546
La1 O2 O3 103.5(3) 2 3_546
O3 O2 O3 159.4(4) 2_655 3_546
Ga2 O2 O3 152.0(3) 2 3_546
O2 O2 O3 90.0(5) 5_666 3_546
O2 O2 O3 53.5(4) 5_656 3_546
O3 O2 O3 105.4(4) 6_455 3_546
O2 O2 O3 38.3(3) 6_556 3_546
Nb O2 O3 20.74(12) 1_556 3_546
Ga1 O2 O3 20.74(12) 1_556 3_546
O1 O2 O3 74.8(3) . 3_546
O3 O2 O3 67.42(19) 1_455 3_546
Ga2 O2 O3 54.9(2) 1_545 3_546
Ga3 O2 O3 58.11(19) 1_455 3_546
Ga3 O2 O3 107.7(3) 1_565 3_546
O2 O2 O3 149.0(2) 1_554 3_546
O2 O2 O3 31.0(2) 1_556 3_546
O2 O2 O3 146.7(3) 5_665 3_546
O2 O2 O3 108.7(3) 5_655 3_546
O3 O2 O3 34.9(3) 2_546 3_546
O3 O2 O3 71.0(3) 6_556 3_546
Ga2 O2 O3 142.6(3) 1_554 3_546
O2 O2 O3 97.2(4) 6 3_546
O2 O2 O3 79.0(3) 6_566 3_546
O2 O2 O3 94.7(4) 6_666 3_546
O3 O2 O3 100.2(2) 4_765 3_546
Nb O2 O3 138.4(3) 1_665 3_546
Ga1 O2 O3 138.4(3) 1_665 3_546
La1 O2 O3 69.4(2) 2_656 3_546
O3 O2 O3 91.9(3) 2_545 3_546
O3 O2 O3 119.5(3) 6 3_546
O3 O2 O3 123.7(4) 3_655 3_546
La1 O2 O3 53.15(18) 2_556 3_546
Ga2 O2 O3 50.0(4) 2_556 .
Ga3 O2 O3 122.4(5) 4_665 .
La1 O2 O3 115.3(4) 4_665 .
O3 O2 O3 74.4(4) 3_545 .
O2 O2 O3 71.7(4) 4_665 .
O2 O2 O3 12.3(4) 3_655 .
La1 O2 O3 40.3(2) . .
O2 O2 O3 141.4(7) 2_556 .
O3 O2 O3 130.5(4) 4_665 .
O1 O2 O3 62.3(3) 2_655 .
O3 O2 O3 89.8(4) 5_666 .
O1 O2 O3 70.1(3) 2_656 .
O3 O2 O3 84.1(3) 5_665 .
O1 O2 O3 161.0(4) 1_565 .
Ga1 O2 O3 100.1(3) . .
Nb O2 O3 100.1(3) . .
O2 O2 O3 118.5(5) 2 .
Ga2 O2 O3 162.9(4) . .
O3 O2 O3 117.9(3) 1_565 .
La1 O2 O3 110.7(3) 4_666 .
Ga3 O2 O3 77.4(2) 2_546 .
O3 O2 O3 103.5(3) 2_656 .
Ga3 O2 O3 87.5(2) 2_656 .
La1 O2 O3 63.9(2) 1_556 .
La1 O2 O3 49.33(16) 2_655 .
Ga3 O2 O3 98.2(3) 4_664 .
O3 O2 O3 123.7(3) 6_456 .
Ga3 O2 O3 16.87(16) . .
La1 O2 O3 146.2(4) 2 .
O3 O2 O3 98.1(3) 2_655 .
Ga2 O2 O3 70.9(2) 2 .
O2 O2 O3 141.4(5) 5_666 .
O2 O2 O3 32.1(3) 5_656 .
O3 O2 O3 116.2(3) 6_455 .
O2 O2 O3 60.0(2) 6_556 .
Nb O2 O3 101.9(3) 1_556 .
Ga1 O2 O3 101.9(3) 1_556 .
O1 O2 O3 35.10(14) . .
O3 O2 O3 103.1(3) 1_455 .
Ga2 O2 O3 38.53(15) 1_545 .
Ga3 O2 O3 118.6(3) 1_455 .
Ga3 O2 O3 128.4(3) 1_565 .
O2 O2 O3 86.1(2) 1_554 .
O2 O2 O3 93.9(2) 1_556 .
O2 O2 O3 127.5(4) 5_665 .
O2 O2 O3 37.1(2) 5_655 .
O3 O2 O3 92.9(3) 2_546 .
O3 O2 O3 35.9(3) 6_556 .
Ga2 O2 O3 126.5(3) 1_554 .
O2 O2 O3 59.9(2) 6 .
O2 O2 O3 162.9(5) 6_566 .
O2 O2 O3 71.88(17) 6_666 .
O3 O2 O3 28.4(2) 4_765 .
Nb O2 O3 104.7(2) 1_665 .
Ga1 O2 O3 104.7(2) 1_665 .
La1 O2 O3 62.17(18) 2_656 .
O3 O2 O3 89.1(3) 2_545 .
O3 O2 O3 34.0(3) 6 .
O3 O2 O3 89.57(19) 3_655 .
La1 O2 O3 138.7(3) 2_556 .
O3 O2 O3 85.6(3) 3_546 .
Ga2 O2 O3 94.9(5) 2_556 4_666
Ga3 O2 O3 28.8(4) 4_665 4_666
La1 O2 O3 128.8(4) 4_665 4_666
O3 O2 O3 80.6(4) 3_545 4_666
O2 O2 O3 117.9(3) 4_665 4_666
O2 O2 O3 114.2(3) 3_655 4_666
La1 O2 O3 125.0(4) . 4_666
O2 O2 O3 31.3(4) 2_556 4_666
O3 O2 O3 66.9(4) 4_665 4_666
O1 O2 O3 175.7(4) 2_655 4_666
O3 O2 O3 28.2(3) 5_666 4_666
O1 O2 O3 62.8(4) 2_656 4_666
O3 O2 O3 121.2(4) 5_665 4_666
O1 O2 O3 85.3(4) 1_565 4_666
Ga1 O2 O3 88.8(3) . 4_666
Nb O2 O3 88.8(3) . 4_666
O2 O2 O3 121.6(4) 2 4_666
Ga2 O2 O3 59.7(2) . 4_666
O3 O2 O3 104.7(4) 1_565 4_666
La1 O2 O3 44.03(19) 4_666 4_666
Ga3 O2 O3 61.8(2) 2_546 4_666
O3 O2 O3 78.0(3) 2_656 4_666
Ga3 O2 O3 101.6(3) 2_656 4_666
La1 O2 O3 49.95(18) 1_556 4_666
La1 O2 O3 142.5(3) 2_655 4_666
Ga3 O2 O3 128.7(3) 4_664 4_666
O3 O2 O3 28.8(3) 6_456 4_666
Ga3 O2 O3 100.7(3) . 4_666
La1 O2 O3 82.5(2) 2 4_666
O3 O2 O3 139.6(3) 2_655 4_666
Ga2 O2 O3 169.7(3) 2 4_666
O2 O2 O3 65.3(4) 5_666 4_666
O2 O2 O3 81.3(4) 5_656 4_666
O3 O2 O3 96.4(3) 6_455 4_666
O2 O2 O3 63.4(3) 6_556 4_666
Nb O2 O3 20.85(14) 1_556 4_666
Ga1 O2 O3 20.85(14) 1_556 4_666
O1 O2 O3 100.9(3) . 4_666
O3 O2 O3 67.6(2) 1_455 4_666
Ga2 O2 O3 82.5(2) 1_545 4_666
Ga3 O2 O3 49.43(18) 1_455 4_666
Ga3 O2 O3 85.6(2) 1_565 4_666
O2 O2 O3 149.30(18) 1_554 4_666
O2 O2 O3 30.70(18) 1_556 4_666
O2 O2 O3 118.4(3) 5_665 4_666
O2 O2 O3 135.0(3) 5_655 4_666
O3 O2 O3 43.4(3) 2_546 4_666
O3 O2 O3 92.0(3) 6_556 4_666
Ga2 O2 O3 118.3(2) 1_554 4_666
O2 O2 O3 115.0(3) 6 4_666
O2 O2 O3 50.7(3) 6_566 4_666
O2 O2 O3 98.0(4) 6_666 4_666
O3 O2 O3 122.6(3) 4_765 4_666
Nb O2 O3 120.8(3) 1_665 4_666
Ga1 O2 O3 120.8(3) 1_665 4_666
La1 O2 O3 79.9(2) 2_656 4_666
O3 O2 O3 97.1(3) 2_545 4_666
O3 O2 O3 146.8(3) 6 4_666
O3 O2 O3 116.1(3) 3_655 4_666
La1 O2 O3 25.42(12) 2_556 4_666
O3 O2 O3 28.3(2) 3_546 4_666
O3 O2 O3 113.4(3) . 4_666
Ga2 O2 O2 153.9(5) 2_556 3
Ga3 O2 O2 31.6(4) 4_665 3
La1 O2 O2 96.0(4) 4_665 3
O3 O2 O2 58.8(2) 3_545 3
O2 O2 O2 155.1(7) 4_665 3
O2 O2 O2 144.9(7) 3_655 3
La1 O2 O2 101.9(3) . 3
O2 O2 O2 56.4(4) 2_556 3
O3 O2 O2 7.7(4) 4_665 3
O1 O2 O2 123.1(3) 2_655 3
O3 O2 O2 64.3(3) 5_666 3
O1 O2 O2 122.0(3) 2_656 3
O3 O2 O2 68.2(2) 5_665 3
O1 O2 O2 58.4(3) 1_565 3
Ga1 O2 O2 39.11(14) . 3
Nb O2 O2 39.11(14) . 3
O2 O2 O2 66.3(3) 2 3
Ga2 O2 O2 59.2(3) . 3
O3 O2 O2 108.1(4) 1_565 3
La1 O2 O2 93.7(2) 4_666 3
Ga3 O2 O2 58.06(12) 2_546 3
O3 O2 O2 117.7(4) 2_656 3
Ga3 O2 O2 138.5(4) 2_656 3
La1 O2 O2 98.08(17) 1_556 3
La1 O2 O2 158.2(2) 2_655 3
Ga3 O2 O2 69.51(15) 4_664 3
O3 O2 O2 31.2(3) 6_456 3
Ga3 O2 O2 137.3(3) . 3
La1 O2 O2 30.69(19) 2 3
O3 O2 O2 115.4(3) 2_655 3
Ga2 O2 O2 110.69(15) 2 3
O2 O2 O2 81.6(4) 5_666 3
O2 O2 O2 114.9(4) 5_656 3
O3 O2 O2 37.4(3) 6_455 3
O2 O2 O2 79.4(2) 6_556 3
Nb O2 O2 53.74(13) 1_556 3
Ga1 O2 O2 53.74(13) 1_556 3
O1 O2 O2 98.2(2) . 3
O3 O2 O2 30.10(16) 1_455 3
Ga2 O2 O2 98.1(2) 1_545 3
Ga3 O2 O2 18.40(12) 1_455 3
Ga3 O2 O2 98.2(3) 1_565 3
O2 O2 O2 90.000(2) 1_554 3
O2 O2 O2 90.000(1) 1_556 3
O2 O2 O2 82.7(3) 5_665 3
O2 O2 O2 111.4(3) 5_655 3
O3 O2 O2 48.0(2) 2_546 3
O3 O2 O2 144.2(3) 6_556 3
Ga2 O2 O2 69.4(2) 1_554 3
O2 O2 O2 80.76(19) 6 3
O2 O2 O2 48.95(17) 6_566 3
O2 O2 O2 149.9(4) 6_666 3
O3 O2 O2 161.3(3) 4_765 3
Nb O2 O2 118.5(3) 1_665 3
Ga1 O2 O2 118.5(3) 1_665 3
La1 O2 O2 139.21(15) 2_656 3
O3 O2 O2 50.80(16) 2_545 3
O3 O2 O2 140.2(3) 6 3
O3 O2 O2 136.7(4) 3_655 3
La1 O2 O2 44.58(16) 2_556 3
O3 O2 O2 74.40(15) 3_546 3
O3 O2 O2 133.1(3) . 3
O3 O2 O2 59.31(18) 4_666 3
Ga2 O2 O2 112.3(6) 2_556 4
Ga3 O2 O2 58.5(3) 4_665 4
La1 O2 O2 134.4(3) 4_665 4
O3 O2 O2 7.6(4) 3_545 4
O2 O2 O2 144.9(7) 4_665 4
O2 O2 O2 84.9(7) 3_655 4
La1 O2 O2 53.6(3) . 4
O2 O2 O2 98.54(14) 2_556 4
O3 O2 O2 58.8(2) 4_665 4
O1 O2 O2 103.4(4) 2_655 4
O3 O2 O2 50.5(4) 5_666 4
O1 O2 O2 103.0(3) 2_656 4
O3 O2 O2 57.0(3) 5_665 4
O1 O2 O2 117.0(3) 1_565 4
Ga1 O2 O2 39.11(14) . 4
Nb O2 O2 39.11(14) . 4
O2 O2 O2 96.19(8) 2 4
Ga2 O2 O2 116.3(2) . 4
O3 O2 O2 167.0(4) 1_565 4
La1 O2 O2 115.89(18) 4_666 4
Ga3 O2 O2 13.2(2) 2_546 4
O3 O2 O2 148.0(3) 2_656 4
Ga3 O2 O2 156.3(3) 2_656 4
La1 O2 O2 66.0(2) 1_556 4
La1 O2 O2 118.3(4) 2_655 4
Ga3 O2 O2 77.60(15) 4_664 4
O3 O2 O2 59.64(17) 6_456 4
Ga3 O2 O2 79.0(3) . 4
La1 O2 O2 83.61(15) 2 4
O3 O2 O2 141.5(3) 2_655 4
Ga2 O2 O2 98.6(2) 2 4
O2 O2 O2 134.8(4) 5_666 4
O2 O2 O2 60.8(4) 5_656 4
O3 O2 O2 62.02(18) 6_455 4
O2 O2 O2 29.5(4) 6_556 4
Nb O2 O2 53.74(13) 1_556 4
Ga1 O2 O2 53.74(13) 1_556 4
O1 O2 O2 39.1(2) . 4
O3 O2 O2 30.49(17) 1_455 4
Ga2 O2 O2 40.0(2) 1_545 4
Ga3 O2 O2 46.12(8) 1_455 4
Ga3 O2 O2 155.9(3) 1_565 4
O2 O2 O2 90.000(2) 1_554 4
O2 O2 O2 90.000(1) 1_556 4
O2 O2 O2 127.5(3) 5_665 4
O2 O2 O2 65.1(3) 5_655 4
O3 O2 O2 31.35(19) 2_546 4
O3 O2 O2 93.8(3) 6_556 4
Ga2 O2 O2 107.79(14) 1_554 4
O2 O2 O2 40.5(3) 6 4
O2 O2 O2 104.28(15) 6_566 4
O2 O2 O2 137.6(4) 6_666 4
O3 O2 O2 101.7(3) 4_765 4
Nb O2 O2 162.57(17) 1_665 4
Ga1 O2 O2 162.57(17) 1_665 4
La1 O2 O2 112.7(3) 2_656 4
O3 O2 O2 36.2(2) 2_545 4
O3 O2 O2 93.6(3) 6 4
O3 O2 O2 162.7(4) 3_655 4
La1 O2 O2 84.71(13) 2_556 4
O3 O2 O2 59.0(2) 3_546 4
O3 O2 O2 73.3(3) . 4
O3 O2 O2 74.53(16) 4_666 4
O2 O2 O2 60.000(2) 3 4
Ga2 O2 O1 90.4(5) 2_556 1_566
Ga3 O2 O1 51.3(4) 4_665 1_566
La1 O2 O1 98.6(4) 4_665 1_566
O3 O2 O1 112.1(4) 3_545 1_566
O2 O2 O1 94.7(4) 4_665 1_566
O2 O2 O1 125.4(2) 3_655 1_566
La1 O2 O1 158.3(4) . 1_566
O2 O2 O1 14.2(3) 2_556 1_566
O3 O2 O1 77.5(4) 4_665 1_566
O1 O2 O1 149.4(4) 2_655 1_566
O3 O2 O1 61.2(4) 5_666 1_566
O1 O2 O1 62.8(3) 2_656 1_566
O3 O2 O1 137.9(3) 5_665 1_566
O1 O2 O1 62.9(3) 1_565 1_566
Ga1 O2 O1 108.8(3) . 1_566
Nb O2 O1 108.8(3) . 1_566
O2 O2 O1 109.4(5) 2 1_566
Ga2 O2 O1 34.0(2) . 1_566
O3 O2 O1 71.2(3) 1_565 1_566
La1 O2 O1 24.16(11) 4_666 1_566
Ga3 O2 O1 94.7(2) 2_546 1_566
O3 O2 O1 50.8(2) 2_656 1_566
Ga3 O2 O1 75.4(2) 2_656 1_566
La1 O2 O1 72.4(2) 1_556 1_566
La1 O2 O1 126.5(3) 2_655 1_566
Ga3 O2 O1 129.5(3) 4_664 1_566
O3 O2 O1 50.5(2) 6_456 1_566
Ga3 O2 O1 115.1(3) . 1_566
La1 O2 O1 78.0(2) 2 1_566
O3 O2 O1 106.3(3) 2_655 1_566
Ga2 O2 O1 149.7(3) 2 1_566
O2 O2 O1 32.1(3) 5_666 1_566
O2 O2 O1 104.3(5) 5_656 1_566
O3 O2 O1 104.3(3) 6_455 1_566
O2 O2 O1 96.0(4) 6_556 1_566
Nb O2 O1 54.08(15) 1_556 1_566
Ga1 O2 O1 54.08(15) 1_556 1_566
O1 O2 O1 133.1(4) . 1_566
O3 O2 O1 91.9(2) 1_455 1_566
Ga2 O2 O1 112.7(3) 1_545 1_566
Ga3 O2 O1 70.60(17) 1_455 1_566
Ga3 O2 O1 52.16(17) 1_565 1_566
O2 O2 O1 141.18(17) 1_554 1_566
O2 O2 O1 38.82(17) 1_556 1_566
O2 O2 O1 91.6(3) 5_665 1_566
O2 O2 O1 166.5(4) 5_655 1_566
O3 O2 O1 75.6(2) 2_546 1_566
O3 O2 O1 98.1(3) 6_556 1_566
Ga2 O2 O1 100.0(2) 1_554 1_566
O2 O2 O1 145.9(3) 6 1_566
O2 O2 O1 31.7(3) 6_566 1_566
O2 O2 O1 79.9(4) 6_666 1_566
O3 O2 O1 122.5(3) 4_765 1_566
Nb O2 O1 87.5(2) 1_665 1_566
Ga1 O2 O1 87.5(2) 1_665 1_566
La1 O2 O1 74.9(2) 2_656 1_566
O3 O2 O1 120.0(3) 2_545 1_566
O3 O2 O1 149.4(3) 6 1_566
O3 O2 O1 86.4(3) 3_655 1_566
La1 O2 O1 26.74(8) 2_556 1_566
O3 O2 O1 58.3(2) 3_546 1_566
O3 O2 O1 131.8(3) . 1_566
O3 O2 O1 33.48(15) 4_666 1_566
O2 O2 O1 70.39(19) 3 1_566
O2 O2 O1 106.91(14) 4 1_566
Ga2 O2 O2 144.4(6) 2_556 6_565
Ga3 O2 O2 81.3(3) 4_665 6_565
La1 O2 O2 42.0(3) 4_665 6_565
O3 O2 O2 97.2(4) 3_545 6_565
O2 O2 O2 106.4(6) 4_665 6_565
O2 O2 O2 145.2(3) 3_655 6_565
La1 O2 O2 106.9(5) . 6_565
O2 O2 O2 75.7(4) 2_556 6_565
O3 O2 O2 50.3(3) 4_665 6_565
O1 O2 O2 83.6(5) 2_655 6_565
O3 O2 O2 116.9(3) 5_666 6_565
O1 O2 O2 143.7(5) 2_656 6_565
O3 O2 O2 64.5(3) 5_665 6_565
O1 O2 O2 24.4(3) 1_565 6_565
Ga1 O2 O2 64.3(2) . 6_565
Nb O2 O2 64.3(2) . 6_565
O2 O2 O2 24.1(2) 2 6_565
Ga2 O2 O2 51.96(16) . 6_565
O3 O2 O2 64.5(3) 1_565 6_565
La1 O2 O2 104.3(4) 4_666 6_565
Ga3 O2 O2 107.4(2) 2_546 6_565
O3 O2 O2 98.2(4) 2_656 6_565
Ga3 O2 O2 101.0(3) 2_656 6_565
La1 O2 O2 149.6(3) 1_556 6_565
La1 O2 O2 109.5(4) 2_655 6_565
Ga3 O2 O2 46.1(2) 4_664 6_565
O3 O2 O2 80.32(17) 6_456 6_565
Ga3 O2 O2 158.3(5) . 6_565
La1 O2 O2 23.39(6) 2 6_565
O3 O2 O2 61.4(3) 2_655 6_565
Ga2 O2 O2 73.2(3) 2 6_565
O2 O2 O2 66.97(18) 5_666 6_565
O2 O2 O2 162.6(5) 5_656 6_565
O3 O2 O2 41.5(2) 6_455 6_565
O2 O2 O2 130.1(3) 6_556 6_565
Nb O2 O2 104.96(17) 1_556 6_565
Ga1 O2 O2 104.96(17) 1_556 6_565
O1 O2 O2 125.5(4) . 6_565
O3 O2 O2 75.1(2) 1_455 6_565
Ga2 O2 O2 141.0(4) 1_545 6_565
Ga3 O2 O2 72.39(9) 1_455 6_565
Ga3 O2 O2 67.1(3) 1_565 6_565
O2 O2 O2 56.5(3) 1_554 6_565
O2 O2 O2 123.5(3) 1_556 6_565
O2 O2 O2 28.9(2) 5_665 6_565
O2 O2 O2 106.7(6) 5_655 6_565
O3 O2 O2 101.9(2) 2_546 6_565
O3 O2 O2 161.4(4) 6_556 6_565
Ga2 O2 O2 17.89(17) 1_554 6_565
O2 O2 O2 92.4(4) 6 6_565
O2 O2 O2 54.38(15) 6_566 6_565
O2 O2 O2 119.7(5) 6_666 6_565
O3 O2 O2 134.7(4) 4_765 6_565
Nb O2 O2 68.0(3) 1_665 6_565
Ga1 O2 O2 68.0(3) 1_665 6_565
La1 O2 O2 143.0(4) 2_656 6_565
O3 O2 O2 71.0(3) 2_545 6_565
O3 O2 O2 112.5(4) 6 6_565
O3 O2 O2 89.1(3) 3_655 6_565
La1 O2 O2 75.52(16) 2_556 6_565
O3 O2 O2 125.1(2) 3_546 6_565
O3 O2 O2 142.7(4) . 6_565
O3 O2 O2 100.5(2) 4_666 6_565
O2 O2 O2 54.08(16) 3 6_565
O2 O2 O2 102.73(14) 4 6_565
O1 O2 O2 85.3(3) 1_566 6_565
Ga2 O2 O2 64.5(3) 2_556 6_665
Ga3 O2 O2 167.3(6) 4_665 6_665
La1 O2 O2 47.3(3) 4_665 6_665
O3 O2 O2 126.5(6) 3_545 6_665
O2 O2 O2 33.5(3) 4_665 6_665
O2 O2 O2 63.2(2) 3_655 6_665
La1 O2 O2 77.7(3) . 6_665
O2 O2 O2 130.1(3) 2_556 6_665
O3 O2 O2 134.5(5) 4_665 6_665
O1 O2 O2 29.83(18) 2_655 6_665
O3 O2 O2 155.0(4) 5_666 6_665
O1 O2 O2 94.1(3) 2_656 6_665
O3 O2 O2 87.7(5) 5_665 6_665
O1 O2 O2 91.8(4) 1_565 6_665
Ga1 O2 O2 119.7(5) . 6_665
Nb O2 O2 119.7(5) . 6_665
O2 O2 O2 74.6(4) 2 6_665
Ga2 O2 O2 107.7(4) . 6_665
O3 O2 O2 53.7(3) 1_565 6_665
La1 O2 O2 106.8(4) 4_666 6_665
Ga3 O2 O2 142.1(4) 2_546 6_665
O3 O2 O2 73.0(3) 2_656 6_665
Ga3 O2 O2 49.16(17) 2_656 6_665
La1 O2 O2 121.2(2) 1_556 6_665
La1 O2 O2 22.25(7) 2_655 6_665
Ga3 O2 O2 76.7(3) 4_664 6_665
O3 O2 O2 166.0(4) 6_456 6_665
Ga3 O2 O2 75.60(10) . 6_665
La1 O2 O2 110.7(4) 2 6_665
O3 O2 O2 28.3(2) 2_655 6_665
Ga2 O2 O2 38.9(2) 2 6_665
O2 O2 O2 93.3(4) 5_666 6_665
O2 O2 O2 99.0(2) 5_656 6_665
O3 O2 O2 107.9(5) 6_455 6_665
O2 O2 O2 130.1(3) 6_556 6_665
Nb O2 O2 165.3(4) 1_556 6_665
Ga1 O2 O2 165.3(4) 1_556 6_665
O1 O2 O2 96.6(3) . 6_665
O3 O2 O2 141.4(5) 1_455 6_665
Ga2 O2 O2 108.5(2) 1_545 6_665
Ga3 O2 O2 156.5(4) 1_455 6_665
Ga3 O2 O2 71.8(3) 1_565 6_665
O2 O2 O2 56.5(3) 1_554 6_665
O2 O2 O2 123.5(3) 1_556 6_665
O2 O2 O2 60.9(4) 5_665 6_665
O2 O2 O2 66.3(3) 5_655 6_665
O3 O2 O2 161.4(4) 2_546 6_665
O3 O2 O2 74.68(17) 6_556 6_665
Ga2 O2 O2 71.5(3) 1_554 6_665
O2 O2 O2 92.4(4) 6 6_665
O2 O2 O2 119.7(5) 6_566 6_665
O2 O2 O2 54.38(15) 6_666 6_665
O3 O2 O2 47.84(15) 4_765 6_665
Nb O2 O2 37.4(2) 1_665 6_665
Ga1 O2 O2 37.4(2) 1_665 6_665
La1 O2 O2 76.83(17) 2_656 6_665
O3 O2 O2 112.1(4) 2_545 6_665
O3 O2 O2 40.13(18) 6 6_665
O3 O2 O2 35.3(2) 3_655 6_665
La1 O2 O2 143.4(4) 2_556 6_665
O3 O2 O2 145.0(3) 3_546 6_665
O3 O2 O2 70.33(17) . 6_665
O3 O2 O2 150.7(4) 4_666 6_665
O2 O2 O2 140.6(2) 3 6_665
O2 O2 O2 131.2(4) 4 6_665
O1 O2 O2 121.5(4) 1_566 6_665
O2 O2 O2 87.9(4) 6_565 6_665
Ga2 O2 Ga3 127.1(5) 2_556 2_545
Ga3 O2 Ga3 88.6(5) 4_665 2_545
La1 O2 Ga3 90.7(4) 4_665 2_545
O3 O2 Ga3 38.0(3) 3_545 2_545
O2 O2 Ga3 126.4(2) 4_665 2_545
O2 O2 Ga3 88.4(4) 3_655 2_545
La1 O2 Ga3 37.52(19) . 2_545
O2 O2 Ga3 123.9(3) 2_556 2_545
O3 O2 Ga3 60.9(3) 4_665 2_545
O1 O2 Ga3 65.3(3) 2_655 2_545
O3 O2 Ga3 95.3(4) 5_666 2_545
O1 O2 Ga3 141.1(3) 2_656 2_545
O3 O2 Ga3 12.0(2) 5_665 2_545
O1 O2 Ga3 98.2(3) 1_565 2_545
Ga1 O2 Ga3 28.89(13) . 2_545
Nb O2 Ga3 28.89(13) . 2_545
O2 O2 Ga3 57.0(2) 2 2_545
Ga2 O2 Ga3 119.4(3) . 2_545
O3 O2 Ga3 127.3(4) 1_565 2_545
La1 O2 Ga3 158.2(3) 4_666 2_545
Ga3 O2 Ga3 58.39(18) 2_546 2_545
O3 O2 Ga3 166.4(4) 2_656 2_545
Ga3 O2 Ga3 144.1(3) 2_656 2_545
La1 O2 Ga3 108.5(3) 1_556 2_545
La1 O2 Ga3 95.4(3) 2_655 2_545
Ga3 O2 Ga3 34.15(12) 4_664 2_545
O3 O2 Ga3 89.2(3) 6_456 2_545
Ga3 O2 Ga3 92.8(2) . 2_545
La1 O2 Ga3 68.73(18) 2 2_545
O3 O2 Ga3 96.1(3) 2_655 2_545
Ga2 O2 Ga3 56.55(17) 2 2_545
O2 O2 Ga3 140.2(4) 5_666 2_545
O2 O2 Ga3 88.9(3) 5_656 2_545
O3 O2 Ga3 38.71(17) 6_455 2_545
O2 O2 Ga3 71.6(3) 6_556 2_545
Nb O2 Ga3 95.5(2) 1_556 2_545
Ga1 O2 Ga3 95.5(2) 1_556 2_545
O1 O2 Ga3 51.0(2) . 2_545
O3 O2 Ga3 47.48(19) 1_455 2_545
Ga2 O2 Ga3 69.07(18) 1_545 2_545
Ga3 O2 Ga3 68.01(16) 1_455 2_545
Ga3 O2 Ga3 139.5(3) 1_565 2_545
O2 O2 Ga3 44.49(14) 1_554 2_545
O2 O2 Ga3 135.51(14) 1_556 2_545
O2 O2 Ga3 88.2(3) 5_665 2_545
O2 O2 Ga3 44.6(3) 5_655 2_545
O3 O2 Ga3 72.9(2) 2_546 2_545
O3 O2 Ga3 112.8(3) 6_556 2_545
Ga2 O2 Ga3 69.92(17) 1_554 2_545
O2 O2 Ga3 18.19(15) 6 2_545
O2 O2 Ga3 113.3(3) 6_566 2_545
O2 O2 Ga3 142.3(3) 6_666 2_545
O3 O2 Ga3 97.3(2) 4_765 2_545
Nb O2 Ga3 117.0(3) 1_665 2_545
Ga1 O2 Ga3 117.0(3) 1_665 2_545
La1 O2 Ga3 139.4(2) 2_656 2_545
O3 O2 Ga3 18.03(13) 2_545 2_545
O3 O2 Ga3 72.6(2) 6 2_545
O3 O2 Ga3 128.9(3) 3_655 2_545
La1 O2 Ga3 111.1(2) 2_556 2_545
O3 O2 Ga3 104.5(3) 3_546 2_545
O3 O2 Ga3 77.5(2) . 2_545
O3 O2 Ga3 114.3(3) 4_666 2_545
O2 O2 Ga3 67.65(12) 3 2_545
O2 O2 Ga3 45.58(13) 4 2_545
O1 O2 Ga3 137.7(2) 1_566 2_545
O2 O2 Ga3 74.5(3) 6_565 2_545
O2 O2 Ga3 94.9(4) 6_665 2_545
Ga2 O2 O2 89.9(5) 2_556 4_664
Ga3 O2 O2 147.7(5) 4_665 4_664
La1 O2 O2 39.5(3) 4_665 4_664
O3 O2 O2 106.7(4) 3_545 4_664
O2 O2 O2 60.93(17) 4_665 4_664
O2 O2 O2 75.94(7) 3_655 4_664
La1 O2 O2 65.6(2) . 4_664
O2 O2 O2 137.0(5) 2_556 4_664
O3 O2 O2 109.1(4) 4_665 4_664
O1 O2 O2 15.92(15) 2_655 4_664
O3 O2 O2 162.7(5) 5_666 4_664
O1 O2 O2 121.0(4) 2_656 4_664
O3 O2 O2 61.5(2) 5_665 4_664
O1 O2 O2 83.3(4) 1_565 4_664
Ga1 O2 O2 92.6(2) . 4_664
Nb O2 O2 92.6(2) . 4_664
O2 O2 O2 50.8(2) 2 4_664
Ga2 O2 O2 108.5(4) . 4_664
O3 O2 O2 65.5(3) 1_565 4_664
La1 O2 O2 130.3(4) 4_666 4_664
Ga3 O2 O2 126.5(3) 2_546 4_664
O3 O2 O2 96.4(4) 2_656 4_664
Ga3 O2 O2 74.6(3) 2_656 4_664
La1 O2 O2 140.4(3) 1_556 4_664
La1 O2 O2 42.6(2) 2_655 4_664
Ga3 O2 O2 49.15(13) 4_664 4_664
O3 O2 O2 147.2(3) 6_456 4_664
Ga3 O2 O2 89.5(3) . 4_664
La1 O2 O2 89.7(3) 2 4_664
O3 O2 O2 30.0(3) 2_655 4_664
Ga2 O2 O2 14.89(8) 2 4_664
O2 O2 O2 104.0(5) 5_666 4_664
O2 O2 O2 109.9(4) 5_656 4_664
O3 O2 O2 80.9(3) 6_455 4_664
O2 O2 O2 127.7(5) 6_556 4_664
Nb O2 O2 165.7(3) 1_556 4_664
Ga1 O2 O2 165.7(3) 1_556 4_664
O1 O2 O2 90.3(3) . 4_664
O3 O2 O2 114.5(3) 1_455 4_664
Ga2 O2 O2 109.2(3) 1_545 4_664
Ga3 O2 O2 129.4(3) 1_455 4_664
Ga3 O2 O2 84.4(3) 1_565 4_664
O2 O2 O2 29.07(17) 1_554 4_664
O2 O2 O2 150.93(17) 1_556 4_664
O2 O2 O2 50.0(4) 5_665 4_664
O2 O2 O2 56.1(3) 5_655 4_664
O3 O2 O2 143.2(3) 2_546 4_664
O3 O2 O2 95.8(3) 6_556 4_664
Ga2 O2 O2 51.96(19) 1_554 4_664
O2 O2 O2 73.0(3) 6 4_664
O2 O2 O2 117.8(5) 6_566 4_664
O2 O2 O2 81.9(4) 6_666 4_664
O3 O2 O2 65.6(3) 4_765 4_664
Nb O2 O2 50.1(2) 1_665 4_664
Ga1 O2 O2 50.1(2) 1_665 4_664
La1 O2 O2 103.6(3) 2_656 4_664
O3 O2 O2 86.2(2) 2_545 4_664
O3 O2 O2 44.0(2) 6 4_664
O3 O2 O2 58.6(3) 3_655 4_664
La1 O2 O2 143.5(3) 2_556 4_664
O3 O2 O2 163.3(4) 3_546 4_664
O3 O2 O2 77.8(3) . 4_664
O3 O2 O2 168.3(4) 4_666 4_664
O2 O2 O2 116.1(2) 3 4_664
O2 O2 O2 113.4(2) 4 4_664
O1 O2 O2 136.1(4) 1_566 4_664
O2 O2 O2 69.8(3) 6_565 4_664
O2 O2 O2 27.5(3) 6_665 4_664
Ga3 O2 O2 70.40(14) 2_545 4_664
Ga2 O2 O2 40.8(4) 2_556 4_666
Ga3 O2 O2 87.2(5) 4_665 4_666
La1 O2 O2 111.9(5) 4_665 4_666
O3 O2 O2 121.0(4) 3_545 4_666
O2 O2 O2 60.93(16) 4_665 4_666
O2 O2 O2 75.94(7) 3_655 4_666
La1 O2 O2 124.2(4) . 4_666
O2 O2 O2 63.7(4) 2_556 4_666
O3 O2 O2 123.9(5) 4_665 4_666
O1 O2 O2 120.0(4) 2_655 4_666
O3 O2 O2 68.0(4) 5_666 4_666
O1 O2 O2 15.45(14) 2_656 4_666
O3 O2 O2 167.1(5) 5_665 4_666
O1 O2 O2 103.9(5) 1_565 4_666
Ga1 O2 O2 145.3(3) . 4_666
Nb O2 O2 145.3(3) . 4_666
O2 O2 O2 147.3(4) 2 4_666
Ga2 O2 O2 78.6(3) . 4_666
O3 O2 O2 75.7(4) 1_565 4_666
La1 O2 O2 26.47(16) 4_666 4_666
Ga3 O2 O2 101.9(2) 2_546 4_666
O3 O2 O2 35.7(3) 2_656 4_666
Ga3 O2 O2 49.4(3) 2_656 4_666
La1 O2 O2 48.02(11) 1_556 4_666
La1 O2 O2 85.0(3) 2_655 4_666
Ga3 O2 O2 168.9(4) 4_664 4_666
O3 O2 O2 87.1(3) 6_456 4_666
Ga3 O2 O2 68.0(2) . 4_666
La1 O2 O2 127.8(4) 2 4_666
O3 O2 O2 102.7(4) 2_655 4_666
Ga2 O2 O2 131.9(3) 2 4_666
O2 O2 O2 61.3(5) 5_666 4_666
O2 O2 O2 67.5(3) 5_656 4_666
O3 O2 O2 153.3(4) 6_455 4_666
O2 O2 O2 85.3(3) 6_556 4_666
Nb O2 O2 72.07(16) 1_556 4_666
Ga1 O2 O2 72.07(16) 1_556 4_666
O1 O2 O2 105.6(3) . 4_666
O3 O2 O2 123.4(3) 1_455 4_666
Ga2 O2 O2 86.7(2) 1_545 4_666
Ga3 O2 O2 107.7(2) 1_455 4_666
Ga3 O2 O2 64.8(3) 1_565 4_666
O2 O2 O2 150.93(17) 1_554 4_666
O2 O2 O2 29.07(17) 1_556 4_666
O2 O2 O2 115.9(4) 5_665 4_666
O2 O2 O2 121.4(3) 5_655 4_666
O3 O2 O2 91.9(3) 2_546 4_666
O3 O2 O2 48.9(2) 6_556 4_666
Ga2 O2 O2 134.4(4) 1_554 4_666
O2 O2 O2 139.0(4) 6 4_666
O2 O2 O2 80.9(4) 6_566 4_666
O2 O2 O2 40.0(4) 6_666 4_666
O3 O2 O2 72.9(3) 4_765 4_666
Nb O2 O2 83.3(3) 1_665 4_666
Ga1 O2 O2 83.3(3) 1_665 4_666
La1 O2 O2 24.98(15) 2_656 4_666
O3 O2 O2 148.9(3) 2_545 4_666
O3 O2 O2 101.2(3) 6 4_666
O3 O2 O2 66.4(3) 3_655 4_666
La1 O2 O2 72.5(2) 2_556 4_666
O3 O2 O2 57.27(17) 3_546 4_666
O3 O2 O2 84.6(3) . 4_666
O3 O2 O2 58.41(18) 4_666 4_666
O2 O2 O2 116.1(2) 3 4_666
O2 O2 O2 113.4(2) 4 4_666
O1 O2 O2 50.1(2) 1_566 4_666
O2 O2 O2 128.2(5) 6_565 4_666
O2 O2 O2 94.4(3) 6_665 4_666
Ga3 O2 O2 155.7(3) 2_545 4_666
O2 O2 O2 121.9(3) 4_664 4_666
Ga2 O2 O2 89.9(5) 2_556 3_654
Ga3 O2 O2 139.0(6) 4_665 3_654
La1 O2 O2 66.1(2) 4_665 3_654
O3 O2 O2 81.7(5) 3_545 3_654
O2 O2 O2 75.94(7) 4_665 3_654
O2 O2 O2 60.93(17) 3_655 3_654
La1 O2 O2 37.5(3) . 3_654
O2 O2 O2 160.9(6) 2_556 3_654
O3 O2 O2 105.7(5) 4_665 3_654
O1 O2 O2 15.91(15) 2_655 3_654
O3 O2 O2 134.6(5) 5_666 3_654
O1 O2 O2 121.0(4) 2_656 3_654
O3 O2 O2 46.1(3) 5_665 3_654
O1 O2 O2 105.1(4) 1_565 3_654
Ga1 O2 O2 78.2(3) . 3_654
Nb O2 O2 78.2(3) . 3_654
O2 O2 O2 61.5(3) 2 3_654
Ga2 O2 O2 133.4(3) . 3_654
O3 O2 O2 93.2(3) 1_565 3_654
La1 O2 O2 151.1(4) 4_666 3_654
Ga3 O2 O2 100.2(4) 2_546 3_654
O3 O2 O2 118.4(4) 2_656 3_654
Ga3 O2 O2 94.0(3) 2_656 3_654
La1 O2 O2 120.7(3) 1_556 3_654
La1 O2 O2 46.3(2) 2_655 3_654
Ga3 O2 O2 46.27(15) 4_664 3_654
O3 O2 O2 139.5(4) 6_456 3_654
Ga3 O2 O2 73.2(3) . 3_654
La1 O2 O2 97.8(2) 2 3_654
O3 O2 O2 58.0(2) 2_655 3_654
Ga2 O2 O2 14.89(8) 2 3_654
O2 O2 O2 132.1(4) 5_666 3_654
O2 O2 O2 88.2(4) 5_656 3_654
O3 O2 O2 76.5(3) 6_455 3_654
O2 O2 O2 99.7(5) 6_556 3_654
Nb O2 O2 141.1(4) 1_556 3_654
Ga1 O2 O2 141.1(4) 1_556 3_654
O1 O2 O2 62.5(3) . 3_654
O3 O2 O2 97.9(3) 1_455 3_654
Ga2 O2 O2 82.4(3) 1_545 3_654
Ga3 O2 O2 118.2(3) 1_455 3_654
Ga3 O2 O2 112.3(3) 1_565 3_654
O2 O2 O2 29.07(17) 1_554 3_654
O2 O2 O2 150.93(17) 1_556 3_654
O2 O2 O2 74.2(3) 5_665 3_654
O2 O2 O2 28.5(3) 5_655 3_654
O3 O2 O2 118.8(4) 2_546 3_654
O3 O2 O2 87.0(3) 6_556 3_654
Ga2 O2 O2 68.77(14) 1_554 3_654
O2 O2 O2 47.3(2) 6 3_654
O2 O2 O2 139.4(4) 6_566 3_654
O2 O2 O2 93.8(3) 6_666 3_654
O3 O2 O2 58.4(2) 4_765 3_654
Nb O2 O2 77.2(2) 1_665 3_654
Ga1 O2 O2 77.2(2) 1_665 3_654
La1 O2 O2 105.8(3) 2_656 3_654
O3 O2 O2 68.4(3) 2_545 3_654
O3 O2 O2 30.0(2) 6 3_654
O3 O2 O2 80.8(3) 3_655 3_654
La1 O2 O2 157.1(3) 2_556 3_654
O3 O2 O2 137.2(4) 3_546 3_654
O3 O2 O2 57.7(3) . 3_654
O3 O2 O2 161.9(4) 4_666 3_654
O2 O2 O2 113.4(2) 3 3_654
O2 O2 O2 87.5(3) 4 3_654
O1 O2 O2 164.2(3) 1_566 3_654
O2 O2 O2 85.3(3) 6_565 3_654
O2 O2 O2 45.5(2) 6_665 3_654
Ga3 O2 O2 50.5(2) 2_545 3_654
O2 O2 O2 28.12(15) 4_664 3_654
O2 O2 O2 130.2(3) 4_666 3_654
Ga2 O2 O2 40.8(4) 2_556 3_656
Ga3 O2 O2 82.0(4) 4_665 3_656
La1 O2 O2 137.7(5) 4_665 3_656
O3 O2 O2 94.8(5) 3_545 3_656
O2 O2 O2 75.94(7) 4_665 3_656
O2 O2 O2 60.93(17) 3_655 3_656
La1 O2 O2 100.4(4) . 3_656
O2 O2 O2 76.7(5) 2_556 3_656
O3 O2 O2 120.1(5) 4_665 3_656
O1 O2 O2 120.0(4) 2_655 3_656
O3 O2 O2 51.1(3) 5_666 3_656
O1 O2 O2 15.45(14) 2_656 3_656
O3 O2 O2 139.3(4) 5_665 3_656
O1 O2 O2 128.1(4) 1_565 3_656
Ga1 O2 O2 124.9(4) . 3_656
Nb O2 O2 124.9(4) . 3_656
O2 O2 O2 175.2(5) 2 3_656
Ga2 O2 O2 99.8(3) . 3_656
O3 O2 O2 102.9(4) 1_565 3_656
La1 O2 O2 48.20(10) 4_666 3_656
Ga3 O2 O2 77.7(3) 2_546 3_656
O3 O2 O2 63.4(3) 2_656 3_656
Ga3 O2 O2 71.6(2) 2_656 3_656
La1 O2 O2 21.72(14) 1_556 3_656
La1 O2 O2 87.6(3) 2_655 3_656
Ga3 O2 O2 160.8(4) 4_664 3_656
O3 O2 O2 82.5(3) 6_456 3_656
Ga3 O2 O2 49.0(2) . 3_656
La1 O2 O2 138.9(3) 2 3_656
O3 O2 O2 123.7(4) 2_655 3_656
Ga2 O2 O2 131.9(3) 2 3_656
O2 O2 O2 87.0(4) 5_666 3_656
O2 O2 O2 41.0(4) 5_656 3_656
O3 O2 O2 144.9(4) 6_455 3_656
O2 O2 O2 58.3(3) 6_556 3_656
Nb O2 O2 60.1(2) 1_556 3_656
Ga1 O2 O2 60.1(2) 1_556 3_656
O1 O2 O2 78.6(3) . 3_656
O3 O2 O2 105.9(3) 1_455 3_656
Ga2 O2 O2 58.8(2) 1_545 3_656
Ga3 O2 O2 98.1(3) 1_455 3_656
Ga3 O2 O2 92.9(2) 1_565 3_656
O2 O2 O2 150.93(17) 1_554 3_656
O2 O2 O2 29.07(17) 1_556 3_656
O2 O2 O2 143.8(4) 5_665 3_656
O2 O2 O2 101.5(3) 5_655 3_656
O3 O2 O2 73.4(3) 2_546 3_656
O3 O2 O2 35.8(3) 6_556 3_656
Ga2 O2 O2 162.4(3) 1_554 3_656
O2 O2 O2 111.6(4) 6 3_656
O2 O2 O2 97.7(4) 6_566 3_656
O2 O2 O2 56.1(3) 6_666 3_656
O3 O2 O2 66.2(3) 4_765 3_656
Nb O2 O2 107.6(3) 1_665 3_656
Ga1 O2 O2 107.6(3) 1_665 3_656
La1 O2 O2 29.62(16) 2_656 3_656
O3 O2 O2 123.7(4) 2_545 3_656
O3 O2 O2 92.8(3) 6 3_656
O3 O2 O2 87.8(3) 3_655 3_656
La1 O2 O2 79.37(18) 2_556 3_656
O3 O2 O2 40.1(2) 3_546 3_656
O3 O2 O2 65.4(3) . 3_656
O3 O2 O2 56.48(18) 4_666 3_656
O2 O2 O2 113.4(2) 3 3_656
O2 O2 O2 87.5(3) 4 3_656
O1 O2 O2 66.45(16) 1_566 3_656
O2 O2 O2 151.7(4) 6_565 3_656
O2 O2 O2 105.2(3) 6_665 3_656
Ga3 O2 O2 127.6(3) 2_545 3_656
O2 O2 O2 130.2(3) 4_664 3_656
O2 O2 O2 28.12(15) 4_666 3_656
O2 O2 O2 121.9(3) 3_654 3_656
Ga2 O2 La1 119.2(5) 2_556 1_565
Ga3 O2 La1 87.5(4) 4_665 1_565
La1 O2 La1 35.0(2) 4_665 1_565
O3 O2 La1 123.8(4) 3_545 1_565
O2 O2 La1 85.4(5) 4_665 1_565
O2 O2 La1 142.3(5) 3_655 1_565
La1 O2 La1 130.1(4) . 1_565
O2 O2 La1 63.5(4) 2_556 1_565
O3 O2 La1 70.1(3) 4_665 1_565
O1 O2 La1 89.9(3) 2_655 1_565
O3 O2 La1 120.0(4) 5_666 1_565
O1 O2 La1 116.6(4) 2_656 1_565
O3 O2 La1 91.5(3) 5_665 1_565
O1 O2 La1 12.50(13) 1_565 1_565
Ga1 O2 La1 91.6(2) . 1_565
Nb O2 La1 91.6(2) . 1_565
O2 O2 La1 46.8(2) 2 1_565
Ga2 O2 La1 35.01(13) . 1_565
O3 O2 La1 39.0(2) 1_565 1_565
La1 O2 La1 80.7(2) 4_666 1_565
Ga3 O2 La1 128.7(2) 2_546 1_565
O3 O2 La1 69.9(3) 2_656 1_565
Ga3 O2 La1 75.16(19) 2_656 1_565
La1 O2 La1 140.1(3) 1_556 1_565
La1 O2 La1 101.4(2) 2_655 1_565
Ga3 O2 La1 70.84(18) 4_664 1_565
O3 O2 La1 86.3(2) 6_456 1_565
Ga3 O2 La1 152.1(3) . 1_565
La1 O2 La1 44.47(11) 2 1_565
O3 O2 La1 51.8(2) 2_655 1_565
Ga2 O2 La1 83.8(2) 2 1_565
O2 O2 La1 41.5(2) 5_666 1_565
O2 O2 La1 168.8(5) 5_656 1_565
O3 O2 La1 69.42(19) 6_455 1_565
O2 O2 La1 149.22(14) 6_556 1_565
Nb O2 La1 108.1(2) 1_556 1_565
Ga1 O2 La1 108.1(2) 1_556 1_565
O1 O2 La1 152.9(4) . 1_565
O3 O2 La1 98.0(2) 1_455 1_565
Ga2 O2 La1 168.1(3) 1_545 1_565
Ga3 O2 La1 87.98(17) 1_455 1_565
Ga3 O2 La1 38.72(10) 1_565 1_565
O2 O2 La1 74.27(15) 1_554 1_565
O2 O2 La1 105.73(15) 1_556 1_565
O2 O2 La1 24.35(12) 5_665 1_565
O2 O2 La1 125.7(4) 5_655 1_565
O3 O2 La1 116.1(3) 2_546 1_565
O3 O2 La1 137.8(3) 6_556 1_565
Ga2 O2 La1 34.55(8) 1_554 1_565
O2 O2 La1 119.6(3) 6 1_565
O2 O2 La1 43.9(2) 6_566 1_565
O2 O2 La1 93.7(3) 6_666 1_565
O3 O2 La1 125.3(3) 4_765 1_565
Nb O2 La1 47.97(11) 1_665 1_565
Ga1 O2 La1 47.97(11) 1_665 1_565
La1 O2 La1 114.8(2) 2_656 1_565
O3 O2 La1 99.2(3) 2_545 1_565
O3 O2 La1 116.6(3) 6 1_565
O3 O2 La1 66.8(2) 3_655 1_565
La1 O2 La1 70.11(14) 2_556 1_565
O3 O2 La1 122.7(3) 3_546 1_565
O3 O2 La1 149.9(3) . 1_565
O3 O2 La1 94.3(2) 4_666 1_565
O2 O2 La1 70.6(2) 3 1_565
O2 O2 La1 128.1(2) 4 1_565
O1 O2 La1 67.8(2) 1_566 1_565
O2 O2 La1 28.35(18) 6_565 1_565
O2 O2 La1 79.8(3) 6_665 1_565
Ga3 O2 La1 102.3(2) 2_545 1_565
O2 O2 La1 74.0(3) 4_664 1_565
O2 O2 La1 101.4(3) 4_666 1_565
O2 O2 La1 98.47(19) 3_654 1_565
O2 O2 La1 128.4(3) 3_656 1_565
Ga2 O2 O3 124.6(5) 2_556 3_544
Ga3 O2 O3 101.8(5) 4_665 3_544
La1 O2 O3 74.8(4) 4_665 3_544
O3 O2 O3 55.1(3) 3_545 3_544
O2 O2 O3 112.55(16) 4_665 3_544
O2 O2 O3 88.3(3) 3_655 3_544
La1 O2 O3 40.4(2) . 3_544
O2 O2 O3 131.0(5) 2_556 3_544
O3 O2 O3 68.6(4) 4_665 3_544
O1 O2 O3 50.9(3) 2_655 3_544
O3 O2 O3 112.4(4) 5_666 3_544
O1 O2 O3 149.4(4) 2_656 3_544
O3 O2 O3 8.3(2) 5_665 3_544
O1 O2 O3 91.0(4) 1_565 3_544
Ga1 O2 O3 40.83(19) . 3_544
Nb O2 O3 40.83(19) . 3_544
O2 O2 O3 45.2(3) 2 3_544
Ga2 O2 O3 117.1(3) . 3_544
O3 O2 O3 111.2(4) 1_565 3_544
La1 O2 O3 169.1(3) 4_666 3_544
Ga3 O2 O3 75.5(2) 2_546 3_544
O3 O2 O3 149.3(4) 2_656 3_544
Ga3 O2 O3 128.4(3) 2_656 3_544
La1 O2 O3 123.3(3) 1_556 3_544
La1 O2 O3 84.2(2) 2_655 3_544
Ga3 O2 O3 21.14(13) 4_664 3_544
O3 O2 O3 102.2(3) 6_456 3_544
Ga3 O2 O3 96.3(3) . 3_544
La1 O2 O3 67.9(2) 2 3_544
O3 O2 O3 79.0(3) 2_655 3_544
Ga2 O2 O3 40.77(16) 2 3_544
O2 O2 O3 133.2(4) 5_666 3_544
O2 O2 O3 98.7(4) 5_656 3_544
O3 O2 O3 40.7(3) 6_455 3_544
O2 O2 O3 87.4(4) 6_556 3_544
Nb O2 O3 111.8(3) 1_556 3_544
Ga1 O2 O3 111.8(3) 1_556 3_544
O1 O2 O3 61.1(3) . 3_544
O3 O2 O3 61.9(2) 1_455 3_544
Ga2 O2 O3 81.4(2) 1_545 3_544
Ga3 O2 O3 80.8(2) 1_455 3_544
Ga3 O2 O3 125.6(3) 1_565 3_544
O2 O2 O3 27.42(16) 1_554 3_544
O2 O2 O3 152.58(16) 1_556 3_544
O2 O2 O3 74.1(3) 5_665 3_544
O2 O2 O3 42.8(3) 5_655 3_544
O3 O2 O3 89.6(3) 2_546 3_544
O3 O2 O3 115.3(3) 6_556 3_544
Ga2 O2 O3 57.71(19) 1_554 3_544
O2 O2 O3 28.6(2) 6 3_544
O2 O2 O3 114.8(3) 6_566 3_544
O2 O2 O3 131.6(4) 6_666 3_544
O3 O2 O3 92.5(2) 4_765 3_544
Nb O2 O3 100.0(3) 1_665 3_544
Ga1 O2 O3 100.0(3) 1_665 3_544
La1 O2 O3 140.0(3) 2_656 3_544
O3 O2 O3 32.5(2) 2_545 3_544
O3 O2 O3 64.9(2) 6 3_544
O3 O2 O3 112.4(3) 3_655 3_544
La1 O2 O3 120.6(2) 2_556 3_544
O3 O2 O3 121.6(3) 3_546 3_544
O3 O2 O3 79.6(3) . 3_544
O3 O2 O3 129.4(2) 4_666 3_544
O2 O2 O3 76.09(13) 3 3_544
O2 O2 O3 62.59(16) 4 3_544
O1 O2 O3 145.0(2) 1_566 3_544
O2 O2 O3 66.6(3) 6_565 3_544
O2 O2 O3 79.6(3) 6_665 3_544
Ga3 O2 O3 17.09(12) 2_545 3_544
O2 O2 O3 53.88(15) 4_664 3_544
O2 O2 O3 164.2(3) 4_666 3_544
O2 O2 O3 37.82(19) 3_654 3_544
O2 O2 O3 139.6(3) 3_656 3_544
La1 O2 O3 92.0(2) 1_565 3_544
Ga2 O2 O2 96.7(6) 2_556 3_665
Ga3 O2 O2 94.4(4) 4_665 3_665
La1 O2 O2 42.0(4) 4_665 3_665
O3 O2 O2 145.4(4) 3_545 3_665
O2 O2 O2 67.4(6) 4_665 3_665
O2 O2 O2 127.4(6) 3_655 3_665
La1 O2 O2 144.3(3) . 3_665
O2 O2 O2 59.1(3) 2_556 3_665
O3 O2 O2 89.1(3) 4_665 3_665
O1 O2 O2 94.1(3) 2_655 3_665
O3 O2 O2 117.7(4) 5_666 3_665
O1 O2 O2 94.0(3) 2_656 3_665
O3 O2 O2 113.5(3) 5_665 3_665
O1 O2 O2 32.02(12) 1_565 3_665
Ga1 O2 O2 114.6(2) . 3_665
Nb O2 O2 114.6(2) . 3_665
O2 O2 O2 68.1(3) 2 3_665
Ga2 O2 O2 34.16(11) . 3_665
O3 O2 O2 21.3(3) 1_565 3_665
La1 O2 O2 62.4(2) 4_666 3_665
Ga3 O2 O2 142.8(3) 2_546 3_665
O3 O2 O2 46.3(3) 2_656 3_665
Ga3 O2 O2 53.6(3) 2_656 3_665
La1 O2 O2 123.7(2) 1_556 3_665
La1 O2 O2 91.5(3) 2_655 3_665
Ga3 O2 O2 91.80(14) 4_664 3_665
O3 O2 O2 93.1(2) 6_456 3_665
Ga3 O2 O2 132.4(4) . 3_665
La1 O2 O2 66.23(11) 2 3_665
O3 O2 O2 50.4(3) 2_655 3_665
Ga2 O2 O2 92.6(2) 2 3_665
O2 O2 O2 25.3(4) 5_666 3_665
O2 O2 O2 145.4(4) 5_656 3_665
O3 O2 O2 92.89(19) 6_455 3_665
O2 O2 O2 153.0(3) 6_556 3_665
Nb O2 O2 108.47(15) 1_556 3_665
Ga1 O2 O2 108.47(15) 1_556 3_665
O1 O2 O2 169.5(3) . 3_665
O3 O2 O2 117.4(3) 1_455 3_665
Ga2 O2 O2 166.0(2) 1_545 3_665
Ga3 O2 O2 102.31(19) 1_455 3_665
Ga3 O2 O2 15.16(17) 1_565 3_665
O2 O2 O2 90.0 1_554 3_665
O2 O2 O2 90.0 1_556 3_665
O2 O2 O2 38.6(3) 5_665 3_665
O2 O2 O2 135.4(3) 5_655 3_665
O3 O2 O2 124.9(3) 2_546 3_665
O3 O2 O2 115.1(3) 6_556 3_665
Ga2 O2 O2 55.22(13) 1_554 3_665
O2 O2 O2 141.0(3) 6 3_665
O2 O2 O2 46.33(19) 6_566 3_665
O2 O2 O2 71.5(4) 6_666 3_665
O3 O2 O2 110.6(3) 4_765 3_665
Nb O2 O2 36.3(2) 1_665 3_665
Ga1 O2 O2 36.3(2) 1_665 3_665
La1 O2 O2 91.3(3) 2_656 3_665
O3 O2 O2 122.7(2) 2_545 3_665
O3 O2 O2 113.7(3) 6 3_665
O3 O2 O2 49.4(3) 3_655 3_665
La1 O2 O2 70.50(10) 2_556 3_665
O3 O2 O2 115.33(19) 3_546 3_665
O3 O2 O2 138.9(4) . 3_665
O3 O2 O2 89.56(15) 4_666 3_665
O2 O2 O2 87.6(3) 3 3_665
O2 O2 O2 147.6(3) 4 3_665
O1 O2 O2 57.12(14) 1_566 3_665
O2 O2 O2 51.9(2) 6_565 3_665
O2 O2 O2 73.6(4) 6_665 3_665
Ga3 O2 O2 124.92(13) 2_545 3_665
O2 O2 O2 79.3(3) 4_664 3_665
O2 O2 O2 79.3(3) 4_666 3_665
O2 O2 O2 107.2(2) 3_654 3_665
O2 O2 O2 107.2(2) 3_656 3_665
La1 O2 O2 23.58(11) 1_565 3_665
O3 O2 O2 112.49(16) 3_544 3_665
Ga2 O2 O2 146.4(5) 2_556 4_565
Ga3 O2 O2 45.3(4) 4_665 4_565
La1 O2 O2 75.3(2) 4_665 4_565
O3 O2 O2 86.2(4) 3_545 4_565
O2 O2 O2 127.4(6) 4_665 4_565
O2 O2 O2 172.6(6) 3_655 4_565
La1 O2 O2 123.7(4) . 4_565
O2 O2 O2 44.0(5) 2_556 4_565
O3 O2 O2 30.0(3) 4_665 4_565
O1 O2 O2 120.4(3) 2_655 4_565
O3 O2 O2 80.8(3) 5_666 4_565
O1 O2 O2 119.5(3) 2_656 4_565
O3 O2 O2 82.1(3) 5_665 4_565
O1 O2 O2 32.02(12) 1_565 4_565
Ga1 O2 O2 61.3(2) . 4_565
Nb O2 O2 61.3(2) . 4_565
O2 O2 O2 58.5(4) 2 4_565
Ga2 O2 O2 34.16(11) . 4_565
O3 O2 O2 80.6(2) 1_565 4_565
La1 O2 O2 80.87(14) 4_666 4_565
Ga3 O2 O2 84.9(3) 2_546 4_565
O3 O2 O2 94.7(3) 2_656 4_565
Ga3 O2 O2 112.0(3) 2_656 4_565
La1 O2 O2 112.3(2) 1_556 4_565
La1 O2 O2 144.8(3) 2_655 4_565
Ga3 O2 O2 73.21(17) 4_664 4_565
O3 O2 O2 44.2(2) 6_456 4_565
Ga3 O2 O2 161.8(3) . 4_565
La1 O2 O2 21.2(2) 2 4_565
O3 O2 O2 94.4(2) 2_655 4_565
Ga2 O2 O2 109.12(14) 2 4_565
O2 O2 O2 56.85(16) 5_666 4_565
O2 O2 O2 138.4(5) 5_656 4_565
O3 O2 O2 48.3(2) 6_455 4_565
O2 O2 O2 104.72(18) 6_556 4_565
Nb O2 O2 68.6(2) 1_556 4_565
Ga1 O2 O2 68.6(2) 1_556 4_565
O1 O2 O2 125.4(3) . 4_565
O3 O2 O2 57.6(3) 1_455 4_565
Ga2 O2 O2 124.9(3) 1_545 4_565
Ga3 O2 O2 43.66(19) 1_455 4_565
Ga3 O2 O2 71.02(15) 1_565 4_565
O2 O2 O2 90.0 1_554 4_565
O2 O2 O2 90.0 1_556 4_565
O2 O2 O2 61.80(15) 5_665 4_565
O2 O2 O2 130.3(4) 5_655 4_565
O3 O2 O2 71.7(3) 2_546 4_565
O3 O2 O2 154.2(2) 6_556 4_565
Ga2 O2 O2 55.22(13) 1_554 4_565
O2 O2 O2 102.82(15) 6 4_565
O2 O2 O2 27.1(3) 6_566 4_565
O2 O2 O2 127.0(4) 6_666 4_565
O3 O2 O2 169.8(3) 4_765 4_565
Nb O2 O2 92.26(19) 1_665 4_565
Ga1 O2 O2 92.26(19) 1_665 4_565
La1 O2 O2 131.79(19) 2_656 4_565
O3 O2 O2 72.7(3) 2_545 4_565
O3 O2 O2 148.4(2) 6 4_565
O3 O2 O2 109.2(3) 3_655 4_565
La1 O2 O2 39.44(14) 2_556 4_565
O3 O2 O2 88.0(2) 3_546 4_565
O3 O2 O2 160.5(4) . 4_565
O3 O2 O2 63.51(18) 4_666 4_565
O2 O2 O2 27.6(3) 3 4_565
O2 O2 O2 87.6(3) 4 4_565
O1 O2 O2 57.12(14) 1_566 4_565
O2 O2 O2 37.3(2) 6_565 4_565
O2 O2 O2 122.6(3) 6_665 4_565
Ga3 O2 O2 86.3(2) 2_545 4_565
O2 O2 O2 107.2(2) 4_664 4_565
O2 O2 O2 107.2(2) 4_666 4_565
O2 O2 O2 118.80(18) 3_654 4_565
O2 O2 O2 118.80(18) 3_656 4_565
La1 O2 O2 44.52(10) 1_565 4_565
O3 O2 O2 88.23(19) 3_544 4_565
O2 O2 O2 60.000(1) 3_665 4_565
Ga2 O2 O3 142.5(6) 2_556 4_664
Ga3 O2 O3 93.7(5) 4_665 4_664
La1 O2 O3 58.2(3) 4_665 4_664
O3 O2 O3 68.8(4) 3_545 4_664
O2 O2 O3 114.7(2) 4_665 4_664
O2 O2 O3 111.5(2) 3_655 4_664
La1 O2 O3 65.7(3) . 4_664
O2 O2 O3 110.6(6) 2_556 4_664
O3 O2 O3 55.3(3) 4_665 4_664
O1 O2 O3 60.3(3) 2_655 4_664
O3 O2 O3 118.2(5) 5_666 4_664
O1 O2 O3 174.0(4) 2_656 4_664
O3 O2 O3 24.0(2) 5_665 4_664
O1 O2 O3 65.8(3) 1_565 4_664
Ga1 O2 O3 41.0(2) . 4_664
Nb O2 O3 41.0(2) . 4_664
O2 O2 O3 21.6(2) 2 4_664
Ga2 O2 O3 92.2(3) . 4_664
O3 O2 O3 93.9(4) 1_565 4_664
La1 O2 O3 145.1(3) 4_666 4_664
Ga3 O2 O3 87.0(3) 2_546 4_664
O3 O2 O3 133.7(3) 2_656 4_664
Ga3 O2 O3 123.1(3) 2_656 4_664
La1 O2 O3 142.2(3) 1_556 4_664
La1 O2 O3 95.4(3) 2_655 4_664
Ga3 O2 O3 6.90(13) 4_664 4_664
O3 O2 O3 93.6(3) 6_456 4_664
Ga3 O2 O3 120.9(3) . 4_664
La1 O2 O3 45.36(18) 2 4_664
O3 O2 O3 69.6(2) 2_655 4_664
Ga2 O2 O3 47.84(18) 2 4_664
O2 O2 O3 108.2(3) 5_666 4_664
O2 O2 O3 123.4(4) 5_656 4_664
O3 O2 O3 26.0(3) 6_455 4_664
O2 O2 O3 105.0(4) 6_556 4_664
Nb O2 O3 112.1(3) 1_556 4_664
Ga1 O2 O3 112.1(3) 1_556 4_664
O1 O2 O3 85.3(3) . 4_664
O3 O2 O3 62.0(2) 1_455 4_664
Ga2 O2 O3 104.4(3) 1_545 4_664
Ga3 O2 O3 74.5(2) 1_455 4_664
Ga3 O2 O3 104.1(2) 1_565 4_664
O2 O2 O3 27.14(17) 1_554 4_664
O2 O2 O3 152.86(17) 1_556 4_664
O2 O2 O3 53.3(3) 5_665 4_664
O2 O2 O3 67.0(3) 5_655 4_664
O3 O2 O3 94.5(3) 2_546 4_664
O3 O2 O3 138.7(3) 6_556 4_664
Ga2 O2 O3 34.54(13) 1_554 4_664
O2 O2 O3 52.0(3) 6 4_664
O2 O2 O3 91.5(3) 6_566 4_664
O2 O2 O3 135.8(4) 6_666 4_664
O3 O2 O3 111.5(3) 4_765 4_664
Nb O2 O3 87.8(2) 1_665 4_664
Ga1 O2 O3 87.8(2) 1_665 4_664
La1 O2 O3 157.9(3) 2_656 4_664
O3 O2 O3 40.1(3) 2_545 4_664
O3 O2 O3 83.1(3) 6 4_664
O3 O2 O3 106.2(3) 3_655 4_664
La1 O2 O3 104.0(2) 2_556 4_664
O3 O2 O3 129.4(2) 3_546 4_664
O3 O2 O3 104.1(3) . 4_664
O3 O2 O3 122.2(3) 4_666 4_664
O2 O2 O3 62.87(17) 3 4_664
O2 O2 O3 76.21(15) 4 4_664
O1 O2 O3 123.1(2) 1_566 4_664
O2 O2 O3 41.3(2) 6_565 4_664
O2 O2 O3 82.3(3) 6_665 4_664
Ga3 O2 O3 35.39(13) 2_545 4_664
O2 O2 O3 54.95(17) 4_664 4_664
O2 O2 O3 168.9(4) 4_666 4_664
O2 O2 O3 53.15(19) 3_654 4_664
O2 O2 O3 162.9(3) 3_656 4_664
La1 O2 O3 67.56(16) 1_565 4_664
O3 O2 O3 25.28(19) 3_544 4_664
O2 O2 O3 89.61(13) 3_665 4_664
O2 O2 O3 66.52(17) 4_565 4_664
Ga2 O2 O3 62.3(5) 2_556 1_566
Ga3 O2 O3 80.9(5) 4_665 1_566
La1 O2 O3 92.0(4) 4_665 1_566
O3 O2 O3 135.5(5) 3_545 1_566
O2 O2 O3 64.3(3) 4_665 1_566
O2 O2 O3 100.6(3) 3_655 1_566
La1 O2 O3 151.1(3) . 1_566
O2 O2 O3 45.1(3) 2_556 1_566
O3 O2 O3 108.3(4) 4_665 1_566
O1 O2 O3 124.5(4) 2_655 1_566
O3 O2 O3 77.9(4) 5_666 1_566
O1 O2 O3 43.0(2) 2_656 1_566
O3 O2 O3 164.9(4) 5_665 1_566
O1 O2 O3 76.3(4) 1_565 1_566
Ga1 O2 O3 140.1(3) . 1_566
Nb O2 O3 140.1(3) . 1_566
O2 O2 O3 121.1(4) 2 1_566
Ga2 O2 O3 52.2(2) . 1_566
O3 O2 O3 56.1(2) 1_565 1_566
La1 O2 O3 12.64(13) 4_666 1_566
Ga3 O2 O3 115.3(3) 2_546 1_566
O3 O2 O3 21.7(2) 2_656 1_566
Ga3 O2 O3 45.89(19) 2_656 1_566
La1 O2 O3 70.6(2) 1_556 1_566
La1 O2 O3 95.5(3) 2_655 1_566
Ga3 O2 O3 145.1(3) 4_664 1_566
O3 O2 O3 80.2(3) 6_456 1_566
Ga3 O2 O3 94.7(3) . 1_566
La1 O2 O3 102.8(3) 2 1_566
O3 O2 O3 89.9(3) 2_655 1_566
Ga2 O2 O3 132.1(3) 2 1_566
O2 O2 O3 33.7(3) 5_666 1_566
O2 O2 O3 94.8(4) 5_656 1_566
O3 O2 O3 132.3(3) 6_455 1_566
O2 O2 O3 105.8(4) 6_556 1_566
Nb O2 O3 76.1(2) 1_556 1_566
Ga1 O2 O3 76.1(2) 1_556 1_566
O1 O2 O3 132.7(3) . 1_566
O3 O2 O3 122.0(3) 1_455 1_566
Ga2 O2 O3 112.6(3) 1_545 1_566
Ga3 O2 O3 101.2(3) 1_455 1_566
Ga3 O2 O3 40.58(17) 1_565 1_566
O2 O2 O3 140.58(16) 1_554 1_566
O2 O2 O3 39.42(16) 1_556 1_566
O2 O2 O3 91.9(3) 5_665 1_566
O2 O2 O3 145.6(4) 5_655 1_566
O3 O2 O3 99.0(3) 2_546 1_566
O3 O2 O3 74.9(2) 6_556 1_566
Ga2 O2 O3 108.4(3) 1_554 1_566
O2 O2 O3 165.4(4) 6 1_566
O2 O2 O3 56.9(3) 6_566 1_566
O2 O2 O3 48.7(3) 6_666 1_566
O3 O2 O3 93.1(2) 4_765 1_566
Nb O2 O3 68.8(2) 1_665 1_566
Ga1 O2 O3 68.8(2) 1_665 1_566
La1 O2 O3 48.65(17) 2_656 1_566
O3 O2 O3 151.1(3) 2_545 1_566
O3 O2 O3 118.3(3) 6 1_566
O3 O2 O3 59.9(2) 3_655 1_566
La1 O2 O3 57.94(18) 2_556 1_566
O3 O2 O3 69.9(3) 3_546 1_566
O3 O2 O3 110.8(3) . 1_566
O3 O2 O3 56.3(3) 4_666 1_566
O2 O2 O3 101.5(2) 3 1_566
O2 O2 O3 128.44(15) 4 1_566
O1 O2 O3 31.29(13) 1_566 1_566
O2 O2 O3 100.6(4) 6_565 1_566
O2 O2 O3 94.7(3) 6_665 1_566
Ga3 O2 O3 169.0(2) 2_545 1_566
O2 O2 O3 117.7(3) 4_664 1_566
O2 O2 O3 27.6(2) 4_666 1_566
O2 O2 O3 139.9(3) 3_654 1_566
O2 O2 O3 54.14(18) 3_656 1_566
La1 O2 O3 74.4(2) 1_565 1_566
O3 O2 O3 166.0(3) 3_544 1_566
O2 O2 O3 53.53(19) 3_665 1_566
O2 O2 O3 84.04(17) 4_565 1_566
O3 O2 O3 141.7(3) 4_664 1_566
Ga2 O2 O1 36.5(4) 2_556 1_665
Ga3 O2 O1 155.5(6) 4_665 1_665
La1 O2 O1 70.3(3) 4_665 1_665
O3 O2 O1 131.9(4) 3_545 1_665
O2 O2 O1 14.2(3) 4_665 1_665
O2 O2 O1 47.9(4) 3_655 1_665
La1 O2 O1 84.7(3) . 1_665
O2 O2 O1 120.7(3) 2_556 1_665
O3 O2 O1 162.0(5) 4_665 1_665
O1 O2 O1 51.9(4) 2_655 1_665
O3 O2 O1 127.8(4) 5_666 1_665
O1 O2 O1 66.1(4) 2_656 1_665
O3 O2 O1 110.6(4) 5_665 1_665
O1 O2 O1 107.9(3) 1_565 1_665
Ga1 O2 O1 142.8(4) . 1_665
Nb O2 O1 142.8(4) . 1_665
O2 O2 O1 102.5(3) 2 1_665
Ga2 O2 O1 111.0(3) . 1_665
O3 O2 O1 59.0(2) 1_565 1_665
La1 O2 O1 86.6(3) 4_666 1_665
Ga3 O2 O1 135.6(2) 2_546 1_665
O3 O2 O1 57.2(3) 2_656 1_665
Ga3 O2 O1 33.47(15) 2_656 1_665
La1 O2 O1 94.4(2) 1_556 1_665
La1 O2 O1 18.86(17) 2_655 1_665
Ga3 O2 O1 103.9(3) 4_664 1_665
O3 O2 O1 155.3(4) 6_456 1_665
Ga3 O2 O1 56.61(15) . 1_665
La1 O2 O1 135.6(3) 2 1_665
O3 O2 O1 51.0(2) 2_655 1_665
Ga2 O2 O1 63.6(2) 2 1_665
O2 O2 O1 89.9(4) 5_666 1_665
O2 O2 O1 79.1(3) 5_656 1_665
O3 O2 O1 135.9(4) 6_455 1_665
O2 O2 O1 114.63(13) 6_556 1_665
Nb O2 O1 137.0(3) 1_556 1_665
Ga1 O2 O1 137.0(3) 1_556 1_665
O1 O2 O1 93.06(18) . 1_665
O3 O2 O1 159.4(3) 1_455 1_665
Ga2 O2 O1 95.49(18) 1_545 1_665
Ga3 O2 O1 175.1(3) 1_455 1_665
Ga3 O2 O1 71.15(17) 1_565 1_665
O2 O2 O1 83.3(2) 1_554 1_665
O2 O2 O1 96.7(2) 1_556 1_665
O2 O2 O1 83.4(3) 5_665 1_665
O2 O2 O1 73.9(3) 5_655 1_665
O3 O2 O1 145.9(3) 2_546 1_665
O3 O2 O1 49.3(2) 6_556 1_665
Ga2 O2 O1 97.8(2) 1_554 1_665
O2 O2 O1 104.7(2) 6 1_665
O2 O2 O1 122.5(4) 6_566 1_665
O2 O2 O1 29.3(3) 6_666 1_665
O3 O2 O1 30.67(14) 4_765 1_665
Nb O2 O1 47.61(11) 1_665 1_665
Ga1 O2 O1 47.61(11) 1_665 1_665
La1 O2 O1 48.7(2) 2_656 1_665
O3 O2 O1 132.3(3) 2_545 1_665
O3 O2 O1 43.39(17) 6 1_665
O3 O2 O1 30.67(14) 3_655 1_665
La1 O2 O1 134.4(3) 2_556 1_665
O3 O2 O1 117.0(3) 3_546 1_665
O3 O2 O1 58.93(15) . 1_665
O3 O2 O1 126.7(3) 4_666 1_665
O2 O2 O1 165.9(3) 3 1_665
O2 O2 O1 132.1(3) 4 1_665
O1 O2 O1 107.7(3) 1_566 1_665
O2 O2 O1 112.2(3) 6_565 1_665
O2 O2 O1 28.2(2) 6_665 1_665
Ga3 O2 O1 114.3(2) 2_545 1_665
O2 O2 O1 55.0(3) 4_664 1_665
O2 O2 O1 68.3(3) 4_666 1_665
O2 O2 O1 64.7(2) 3_654 1_665
O2 O2 O1 77.1(3) 3_656 1_665
La1 O2 O1 95.57(19) 1_565 1_665
O3 O2 O1 102.3(3) 3_544 1_665
O2 O2 O1 80.0(3) 3_665 1_665
O2 O2 O1 139.5(3) 4_565 1_665
O3 O2 O1 109.9(3) 4_664 1_665
O3 O2 O1 76.6(2) 1_566 1_665
Ga3 O3 Nb 113.5(5) . 1_655
Ga3 O3 Ga1 113.5(5) . 1_655
Nb O3 Ga1 0.0 1_655 1_655
Ga3 O3 La1 137.8(6) . 4_655
Nb O3 La1 104.0(5) 1_655 4_655
Ga1 O3 La1 104.0(5) 1_655 4_655
Ga3 O3 Ga3 95.9(6) . 2_646
Nb O3 Ga3 87.4(4) 1_655 2_646
Ga1 O3 Ga3 87.4(4) 1_655 2_646
La1 O3 Ga3 104.6(4) 4_655 2_646
Ga3 O3 O3 155.1(8) . 2_645
Nb O3 O3 47.6(3) 1_655 2_645
Ga1 O3 O3 47.6(3) 1_655 2_645
La1 O3 O3 56.4(3) 4_655 2_645
Ga3 O3 O3 98.8(6) 2_646 2_645
Ga3 O3 O3 63.5(5) . 2_646
Nb O3 O3 119.3(5) 1_655 2_646
Ga1 O3 O3 119.3(5) 1_655 2_646
La1 O3 O3 113.7(4) 4_655 2_646
Ga3 O3 O3 39.0(3) 2_646 2_646
O3 O3 O3 136.5(10) 2_645 2_646
Ga3 O3 O3 66.4(5) . 4_765
Nb O3 O3 47.4(3) 1_655 4_765
Ga1 O3 O3 47.4(3) 1_655 4_765
La1 O3 O3 149.0(3) 4_655 4_765
Ga3 O3 O3 87.8(3) 2_646 4_765
O3 O3 O3 94.13(9) 2_645 4_765
O3 O3 O3 93.94(9) 2_646 4_765
Ga3 O3 O3 106.7(3) . 3_645
Nb O3 O3 47.4(3) 1_655 3_645
Ga1 O3 O3 47.4(3) 1_655 3_645
La1 O3 O3 112.8(6) 4_655 3_645
Ga3 O3 O3 40.1(4) 2_646 3_645
O3 O3 O3 73.4(5) 2_645 3_645
O3 O3 O3 74.1(5) 2_646 3_645
O3 O3 O3 60.0 4_765 3_645
Ga3 O3 O2 126.1(7) . 4_655
Nb O3 O2 95.3(5) 1_655 4_655
Ga1 O3 O2 95.3(5) 1_655 4_655
La1 O3 O2 65.8(4) 4_655 4_655
Ga3 O3 O2 38.8(3) 2_646 4_655
O3 O3 O2 76.6(6) 2_645 4_655
O3 O3 O2 62.7(5) 2_646 4_655
O3 O3 O2 120.6(6) 4_765 4_655
O3 O3 O2 61.1(6) 3_645 4_655
Ga3 O3 O2 39.2(4) . 3_655
Nb O3 O2 96.4(5) 1_655 3_655
Ga1 O3 O2 96.4(5) 1_655 3_655
La1 O3 O2 120.5(5) 4_655 3_655
Ga3 O3 O2 132.0(5) 2_646 3_655
O3 O3 O2 118.8(8) 2_645 3_655
O3 O3 O2 102.7(6) 2_646 3_655
O3 O3 O2 62.4(5) 4_765 3_655
O3 O3 O2 121.8(5) 3_645 3_655
O2 O3 O2 164.6(8) 4_655 3_655
Ga3 O3 O2 36.1(3) . 5_656
Nb O3 O2 149.3(5) 1_655 5_656
Ga1 O3 O2 149.3(5) 1_655 5_656
La1 O3 O2 103.6(4) 4_655 5_656
Ga3 O3 O2 98.6(6) 2_646 5_656
O3 O3 O2 156.4(6) 2_645 5_656
O3 O3 O2 59.6(5) 2_646 5_656
O3 O3 O2 102.4(4) 4_765 5_656
O3 O3 O2 129.7(4) 3_645 5_656
O2 O3 O2 108.2(5) 4_655 5_656
O2 O3 O2 57.5(6) 3_655 5_656
Ga3 O3 O1 87.2(5) . .
Nb O3 O1 132.5(6) 1_655 .
Ga1 O3 O1 132.5(6) 1_655 .
La1 O3 O1 52.3(3) 4_655 .
Ga3 O3 O1 134.5(4) 2_646 .
O3 O3 O1 96.6(5) 2_645 .
O3 O3 O1 108.2(5) 2_646 .
O3 O3 O1 133.4(6) 4_765 .
O3 O3 O1 164.9(6) 3_645 .
O2 O3 O1 106.1(4) 4_655 .
O2 O3 O1 72.8(4) 3_655 .
O2 O3 O1 59.8(5) 5_656 .
Ga3 O3 O3 101.6(5) . 6
Nb O3 O3 36.2(4) 1_655 6
Ga1 O3 O3 36.2(4) 1_655 6
La1 O3 O3 97.4(6) 4_655 6
Ga3 O3 O3 123.2(2) 2_646 6
O3 O3 O3 53.5(6) 2_645 6
O3 O3 O3 146.6(3) 2_646 6
O3 O3 O3 53.1(4) 4_765 6
O3 O3 O3 83.1(3) 3_645 6
O2 O3 O3 125.6(5) 4_655 6
O2 O3 O3 69.0(4) 3_655 6
O2 O3 O3 126.1(4) 5_656 6
O1 O3 O3 100.2(4) . 6
Ga3 O3 O3 23.7(4) . 6_556
Nb O3 O3 100.2(4) 1_655 6_556
Ga1 O3 O3 100.2(4) 1_655 6_556
La1 O3 O3 155.8(6) 4_655 6_556
Ga3 O3 O3 75.5(4) 2_646 6_556
O3 O3 O3 147.8(3) 2_645 6_556
O3 O3 O3 51.4(5) 2_646 6_556
O3 O3 O3 54.5(5) 4_765 6_556
O3 O3 O3 83.3(3) 3_645 6_556
O2 O3 O3 111.3(6) 4_655 6_556
O2 O3 O3 56.7(4) 3_655 6_556
O2 O3 O3 53.3(4) 5_656 6_556
O1 O3 O3 110.1(4) . 6_556
O3 O3 O3 102.7(5) 6 6_556
Ga3 O3 O2 112.2(6) . 5_655
Nb O3 O2 79.2(5) 1_655 5_655
Ga1 O3 O2 79.2(5) 1_655 5_655
La1 O3 O2 56.0(3) 4_655 5_655
Ga3 O3 O2 151.8(5) 2_646 5_655
O3 O3 O2 54.1(6) 2_645 5_655
O3 O3 O2 161.5(4) 2_646 5_655
O3 O3 O2 100.6(4) 4_765 5_655
O3 O3 O2 123.2(3) 3_645 5_655
O2 O3 O2 117.5(5) 4_655 5_655
O2 O3 O2 74.6(5) 3_655 5_655
O2 O3 O2 105.6(5) 5_656 5_655
O1 O3 O2 53.3(4) . 5_655
O3 O3 O2 50.2(4) 6 5_655
O3 O3 O2 131.1(4) 6_556 5_655
Ga3 O3 Ga2 65.2(3) . 1_545
Nb O3 Ga2 160.4(6) 1_655 1_545
Ga1 O3 Ga2 160.4(6) 1_655 1_545
La1 O3 Ga2 72.9(3) 4_655 1_545
Ga3 O3 Ga2 112.2(4) 2_646 1_545
O3 O3 Ga2 125.8(4) 2_645 1_545
O3 O3 Ga2 78.5(4) 2_646 1_545
O3 O3 Ga2 128.9(5) 4_765 1_545
O3 O3 Ga2 152.0(4) 3_645 1_545
O2 O3 Ga2 100.7(4) 4_655 1_545
O2 O3 Ga2 70.2(4) 3_655 1_545
O2 O3 Ga2 31.3(3) 5_656 1_545
O1 O3 Ga2 31.1(4) . 1_545
O3 O3 Ga2 124.3(2) 6 1_545
O3 O3 Ga2 84.5(3) 6_556 1_545
O2 O3 Ga2 83.4(3) 5_655 1_545
Ga3 O3 Ga3 64.2(3) . 4_765
Nb O3 Ga3 60.4(3) 1_655 4_765
Ga1 O3 Ga3 60.4(3) 1_655 4_765
La1 O3 Ga3 157.4(5) 4_655 4_765
Ga3 O3 Ga3 61.0(2) 2_646 4_765
O3 O3 Ga3 106.2(2) 2_645 4_765
O3 O3 Ga3 67.4(2) 2_646 4_765
O3 O3 Ga3 28.35(19) 4_765 4_765
O3 O3 Ga3 44.8(2) 3_645 4_765
O2 O3 Ga3 97.8(4) 4_655 4_765
O2 O3 Ga3 79.5(3) 3_655 4_765
O2 O3 Ga3 96.2(4) 5_656 4_765
O1 O3 Ga3 150.3(4) . 4_765
O3 O3 Ga3 79.2(3) 6 4_765
O3 O3 Ga3 43.0(2) 6_556 4_765
O2 O3 Ga3 128.6(4) 5_655 4_765
Ga2 O3 Ga3 127.5(4) 1_545 4_765
Ga3 O3 O2 116.1(5) . 1_545
Nb O3 O2 129.4(5) 1_655 1_545
Ga1 O3 O2 129.4(5) 1_655 1_545
La1 O3 O2 37.4(3) 4_655 1_545
Ga3 O3 O2 78.8(3) 2_646 1_545
O3 O3 O2 86.5(3) 2_645 1_545
O3 O3 O2 76.6(3) 2_646 1_545
O3 O3 O2 166.5(6) 4_765 1_545
O3 O3 O2 107.5(6) 3_645 1_545
O2 O3 O2 46.5(4) 4_655 1_545
O2 O3 O2 128.7(5) 3_655 1_545
O2 O3 O2 81.3(3) 5_656 1_545
O1 O3 O2 59.8(2) . 1_545
O3 O3 O2 134.6(6) 6 1_545
O3 O3 O2 122.1(6) 6_556 1_545
O2 O3 O2 90.7(3) 5_655 1_545
Ga2 O3 O2 59.3(2) 1_545 1_545
Ga3 O3 O2 139.0(4) 4_765 1_545
Ga3 O3 La1 73.7(4) . .
Nb O3 La1 101.3(5) 1_655 .
Ga1 O3 La1 101.3(5) 1_655 .
La1 O3 La1 80.9(3) 4_655 .
Ga3 O3 La1 168.4(5) 2_646 .
O3 O3 La1 92.7(6) 2_645 .
O3 O3 La1 129.4(6) 2_646 .
O3 O3 La1 92.5(5) 4_765 .
O3 O3 La1 147.1(4) 3_645 .
O2 O3 La1 145.5(4) 4_655 .
O2 O3 La1 40.1(3) 3_655 .
O2 O3 La1 70.1(4) 5_656 .
O1 O3 La1 41.84(18) . .
O3 O3 La1 65.14(18) 6 .
O3 O3 La1 95.3(2) 6_556 .
O2 O3 La1 39.2(3) 5_655 .
Ga2 O3 La1 59.2(2) 1_545 .
Ga3 O3 La1 116.7(3) 4_765 .
O2 O3 La1 101.0(3) 1_545 .
Ga3 O3 Ga2 115.0(5) . 2_546
Nb O3 Ga2 118.3(5) 1_655 2_546
Ga1 O3 Ga2 118.3(5) 1_655 2_546
La1 O3 Ga2 57.5(2) 4_655 2_546
Ga3 O3 Ga2 52.4(2) 2_646 2_546
O3 O3 Ga2 89.9(5) 2_645 2_546
O3 O3 Ga2 58.4(3) 2_646 2_546
O3 O3 Ga2 140.1(5) 4_765 2_546
O3 O3 Ga2 83.5(5) 3_645 2_546
O2 O3 Ga2 23.7(3) 4_655 2_546
O2 O3 Ga2 145.1(5) 3_655 2_546
O2 O3 Ga2 88.1(4) 5_656 2_546
O1 O3 Ga2 85.3(2) . 2_546
O3 O3 Ga2 143.3(5) 6 2_546
O3 O3 Ga2 109.5(5) 6_556 2_546
O2 O3 Ga2 113.5(3) 5_655 2_546
Ga2 O3 Ga2 77.0(2) 1_545 2_546
Ga3 O3 Ga2 113.1(4) 4_765 2_546
O2 O3 Ga2 26.41(18) 1_545 2_546
La1 O3 Ga2 127.0(3) . 2_546
Ga3 O3 O3 120.5(4) . 5_765
Nb O3 O3 8.5(3) 1_655 5_765
Ga1 O3 O3 8.5(3) 1_655 5_765
La1 O3 O3 98.9(5) 4_655 5_765
Ga3 O3 O3 82.0(3) 2_646 5_765
O3 O3 O3 43.1(3) 2_645 5_765
O3 O3 O3 116.6(5) 2_646 5_765
O3 O3 O3 54.1(4) 4_765 5_765
O3 O3 O3 42.8(3) 3_645 5_765
O2 O3 O3 87.0(3) 4_655 5_765
O2 O3 O3 104.9(4) 3_655 5_765
O2 O3 O3 156.5(4) 5_656 5_765
O1 O3 O3 134.2(6) . 5_765
O3 O3 O3 42.8(3) 6 5_765
O3 O3 O3 105.0(3) 6_556 5_765
O2 O3 O3 81.5(5) 5_655 5_765
Ga2 O3 O3 164.9(6) 1_545 5_765
Ga3 O3 O3 63.3(3) 4_765 5_765
O2 O3 O3 121.5(3) 1_545 5_765
La1 O3 O3 107.5(4) . 5_765
Ga2 O3 O3 109.83(17) 2_546 5_765
Ga3 O3 O3 65.2(5) . 5_766
Nb O3 O3 79.8(4) 1_655 5_766
Ga1 O3 O3 79.8(4) 1_655 5_766
La1 O3 O3 143.3(3) 4_655 5_766
Ga3 O3 O3 38.6(2) 2_646 5_766
O3 O3 O3 117.3(5) 2_645 5_766
O3 O3 O3 41.9(3) 2_646 5_766
O3 O3 O3 55.0(4) 4_765 5_766
O3 O3 O3 44.1(3) 3_645 5_766
O2 O3 O3 77.5(3) 4_655 5_766
O2 O3 O3 94.8(4) 3_655 5_766
O2 O3 O3 86.2(5) 5_656 5_766
O1 O3 O3 145.5(6) . 5_766
O3 O3 O3 105.2(3) 6 5_766
O3 O3 O3 41.7(3) 6_556 5_766
O2 O3 O3 155.2(5) 5_655 5_766
Ga2 O3 O3 114.6(5) 1_545 5_766
Ga3 O3 O3 26.8(2) 4_765 5_766
O2 O3 O3 112.9(4) 1_545 5_766
La1 O3 O3 135.0(2) . 5_766
Ga2 O3 O3 88.1(2) 2_546 5_766
O3 O3 O3 79.7(4) 5_765 5_766
Ga3 O3 Ga3 117.9(5) . 1_554
Nb O3 Ga3 52.0(3) 1_655 1_554
Ga1 O3 Ga3 52.0(3) 1_655 1_554
La1 O3 Ga3 71.4(3) 4_655 1_554
Ga3 O3 Ga3 134.1(4) 2_646 1_554
O3 O3 Ga3 39.6(5) 2_645 1_554
O3 O3 Ga3 171.3(4) 2_646 1_554
O3 O3 Ga3 79.5(2) 4_765 1_554
O3 O3 Ga3 97.51(13) 3_645 1_554
O2 O3 Ga3 115.7(4) 4_655 1_554
O2 O3 Ga3 79.4(4) 3_655 1_554
O2 O3 Ga3 127.2(5) 5_656 1_554
O1 O3 Ga3 80.5(4) . 1_554
O3 O3 Ga3 26.4(3) 6 1_554
O3 O3 Ga3 126.3(5) 6_556 1_554
O2 O3 Ga3 27.2(2) 5_655 1_554
Ga2 O3 Ga3 110.0(3) 1_545 1_554
Ga3 O3 Ga3 105.1(3) 4_765 1_554
O2 O3 Ga3 108.8(3) 1_545 1_554
La1 O3 Ga3 57.2(2) . 1_554
Ga2 O3 Ga3 124.0(3) 2_546 1_554
O3 O3 Ga3 54.9(3) 5_765 1_554
O3 O3 Ga3 129.9(4) 5_766 1_554
Ga3 O3 Nb 46.0(4) . 1_656
Nb O3 Nb 106.6(4) 1_655 1_656
Ga1 O3 Nb 106.6(4) 1_655 1_656
La1 O3 Nb 138.1(4) 4_655 1_656
Ga3 O3 Nb 49.9(2) 2_646 1_656
O3 O3 Nb 144.3(6) 2_645 1_656
O3 O3 Nb 24.7(2) 2_646 1_656
O3 O3 Nb 71.10(12) 4_765 1_656
O3 O3 Nb 71.10(12) 3_645 1_656
O2 O3 Nb 83.4(4) 4_655 1_656
O2 O3 Nb 83.8(4) 3_655 1_656
O2 O3 Nb 58.6(4) 5_656 1_656
O1 O3 Nb 117.4(5) . 1_656
O3 O3 Nb 124.1(4) 6 1_656
O3 O3 Nb 28.1(3) 6_556 1_656
O2 O3 Nb 158.2(4) 5_655 1_656
Ga2 O3 Nb 86.5(3) 1_545 1_656
Ga3 O3 Nb 47.51(15) 4_765 1_656
O2 O3 Nb 100.7(3) 1_545 1_656
La1 O3 Nb 119.5(3) . 1_656
Ga2 O3 Nb 82.8(3) 2_546 1_656
O3 O3 Nb 107.4(4) 5_765 1_656
O3 O3 Nb 28.1(2) 5_766 1_656
Ga3 O3 Nb 150.4(3) 1_554 1_656
Ga3 O3 Ga1 46.0(4) . 1_656
Nb O3 Ga1 106.6(4) 1_655 1_656
Ga1 O3 Ga1 106.6(4) 1_655 1_656
La1 O3 Ga1 138.1(4) 4_655 1_656
Ga3 O3 Ga1 49.9(2) 2_646 1_656
O3 O3 Ga1 144.3(6) 2_645 1_656
O3 O3 Ga1 24.7(2) 2_646 1_656
O3 O3 Ga1 71.10(12) 4_765 1_656
O3 O3 Ga1 71.10(12) 3_645 1_656
O2 O3 Ga1 83.4(4) 4_655 1_656
O2 O3 Ga1 83.8(4) 3_655 1_656
O2 O3 Ga1 58.6(4) 5_656 1_656
O1 O3 Ga1 117.4(5) . 1_656
O3 O3 Ga1 124.1(4) 6 1_656
O3 O3 Ga1 28.1(3) 6_556 1_656
O2 O3 Ga1 158.2(4) 5_655 1_656
Ga2 O3 Ga1 86.5(3) 1_545 1_656
Ga3 O3 Ga1 47.51(15) 4_765 1_656
O2 O3 Ga1 100.7(3) 1_545 1_656
La1 O3 Ga1 119.5(3) . 1_656
Ga2 O3 Ga1 82.8(3) 2_546 1_656
O3 O3 Ga1 107.4(4) 5_765 1_656
O3 O3 Ga1 28.1(2) 5_766 1_656
Ga3 O3 Ga1 150.4(3) 1_554 1_656
Nb O3 Ga1 0.0 1_656 1_656
Ga3 O3 O2 77.4(4) . 2_546
Nb O3 O2 169.0(5) 1_655 2_546
Ga1 O3 O2 169.0(5) 1_655 2_546
La1 O3 O2 66.2(3) 4_655 2_546
Ga3 O3 O2 90.2(4) 2_646 2_546
O3 O3 O2 122.4(3) 2_645 2_546
O3 O3 O2 63.4(3) 2_646 2_546
O3 O3 O2 143.3(4) 4_765 2_546
O3 O3 O2 130.1(5) 3_645 2_546
O2 O3 O2 76.2(3) 4_655 2_546
O2 O3 O2 93.2(4) 3_655 2_546
O2 O3 O2 41.7(4) 5_656 2_546
O1 O3 O2 46.2(4) . 2_546
O3 O3 O2 146.2(3) 6 2_546
O3 O3 O2 89.6(5) 6_556 2_546
O2 O3 O2 98.2(3) 5_655 2_546
Ga2 O3 O2 24.78(18) 1_545 2_546
Ga3 O3 O2 127.1(4) 4_765 2_546
O2 O3 O2 39.7(4) 1_545 2_546
La1 O3 O2 82.6(3) . 2_546
Ga2 O3 O2 52.7(2) 2_546 2_546
O3 O3 O2 161.0(3) 5_765 2_546
O3 O3 O2 104.8(5) 5_766 2_546
Ga3 O3 O2 125.1(4) 1_554 2_546
Nb O3 O2 79.7(3) 1_656 2_546
Ga1 O3 O2 79.7(3) 1_656 2_546
Ga3 O3 La1 64.5(4) . 4_656
Nb O3 La1 149.2(6) 1_655 4_656
Ga1 O3 La1 149.2(6) 1_655 4_656
La1 O3 La1 92.5(3) 4_655 4_656
Ga3 O3 La1 63.1(3) 2_646 4_656
O3 O3 La1 140.4(5) 2_645 4_656
O3 O3 La1 30.39(19) 2_646 4_656
O3 O3 La1 118.27(13) 4_765 4_656
O3 O3 La1 102.4(3) 3_645 4_656
O2 O3 La1 67.8(4) 4_655 4_656
O2 O3 La1 97.3(4) 3_655 4_656
O2 O3 La1 40.9(3) 5_656 4_656
O1 O3 La1 78.0(4) . 4_656
O3 O3 La1 165.9(4) 6 4_656
O3 O3 La1 65.6(4) 6_556 4_656
O2 O3 La1 131.1(4) 5_655 4_656
Ga2 O3 La1 49.66(17) 1_545 4_656
Ga3 O3 La1 95.4(3) 4_765 4_656
O2 O3 La1 56.6(3) 1_545 4_656
La1 O3 La1 106.9(3) . 4_656
Ga2 O3 La1 50.82(16) 2_546 4_656
O3 O3 La1 145.0(5) 5_765 4_656
O3 O3 La1 71.7(3) 5_766 4_656
Ga3 O3 La1 158.2(3) 1_554 4_656
Nb O3 La1 48.09(15) 1_656 4_656
Ga1 O3 La1 48.09(15) 1_656 4_656
O2 O3 La1 33.1(2) 2_546 4_656
Ga3 O3 La1 67.9(3) . 2_655
Nb O3 La1 54.0(3) 1_655 2_655
Ga1 O3 La1 54.0(3) 1_655 2_655
La1 O3 La1 127.0(5) 4_655 2_655
Ga3 O3 La1 119.3(3) 2_646 2_655
O3 O3 La1 87.4(4) 2_645 2_655
O3 O3 La1 119.0(3) 2_646 2_655
O3 O3 La1 31.6(3) 4_765 2_655
O3 O3 La1 87.2(3) 3_645 2_655
O2 O3 La1 147.3(4) 4_655 2_655
O2 O3 La1 42.4(3) 3_655 2_655
O2 O3 La1 97.9(4) 5_656 2_655
O1 O3 La1 103.9(3) . 2_655
O3 O3 La1 34.3(2) 6 2_655
O3 O3 La1 69.3(3) 6_556 2_655
O2 O3 La1 71.8(3) 5_655 2_655
Ga2 O3 La1 111.8(3) 1_545 2_655
Ga3 O3 La1 59.34(14) 4_765 2_655
O2 O3 La1 161.6(4) 1_545 2_655
La1 O3 La1 62.07(19) . 2_655
Ga2 O3 La1 170.7(3) 2_546 2_655
O3 O3 La1 62.51(16) 5_765 2_655
O3 O3 La1 85.3(2) 5_766 2_655
Ga3 O3 La1 57.14(17) 1_554 2_655
Nb O3 La1 94.3(2) 1_656 2_655
Ga1 O3 La1 94.3(2) 1_656 2_655
O2 O3 La1 135.6(4) 2_546 2_655
La1 O3 La1 132.2(3) 4_656 2_655
Ga3 O3 O1 157.7(6) . 2_645
Nb O3 O1 88.2(4) 1_655 2_645
Ga1 O3 O1 88.2(4) 1_655 2_645
La1 O3 O1 29.11(17) 4_655 2_645
Ga3 O3 O1 79.7(3) 2_646 2_645
O3 O3 O1 46.2(3) 2_645 2_645
O3 O3 O1 102.4(6) 2_646 2_645
O3 O3 O1 134.5(4) 4_765 2_645
O3 O3 O1 84.1(5) 3_645 2_645
O2 O3 O1 42.2(4) 4_655 2_645
O2 O3 O1 148.1(5) 3_655 2_645
O2 O3 O1 122.5(4) 5_656 2_645
O1 O3 O1 80.9(2) . 2_645
O3 O3 O1 99.0(6) 6 2_645
O3 O3 O1 153.3(6) 6_556 2_645
O2 O3 O1 75.3(4) 5_655 2_645
Ga2 O3 O1 96.0(2) 1_545 2_645
Ga3 O3 O1 128.8(3) 4_765 2_645
O2 O3 O1 41.6(3) 1_545 2_645
La1 O3 O1 108.0(3) . 2_645
Ga2 O3 O1 45.6(3) 2_546 2_645
O3 O3 O1 80.8(3) 5_765 2_645
O3 O3 O1 117.1(3) 5_766 2_645
Ga3 O3 O1 78.7(3) 1_554 2_645
Nb O3 O1 125.2(4) 1_656 2_645
Ga1 O3 O1 125.2(4) 1_656 2_645
O2 O3 O1 80.8(3) 2_546 2_645
La1 O3 O1 94.5(3) 4_656 2_645
La1 O3 O1 133.3(4) 2_655 2_645
Ga3 O3 O2 96.2(6) . 6_656
Nb O3 O2 88.1(4) 1_655 6_656
Ga1 O3 O2 88.1(4) 1_655 6_656
La1 O3 O2 103.9(4) 4_655 6_656
Ga3 O3 O2 0.9(2) 2_646 6_656
O3 O3 O2 98.8(6) 2_645 6_656
O3 O3 O2 38.8(4) 2_646 6_656
O3 O3 O2 88.7(4) 4_765 6_656
O3 O3 O2 40.9(3) 3_645 6_656
O2 O3 O2 38.1(4) 4_655 6_656
O2 O3 O2 132.5(5) 3_655 6_656
O2 O3 O2 98.3(6) 5_656 6_656
O1 O3 O2 133.7(4) . 6_656
O3 O3 O2 123.9(2) 6 6_656
O3 O3 O2 76.0(4) 6_556 6_656
O2 O3 O2 151.6(5) 5_655 6_656
Ga2 O3 O2 111.5(4) 1_545 6_656
Ga3 O3 O2 61.9(3) 4_765 6_656
O2 O3 O2 77.9(3) 1_545 6_656
La1 O3 O2 168.3(4) . 6_656
Ga2 O3 O2 51.5(2) 2_546 6_656
O3 O3 O2 82.5(3) 5_765 6_656
O3 O3 O2 39.4(2) 5_766 6_656
Ga3 O3 O2 134.4(3) 1_554 6_656
Nb O3 O2 50.2(3) 1_656 6_656
Ga1 O3 O2 50.2(3) 1_656 6_656
O2 O3 O2 89.4(4) 2_546 6_656
La1 O3 O2 62.6(3) 4_656 6_656
La1 O3 O2 120.2(3) 2_655 6_656
O1 O3 O2 79.1(3) 2_645 6_656
Ga3 O3 Ga3 154.0(5) . 2_645
Nb O3 Ga3 41.4(3) 1_655 2_645
Ga1 O3 Ga3 41.4(3) 1_655 2_645
La1 O3 Ga3 63.5(3) 4_655 2_645
Ga3 O3 Ga3 90.2(3) 2_646 2_645
O3 O3 Ga3 10.0(3) 2_645 2_645
O3 O3 Ga3 128.8(6) 2_646 2_645
O3 O3 Ga3 88.7(2) 4_765 2_645
O3 O3 Ga3 63.4(3) 3_645 2_645
O2 O3 Ga3 72.2(4) 4_655 2_645
O2 O3 Ga3 123.1(5) 3_655 2_645
O2 O3 Ga3 166.0(5) 5_656 2_645
O1 O3 Ga3 106.3(4) . 2_645
O3 O3 Ga3 54.8(3) 6 2_645
O3 O3 Ga3 140.2(3) 6_556 2_645
O2 O3 Ga3 63.4(3) 5_655 2_645
Ga2 O3 Ga3 134.9(3) 1_545 2_645
Ga3 O3 Ga3 97.6(2) 4_765 2_645
O2 O3 Ga3 89.8(3) 1_545 2_645
La1 O3 Ga3 101.4(3) . 2_645
Ga2 O3 Ga3 88.6(2) 2_546 2_645
O3 O3 Ga3 35.5(3) 5_765 2_645
O3 O3 Ga3 107.3(4) 5_766 2_645
Ga3 O3 Ga3 46.03(15) 1_554 2_645
Nb O3 Ga3 134.3(3) 1_656 2_645
Ga1 O3 Ga3 134.3(3) 1_656 2_645
O2 O3 Ga3 128.0(3) 2_546 2_645
La1 O3 Ga3 139.2(3) 4_656 2_645
La1 O3 Ga3 87.1(2) 2_655 2_645
O1 O3 Ga3 48.3(2) 2_645 2_645
O2 O3 Ga3 90.3(3) 6_656 2_645
Ga3 O3 O2 126.8(5) . 2_545
Nb O3 O2 102.4(5) 1_655 2_545
Ga1 O3 O2 102.4(5) 1_655 2_545
La1 O3 O2 19.9(2) 4_655 2_545
Ga3 O3 O2 124.5(4) 2_646 2_545
O3 O3 O2 57.9(3) 2_645 2_545
O3 O3 O2 128.3(3) 2_646 2_545
O3 O3 O2 137.7(4) 4_765 2_545
O3 O3 O2 126.5(4) 3_645 2_545
O2 O3 O2 85.7(3) 4_655 2_545
O2 O3 O2 101.4(4) 3_655 2_545
O2 O3 O2 98.9(4) 5_656 2_545
O1 O3 O2 40.2(4) . 2_545
O3 O3 O2 84.9(5) 6 2_545
O3 O3 O2 150.2(3) 6_556 2_545
O2 O3 O2 38.0(3) 5_655 2_545
Ga2 O3 O2 67.9(3) 1_545 2_545
Ga3 O3 O2 162.6(4) 4_765 2_545
O2 O3 O2 52.8(4) 1_545 2_545
La1 O3 O2 61.4(2) . 2_545
Ga2 O3 O2 76.1(2) 2_546 2_545
O3 O3 O2 100.0(5) 5_765 2_545
O3 O3 O2 163.2(2) 5_766 2_545
Ga3 O3 O2 58.6(3) 1_554 2_545
Nb O3 O2 149.8(4) 1_656 2_545
Ga1 O3 O2 149.8(4) 1_656 2_545
O2 O3 O2 70.3(3) 2_546 2_545
La1 O3 O2 101.7(3) 4_656 2_545
La1 O3 O2 109.7(4) 2_655 2_545
O1 O3 O2 46.9(2) 2_645 2_545
O2 O3 O2 123.8(3) 6_656 2_545
Ga3 O3 O2 67.1(3) 2_645 2_545
Ga3 O3 Ga2 31.9(3) . 2_556
Nb O3 Ga2 98.8(4) 1_655 2_556
Ga1 O3 Ga2 98.8(4) 1_655 2_556
La1 O3 Ga2 126.0(4) 4_655 2_556
Ga3 O3 Ga2 124.8(4) 2_646 2_556
O3 O3 Ga2 125.4(7) 2_645 2_556
O3 O3 Ga2 95.4(5) 2_646 2_556
O3 O3 Ga2 60.8(4) 4_765 2_556
O3 O3 Ga2 118.6(4) 3_645 2_556
O2 O3 Ga2 157.9(5) 4_655 2_556
O2 O3 Ga2 7.4(3) 3_655 2_556
O2 O3 Ga2 53.2(3) 5_656 2_556
O1 O3 Ga2 76.3(3) . 2_556
O3 O3 Ga2 74.3(3) 6 2_556
O3 O3 Ga2 49.41(18) 6_556 2_556
O2 O3 Ga2 82.0(3) 5_655 2_556
Ga2 O3 Ga2 69.7(2) 1_545 2_556
Ga3 O3 Ga2 74.94(18) 4_765 2_556
O2 O3 Ga2 129.0(3) 1_545 2_556
La1 O3 Ga2 46.72(14) . 2_556
Ga2 O3 Ga2 141.3(3) 2_546 2_556
O3 O3 Ga2 107.34(14) 5_765 2_556
O3 O3 Ga2 88.3(2) 5_766 2_556
Ga3 O3 Ga2 86.4(2) 1_554 2_556
Nb O3 Ga2 76.33(19) 1_656 2_556
Ga1 O3 Ga2 76.33(19) 1_656 2_556
O2 O3 Ga2 91.4(3) 2_546 2_556
La1 O3 Ga2 91.8(2) 4_656 2_556
La1 O3 Ga2 45.09(11) 2_655 2_556
O1 O3 Ga2 154.5(4) 2_645 2_556
O2 O3 Ga2 125.4(4) 6_656 2_556
Ga3 O3 Ga2 128.9(3) 2_645 2_556
O2 O3 Ga2 107.6(3) 2_545 2_556
Ga3 O3 O2 151.2(5) . 6_655
Nb O3 O2 45.4(3) 1_655 6_655
Ga1 O3 O2 45.4(3) 1_655 6_655
La1 O3 O2 70.8(3) 4_655 6_655
Ga3 O3 O2 67.5(3) 2_646 6_655
O3 O3 O2 31.5(4) 2_645 6_655
O3 O3 O2 106.2(6) 2_646 6_655
O3 O3 O2 88.8(4) 4_765 6_655
O3 O3 O2 45.4(4) 3_645 6_655
O2 O3 O2 53.8(5) 4_655 6_655
O2 O3 O2 140.3(5) 3_655 6_655
O2 O3 O2 162.0(5) 5_656 6_655
O1 O3 O2 121.4(4) . 6_655
O3 O3 O2 71.8(4) 6 6_655
O3 O3 O2 128.5(2) 6_556 6_655
O2 O3 O2 85.6(5) 5_655 6_655
Ga2 O3 O2 142.1(3) 1_545 6_655
Ga3 O3 O2 87.0(3) 4_765 6_655
O2 O3 O2 84.7(3) 1_545 6_655
La1 O3 O2 124.0(4) . 6_655
Ga2 O3 O2 74.4(3) 2_546 6_655
O3 O3 O2 37.1(2) 5_765 6_655
O3 O3 O2 89.0(3) 5_766 6_655
Ga3 O3 O2 68.2(3) 1_554 6_655
Nb O3 O2 113.7(3) 1_656 6_655
Ga1 O3 O2 113.7(3) 1_656 6_655
O2 O3 O2 124.0(3) 2_546 6_655
La1 O3 O2 121.2(3) 4_656 6_655
La1 O3 O2 98.9(3) 2_655 6_655
O1 O3 O2 46.0(2) 2_645 6_655
O2 O3 O2 67.6(2) 6_656 6_655
Ga3 O3 O2 22.67(19) 2_645 6_655
O2 O3 O2 81.3(4) 2_545 6_655
Ga2 O3 O2 144.0(3) 2_556 6_655
Ga3 O3 La1 146.8(6) . 2_645
Nb O3 La1 74.2(3) 1_655 2_645
Ga1 O3 La1 74.2(3) 1_655 2_645
La1 O3 La1 61.3(2) 4_655 2_645
Ga3 O3 La1 51.2(2) 2_646 2_645
O3 O3 La1 53.1(5) 2_645 2_645
O3 O3 La1 84.2(5) 2_646 2_645
O3 O3 La1 110.8(4) 4_765 2_645
O3 O3 La1 53.1(5) 3_645 2_645
O2 O3 La1 24.4(3) 4_655 2_645
O2 O3 La1 170.3(5) 3_655 2_645
O2 O3 La1 132.2(5) 5_656 2_645
O1 O3 La1 111.8(3) . 2_645
O3 O3 La1 101.4(3) 6 2_645
O3 O3 La1 126.3(3) 6_556 2_645
O2 O3 La1 101.0(4) 5_655 2_645
Ga2 O3 La1 118.4(3) 1_545 2_645
Ga3 O3 La1 97.2(3) 4_765 2_645
O2 O3 La1 59.2(2) 1_545 2_645
La1 O3 La1 138.4(3) . 2_645
Ga2 O3 La1 44.56(12) 2_546 2_645
O3 O3 La1 65.63(14) 5_765 2_645
O3 O3 La1 85.76(18) 5_766 2_645
Ga3 O3 La1 92.7(2) 1_554 2_645
Nb O3 La1 100.9(3) 1_656 2_645
Ga1 O3 La1 100.9(3) 1_656 2_645
O2 O3 La1 96.0(3) 2_546 2_645
La1 O3 La1 92.1(2) 4_656 2_645
La1 O3 La1 128.1(3) 2_655 2_645
O1 O3 La1 32.26(11) 2_645 2_645
O2 O3 La1 50.8(2) 6_656 2_645
Ga3 O3 La1 47.97(12) 2_645 2_645
O2 O3 La1 78.9(2) 2_545 2_645
Ga2 O3 La1 171.5(2) 2_556 2_645
O2 O3 La1 30.02(18) 6_655 2_645
Ga3 O3 O1 94.6(5) . 2_646
Nb O3 O1 128.7(5) 1_655 2_646
Ga1 O3 O1 128.7(5) 1_655 2_646
La1 O3 O1 75.3(3) 4_655 2_646
Ga3 O3 O1 46.1(2) 2_646 2_646
O3 O3 O1 110.1(5) 2_645 2_646
O3 O3 O1 38.6(3) 2_646 2_646
O3 O3 O1 129.3(4) 4_765 2_646
O3 O3 O1 84.6(4) 3_645 2_646
O2 O3 O1 36.3(3) 4_655 2_646
O2 O3 O1 129.0(5) 3_655 2_646
O2 O3 O1 71.9(4) 5_656 2_646
O1 O3 O1 88.5(3) . 2_646
O3 O3 O1 161.9(4) 6 2_646
O3 O3 O1 88.9(5) 6_556 2_646
O2 O3 O1 129.7(3) 5_655 2_646
Ga2 O3 O1 70.0(2) 1_545 2_646
Ga3 O3 O1 101.0(4) 4_765 2_646
O2 O3 O1 39.1(3) 1_545 2_646
La1 O3 O1 128.2(3) . 2_646
Ga2 O3 O1 20.93(19) 2_546 2_646
O3 O3 O1 121.0(2) 5_765 2_646
O3 O3 O1 74.3(3) 5_766 2_646
Ga3 O3 O1 144.8(3) 1_554 2_646
Nb O3 O1 63.3(3) 1_656 2_646
Ga1 O3 O1 63.3(3) 1_656 2_646
O2 O3 O1 45.7(2) 2_546 2_646
La1 O3 O1 31.7(2) 4_656 2_646
La1 O3 O1 157.6(4) 2_655 2_646
O1 O3 O1 66.49(17) 2_645 2_646
O2 O3 O1 45.2(2) 6_656 2_646
Ga3 O3 O1 107.6(3) 2_645 2_646
O2 O3 O1 91.9(3) 2_545 2_646
Ga2 O3 O1 123.5(3) 2_556 2_646
O2 O3 O1 90.1(3) 6_655 2_646
La1 O3 O1 60.53(19) 2_645 2_646
Ga3 O3 O2 82.8(4) . 1_655
Nb O3 O2 43.0(3) 1_655 1_655
Ga1 O3 O2 43.0(3) 1_655 1_655
La1 O3 O2 139.4(4) 4_655 1_655
Ga3 O3 O2 60.2(2) 2_646 1_655
O3 O3 O2 87.2(3) 2_645 1_655
O3 O3 O2 79.2(3) 2_646 1_655
O3 O3 O2 29.9(3) 4_765 1_655
O3 O3 O2 30.7(3) 3_645 1_655
O2 O3 O2 90.7(3) 4_655 1_655
O2 O3 O2 91.1(3) 3_655 1_655
O2 O3 O2 115.4(4) 5_656 1_655
O1 O3 O2 163.3(4) . 1_655
O3 O3 O2 69.0(3) 6 1_655
O3 O3 O2 62.2(3) 6_556 1_655
O2 O3 O2 118.9(4) 5_655 1_655
Ga2 O3 O2 146.7(4) 1_545 1_655
Ga3 O3 O2 19.2(2) 4_765 1_655
O2 O3 O2 136.9(4) 1_545 1_655
La1 O3 O2 121.9(3) . 1_655
Ga2 O3 O2 111.1(3) 2_546 1_655
O3 O3 O2 44.8(3) 5_765 1_655
O3 O3 O2 37.6(3) 5_766 1_655
Ga3 O3 O2 92.4(3) 1_554 1_655
Nb O3 O2 63.6(2) 1_656 1_655
Ga1 O3 O2 63.6(2) 1_656 1_655
O2 O3 O2 142.4(4) 2_546 1_655
La1 O3 O2 109.2(3) 4_656 1_655
La1 O3 O2 59.9(2) 2_655 1_655
O1 O3 O2 112.8(3) 2_645 1_655
O2 O3 O2 61.2(3) 6_656 1_655
Ga3 O3 O2 78.4(2) 2_645 1_655
O2 O3 O2 144.8(3) 2_545 1_655
Ga2 O3 O2 88.2(2) 2_556 1_655
O2 O3 O2 68.6(3) 6_655 1_655
La1 O3 O2 83.5(2) 2_645 1_655
O1 O3 O2 105.6(3) 2_646 1_655
Ga3 O3 Ga2 117.3(5) . 1_544
Nb O3 Ga2 91.4(4) 1_655 1_544
Ga1 O3 Ga2 91.4(4) 1_655 1_544
La1 O3 Ga2 41.1(2) 4_655 1_544
Ga3 O3 Ga2 144.0(3) 2_646 1_544
O3 O3 Ga2 56.4(4) 2_645 1_544
O3 O3 Ga2 147.12(16) 2_646 1_544
O3 O3 Ga2 117.0(3) 4_765 1_544
O3 O3 Ga2 129.7(2) 3_645 1_544
O2 O3 Ga2 105.8(4) 4_655 1_544
O2 O3 Ga2 83.9(4) 3_655 1_544
O2 O3 Ga2 100.6(4) 5_656 1_544
O1 O3 Ga2 42.4(4) . 1_544
O3 O3 Ga2 65.9(3) 6 1_544
O3 O3 Ga2 139.7(2) 6_556 1_544
O2 O3 Ga2 16.4(2) 5_655 1_544
Ga2 O3 Ga2 73.5(2) 1_545 1_544
Ga3 O3 Ga2 144.9(3) 4_765 1_544
O2 O3 Ga2 74.4(3) 1_545 1_544
La1 O3 Ga2 44.46(14) . 1_544
Ga2 O3 Ga2 98.1(2) 2_546 1_544
O3 O3 Ga2 91.9(4) 5_765 1_544
O3 O3 Ga2 170.9(4) 5_766 1_544
Ga3 O3 Ga2 41.05(14) 1_554 1_544
Nb O3 Ga2 159.2(3) 1_656 1_544
Ga1 O3 Ga2 159.2(3) 1_656 1_544
O2 O3 Ga2 84.3(3) 2_546 1_544
La1 O3 Ga2 117.4(2) 4_656 1_544
La1 O3 Ga2 87.8(3) 2_655 1_544
O1 O3 Ga2 64.4(2) 2_645 1_544
O2 O3 Ga2 143.4(3) 6_656 1_544
Ga3 O3 Ga2 66.43(18) 2_645 1_544
O2 O3 Ga2 22.01(17) 2_545 1_544
Ga2 O3 Ga2 90.9(2) 2_556 1_544
O2 O3 Ga2 86.3(3) 6_655 1_544
La1 O3 Ga2 94.0(2) 2_645 1_544
O1 O3 Ga2 113.4(2) 2_646 1_544
O2 O3 Ga2 133.3(3) 1_655 1_544
Ga3 O3 Ga3 98.5(4) . 4_655
Nb O3 Ga3 147.9(4) 1_655 4_655
Ga1 O3 Ga3 147.9(4) 1_655 4_655
La1 O3 Ga3 46.8(2) 4_655 4_655
Ga3 O3 Ga3 88.5(3) 2_646 4_655
O3 O3 Ga3 101.86(17) 2_645 4_655
O3 O3 Ga3 73.55(16) 2_646 4_655
O3 O3 Ga3 164.0(2) 4_765 4_655
O3 O3 Ga3 123.4(6) 3_645 4_655
O2 O3 Ga3 63.0(3) 4_655 4_655
O2 O3 Ga3 109.8(4) 3_655 4_655
O2 O3 Ga3 62.8(3) 5_656 4_655
O1 O3 Ga3 46.4(2) . 4_655
O3 O3 Ga3 139.8(4) 6 4_655
O3 O3 Ga3 109.5(5) 6_556 4_655
O2 O3 Ga3 89.9(3) 5_655 4_655
Ga2 O3 Ga3 39.88(11) 1_545 4_655
Ga3 O3 Ga3 141.0(4) 4_765 4_655
O2 O3 Ga3 19.56(19) 1_545 4_655
La1 O3 Ga3 88.1(2) . 4_655
Ga2 O3 Ga3 39.98(9) 2_546 4_655
O3 O3 Ga3 140.5(3) 5_765 4_655
O3 O3 Ga3 114.8(4) 5_766 4_655
Ga3 O3 Ga3 113.9(3) 1_554 4_655
Nb O3 Ga3 94.7(2) 1_656 4_655
Ga1 O3 Ga3 94.7(2) 1_656 4_655
O2 O3 Ga3 21.17(19) 2_546 4_655
La1 O3 Ga3 46.72(11) 4_656 4_655
La1 O3 Ga3 149.3(3) 2_655 4_655
O1 O3 Ga3 59.7(2) 2_645 4_655
O2 O3 Ga3 87.6(3) 6_656 4_655
Ga3 O3 Ga3 106.9(2) 2_645 4_655
O2 O3 Ga3 55.4(2) 2_545 4_655
Ga2 O3 Ga3 109.5(2) 2_556 4_655
O2 O3 Ga3 104.1(3) 6_655 4_655
La1 O3 Ga3 78.50(16) 2_645 4_655
O1 O3 Ga3 42.95(11) 2_646 4_655
O2 O3 Ga3 148.5(3) 1_655 4_655
Ga2 O3 Ga3 73.94(15) 1_544 4_655
Ga3 O3 La1 116.5(4) . 1_655
Nb O3 La1 34.8(3) 1_655 1_655
Ga1 O3 La1 34.8(3) 1_655 1_655
La1 O3 La1 105.3(3) 4_655 1_655
Ga3 O3 La1 53.0(2) 2_646 1_655
O3 O3 La1 59.7(3) 2_645 1_655
O3 O3 La1 88.6(4) 2_646 1_655
O3 O3 La1 59.7(3) 4_765 1_655
O3 O3 La1 14.64(15) 3_645 1_655
O2 O3 La1 65.5(3) 4_655 1_655
O2 O3 La1 121.6(4) 3_655 1_655
O2 O3 La1 143.7(5) 5_656 1_655
O1 O3 La1 155.7(4) . 1_655
O3 O3 La1 70.99(16) 6 1_655
O3 O3 La1 94.09(16) 6_556 1_655
O2 O3 La1 108.6(4) 5_655 1_655
Ga2 O3 La1 164.6(4) 1_545 1_655
Ga3 O3 La1 52.33(14) 4_765 1_655
O2 O3 La1 109.7(3) 1_545 1_655
La1 O3 La1 136.1(3) . 1_655
Ga2 O3 La1 89.1(2) 2_546 1_655
O3 O3 La1 29.02(19) 5_765 1_655
O3 O3 La1 57.5(3) 5_766 1_655
Ga3 O3 La1 83.2(2) 1_554 1_655
Nb O3 La1 85.2(2) 1_656 1_655
Ga1 O3 La1 85.2(2) 1_656 1_655
O2 O3 La1 140.2(4) 2_546 1_655
La1 O3 La1 116.0(3) 4_656 1_655
La1 O3 La1 81.77(17) 2_655 1_655
O1 O3 La1 78.39(19) 2_645 1_655
O2 O3 La1 53.6(2) 6_656 1_655
Ga3 O3 La1 49.80(12) 2_645 1_655
O2 O3 La1 115.5(3) 2_545 1_655
Ga2 O3 La1 120.5(2) 2_556 1_655
O2 O3 La1 34.75(18) 6_655 1_655
La1 O3 La1 51.08(12) 2_645 1_655
O1 O3 La1 94.7(2) 2_646 1_655
O2 O3 La1 34.49(18) 1_655 1_655
Ga2 O3 La1 115.6(3) 1_544 1_655
Ga3 O3 La1 128.2(3) 4_655 1_655
Ga3 O3 O1 72.0(4) . 2_655
Nb O3 O1 74.2(4) 1_655 2_655
Ga1 O3 O1 74.2(4) 1_655 2_655
La1 O3 O1 101.9(5) 4_655 2_655
Ga3 O3 O1 150.7(3) 2_646 2_655
O3 O3 O1 85.6(7) 2_645 2_655
O3 O3 O1 135.3(6) 2_646 2_655
O3 O3 O1 62.9(4) 4_765 2_655
O3 O3 O1 116.5(4) 3_645 2_655
O2 O3 O1 161.9(5) 4_655 2_655
O2 O3 O1 33.3(4) 3_655 2_655
O2 O3 O1 87.1(4) 5_656 2_655
O1 O3 O1 72.8(3) . 2_655
O3 O3 O1 39.8(2) 6 2_655
O3 O3 O1 85.4(3) 6_556 2_655
O2 O3 O1 46.9(3) 5_655 2_655
Ga2 O3 O1 87.4(3) 1_545 2_655
Ga3 O3 O1 89.8(2) 4_765 2_655
O2 O3 O1 130.6(4) 1_545 2_655
La1 O3 O1 31.13(10) . 2_655
Ga2 O3 O1 156.9(3) 2_546 2_655
O3 O3 O1 81.8(3) 5_765 2_655
O3 O3 O1 114.0(2) 5_766 2_655
Ga3 O3 O1 46.2(3) 1_554 2_655
Nb O3 O1 113.5(3) 1_656 2_655
Ga1 O3 O1 113.5(3) 1_656 2_655
O2 O3 O1 112.0(3) 2_546 2_655
La1 O3 O1 128.0(3) 4_656 2_655
La1 O3 O1 31.53(9) 2_655 2_655
O1 O3 O1 121.3(6) 2_645 2_655
O2 O3 O1 151.6(3) 6_656 2_655
Ga3 O3 O1 90.6(3) 2_645 2_655
O2 O3 O1 82.4(3) 2_545 2_655
Ga2 O3 O1 40.2(2) 2_556 2_655
O2 O3 O1 110.6(4) 6_655 2_655
La1 O3 O1 138.5(4) 2_645 2_655
O1 O3 O1 157.2(3) 2_646 2_655
O2 O3 O1 91.3(2) 1_655 2_655
Ga2 O3 O1 60.8(3) 1_544 2_655
Ga3 O3 O1 119.2(2) 4_655 2_655
La1 O3 O1 107.8(2) 1_655 2_655
Ga3 O3 O3 43.8(4) . 1_556
Nb O3 O3 128.6(4) 1_655 1_556
Ga1 O3 O3 128.6(4) 1_655 1_556
La1 O3 O3 120.8(3) 4_655 1_556
Ga3 O3 O3 59.5(3) 2_646 1_556
O3 O3 O3 157.7(6) 2_645 1_556
O3 O3 O3 21.2(5) 2_646 1_556
O3 O3 O3 90.000(2) 4_765 1_556
O3 O3 O3 90.000(1) 3_645 1_556
O2 O3 O3 82.5(4) 4_655 1_556
O2 O3 O3 82.4(4) 3_655 1_556
O2 O3 O3 40.5(4) 5_656 1_556
O1 O3 O3 96.4(4) . 1_556
O3 O3 O3 140.6(4) 6 1_556
O3 O3 O3 37.9(4) 6_556 1_556
O2 O3 O3 146.1(3) 5_655 1_556
Ga2 O3 O3 65.4(2) 1_545 1_556
Ga3 O3 O3 69.0(2) 4_765 1_556
O2 O3 O3 84.5(3) 1_545 1_556
La1 O3 O3 108.96(19) . 1_556
Ga2 O3 O3 73.27(19) 2_546 1_556
O3 O3 O3 129.1(4) 5_765 1_556
O3 O3 O3 49.4(3) 5_766 1_556
Ga3 O3 O3 161.70(16) 1_554 1_556
Nb O3 O3 21.96(15) 1_656 1_556
Ga1 O3 O3 21.96(15) 1_656 1_556
O2 O3 O3 58.1(3) 2_546 1_556
La1 O3 O3 28.32(13) 4_656 1_556
La1 O3 O3 106.92(18) 2_655 1_556
O1 O3 O3 118.8(3) 2_645 1_556
O2 O3 O3 59.4(3) 6_656 1_556
Ga3 O3 O3 149.66(18) 2_645 1_556
O2 O3 O3 128.4(3) 2_545 1_556
Ga2 O3 O3 75.36(18) 2_556 1_556
O2 O3 O3 127.0(3) 6_655 1_556
La1 O3 O3 105.08(17) 2_645 1_556
O1 O3 O3 52.3(2) 2_646 1_556
O2 O3 O3 85.6(2) 1_655 1_556
Ga2 O3 O3 138.87(14) 1_544 1_556
Ga3 O3 O3 74.69(16) 4_655 1_556
La1 O3 O3 104.57(16) 1_655 1_556
O1 O3 O3 115.6(3) 2_655 1_556
Ga3 O3 O3 136.2(4) . 1_554
Nb O3 O3 51.4(4) 1_655 1_554
Ga1 O3 O3 51.4(4) 1_655 1_554
La1 O3 O3 59.2(3) 4_655 1_554
Ga3 O3 O3 120.5(3) 2_646 1_554
O3 O3 O3 22.3(6) 2_645 1_554
O3 O3 O3 158.8(5) 2_646 1_554
O3 O3 O3 90.000(1) 4_765 1_554
O3 O3 O3 90.000(1) 3_645 1_554
O2 O3 O3 97.5(4) 4_655 1_554
O2 O3 O3 97.6(4) 3_655 1_554
O2 O3 O3 139.5(4) 5_656 1_554
O1 O3 O3 83.6(4) . 1_554
O3 O3 O3 39.4(4) 6 1_554
O3 O3 O3 142.1(4) 6_556 1_554
O2 O3 O3 33.9(3) 5_655 1_554
Ga2 O3 O3 114.6(2) 1_545 1_554
Ga3 O3 O3 111.0(2) 4_765 1_554
O2 O3 O3 95.5(3) 1_545 1_554
La1 O3 O3 71.05(19) . 1_554
Ga2 O3 O3 106.73(19) 2_546 1_554
O3 O3 O3 50.9(4) 5_765 1_554
O3 O3 O3 130.6(3) 5_766 1_554
Ga3 O3 O3 18.30(17) 1_554 1_554
Nb O3 O3 158.04(15) 1_656 1_554
Ga1 O3 O3 158.04(15) 1_656 1_554
O2 O3 O3 121.9(3) 2_546 1_554
La1 O3 O3 151.68(13) 4_656 1_554
La1 O3 O3 73.08(18) 2_655 1_554
O1 O3 O3 61.2(3) 2_645 1_554
O2 O3 O3 120.6(3) 6_656 1_554
Ga3 O3 O3 30.34(18) 2_645 1_554
O2 O3 O3 51.6(3) 2_545 1_554
Ga2 O3 O3 104.64(18) 2_556 1_554
O2 O3 O3 53.0(3) 6_655 1_554
La1 O3 O3 74.92(17) 2_645 1_554
O1 O3 O3 127.7(2) 2_646 1_554
O2 O3 O3 94.4(2) 1_655 1_554
Ga2 O3 O3 41.13(14) 1_544 1_554
Ga3 O3 O3 105.31(16) 4_655 1_554
La1 O3 O3 75.43(16) 1_655 1_554
O1 O3 O3 64.4(3) 2_655 1_554
O3 O3 O3 179.999(3) 1_556 1_554
Ga3 O3 Ga3 114.2(4) . 4_764
Nb O3 Ga3 12.1(3) 1_655 4_764
Ga1 O3 Ga3 12.1(3) 1_655 4_764
La1 O3 Ga3 98.6(4) 4_655 4_764
Ga3 O3 Ga3 99.3(3) 2_646 4_764
O3 O3 Ga3 43.5(2) 2_645 4_764
O3 O3 Ga3 131.1(3) 2_646 4_764
O3 O3 Ga3 50.90(15) 4_765 4_764
O3 O3 Ga3 59.41(15) 3_645 4_764
O2 O3 Ga3 103.2(4) 4_655 4_764
O2 O3 Ga3 90.1(4) 3_655 4_764
O2 O3 Ga3 146.9(4) 5_656 4_764
O1 O3 Ga3 120.7(4) . 4_764
O3 O3 Ga3 24.99(16) 6 4_764
O3 O3 Ga3 105.3(4) 6_556 4_764
O2 O3 Ga3 67.5(3) 5_655 4_764
Ga2 O3 Ga3 148.5(4) 1_545 4_764
Ga3 O3 Ga3 68.98(17) 4_765 4_764
O2 O3 Ga3 129.6(3) 1_545 4_764
La1 O3 Ga3 89.8(3) . 4_764
Ga2 O3 Ga3 124.7(3) 2_546 4_764
O3 O3 Ga3 17.83(17) 5_765 4_764
O3 O3 Ga3 90.6(3) 5_766 4_764
Ga3 O3 Ga3 40.27(12) 1_554 4_764
Nb O3 Ga3 116.3(2) 1_656 4_764
Ga1 O3 Ga3 116.3(2) 1_656 4_764
O2 O3 Ga3 163.9(4) 2_546 4_764
La1 O3 Ga3 161.3(3) 4_656 4_764
La1 O3 Ga3 48.97(13) 2_655 4_764
O1 O3 Ga3 88.1(3) 2_645 4_764
O2 O3 Ga3 99.9(3) 6_656 4_764
Ga3 O3 Ga3 39.79(11) 2_645 4_764
O2 O3 Ga3 93.6(3) 2_545 4_764
Ga2 O3 Ga3 93.8(2) 2_556 4_764
O2 O3 Ga3 50.3(2) 6_655 4_764
La1 O3 Ga3 80.22(18) 2_645 4_764
O1 O3 Ga3 138.4(3) 2_646 4_764
O2 O3 Ga3 53.2(2) 1_655 4_764
Ga2 O3 Ga3 80.4(2) 1_544 4_764
Ga3 O3 Ga3 145.1(3) 4_655 4_764
La1 O3 Ga3 46.41(10) 1_655 4_764
O1 O3 Ga3 64.3(2) 2_655 4_764
O3 O3 Ga3 138.00(14) 1_556 4_764
O3 O3 Ga3 42.00(14) 1_554 4_764
Ga3 O3 O2 50.4(3) . 2_656
Nb O3 O2 68.9(3) 1_655 2_656
Ga1 O3 O2 68.9(3) 1_655 2_656
La1 O3 O2 171.8(5) 4_655 2_656
Ga3 O3 O2 71.5(3) 2_646 2_656
O3 O3 O2 116.4(2) 2_645 2_656
O3 O3 O2 68.1(3) 2_646 2_656
O3 O3 O2 26.4(2) 4_765 2_656
O3 O3 O2 59.5(3) 3_645 2_656
O2 O3 O2 109.8(5) 4_655 2_656
O2 O3 O2 65.6(4) 3_655 2_656
O2 O3 O2 84.3(4) 5_656 2_656
O1 O3 O2 135.6(4) . 2_656
O3 O3 O2 79.4(4) 6 2_656
O3 O3 O2 31.5(3) 6_556 2_656
O2 O3 O2 124.5(4) 5_655 2_656
Ga2 O3 O2 115.2(3) 1_545 2_656
Ga3 O3 O2 14.72(15) 4_765 2_656
O2 O3 O2 144.5(4) 1_545 2_656
La1 O3 O2 104.3(3) . 2_656
Ga2 O3 O2 121.4(4) 2_546 2_656
O3 O3 O2 73.5(3) 5_765 2_656
O3 O3 O2 33.5(2) 5_766 2_656
Ga3 O3 O2 105.8(3) 1_554 2_656
Nb O3 O2 44.7(2) 1_656 2_656
Ga1 O3 O2 44.7(2) 1_656 2_656
O2 O3 O2 120.3(5) 2_546 2_656
La1 O3 O2 92.1(3) 4_656 2_656
La1 O3 O2 52.74(18) 2_655 2_656
O1 O3 O2 143.5(3) 2_645 2_656
O2 O3 O2 72.3(3) 6_656 2_656
Ga3 O3 O2 108.9(3) 2_645 2_656
O2 O3 O2 162.4(5) 2_545 2_656
Ga2 O3 O2 60.62(18) 2_556 2_656
O2 O3 O2 101.0(2) 6_655 2_656
La1 O3 O2 111.7(3) 2_645 2_656
O1 O3 O2 105.5(4) 2_646 2_656
O2 O3 O2 32.4(3) 1_655 2_656
Ga2 O3 O2 140.4(3) 1_544 2_656
Ga3 O3 O2 138.6(4) 4_655 2_656
La1 O3 O2 66.5(2) 1_655 2_656
O1 O3 O2 80.5(2) 2_655 2_656
O3 O3 O2 64.0(2) 1_556 2_656
O3 O3 O2 116.0(2) 1_554 2_656
Ga3 O3 O2 75.3(2) 4_764 2_656
Ga3 O3 O2 57.3(4) . 6_556
Nb O3 O2 154.1(6) 1_655 6_556
Ga1 O3 O2 154.1(6) 1_655 6_556
La1 O3 O2 80.5(3) 4_655 6_556
Ga3 O3 O2 116.5(4) 2_646 6_556
O3 O3 O2 130.3(5) 2_645 6_556
O3 O3 O2 80.2(4) 2_646 6_556
O3 O3 O2 119.6(5) 4_765 6_556
O3 O3 O2 154.1(3) 3_645 6_556
O2 O3 O2 109.5(4) 4_655 6_556
O2 O3 O2 60.8(3) 3_655 6_556
O2 O3 O2 26.1(2) 5_656 6_556
O1 O3 O2 33.7(4) . 6_556
O3 O3 O2 118.4(2) 6 6_556
O3 O3 O2 78.1(3) 6_556 6_556
O2 O3 O2 82.7(3) 5_655 6_556
Ga2 O3 O2 9.54(16) 1_545 6_556
Ga3 O3 O2 120.9(3) 4_765 6_556
O2 O3 O2 68.8(3) 1_545 6_556
La1 O3 O2 53.7(2) . 6_556
Ga2 O3 O2 85.9(2) 2_546 6_556
O3 O3 O2 161.2(4) 5_765 6_556
O3 O3 O2 112.1(5) 5_766 6_556
Ga3 O3 O2 108.0(3) 1_554 6_556
Nb O3 O2 84.2(3) 1_656 6_556
Ga1 O3 O2 84.2(3) 1_656 6_556
O2 O3 O2 33.2(2) 2_546 6_556
La1 O3 O2 53.4(2) 4_656 6_556
La1 O3 O2 102.7(3) 2_655 6_556
O1 O3 O2 105.0(2) 2_645 6_556
O2 O3 O2 116.0(4) 6_656 6_556
Ga3 O3 O2 140.0(3) 2_645 6_556
O2 O3 O2 73.09(16) 2_545 6_556
Ga2 O3 O2 60.1(2) 2_556 6_556
O2 O3 O2 150.8(4) 6_655 6_556
La1 O3 O2 127.9(3) 2_645 6_556
O1 O3 O2 77.2(3) 2_646 6_556
O2 O3 O2 139.9(3) 1_655 6_556
Ga2 O3 O2 75.2(2) 1_544 6_556
Ga3 O3 O2 49.41(18) 4_655 6_556
La1 O3 O2 168.7(4) 1_655 6_556
O1 O3 O2 80.0(2) 2_655 6_556
O3 O3 O2 64.3(2) 1_556 6_556
O3 O3 O2 115.7(2) 1_554 6_556
Ga3 O3 O2 143.4(3) 4_764 6_556
O2 O3 O2 107.7(4) 2_656 6_556
Ga3 O3 La1 25.9(2) . 1_556
Nb O3 La1 138.0(4) 1_655 1_556
Ga1 O3 La1 138.0(4) 1_655 1_556
La1 O3 La1 112.3(3) 4_655 1_556
Ga3 O3 La1 102.6(4) 2_646 1_556
O3 O3 La1 158.0(7) 2_645 1_556
O3 O3 La1 63.9(4) 2_646 1_556
O3 O3 La1 91.8(4) 4_765 1_556
O3 O3 La1 127.38(17) 3_645 1_556
O2 O3 La1 118.0(4) 4_655 1_556
O2 O3 La1 47.2(3) 3_655 1_556
O2 O3 La1 11.4(2) 5_656 1_556
O1 O3 La1 64.5(4) . 1_556
O3 O3 La1 116.2(3) 6 1_556
O3 O3 La1 46.0(2) 6_556 1_556
O2 O3 La1 104.0(3) 5_655 1_556
Ga2 O3 La1 39.39(13) 1_545 1_556
Ga3 O3 La1 88.8(2) 4_765 1_556
O2 O3 La1 92.6(3) 1_545 1_556
La1 O3 La1 65.84(17) . 1_556
Ga2 O3 La1 99.0(2) 2_546 1_556
O3 O3 La1 145.7(2) 5_765 1_556
O3 O3 La1 83.3(3) 5_766 1_556
Ga3 O3 La1 121.6(3) 1_554 1_556
Nb O3 La1 57.38(15) 1_656 1_556
Ga1 O3 La1 57.38(15) 1_656 1_556
O2 O3 La1 52.9(2) 2_546 1_556
La1 O3 La1 50.24(13) 4_656 1_556
La1 O3 La1 86.69(19) 2_655 1_556
O1 O3 La1 133.5(3) 2_645 1_556
O2 O3 La1 102.5(3) 6_656 1_556
Ga3 O3 La1 167.2(3) 2_645 1_556
O2 O3 La1 104.7(3) 2_545 1_556
Ga2 O3 La1 42.33(11) 2_556 1_556
O2 O3 La1 170.1(4) 6_655 1_556
La1 O3 La1 142.3(3) 2_645 1_556
O1 O3 La1 81.8(3) 2_646 1_556
O2 O3 La1 107.9(3) 1_655 1_556
Ga2 O3 La1 102.2(2) 1_544 1_556
Ga3 O3 La1 73.81(16) 4_655 1_556
La1 O3 La1 139.8(3) 1_655 1_556
O1 O3 La1 78.3(2) 2_655 1_556
O3 O3 La1 43.12(16) 1_556 1_556
O3 O3 La1 136.88(16) 1_554 1_556
Ga3 O3 La1 135.6(2) 4_764 1_556
O2 O3 La1 75.8(2) 2_656 1_556
O2 O3 La1 32.13(19) 6_556 1_556
Ga3 O3 O2 128.7(5) . 3_645
Nb O3 O2 106.2(4) 1_655 3_645
Ga1 O3 O2 106.2(4) 1_655 3_645
La1 O3 O2 51.0(3) 4_655 3_645
Ga3 O3 O2 54.2(2) 2_646 3_645
O3 O3 O2 76.1(5) 2_645 3_645
O3 O3 O2 69.3(4) 2_646 3_645
O3 O3 O2 137.5(5) 4_765 3_645
O3 O3 O2 77.7(5) 3_645 3_645
O2 O3 O2 17.1(3) 4_655 3_645
O2 O3 O2 157.2(5) 3_655 3_645
O2 O3 O2 101.6(3) 5_656 3_645
O1 O3 O2 89.1(2) . 3_645
O3 O3 O2 129.4(5) 6 3_645
O3 O3 O2 120.6(5) 6_556 3_645
O2 O3 O2 105.9(3) 5_655 3_645
Ga2 O3 O2 87.1(2) 1_545 3_645
Ga3 O3 O2 114.5(3) 4_765 3_645
O2 O3 O2 29.9(2) 1_545 3_645
La1 O3 O2 128.7(3) . 3_645
Ga2 O3 O2 13.90(18) 2_546 3_645
O3 O3 O2 97.68(19) 5_765 3_645
O3 O3 O2 92.5(2) 5_766 3_645
Ga3 O3 O2 111.8(3) 1_554 3_645
Nb O3 O2 92.8(3) 1_656 3_645
Ga1 O3 O2 92.8(3) 1_656 3_645
O2 O3 O2 64.0(3) 2_546 3_645
La1 O3 O2 64.7(2) 4_656 3_645
La1 O3 O2 160.2(3) 2_655 3_645
O1 O3 O2 33.2(3) 2_645 3_645
O2 O3 O2 53.4(2) 6_656 3_645
Ga3 O3 O2 74.7(2) 2_645 3_645
O2 O3 O2 70.8(3) 2_545 3_645
Ga2 O3 O2 154.7(3) 2_556 3_645
O2 O3 O2 61.3(2) 6_655 3_645
La1 O3 O2 32.07(18) 2_645 3_645
O1 O3 O2 34.1(3) 2_646 3_645
O2 O3 O2 107.6(3) 1_655 3_645
Ga2 O3 O2 92.1(2) 1_544 3_645
Ga3 O3 O2 47.78(17) 4_655 3_645
La1 O3 O2 80.4(2) 1_655 3_645
O1 O3 O2 152.7(3) 2_655 3_645
O3 O3 O2 86.1(2) 1_556 3_645
O3 O3 O2 93.9(2) 1_554 3_645
Ga3 O3 O2 111.5(3) 4_764 3_645
O2 O3 O2 125.7(3) 2_656 3_645
O2 O3 O2 96.5(3) 6_556 3_645
La1 O3 O2 112.7(3) 1_556 3_645
Ga3 O3 O1 13.0(3) . 2_656
Nb O3 O1 110.1(4) 1_655 2_656
Ga1 O3 O1 110.1(4) 1_655 2_656
La1 O3 O1 132.8(4) 4_655 2_656
Ga3 O3 O1 108.5(4) 2_646 2_656
O3 O3 O1 144.3(7) 2_645 2_656
O3 O3 O1 76.4(5) 2_646 2_656
O3 O3 O1 65.2(4) 4_765 2_656
O3 O3 O1 114.3(3) 3_645 2_656
O2 O3 O1 138.6(5) 4_655 2_656
O2 O3 O1 26.4(4) 3_655 2_656
O2 O3 O1 39.4(3) 5_656 2_656
O1 O3 O1 80.5(4) . 2_656
O3 O3 O1 91.7(4) 6 2_656
O3 O3 O1 34.23(19) 6_556 2_656
O2 O3 O1 99.4(4) 5_655 2_656
Ga2 O3 O1 63.90(18) 1_545 2_656
Ga3 O3 O1 69.83(18) 4_765 2_656
O2 O3 O1 120.5(3) 1_545 2_656
La1 O3 O1 61.4(2) . 2_656
Ga2 O3 O1 124.9(4) 2_546 2_656
O3 O3 O1 118.05(18) 5_765 2_656
O3 O3 O1 75.8(3) 5_766 2_656
Ga3 O3 O1 105.6(3) 1_554 2_656
Nb O3 O1 58.8(2) 1_656 2_656
Ga1 O3 O1 58.8(2) 1_656 2_656
O2 O3 O1 80.8(3) 2_546 2_656
La1 O3 O1 74.2(3) 4_656 2_656
La1 O3 O1 59.5(2) 2_655 2_656
O1 O3 O1 159.9(3) 2_645 2_656
O2 O3 O1 108.9(4) 6_656 2_656
Ga3 O3 O1 146.4(3) 2_645 2_656
O2 O3 O1 118.1(3) 2_545 2_656
Ga2 O3 O1 19.21(19) 2_556 2_656
O2 O3 O1 154.0(3) 6_655 2_656
La1 O3 O1 159.6(4) 2_645 2_656
O1 O3 O1 105.4(4) 2_646 2_656
O2 O3 O1 86.9(2) 1_655 2_656
Ga2 O3 O1 105.6(3) 1_544 2_656
Ga3 O3 O1 101.4(2) 4_655 2_656
La1 O3 O1 121.4(2) 1_655 2_656
O1 O3 O1 59.44(13) 2_655 2_656
O3 O3 O1 56.1(3) 1_556 2_656
O3 O3 O1 123.9(3) 1_554 2_656
Ga3 O3 O1 108.0(2) 4_764 2_656
O2 O3 O1 55.2(2) 2_656 2_656
O2 O3 O1 54.9(2) 6_556 2_656
La1 O3 O1 28.01(13) 1_556 2_656
O2 O3 O1 138.8(3) 3_645 2_656
Ga3 O3 O1 125.1(5) . 1_655
Nb O3 O1 60.9(4) 1_655 1_655
Ga1 O3 O1 60.9(4) 1_655 1_655
La1 O3 O1 89.5(3) 4_655 1_655
Ga3 O3 O1 34.4(3) 2_646 1_655
O3 O3 O1 64.9(6) 2_645 1_655
O3 O3 O1 73.4(5) 2_646 1_655
O3 O3 O1 85.2(4) 4_765 1_655
O3 O3 O1 25.4(4) 3_645 1_655
O2 O3 O1 37.4(3) 4_655 1_655
O2 O3 O1 147.2(4) 3_655 1_655
O2 O3 O1 132.6(5) 5_656 1_655
O1 O3 O1 139.9(3) . 1_655
O3 O3 O1 96.0(2) 6 1_655
O3 O3 O1 101.7(2) 6_556 1_655
O2 O3 O1 118.9(4) 5_655 1_655
Ga2 O3 O1 137.2(3) 1_545 1_655
Ga3 O3 O1 68.9(2) 4_765 1_655
O2 O3 O1 82.9(3) 1_545 1_655
La1 O3 O1 157.2(4) . 1_655
Ga2 O3 O1 60.88(17) 2_546 1_655
O3 O3 O1 53.4(2) 5_765 1_655
O3 O3 O1 60.0(2) 5_766 1_655
Ga3 O3 O1 100.2(3) 1_554 1_655
Nb O3 O1 81.3(3) 1_656 1_655
Ga1 O3 O1 81.3(3) 1_656 1_655
O2 O3 O1 112.4(3) 2_546 1_655
La1 O3 O1 94.1(3) 4_656 1_655
La1 O3 O1 110.0(2) 2_655 1_655
O1 O3 O1 60.4(2) 2_645 1_655
O2 O3 O1 34.6(3) 6_656 1_655
Ga3 O3 O1 55.9(3) 2_645 1_655
O2 O3 O1 106.2(3) 2_545 1_655
Ga2 O3 O1 143.7(2) 2_556 1_655
O2 O3 O1 33.4(3) 6_655 1_655
La1 O3 O1 28.36(13) 2_645 1_655
O1 O3 O1 67.8(2) 2_646 1_655
O2 O3 O1 56.13(19) 1_655 1_655
Ga2 O3 O1 117.5(3) 1_544 1_655
Ga3 O3 O1 100.3(2) 4_655 1_655
La1 O3 O1 28.29(12) 1_655 1_655
O1 O3 O1 135.0(2) 2_655 1_655
O3 O3 O1 93.8(2) 1_556 1_655
O3 O3 O1 86.2(2) 1_554 1_655
Ga3 O3 O1 71.1(2) 4_764 1_655
O2 O3 O1 83.4(2) 2_656 1_655
O2 O3 O1 145.0(3) 6_556 1_655
La1 O3 O1 136.9(3) 1_556 1_655
O2 O3 O1 53.02(18) 3_645 1_655
O1 O3 O1 135.6(2) 2_656 1_655
Ga3 O3 O2 94.5(4) . 2_655
Nb O3 O2 21.9(3) 1_655 2_655
Ga1 O3 O2 21.9(3) 1_655 2_655
La1 O3 O2 116.9(5) 4_655 2_655
Ga3 O3 O2 100.3(3) 2_646 2_655
O3 O3 O2 63.1(3) 2_645 2_655
O3 O3 O2 121.8(2) 2_646 2_655
O3 O3 O2 32.1(2) 4_765 2_655
O3 O3 O2 61.3(3) 3_645 2_655
O2 O3 O2 116.4(5) 4_655 2_655
O2 O3 O2 74.6(4) 3_655 2_655
O2 O3 O2 128.6(3) 5_656 2_655
O1 O3 O2 124.7(4) . 2_655
O3 O3 O2 25.5(2) 6 2_655
O3 O3 O2 86.4(4) 6_556 2_655
O2 O3 O2 75.7(4) 5_655 2_655
Ga2 O3 O2 142.7(4) 1_545 2_655
Ga3 O3 O2 54.8(2) 4_765 2_655
O2 O3 O2 149.3(3) 1_545 2_655
La1 O3 O2 85.8(3) . 2_655
Ga2 O3 O2 139.8(3) 2_546 2_655
O3 O3 O2 30.39(19) 5_765 2_655
O3 O3 O2 79.9(3) 5_766 2_655
Ga3 O3 O2 50.3(2) 1_554 2_655
Nb O3 O2 101.7(3) 1_656 2_655
Ga1 O3 O2 101.7(3) 1_656 2_655
O2 O3 O2 167.4(4) 2_546 2_655
La1 O3 O2 149.8(3) 4_656 2_655
La1 O3 O2 32.16(15) 2_655 2_655
O1 O3 O2 107.8(4) 2_645 2_655
O2 O3 O2 101.2(2) 6_656 2_655
Ga3 O3 O2 59.5(2) 2_645 2_655
O2 O3 O2 108.4(4) 2_545 2_655
Ga2 O3 O2 77.0(2) 2_556 2_655
O2 O3 O2 67.2(3) 6_655 2_655
La1 O3 O2 96.0(2) 2_645 2_655
O1 O3 O2 145.9(3) 2_646 2_655
O2 O3 O2 43.5(3) 1_655 2_655
Ga2 O3 O2 91.0(3) 1_544 2_655
Ga3 O3 O2 163.4(3) 4_655 2_655
La1 O3 O2 52.14(17) 1_655 2_655
O1 O3 O2 55.8(2) 2_655 2_655
O3 O3 O2 121.9(2) 1_556 2_655
O3 O3 O2 58.1(2) 1_554 2_655
Ga3 O3 O2 19.77(16) 4_764 2_655
O2 O3 O2 57.92(18) 2_656 2_655
O2 O3 O2 134.2(3) 6_556 2_655
La1 O3 O2 117.2(2) 1_556 2_655
O2 O3 O2 128.1(3) 3_645 2_655
O1 O3 O2 89.2(2) 2_656 2_655
O1 O3 O2 80.1(2) 1_655 2_655
Ga3 O3 O2 99.4(5) . 6
Nb O3 O2 105.6(5) 1_655 6
Ga1 O3 O2 105.6(5) 1_655 6
La1 O3 O2 50.6(3) 4_655 6
Ga3 O3 O2 153.8(3) 2_646 6
O3 O3 O2 75.4(5) 2_645 6
O3 O3 O2 135.1(4) 2_646 6
O3 O3 O2 117.9(5) 4_765 6
O3 O3 O2 148.3(2) 3_645 6
O2 O3 O2 115.9(4) 4_655 6
O2 O3 O2 70.2(3) 3_655 6
O2 O3 O2 82.0(3) 5_656 6
O1 O3 O2 26.9(4) . 6
O3 O3 O2 74.3(3) 6 6
O3 O3 O2 122.7(2) 6_556 6
O2 O3 O2 26.5(2) 5_655 6
Ga2 O3 O2 57.0(2) 1_545 6
Ga3 O3 O2 145.2(3) 4_765 6
O2 O3 O2 75.4(3) 1_545 6
La1 O3 O2 30.25(18) . 6
Ga2 O3 O2 101.6(2) 2_546 6
O3 O3 O2 107.9(5) 5_765 6
O3 O3 O2 164.4(3) 5_766 6
Ga3 O3 O2 53.6(2) 1_554 6
Nb O3 O2 140.3(3) 1_656 6
Ga1 O3 O2 140.3(3) 1_656 6
O2 O3 O2 72.65(17) 2_546 6
La1 O3 O2 104.9(2) 4_656 6
La1 O3 O2 86.3(3) 2_655 6
O1 O3 O2 78.1(3) 2_645 6
O2 O3 O2 152.9(4) 6_656 6
Ga3 O3 O2 85.4(3) 2_645 6
O2 O3 O2 31.2(2) 2_545 6
Ga2 O3 O2 76.4(2) 2_556 6
O2 O3 O2 105.3(4) 6_655 6
La1 O3 O2 109.8(3) 2_645 6
O1 O3 O2 111.2(2) 2_646 6
O2 O3 O2 142.8(3) 1_655 6
Ga2 O3 O2 19.07(16) 1_544 6
Ga3 O3 O2 68.33(19) 4_655 6
La1 O3 O2 133.9(3) 1_655 6
O1 O3 O2 55.4(2) 2_655 6
O3 O3 O2 121.5(2) 1_556 6
O3 O3 O2 58.5(2) 1_554 6
Ga3 O3 O2 93.8(3) 4_764 6
O2 O3 O2 134.2(3) 2_656 6
O2 O3 O2 57.24(16) 6_556 6
La1 O3 O2 83.1(2) 1_556 6
O2 O3 O2 99.8(3) 3_645 6
O1 O3 O2 88.6(3) 2_656 6
O1 O3 O2 135.5(3) 1_655 6
O2 O3 O2 99.6(4) 2_655 6
Ga3 O3 O2 43.3(4) . 4_665
Nb O3 O2 79.9(3) 1_655 4_665
Ga1 O3 O2 79.9(3) 1_655 4_665
La1 O3 O2 133.4(5) 4_655 4_665
Ga3 O3 O2 122.0(3) 2_646 4_665
O3 O3 O2 111.9(5) 2_645 4_665
O3 O3 O2 103.3(4) 2_646 4_665
O3 O3 O2 43.9(4) 4_765 4_665
O3 O3 O2 103.7(4) 3_645 4_665
O2 O3 O2 160.8(5) 4_655 4_665
O2 O3 O2 18.6(4) 3_655 4_665
O2 O3 O2 71.3(3) 5_656 4_665
O1 O3 O2 90.4(3) . 4_665
O3 O3 O2 58.5(3) 6 4_665
O3 O3 O2 52.3(3) 6_556 4_665
O2 O3 O2 80.1(3) 5_655 4_665
Ga2 O3 O2 88.3(3) 1_545 4_665
Ga3 O3 O2 63.6(2) 4_765 4_665
O2 O3 O2 147.3(3) 1_545 4_665
La1 O3 O2 53.3(2) . 4_665
Ga2 O3 O2 158.2(3) 2_546 4_665
O3 O3 O2 88.40(19) 5_765 4_665
O3 O3 O2 83.4(2) 5_766 4_665
Ga3 O3 O2 76.0(2) 1_554 4_665
Nb O3 O2 80.3(2) 1_656 4_665
Ga1 O3 O2 80.3(2) 1_656 4_665
O2 O3 O2 110.3(4) 2_546 4_665
La1 O3 O2 107.4(3) 4_656 4_665
La1 O3 O2 26.61(16) 2_655 4_665
O1 O3 O2 154.3(4) 2_645 4_665
O2 O3 O2 122.8(3) 6_656 4_665
Ga3 O3 O2 113.1(3) 2_645 4_665
O2 O3 O2 113.5(4) 2_545 4_665
Ga2 O3 O2 18.99(15) 2_556 4_665
O2 O3 O2 125.3(3) 6_655 4_665
La1 O3 O2 153.3(3) 2_645 4_665
O1 O3 O2 137.9(4) 2_646 4_665
O2 O3 O2 73.1(3) 1_655 4_665
Ga2 O3 O2 93.0(3) 1_544 4_665
Ga3 O3 O2 128.2(3) 4_655 4_665
La1 O3 O2 102.9(2) 1_655 4_665
O1 O3 O2 33.4(3) 2_655 4_665
O3 O3 O2 86.0(2) 1_556 4_665
O3 O3 O2 94.0(2) 1_554 4_665
Ga3 O3 O2 75.6(2) 4_764 4_665
O2 O3 O2 51.05(16) 2_656 4_665
O2 O3 O2 78.8(3) 6_556 4_665
La1 O3 O2 60.08(19) 1_556 4_665
O2 O3 O2 172.0(4) 3_645 4_665
O1 O3 O2 33.4(3) 2_656 4_665
O1 O3 O2 129.0(2) 1_655 4_665
O2 O3 O2 58.1(2) 2_655 4_665
O2 O3 O2 83.2(3) 6 4_665
Ga3 O3 Ga2 167.6(5) . 2_545
Nb O3 Ga2 76.7(3) 1_655 2_545
Ga1 O3 Ga2 76.7(3) 1_655 2_545
La1 O3 Ga2 29.95(19) 4_655 2_545
Ga3 O3 Ga2 91.4(3) 2_646 2_545
O3 O3 Ga2 31.0(2) 2_645 2_545
O3 O3 Ga2 118.6(5) 2_646 2_545
O3 O3 Ga2 124.1(2) 4_765 2_545
O3 O3 Ga2 85.3(4) 3_645 2_545
O2 O3 Ga2 56.8(3) 4_655 2_545
O2 O3 Ga2 136.1(5) 3_655 2_545
O2 O3 Ga2 132.8(3) 5_656 2_545
O1 O3 Ga2 80.6(3) . 2_545
O3 O3 Ga2 82.6(4) 6 2_545
O3 O3 Ga2 166.7(3) 6_556 2_545
O2 O3 Ga2 61.5(3) 5_655 2_545
Ga2 O3 Ga2 102.8(2) 1_545 2_545
Ga3 O3 Ga2 128.2(3) 4_765 2_545
O2 O3 Ga2 55.6(3) 1_545 2_545
La1 O3 Ga2 98.0(3) . 2_545
Ga2 O3 Ga2 62.34(14) 2_546 2_545
O3 O3 Ga2 70.4(3) 5_765 2_545
O3 O3 Ga2 125.3(2) 5_766 2_545
Ga3 O3 Ga2 62.00(17) 1_554 2_545
Nb O3 Ga2 140.0(3) 1_656 2_545
Ga1 O3 Ga2 140.0(3) 1_656 2_545
O2 O3 Ga2 92.7(3) 2_546 2_545
La1 O3 Ga2 110.7(2) 4_656 2_545
La1 O3 Ga2 116.8(3) 2_655 2_545
O1 O3 Ga2 16.8(2) 2_645 2_545
O2 O3 Ga2 90.9(3) 6_656 2_545
Ga3 O3 Ga2 35.36(9) 2_645 2_545
O2 O3 Ga2 41.43(19) 2_545 2_545
Ga2 O3 Ga2 143.5(3) 2_556 2_545
O2 O3 Ga2 41.2(2) 6_655 2_545
La1 O3 Ga2 40.45(9) 2_645 2_545
O1 O3 Ga2 83.3(2) 2_646 2_545
O2 O3 Ga2 109.6(3) 1_655 2_545
Ga2 O3 Ga2 53.57(12) 1_544 2_545
Ga3 O3 Ga2 71.61(13) 4_655 2_545
La1 O3 Ga2 75.90(16) 1_655 2_545
O1 O3 Ga2 105.8(4) 2_655 2_545
O3 O3 Ga2 135.62(14) 1_556 2_545
O3 O3 Ga2 44.38(14) 1_554 2_545
Ga3 O3 Ga2 74.25(17) 4_764 2_545
O2 O3 Ga2 141.9(3) 2_656 2_545
O2 O3 Ga2 110.4(2) 6_556 2_545
La1 O3 Ga2 142.2(2) 1_556 2_545
O2 O3 Ga2 49.80(18) 3_645 2_545
O1 O3 Ga2 158.9(3) 2_656 2_545
O1 O3 Ga2 65.4(2) 1_655 2_545
O2 O3 Ga2 94.0(3) 2_655 2_545
O2 O3 Ga2 70.3(2) 6 2_545
O2 O3 Ga2 137.9(3) 4_665 2_545
Ga3 O3 O3 63.1(5) . 3_545
Nb O3 O3 122.7(5) 1_655 3_545
Ga1 O3 O3 122.7(5) 1_655 3_545
La1 O3 O3 81.0(2) 4_655 3_545
Ga3 O3 O3 147.7(3) 2_646 3_545
O3 O3 O3 110.1(5) 2_645 3_545
O3 O3 O3 109.2(4) 2_646 3_545
O3 O3 O3 103.7(6) 4_765 3_545
O3 O3 O3 163.7(6) 3_645 3_545
O2 O3 O3 134.9(4) 4_655 3_545
O2 O3 O3 42.2(4) 3_655 3_545
O2 O3 O3 49.7(4) 5_656 3_545
O1 O3 O3 30.62(8) . 3_545
O3 O3 O3 86.62(14) 6 3_545
O3 O3 O3 86.72(15) 6_556 3_545
O2 O3 O3 56.3(3) 5_655 3_545
Ga2 O3 O3 38.08(14) 1_545 3_545
Ga3 O3 O3 120.8(4) 4_765 3_545
O2 O3 O3 88.7(2) 1_545 3_545
La1 O3 O3 21.84(19) . 3_545
Ga2 O3 O3 112.0(2) 2_546 3_545
O3 O3 O3 129.3(3) 5_765 3_545
O3 O3 O3 128.3(3) 5_766 3_545
Ga3 O3 O3 78.1(2) 1_554 3_545
Nb O3 O3 105.0(2) 1_656 3_545
Ga1 O3 O3 105.0(2) 1_656 3_545
O2 O3 O3 62.46(19) 2_546 3_545
La1 O3 O3 85.03(12) 4_656 3_545
La1 O3 O3 77.2(3) 2_655 3_545
O1 O3 O3 110.08(18) 2_645 3_545
O2 O3 O3 147.2(3) 6_656 3_545
Ga3 O3 O3 119.71(17) 2_645 3_545
O2 O3 O3 64.73(19) 2_545 3_545
Ga2 O3 O3 45.9(2) 2_556 3_545
O2 O3 O3 141.3(2) 6_655 3_545
La1 O3 O3 142.0(2) 2_645 3_545
O1 O3 O3 108.08(16) 2_646 3_545
O2 O3 O3 133.1(4) 1_655 3_545
Ga2 O3 O3 55.28(11) 1_544 3_545
Ga3 O3 O3 72.12(11) 4_655 3_545
La1 O3 O3 157.2(3) 1_655 3_545
O1 O3 O3 49.6(2) 2_655 3_545
O3 O3 O3 90.0 1_556 3_545
O3 O3 O3 90.000(1) 1_554 3_545
Ga3 O3 O3 111.5(3) 4_764 3_545
O2 O3 O3 106.2(3) 2_656 3_545
O2 O3 O3 31.9(2) 6_556 3_545
La1 O3 O3 47.87(17) 1_556 3_545
O2 O3 O3 118.6(2) 3_645 3_545
O1 O3 O3 53.3(3) 2_656 3_545
O1 O3 O3 170.4(3) 1_655 3_545
O2 O3 O3 105.3(3) 2_655 3_545
O2 O3 O3 36.54(19) 6 3_545
O2 O3 O3 60.1(3) 4_665 3_545
Ga2 O3 O3 105.91(13) 2_545 3_545
Ga3 O3 O3 103.1(3) . 4_655
Nb O3 O3 139.4(4) 1_655 4_655
Ga1 O3 O3 139.4(4) 1_655 4_655
La1 O3 O3 35.9(3) 4_655 4_655
Ga3 O3 O3 106.2(3) 2_646 4_655
O3 O3 O3 92.02(5) 2_645 4_655
O3 O3 O3 91.93(5) 2_646 4_655
O3 O3 O3 163.7(6) 4_765 4_655
O3 O3 O3 136.3(6) 3_645 4_655
O2 O3 O3 75.6(4) 4_655 4_655
O2 O3 O3 101.5(4) 3_655 4_655
O2 O3 O3 67.8(3) 5_656 4_655
O1 O3 O3 30.62(8) . 4_655
O3 O3 O3 121.2(3) 6 4_655
O3 O3 O3 120.1(3) 6_556 4_655
O2 O3 O3 71.1(3) 5_655 4_655
Ga2 O3 O3 38.08(14) 1_545 4_655
Ga3 O3 O3 158.8(2) 4_765 4_655
O2 O3 O3 29.1(2) 1_545 4_655
La1 O3 O3 72.12(15) . 4_655
Ga2 O3 O3 54.9(2) 2_546 4_655
O3 O3 O3 134.9(3) 5_765 4_655
O3 O3 O3 133.6(3) 5_766 4_655
Ga3 O3 O3 95.90(14) 1_554 4_655
Nb O3 O3 111.31(15) 1_656 4_655
Ga1 O3 O3 111.31(15) 1_656 4_655
O2 O3 O3 32.0(3) 2_546 4_655
La1 O3 O3 63.43(15) 4_656 4_655
La1 O3 O3 134.1(3) 2_655 4_655
O1 O3 O3 58.2(2) 2_645 4_655
O2 O3 O3 105.2(3) 6_656 4_655
Ga3 O3 O3 99.40(18) 2_645 4_655
O2 O3 O3 38.5(3) 2_545 4_655
Ga2 O3 O3 103.6(2) 2_556 4_655
O2 O3 O3 104.1(3) 6_655 4_655
La1 O3 O3 84.9(2) 2_645 4_655
O1 O3 O3 61.6(2) 2_646 4_655
O2 O3 O3 166.0(4) 1_655 4_655
Ga2 O3 O3 55.28(11) 1_544 4_655
Ga3 O3 O3 19.03(15) 4_655 4_655
La1 O3 O3 135.7(3) 1_655 4_655
O1 O3 O3 102.6(2) 2_655 4_655
O3 O3 O3 90.000(1) 1_556 4_655
O3 O3 O3 90.000(1) 1_554 4_655
Ga3 O3 O3 131.92(14) 4_764 4_655
O2 O3 O3 151.6(2) 2_656 4_655
O2 O3 O3 46.7(2) 6_556 4_655
La1 O3 O3 77.18(13) 1_556 4_655
O2 O3 O3 58.7(2) 3_645 4_655
O1 O3 O3 101.61(19) 2_656 4_655
O1 O3 O3 111.1(3) 1_655 4_655
O2 O3 O3 146.2(2) 2_655 4_655
O2 O3 O3 49.57(17) 6 4_655
O2 O3 O3 119.9(3) 4_665 4_655
Ga2 O3 O3 65.15(17) 2_545 4_655
O3 O3 O3 60.0 3_545 4_655
Ga3 O3 Ga2 108.8(5) . 1_645
Nb O3 Ga2 74.4(4) 1_655 1_645
Ga1 O3 Ga2 74.4(4) 1_655 1_645
La1 O3 Ga2 99.1(3) 4_655 1_645
Ga3 O3 Ga2 15.57(16) 2_646 1_645
O3 O3 Ga2 83.6(5) 2_645 1_645
O3 O3 Ga2 54.6(4) 2_646 1_645
O3 O3 Ga2 85.3(4) 4_765 1_645
O3 O3 Ga2 29.1(3) 3_645 1_645
O2 O3 Ga2 35.8(3) 4_655 1_645
O2 O3 Ga2 140.4(4) 3_655 1_645
O2 O3 Ga2 114.1(5) 5_656 1_645
O1 O3 Ga2 140.9(3) . 1_645
O3 O3 Ga2 110.60(13) 6 1_645
O3 O3 Ga2 86.6(2) 6_556 1_645
O2 O3 Ga2 137.5(4) 5_655 1_645
Ga2 O3 Ga2 125.1(3) 1_545 1_645
Ga3 O3 Ga2 62.29(19) 4_765 1_645
O2 O3 Ga2 81.3(3) 1_545 1_645
La1 O3 Ga2 175.6(3) . 1_645
Ga2 O3 Ga2 55.65(16) 2_546 1_645
O3 O3 Ga2 68.1(2) 5_765 1_645
O3 O3 Ga2 45.97(12) 5_766 1_645
Ga3 O3 Ga2 118.6(3) 1_554 1_645
Nb O3 Ga2 63.39(18) 1_656 1_645
Ga1 O3 Ga2 63.39(18) 1_656 1_645
O2 O3 Ga2 101.4(3) 2_546 1_645
La1 O3 Ga2 77.5(2) 4_656 1_645
La1 O3 Ga2 115.2(2) 2_655 1_645
O1 O3 Ga2 71.2(2) 2_645 1_645
O2 O3 Ga2 15.83(19) 6_656 1_645
Ga3 O3 Ga2 74.79(18) 2_645 1_645
O2 O3 Ga2 118.1(3) 2_545 1_645
Ga2 O3 Ga2 134.3(2) 2_556 1_645
O2 O3 Ga2 52.2(2) 6_655 1_645
La1 O3 Ga2 39.91(10) 2_645 1_645
O1 O3 Ga2 55.69(14) 2_646 1_645
O2 O3 Ga2 55.64(18) 1_655 1_645
Ga2 O3 Ga2 133.7(2) 1_544 1_645
Ga3 O3 Ga2 95.0(2) 4_655 1_645
La1 O3 Ga2 39.62(10) 1_655 1_645
O1 O3 Ga2 145.5(2) 2_655 1_645
O3 O3 Ga2 74.90(14) 1_556 1_645
O3 O3 Ga2 105.10(14) 1_554 1_645
Ga3 O3 Ga2 85.83(17) 4_764 1_645
O2 O3 Ga2 75.3(2) 2_656 1_645
O2 O3 Ga2 130.7(3) 6_556 1_645
La1 O3 Ga2 118.0(3) 1_556 1_645
O2 O3 Ga2 52.82(18) 3_645 1_645
O1 O3 Ga2 120.7(3) 2_656 1_645
O1 O3 Ga2 18.9(2) 1_655 1_645
O2 O3 Ga2 90.3(2) 2_655 1_645
O2 O3 Ga2 149.3(3) 6 1_645
O2 O3 Ga2 125.9(2) 4_665 1_645
Ga2 O3 Ga2 80.15(16) 2_545 1_645
O3 O3 Ga2 162.54(19) 3_545 1_645
O3 O3 Ga2 110.4(3) 4_655 1_645
Ga3 O3 O2 166.9(6) . 4_654
Nb O3 O2 58.1(3) 1_655 4_654
Ga1 O3 O2 58.1(3) 1_655 4_654
La1 O3 O2 46.6(2) 4_655 4_654
Ga3 O3 O2 93.7(3) 2_646 4_654
O3 O3 O2 12.4(3) 2_645 4_654
O3 O3 O2 128.6(6) 2_646 4_654
O3 O3 O2 105.3(2) 4_765 4_654
O3 O3 O2 75.5(3) 3_645 4_654
O2 O3 O2 66.5(3) 4_655 4_654
O2 O3 O2 128.5(5) 3_655 4_654
O2 O3 O2 150.0(4) 5_656 4_654
O1 O3 O2 92.3(4) . 4_654
O3 O3 O2 65.7(4) 6 4_654
O3 O3 O2 156.7(3) 6_556 4_654
O2 O3 O2 58.1(4) 5_655 4_654
Ga2 O3 O2 118.8(3) 1_545 4_654
Ga3 O3 O2 113.7(3) 4_765 4_654
O2 O3 O2 74.4(3) 1_545 4_654
La1 O3 O2 97.3(3) . 4_654
Ga2 O3 O2 77.9(2) 2_546 4_654
O3 O3 O2 52.4(3) 5_765 4_654
O3 O3 O2 119.3(4) 5_766 4_654
Ga3 O3 O2 49.3(2) 1_554 4_654
Nb O3 O2 142.9(3) 1_656 4_654
Ga1 O3 O2 142.9(3) 1_656 4_654
O2 O3 O2 111.4(3) 2_546 4_654
La1 O3 O2 128.2(3) 4_656 4_654
La1 O3 O2 99.7(3) 2_655 4_654
O1 O3 O2 33.8(3) 2_645 4_654
O2 O3 O2 93.6(4) 6_656 4_654
Ga3 O3 O2 16.89(12) 2_645 4_654
O2 O3 O2 52.17(18) 2_545 4_654
Ga2 O3 O2 135.6(3) 2_556 4_654
O2 O3 O2 30.3(3) 6_655 4_654
La1 O3 O2 44.46(19) 2_645 4_654
O1 O3 O2 98.4(3) 2_646 4_654
O2 O3 O2 94.5(2) 1_655 4_654
Ga2 O3 O2 56.25(19) 1_544 4_654
Ga3 O3 O2 90.49(19) 4_655 4_654
La1 O3 O2 63.4(2) 1_655 4_654
O1 O3 O2 95.4(4) 2_655 4_654
O3 O3 O2 149.0(2) 1_556 4_654
O3 O3 O2 31.0(2) 1_554 4_654
Ga3 O3 O2 55.31(18) 4_764 4_654
O2 O3 O2 125.6(3) 2_656 4_654
O2 O3 O2 125.1(3) 6_556 4_654
La1 O3 O2 156.8(3) 1_556 4_654
O2 O3 O2 64.34(17) 3_645 4_654
O1 O3 O2 154.9(4) 2_656 4_654
O1 O3 O2 61.7(3) 1_655 4_654
O2 O3 O2 75.1(3) 2_655 4_654
O2 O3 O2 75.2(2) 6 4_654
O2 O3 O2 123.7(4) 4_665 4_654
Ga2 O3 O2 18.95(13) 2_545 4_654
O3 O3 O2 111.52(18) 3_545 4_654
O3 O3 O2 82.6(2) 4_655 4_654
Ga2 O3 O2 79.6(2) 1_645 4_654
Ga3 O3 O2 45.6(4) . .
Nb O3 O2 103.3(4) 1_655 .
Ga1 O3 O2 103.3(4) 1_655 .
La1 O3 O2 108.5(4) 4_655 .
Ga3 O3 O2 141.2(4) 2_646 .
O3 O3 O2 116.0(7) 2_645 .
O3 O3 O2 107.2(5) 2_646 .
O3 O3 O2 73.9(5) 4_765 .
O3 O3 O2 133.8(5) 3_645 .
O2 O3 O2 161.4(5) 4_655 .
O2 O3 O2 12.3(4) 3_655 .
O2 O3 O2 54.6(4) 5_656 .
O1 O3 O2 60.6(3) . .
O3 O3 O2 71.8(2) 6 .
O3 O3 O2 66.0(2) 6_556 .
O2 O3 O2 66.6(3) 5_655 .
Ga2 O3 O2 61.1(2) 1_545 .
Ga3 O3 O2 91.8(3) 4_765 .
O2 O3 O2 117.9(3) 1_545 .
La1 O3 O2 29.37(18) . .
Ga2 O3 O2 138.0(3) 2_546 .
O3 O3 O2 111.6(2) 5_765 .
O3 O3 O2 105.9(2) 5_766 .
Ga3 O3 O2 76.6(3) 1_554 .
Nb O3 O2 91.5(2) 1_656 .
Ga1 O3 O2 91.5(2) 1_656 .
O2 O3 O2 85.3(3) 2_546 .
La1 O3 O2 95.6(2) 4_656 .
La1 O3 O2 50.69(19) 2_655 .
O1 O3 O2 136.9(3) 2_645 .
O2 O3 O2 141.6(3) 6_656 .
Ga3 O3 O2 122.4(3) 2_645 .
O2 O3 O2 89.9(3) 2_545 .
Ga2 O3 O2 17.65(16) 2_556 .
O2 O3 O2 143.1(3) 6_655 .
La1 O3 O2 167.6(3) 2_645 .
O1 O3 O2 126.1(3) 2_646 .
O2 O3 O2 103.1(3) 1_655 .
Ga2 O3 O2 73.8(2) 1_544 .
Ga3 O3 O2 99.8(2) 4_655 .
La1 O3 O2 132.0(2) 1_655 .
O1 O3 O2 32.5(3) 2_655 .
O3 O3 O2 86.1(2) 1_556 .
O3 O3 O2 93.9(2) 1_554 .
Ga3 O3 O2 95.1(2) 4_764 .
O2 O3 O2 77.8(2) 2_656 .
O2 O3 O2 52.1(3) 6_556 .
La1 O3 O2 45.98(19) 1_556 .
O2 O3 O2 147.5(2) 3_645 .
O1 O3 O2 32.8(3) 2_656 .
O1 O3 O2 159.1(2) 1_655 .
O2 O3 O2 82.2(2) 2_655 .
O2 O3 O2 58.8(3) 6 .
O2 O3 O2 30.09(18) 4_665 .
Ga2 O3 O2 127.2(3) 2_545 .
O3 O3 O2 30.1(2) 3_545 .
O3 O3 O2 89.8(2) 4_655 .
Ga2 O3 O2 151.9(3) 1_645 .
O2 O3 O2 123.7(4) 4_654 .
Ga3 O3 O2 105.7(5) . 3_654
Nb O3 O2 58.6(4) 1_655 3_654
Ga1 O3 O2 58.6(4) 1_655 3_654
La1 O3 O2 77.6(4) 4_655 3_654
Ga3 O3 O2 144.7(4) 2_646 3_654
O3 O3 O2 52.4(5) 2_645 3_654
O3 O3 O2 168.0(4) 2_646 3_654
O3 O3 O2 76.2(3) 4_765 3_654
O3 O3 O2 105.7(2) 3_645 3_654
O2 O3 O2 128.2(5) 4_655 3_654
O2 O3 O2 66.9(4) 3_655 3_654
O2 O3 O2 115.4(6) 5_656 3_654
O1 O3 O2 75.1(4) . 3_654
O3 O3 O2 25.7(3) 6 3_654
O3 O3 O2 116.7(5) 6_556 3_654
O2 O3 O2 24.9(3) 5_655 3_654
Ga2 O3 O2 102.2(3) 1_545 3_654
Ga3 O3 O2 103.8(3) 4_765 3_654
O2 O3 O2 114.3(4) 1_545 3_654
La1 O3 O2 46.0(2) . 3_654
Ga2 O3 O2 133.6(3) 2_546 3_654
O3 O3 O2 63.1(3) 5_765 3_654
O3 O3 O2 130.3(3) 5_766 3_654
Ga3 O3 O2 12.76(14) 1_554 3_654
Nb O3 O2 143.6(3) 1_656 3_654
Ga1 O3 O2 143.6(3) 1_656 3_654
O2 O3 O2 121.3(3) 2_546 3_654
La1 O3 O2 151.9(3) 4_656 3_654
La1 O3 O2 49.5(2) 2_655 3_654
O1 O3 O2 89.4(4) 2_645 3_654
O2 O3 O2 145.2(3) 6_656 3_654
Ga3 O3 O2 58.7(2) 2_645 3_654
O2 O3 O2 61.7(3) 2_545 3_654
Ga2 O3 O2 74.0(2) 2_556 3_654
O2 O3 O2 80.7(3) 6_655 3_654
La1 O3 O2 105.4(3) 2_645 3_654
O1 O3 O2 153.0(3) 2_646 3_654
O2 O3 O2 94.7(2) 1_655 3_654
Ga2 O3 O2 41.09(17) 1_544 3_654
Ga3 O3 O2 114.8(3) 4_655 3_654
La1 O3 O2 92.1(2) 1_655 3_654
O1 O3 O2 33.8(3) 2_655 3_654
O3 O3 O2 149.30(18) 1_556 3_654
O3 O3 O2 30.70(18) 1_554 3_654
Ga3 O3 O2 46.47(18) 4_764 3_654
O2 O3 O2 101.2(3) 2_656 3_654
O2 O3 O2 98.7(3) 6_556 3_654
La1 O3 O2 109.1(3) 1_556 3_654
O2 O3 O2 122.6(3) 3_645 3_654
O1 O3 O2 93.2(3) 2_656 3_654
O1 O3 O2 111.8(3) 1_655 3_654
O2 O3 O2 51.2(3) 2_655 3_654
O2 O3 O2 48.73(19) 6 3_654
O2 O3 O2 64.9(2) 4_665 3_654
Ga2 O3 O2 73.0(2) 2_545 3_654
O3 O3 O2 67.6(2) 3_545 3_654
O3 O3 O2 95.90(18) 4_655 3_654
Ga2 O3 O2 129.7(3) 1_645 3_654
O2 O3 O2 61.7(3) 4_654 3_654
O2 O3 O2 63.9(2) . 3_654
Ga3 O3 La1 97.3(4) . 2_545
Nb O3 La1 128.2(5) 1_655 2_545
Ga1 O3 La1 128.2(5) 1_655 2_545
La1 O3 La1 42.0(2) 4_655 2_545
Ga3 O3 La1 131.2(3) 2_646 2_545
O3 O3 La1 88.0(3) 2_645 2_545
O3 O3 La1 111.4(2) 2_646 2_545
O3 O3 La1 140.2(5) 4_765 2_545
O3 O3 La1 154.8(5) 3_645 2_545
O2 O3 La1 98.6(3) 4_655 2_545
O2 O3 La1 81.9(4) 3_655 2_545
O2 O3 La1 68.5(3) 5_656 2_545
O1 O3 La1 10.3(2) . 2_545
O3 O3 La1 99.6(3) 6 2_545
O3 O3 La1 119.9(2) 6_556 2_545
O2 O3 La1 50.2(2) 5_655 2_545
Ga2 O3 La1 38.18(13) 1_545 2_545
Ga3 O3 La1 160.4(3) 4_765 2_545
O2 O3 La1 53.3(2) 1_545 2_545
La1 O3 La1 47.72(12) . 2_545
Ga2 O3 La1 79.54(16) 2_546 2_545
O3 O3 La1 128.2(5) 5_765 2_545
O3 O3 La1 152.0(5) 5_766 2_545
Ga3 O3 La1 77.2(2) 1_554 2_545
Nb O3 La1 124.4(3) 1_656 2_545
Ga1 O3 La1 124.4(3) 1_656 2_545
O2 O3 La1 48.1(2) 2_546 2_545
La1 O3 La1 81.08(16) 4_656 2_545
La1 O3 La1 109.2(3) 2_655 2_545
O1 O3 La1 70.76(15) 2_645 2_545
O2 O3 La1 130.3(3) 6_656 2_545
Ga3 O3 La1 97.5(2) 2_645 2_545
O2 O3 La1 30.6(2) 2_545 2_545
Ga2 O3 La1 85.91(19) 2_556 2_545
O2 O3 La1 111.3(3) 6_655 2_545
La1 O3 La1 102.10(17) 2_645 2_545
O1 O3 La1 86.09(16) 2_646 2_545
O2 O3 La1 168.3(3) 1_655 2_545
Ga2 O3 La1 36.84(9) 1_544 2_545
Ga3 O3 La1 43.14(9) 4_655 2_545
La1 O3 La1 146.0(2) 1_655 2_545
O1 O3 La1 77.71(19) 2_655 2_545
O3 O3 La1 102.67(14) 1_556 2_545
O3 O3 La1 77.33(14) 1_554 2_545
Ga3 O3 La1 117.1(3) 4_764 2_545
O2 O3 La1 145.7(3) 2_656 2_545
O2 O3 La1 42.51(19) 6_556 2_545
La1 O3 La1 74.06(15) 1_556 2_545
O2 O3 La1 81.51(19) 3_645 2_545
O1 O3 La1 90.77(19) 2_656 2_545
O1 O3 La1 130.4(2) 1_655 2_545
O2 O3 La1 125.0(3) 2_655 2_545
O2 O3 La1 25.53(15) 6 2_545
O2 O3 La1 98.9(3) 4_665 2_545
Ga2 O3 La1 70.40(13) 2_545 2_545
O3 O3 La1 39.99(9) 3_545 2_545
O3 O3 La1 25.01(9) 4_655 2_545
Ga2 O3 La1 134.3(2) 1_645 2_545
O2 O3 La1 82.8(2) 4_654 2_545
O2 O3 La1 69.6(2) . 2_545
O2 O3 La1 74.0(2) 3_654 2_545
Ga3 O3 La1 19.6(2) . 2_656
Nb O3 La1 96.9(3) 1_655 2_656
Ga1 O3 La1 96.9(3) 1_655 2_656
La1 O3 La1 157.3(4) 4_655 2_656
Ga3 O3 La1 84.9(3) 2_646 2_656
O3 O3 La1 143.6(2) 2_645 2_656
O3 O3 La1 61.4(3) 2_646 2_656
O3 O3 La1 49.7(2) 4_765 2_656
O3 O3 La1 87.9(3) 3_645 2_656
O2 O3 La1 121.4(4) 4_655 2_656
O2 O3 La1 47.1(3) 3_655 2_656
O2 O3 La1 54.1(3) 5_656 2_656
O1 O3 La1 106.5(4) . 2_656
O3 O3 La1 94.2(4) 6 2_656
O3 O3 La1 10.2(2) 6_556 2_656
O2 O3 La1 121.1(3) 5_655 2_656
Ga2 O3 La1 84.4(2) 1_545 2_656
Ga3 O3 La1 44.57(12) 4_765 2_656
O2 O3 La1 129.3(3) 1_545 2_656
La1 O3 La1 86.5(2) . 2_656
Ga2 O3 La1 119.2(3) 2_546 2_656
O3 O3 La1 102.8(3) 5_765 2_656
O3 O3 La1 49.2(2) 5_766 2_656
Ga3 O3 La1 116.8(2) 1_554 2_656
Nb O3 La1 38.28(9) 1_656 2_656
Ga1 O3 La1 38.28(9) 1_656 2_656
O2 O3 La1 93.6(3) 2_546 2_656
La1 O3 La1 73.16(18) 4_656 2_656
La1 O3 La1 60.32(13) 2_655 2_656
O1 O3 La1 163.5(4) 2_645 2_656
O2 O3 La1 85.4(3) 6_656 2_656
Ga3 O3 La1 138.2(2) 2_645 2_656
O2 O3 La1 145.1(3) 2_545 2_656
Ga2 O3 La1 40.03(10) 2_556 2_656
O2 O3 La1 131.6(3) 6_655 2_656
La1 O3 La1 134.9(3) 2_645 2_656
O1 O3 La1 98.5(3) 2_646 2_656
O2 O3 La1 63.2(2) 1_655 2_656
Ga2 O3 La1 130.9(3) 1_544 2_656
Ga3 O3 La1 114.4(2) 4_655 2_656
La1 O3 La1 96.88(18) 1_655 2_656
O1 O3 La1 75.2(2) 2_655 2_656
O3 O3 La1 46.60(13) 1_556 2_656
O3 O3 La1 133.40(13) 1_554 2_656
Ga3 O3 La1 100.16(16) 4_764 2_656
O2 O3 La1 30.86(18) 2_656 2_656
O2 O3 La1 76.8(2) 6_556 2_656
La1 O3 La1 45.03(10) 1_556 2_656
O2 O3 La1 130.7(3) 3_645 2_656
O1 O3 La1 27.01(11) 2_656 2_656
O1 O3 La1 108.6(2) 1_655 2_656
O2 O3 La1 80.6(2) 2_655 2_656
O2 O3 La1 115.2(3) 6 2_656
O2 O3 La1 42.08(18) 4_665 2_656
Ga2 O3 La1 172.7(2) 2_545 2_656
O3 O3 La1 80.3(2) 3_545 2_656
O3 O3 La1 121.90(16) 4_655 2_656
Ga2 O3 La1 94.9(2) 1_645 2_656
O2 O3 La1 155.0(2) 4_654 2_656
O2 O3 La1 57.15(19) . 2_656
O2 O3 La1 106.7(2) 3_654 2_656
La1 O3 La1 116.7(2) 2_545 2_656
Ga3 O3 O1 47.7(3) . 1_556
Nb O3 O1 159.4(4) 1_655 1_556
Ga1 O3 O1 159.4(4) 1_655 1_556
La1 O3 O1 96.6(3) 4_655 1_556
Ga3 O3 O1 86.5(3) 2_646 1_556
O3 O3 O1 152.96(13) 2_645 1_556
O3 O3 O1 48.9(4) 2_646 1_556
O3 O3 O1 112.6(3) 4_765 1_556
O3 O3 O1 122.8(2) 3_645 1_556
O2 O3 O1 92.2(4) 4_655 1_556
O2 O3 O1 73.5(4) 3_655 1_556
O2 O3 O1 16.0(3) 5_656 1_556
O1 O3 O1 62.6(3) . 1_556
O3 O3 O1 142.1(3) 6 1_556
O3 O3 O1 59.2(3) 6_556 1_556
O2 O3 O1 114.0(4) 5_655 1_556
Ga2 O3 O1 31.51(19) 1_545 1_556
Ga3 O3 O1 99.6(3) 4_765 1_556
O2 O3 O1 68.4(3) 1_545 1_556
La1 O3 O1 82.7(2) . 1_556
Ga2 O3 O1 72.34(19) 2_546 1_556
O3 O3 O1 162.6(5) 5_765 1_556
O3 O3 O1 83.1(4) 5_766 1_556
Ga3 O3 O1 139.1(3) 1_554 1_556
Nb O3 O1 55.22(17) 1_656 1_556
Ga1 O3 O1 55.22(17) 1_656 1_556
O2 O3 O1 30.7(2) 2_546 1_556
La1 O3 O1 25.47(9) 4_656 1_556
La1 O3 O1 113.2(2) 2_655 1_556
O1 O3 O1 110.0(3) 2_645 1_556
O2 O3 O1 86.1(3) 6_656 1_556
Ga3 O3 O1 158.2(2) 2_645 1_556
O2 O3 O1 97.3(3) 2_545 1_556
Ga2 O3 O1 69.01(16) 2_556 1_556
O2 O3 O1 146.0(3) 6_655 1_556
La1 O3 O1 116.2(2) 2_645 1_556
O1 O3 O1 55.91(18) 2_646 1_556
O2 O3 O1 117.9(3) 1_655 1_556
Ga2 O3 O1 105.0(2) 1_544 1_556
Ga3 O3 O1 51.54(13) 4_655 1_556
La1 O3 O1 137.4(3) 1_655 1_556
O1 O3 O1 102.7(3) 2_655 1_556
O3 O3 O1 33.84(15) 1_556 1_556
O3 O3 O1 146.16(15) 1_554 1_556
Ga3 O3 O1 161.8(2) 4_764 1_556
O2 O3 O1 90.5(3) 2_656 1_556
O2 O3 O1 31.4(2) 6_556 1_556
La1 O3 O1 26.71(6) 1_556 1_556
O2 O3 O1 86.0(2) 3_645 1_556
O1 O3 O1 53.85(17) 2_656 1_556
O1 O3 O1 119.2(3) 1_655 1_556
O2 O3 O1 142.3(3) 2_655 1_556
O2 O3 O1 88.1(2) 6 1_556
O2 O3 O1 86.7(2) 4_665 1_556
Ga2 O3 O1 123.14(19) 2_545 1_556
O3 O3 O1 61.16(12) 3_545 1_556
O3 O3 O1 61.16(12) 4_655 1_556
Ga2 O3 O1 101.7(2) 1_645 1_556
O2 O3 O1 142.0(2) 4_654 1_556
O2 O3 O1 70.4(2) . 1_556
O2 O3 O1 128.6(3) 3_654 1_556
La1 O3 O1 69.17(16) 2_545 1_556
La1 O3 O1 62.95(14) 2_656 1_556
Ga3 O3 O3 34.3(3) . 4_766
Nb O3 O3 103.6(5) 1_655 4_766
Ga1 O3 O3 103.6(5) 1_655 4_766
La1 O3 O3 148.6(4) 4_655 4_766
Ga3 O3 O3 62.1(2) 2_646 4_766
O3 O3 O3 148.4(5) 2_645 4_766
O3 O3 O3 37.6(3) 2_646 4_766
O3 O3 O3 62.14(16) 4_765 4_766
O3 O3 O3 76.49(7) 3_645 4_766
O2 O3 O3 97.0(4) 4_655 4_766
O2 O3 O3 70.5(4) 3_655 4_766
O2 O3 O3 55.1(3) 5_656 4_766
O1 O3 O3 114.8(5) . 4_766
O3 O3 O3 113.7(5) 6 4_766
O3 O3 O3 14.3(2) 6_556 4_766
O2 O3 O3 145.1(4) 5_655 4_766
Ga2 O3 O3 85.7(2) 1_545 4_766
Ga3 O3 O3 43.3(2) 4_765 4_766
O2 O3 O3 111.7(3) 1_545 4_766
La1 O3 O3 107.9(3) . 4_766
Ga2 O3 O3 96.0(2) 2_546 4_766
O3 O3 O3 106.5(5) 5_765 4_766
O3 O3 O3 32.5(3) 5_766 4_766
Ga3 O3 O3 139.0(3) 1_554 4_766
Nb O3 O3 13.76(8) 1_656 4_766
Ga1 O3 O3 13.76(8) 1_656 4_766
O2 O3 O3 84.7(3) 2_546 4_766
La1 O3 O3 56.16(12) 4_656 4_766
La1 O3 O3 81.9(3) 2_655 4_766
O1 O3 O3 139.0(4) 2_645 4_766
O2 O3 O3 62.5(3) 6_656 4_766
Ga3 O3 O3 138.8(3) 2_645 4_766
O2 O3 O3 153.5(4) 2_545 4_766
Ga2 O3 O3 63.1(2) 2_556 4_766
O2 O3 O3 121.5(4) 6_655 4_766
La1 O3 O3 113.3(3) 2_645 4_766
O1 O3 O3 75.9(2) 2_646 4_766
O2 O3 O3 61.7(3) 1_655 4_766
Ga2 O3 O3 151.4(3) 1_544 4_766
Ga3 O3 O3 102.5(2) 4_655 4_766
La1 O3 O3 89.3(3) 1_655 4_766
O1 O3 O3 99.7(3) 2_655 4_766
O3 O3 O3 27.86(16) 1_556 4_766
O3 O3 O3 152.14(16) 1_554 4_766
Ga3 O3 O3 111.2(3) 4_764 4_766
O2 O3 O3 36.2(3) 2_656 4_766
O2 O3 O3 81.2(3) 6_556 4_766
La1 O3 O3 50.91(16) 1_556 4_766
O2 O3 O3 106.5(3) 3_645 4_766
O1 O3 O3 46.5(2) 2_656 4_766
O1 O3 O3 91.1(3) 1_655 4_766
O2 O3 O3 94.1(3) 2_655 4_766
O2 O3 O3 132.9(3) 6 4_766
O2 O3 O3 66.5(3) 4_665 4_766
Ga2 O3 O3 153.3(3) 2_545 4_766
O3 O3 O3 96.4(3) 3_545 4_766
O3 O3 O3 116.65(19) 4_655 4_766
Ga2 O3 O3 74.4(2) 1_645 4_766
O2 O3 O3 151.8(4) 4_654 4_766
O2 O3 O3 79.1(3) . 4_766
O2 O3 O3 130.4(3) 3_654 4_766
La1 O3 O3 123.6(3) 2_545 4_766
La1 O3 O3 24.52(14) 2_656 4_766
O1 O3 O3 56.32(19) 1_556 4_766
Ga3 O3 O3 116.8(5) . 4_764
Nb O3 O3 29.8(3) 1_655 4_764
Ga1 O3 O3 29.8(3) 1_655 4_764
La1 O3 O3 87.0(3) 4_655 4_764
Ga3 O3 O3 115.5(4) 2_646 4_764
O3 O3 O3 38.3(4) 2_645 4_764
O3 O3 O3 148.9(4) 2_646 4_764
O3 O3 O3 62.14(16) 4_765 4_764
O3 O3 O3 76.49(7) 3_645 4_764
O2 O3 O3 110.7(4) 4_655 4_764
O2 O3 O3 84.3(5) 3_655 4_764
O2 O3 O3 140.6(5) 5_656 4_764
O1 O3 O3 102.8(4) . 4_764
O3 O3 O3 15.5(3) 6 4_764
O3 O3 O3 115.2(5) 6_556 4_764
O2 O3 O3 49.6(3) 5_655 4_764
Ga2 O3 O3 131.5(4) 1_545 4_764
Ga3 O3 O3 84.6(3) 4_765 4_764
O2 O3 O3 122.6(3) 1_545 4_764
La1 O3 O3 74.5(3) . 4_764
Ga2 O3 O3 127.8(3) 2_546 4_764
O3 O3 O3 33.8(3) 5_765 4_764
O3 O3 O3 107.9(4) 5_766 4_764
Ga3 O3 O3 22.43(11) 1_554 4_764
Nb O3 O3 132.0(3) 1_656 4_764
Ga1 O3 O3 132.0(3) 1_656 4_764
O2 O3 O3 147.3(4) 2_546 4_764
La1 O3 O3 178.4(3) 4_656 4_764
La1 O3 O3 49.1(2) 2_655 4_764
O1 O3 O3 84.3(3) 2_645 4_764
O2 O3 O3 116.1(3) 6_656 4_764
Ga3 O3 O3 39.32(9) 2_645 4_764
O2 O3 O3 78.3(3) 2_545 4_764
Ga2 O3 O3 89.7(3) 2_556 4_764
O2 O3 O3 57.2(2) 6_655 4_764
La1 O3 O3 86.33(18) 2_645 4_764
O1 O3 O3 146.8(3) 2_646 4_764
O2 O3 O3 70.3(3) 1_655 4_764
Ga2 O3 O3 63.0(2) 1_544 4_764
Ga3 O3 O3 133.0(3) 4_655 4_764
La1 O3 O3 62.74(18) 1_655 4_764
O1 O3 O3 53.5(3) 2_655 4_764
O3 O3 O3 152.14(16) 1_556 4_764
O3 O3 O3 27.86(16) 1_554 4_764
Ga3 O3 O3 17.87(13) 4_764 4_764
O2 O3 O3 88.3(3) 2_656 4_764
O2 O3 O3 127.9(4) 6_556 4_764
La1 O3 O3 131.3(3) 1_556 4_764
O2 O3 O3 113.9(3) 3_645 4_764
O1 O3 O3 107.3(3) 2_656 4_764
O1 O3 O3 84.4(3) 1_655 4_764
O2 O3 O3 30.4(2) 2_655 4_764
O2 O3 O3 75.9(3) 6 4_764
O2 O3 O3 74.0(3) 4_665 4_764
Ga2 O3 O3 68.28(13) 2_545 4_764
O3 O3 O3 96.4(3) 3_545 4_764
O3 O3 O3 116.65(19) 4_655 4_764
Ga2 O3 O3 101.1(2) 1_645 4_764
O2 O3 O3 50.63(17) 4_654 4_764
O2 O3 O3 86.0(3) . 4_764
O2 O3 O3 29.3(2) 3_654 4_764
La1 O3 O3 99.5(3) 2_545 4_764
La1 O3 O3 107.8(2) 2_656 4_764
O1 O3 O3 156.1(3) 1_556 4_764
O3 O3 O3 124.3(3) 4_766 4_764
Ga3 O3 O3 59.7(3) . 3_646
Nb O3 O3 103.6(5) 1_655 3_646
Ga1 O3 O3 103.6(5) 1_655 3_646
La1 O3 O3 129.4(5) 4_655 3_646
Ga3 O3 O3 36.3(3) 2_646 3_646
O3 O3 O3 133.2(7) 2_645 3_646
O3 O3 O3 17.84(18) 2_646 3_646
O3 O3 O3 76.49(7) 4_765 3_646
O3 O3 O3 62.14(16) 3_645 3_646
O2 O3 O3 70.1(5) 4_655 3_646
O2 O3 O3 97.4(4) 3_655 3_646
O2 O3 O3 68.0(4) 5_656 3_646
O1 O3 O3 123.4(4) . 3_646
O3 O3 O3 128.8(4) 6 3_646
O3 O3 O3 41.2(3) 6_556 3_646
O2 O3 O3 171.9(4) 5_655 3_646
Ga2 O3 O3 92.5(2) 1_545 3_646
Ga3 O3 O3 49.58(19) 4_765 3_646
O2 O3 O3 93.2(4) 1_545 3_646
La1 O3 O3 132.8(3) . 3_646
Ga2 O3 O3 72.1(3) 2_546 3_646
O3 O3 O3 102.4(5) 5_765 3_646
O3 O3 O3 24.4(3) 5_766 3_646
Ga3 O3 O3 154.2(3) 1_554 3_646
Nb O3 O3 13.76(8) 1_656 3_646
Ga1 O3 O3 13.76(8) 1_656 3_646
O2 O3 O3 80.4(3) 2_546 3_646
La1 O3 O3 47.29(16) 4_656 3_646
La1 O3 O3 103.6(2) 2_655 3_646
O1 O3 O3 112.2(5) 2_645 3_646
O2 O3 O3 36.5(3) 6_656 3_646
Ga3 O3 O3 123.6(3) 2_645 3_646
O2 O3 O3 145.8(4) 2_545 3_646
Ga2 O3 O3 90.0(2) 2_556 3_646
O2 O3 O3 101.8(4) 6_655 3_646
La1 O3 O3 87.1(3) 2_645 3_646
O1 O3 O3 54.3(3) 2_646 3_646
O2 O3 O3 62.0(2) 1_655 3_646
Ga2 O3 O3 164.7(3) 1_544 3_646
Ga3 O3 O3 91.4(3) 4_655 3_646
La1 O3 O3 76.7(3) 1_655 3_646
O1 O3 O3 126.2(3) 2_655 3_646
O3 O3 O3 27.86(16) 1_556 3_646
O3 O3 O3 152.14(16) 1_554 3_646
Ga3 O3 O3 114.8(2) 4_764 3_646
O2 O3 O3 51.3(2) 2_656 3_646
O2 O3 O3 92.1(3) 6_556 3_646
La1 O3 O3 68.80(13) 1_556 3_646
O2 O3 O3 80.8(3) 3_645 3_646
O1 O3 O3 72.5(2) 2_656 3_646
O1 O3 O3 68.7(3) 1_655 3_646
O2 O3 O3 104.0(3) 2_655 3_646
O2 O3 O3 149.3(3) 6 3_646
O2 O3 O3 92.8(2) 4_665 3_646
Ga2 O3 O3 126.4(3) 2_545 3_646
O3 O3 O3 116.65(19) 3_545 3_646
O3 O3 O3 109.7(2) 4_655 3_646
Ga2 O3 O3 50.3(2) 1_645 3_646
O2 O3 O3 129.8(4) 4_654 3_646
O2 O3 O3 105.3(3) . 3_646
O2 O3 O3 152.5(3) 3_654 3_646
La1 O3 O3 128.1(2) 2_545 3_646
La1 O3 O3 51.32(13) 2_656 3_646
O1 O3 O3 61.22(16) 1_556 3_646
O3 O3 O3 27.02(14) 4_766 3_646
O3 O3 O3 132.3(3) 4_764 3_646
Ga3 O3 O3 140.6(5) . 3_644
Nb O3 O3 29.8(3) 1_655 3_644
Ga1 O3 O3 29.8(3) 1_655 3_644
La1 O3 O3 74.2(3) 4_655 3_644
Ga3 O3 O3 95.3(4) 2_646 3_644
O3 O3 O3 17.84(16) 2_645 3_644
O3 O3 O3 134.2(6) 2_646 3_644
O3 O3 O3 76.49(7) 4_765 3_644
O3 O3 O3 62.14(16) 3_645 3_644
O2 O3 O3 83.7(5) 4_655 3_644
O2 O3 O3 111.3(5) 3_655 3_644
O2 O3 O3 166.1(5) 5_656 3_644
O1 O3 O3 110.6(4) . 3_644
O3 O3 O3 42.3(3) 6 3_644
O3 O3 O3 130.0(5) 6_556 3_644
O2 O3 O3 61.4(3) 5_655 3_644
Ga2 O3 O3 141.4(3) 1_545 3_644
Ga3 O3 O3 89.1(3) 4_765 3_644
O2 O3 O3 103.0(4) 1_545 3_644
La1 O3 O3 96.0(2) . 3_644
Ga2 O3 O3 101.6(3) 2_546 3_644
O3 O3 O3 25.8(4) 5_765 3_644
O3 O3 O3 103.9(4) 5_766 3_644
Ga3 O3 O3 38.90(8) 1_554 3_644
Nb O3 O3 132.0(3) 1_656 3_644
Ga1 O3 O3 132.0(3) 1_656 3_644
O2 O3 O3 140.2(4) 2_546 3_644
La1 O3 O3 151.4(4) 4_656 3_644
La1 O3 O3 73.7(2) 2_655 3_644
O1 O3 O3 61.7(3) 2_645 3_644
O2 O3 O3 95.6(3) 6_656 3_644
Ga3 O3 O3 13.46(13) 2_645 3_644
O2 O3 O3 74.3(3) 2_545 3_644
Ga2 O3 O3 116.6(3) 2_556 3_644
O2 O3 O3 30.7(2) 6_655 3_644
La1 O3 O3 59.3(2) 2_645 3_644
O1 O3 O3 119.8(3) 2_646 3_644
O2 O3 O3 70.5(3) 1_655 3_644
Ga2 O3 O3 68.45(13) 1_544 3_644
Ga3 O3 O3 119.4(3) 4_655 3_644
La1 O3 O3 47.6(2) 1_655 3_644
O1 O3 O3 80.0(3) 2_655 3_644
O3 O3 O3 152.14(16) 1_556 3_644
O3 O3 O3 27.86(16) 1_554 3_644
Ga3 O3 O3 26.52(14) 4_764 3_644
O2 O3 O3 98.7(3) 2_656 3_644
O2 O3 O3 143.5(3) 6_556 3_644
La1 O3 O3 158.3(3) 1_556 3_644
O2 O3 O3 87.8(3) 3_645 3_644
O1 O3 O3 133.2(4) 2_656 3_644
O1 O3 O3 61.3(3) 1_655 3_644
O2 O3 O3 46.3(2) 2_655 3_644
O2 O3 O3 86.3(2) 6 3_644
O2 O3 O3 99.9(3) 4_665 3_644
Ga2 O3 O3 47.90(18) 2_545 3_644
O3 O3 O3 116.65(19) 3_545 3_644
O3 O3 O3 109.7(2) 4_655 3_644
Ga2 O3 O3 79.7(2) 1_645 3_644
O2 O3 O3 29.0(2) 4_654 3_644
O2 O3 O3 112.5(3) . 3_644
O2 O3 O3 50.70(18) 3_654 3_644
La1 O3 O3 103.23(19) 2_545 3_644
La1 O3 O3 126.2(3) 2_656 3_644
O1 O3 O3 170.8(3) 1_556 3_644
O3 O3 O3 132.3(3) 4_766 3_644
O3 O3 O3 27.02(14) 4_764 3_644
O3 O3 O3 124.3(3) 3_646 3_644
Ga3 O3 O1 64.9(3) . 1_665
Nb O3 O1 48.9(3) 1_655 1_665
Ga1 O3 O1 48.9(3) 1_655 1_665
La1 O3 O1 145.4(5) 4_655 1_665
Ga3 O3 O1 96.0(3) 2_646 1_665
O3 O3 O1 93.6(3) 2_645 1_665
O3 O3 O1 99.8(3) 2_646 1_665
O3 O3 O1 8.2(3) 4_765 1_665
O3 O3 O1 67.5(3) 3_645 1_665
O2 O3 O1 128.4(4) 4_655 1_665
O2 O3 O1 55.7(3) 3_655 1_665
O2 O3 O1 100.4(4) 5_656 1_665
O1 O3 O1 125.5(3) . 1_665
O3 O3 O1 48.1(4) 6 1_665
O3 O3 O1 56.5(4) 6_556 1_665
O2 O3 O1 93.7(3) 5_655 1_665
Ga2 O3 O1 124.2(3) 1_545 1_665
Ga3 O3 O1 36.01(18) 4_765 1_665
O2 O3 O1 174.7(3) 1_545 1_665
La1 O3 O1 84.4(2) . 1_665
Ga2 O3 O1 148.3(3) 2_546 1_665
O3 O3 O1 56.4(3) 5_765 1_665
O3 O3 O1 62.4(2) 5_766 1_665
Ga3 O3 O1 74.3(2) 1_554 1_665
Nb O3 O1 76.1(2) 1_656 1_665
Ga1 O3 O1 76.1(2) 1_656 1_665
O2 O3 O1 142.1(3) 2_546 1_665
La1 O3 O1 121.7(3) 4_656 1_665
La1 O3 O1 23.47(14) 2_655 1_665
O1 O3 O1 137.1(3) 2_645 1_665
O2 O3 O1 96.9(3) 6_656 1_665
Ga3 O3 O1 89.4(2) 2_645 1_665
O2 O3 O1 131.4(4) 2_545 1_665
Ga2 O3 O1 54.86(13) 2_556 1_665
O2 O3 O1 92.6(3) 6_655 1_665
La1 O3 O1 116.8(2) 2_645 1_665
O1 O3 O1 136.6(3) 2_646 1_665
O2 O3 O1 37.82(17) 1_655 1_665
Ga2 O3 O1 110.0(3) 1_544 1_665
Ga3 O3 O1 163.1(3) 4_655 1_665
La1 O3 O1 65.94(13) 1_655 1_665
O1 O3 O1 54.73(17) 2_655 1_665
O3 O3 O1 93.5(2) 1_556 1_665
O3 O3 O1 86.5(2) 1_554 1_665
Ga3 O3 O1 50.1(2) 4_764 1_665
O2 O3 O1 31.7(3) 2_656 1_665
O2 O3 O1 114.7(3) 6_556 1_665
La1 O3 O1 89.3(2) 1_556 1_665
O2 O3 O1 145.2(3) 3_645 1_665
O1 O3 O1 61.8(2) 2_656 1_665
O1 O3 O1 92.34(16) 1_655 1_665
O2 O3 O1 30.5(3) 2_655 1_665
O2 O3 O1 109.8(3) 6 1_665
O2 O3 O1 37.04(14) 4_665 1_665
Ga2 O3 O1 124.4(3) 2_545 1_665
O3 O3 O1 96.3(3) 3_545 1_665
O3 O3 O1 156.0(3) 4_655 1_665
Ga2 O3 O1 93.41(16) 1_645 1_665
O2 O3 O1 105.4(3) 4_654 1_665
O2 O3 O1 66.82(18) . 1_665
O2 O3 O1 69.7(2) 3_654 1_665
La1 O3 O1 132.0(2) 2_545 1_665
La1 O3 O1 50.1(2) 2_656 1_665
O1 O3 O1 112.3(3) 1_556 1_665
O3 O3 O1 65.9(3) 4_766 1_665
O3 O3 O1 58.9(3) 4_764 1_665
O3 O3 O1 82.8(3) 3_646 1_665
O3 O3 O1 76.5(2) 3_644 1_665
Ga3 O3 La1 92.9(5) . 2_646
Nb O3 La1 108.2(4) 1_655 2_646
Ga1 O3 La1 108.2(4) 1_655 2_646
La1 O3 La1 93.1(3) 4_655 2_646
Ga3 O3 La1 21.76(16) 2_646 2_646
O3 O3 La1 108.0(6) 2_645 2_646
O3 O3 La1 29.4(4) 2_646 2_646
O3 O3 La1 106.4(3) 4_765 2_646
O3 O3 La1 61.6(4) 3_645 2_646
O2 O3 La1 33.5(3) 4_655 2_646
O2 O3 La1 132.1(4) 3_655 2_646
O2 O3 La1 83.6(4) 5_656 2_646
O1 O3 La1 113.0(3) . 2_646
O3 O3 La1 144.39(11) 6 2_646
O3 O3 La1 78.5(4) 6_556 2_646
O2 O3 La1 148.9(3) 5_655 2_646
Ga2 O3 La1 91.3(3) 1_545 2_646
Ga3 O3 La1 78.2(2) 4_765 2_646
O2 O3 La1 60.8(2) 1_545 2_646
La1 O3 La1 150.4(3) . 2_646
Ga2 O3 La1 35.91(13) 2_546 2_646
O3 O3 La1 102.0(3) 5_765 2_646
O3 O3 La1 52.35(16) 5_766 2_646
Ga3 O3 La1 147.5(3) 1_554 2_646
Nb O3 La1 50.39(15) 1_656 2_646
Ga1 O3 La1 50.39(15) 1_656 2_646
O2 O3 La1 68.6(3) 2_546 2_646
La1 O3 La1 44.14(13) 4_656 2_646
La1 O3 La1 137.5(3) 2_655 2_646
O1 O3 La1 74.8(3) 2_645 2_646
O2 O3 La1 20.94(18) 6_656 2_646
Ga3 O3 La1 101.6(2) 2_645 2_646
O2 O3 La1 112.0(3) 2_545 2_646
Ga2 O3 La1 124.8(3) 2_556 2_646
O2 O3 La1 79.8(3) 6_655 2_646
La1 O3 La1 55.03(14) 2_645 2_646
O1 O3 La1 24.62(10) 2_646 2_646
O2 O3 La1 81.0(2) 1_655 2_646
Ga2 O3 La1 133.98(19) 1_544 2_646
Ga3 O3 La1 67.52(15) 4_655 2_646
La1 O3 La1 73.43(17) 1_655 2_646
O1 O3 La1 163.9(3) 2_655 2_646
O3 O3 La1 50.05(11) 1_556 2_646
O3 O3 La1 129.95(11) 1_554 2_646
Ga3 O3 La1 119.7(2) 4_764 2_646
O2 O3 La1 85.5(3) 2_656 2_646
O2 O3 La1 96.8(3) 6_556 2_646
La1 O3 La1 90.5(2) 1_556 2_646
O2 O3 La1 43.03(17) 3_645 2_646
O1 O3 La1 105.8(3) 2_656 2_646
O1 O3 La1 50.0(2) 1_655 2_646
O2 O3 La1 122.1(3) 2_655 2_646
O2 O3 La1 135.4(2) 6 2_646
O2 O3 La1 130.5(3) 4_665 2_646
Ga2 O3 La1 90.13(17) 2_545 2_646
O3 O3 La1 128.73(14) 3_545 2_646
O3 O3 La1 85.9(2) 4_655 2_646
Ga2 O3 La1 33.89(9) 1_645 2_646
O2 O3 La1 99.3(2) 4_654 2_646
O2 O3 La1 135.9(3) . 2_646
O2 O3 La1 160.2(3) 3_654 2_646
La1 O3 La1 110.65(17) 2_545 2_646
La1 O3 La1 88.67(19) 2_656 2_646
O1 O3 La1 69.21(16) 1_556 2_646
O3 O3 La1 64.15(14) 4_766 2_646
O3 O3 La1 134.4(3) 4_764 2_646
O3 O3 La1 37.8(2) 3_646 2_646
O3 O3 La1 110.2(3) 3_644 2_646
O1 O3 La1 114.2(2) 1_665 2_646
Ga3 O3 O2 71.1(4) . 4_656
Nb O3 O2 124.0(5) 1_655 4_656
Ga1 O3 O2 124.0(5) 1_655 4_656
La1 O3 O2 103.5(4) 4_655 4_656
Ga3 O3 O2 38.6(2) 2_646 4_656
O3 O3 O2 131.1(7) 2_645 4_656
O3 O3 O2 10.2(2) 2_646 4_656
O3 O3 O2 103.7(2) 4_765 4_656
O3 O3 O2 77.0(3) 3_645 4_656
O2 O3 O2 55.1(3) 4_655 4_656
O2 O3 O2 109.8(5) 3_655 4_656
O2 O3 O2 61.1(4) 5_656 4_656
O1 O3 O2 102.8(4) . 4_656
O3 O3 O2 155.4(3) 6 4_656
O3 O3 O2 61.1(4) 6_556 4_656
O2 O3 O2 154.3(4) 5_655 4_656
Ga2 O3 O2 75.0(3) 1_545 4_656
Ga3 O3 O2 76.5(3) 4_765 4_656
O2 O3 O2 66.5(3) 1_545 4_656
La1 O3 O2 130.7(3) . 4_656
Ga2 O3 O2 48.4(2) 2_546 4_656
O3 O3 O2 119.8(4) 5_765 4_656
O3 O3 O2 50.3(3) 5_766 4_656
Ga3 O3 O2 170.7(3) 1_554 4_656
Nb O3 O2 34.85(15) 1_656 4_656
Ga1 O3 O2 34.85(15) 1_656 4_656
O2 O3 O2 56.8(2) 2_546 4_656
La1 O3 O2 25.35(14) 4_656 4_656
La1 O3 O2 129.2(3) 2_655 4_656
O1 O3 O2 93.2(4) 2_645 4_656
O2 O3 O2 38.1(3) 6_656 4_656
Ga3 O3 O2 124.9(3) 2_645 4_656
O2 O3 O2 118.6(3) 2_545 4_656
Ga2 O3 O2 102.8(2) 2_556 4_656
O2 O3 O2 102.9(4) 6_655 4_656
La1 O3 O2 78.0(2) 2_645 4_656
O1 O3 O2 28.4(3) 2_646 4_656
O2 O3 O2 86.6(3) 1_655 4_656
Ga2 O3 O2 138.5(2) 1_544 4_656
Ga3 O3 O2 64.58(19) 4_655 4_656
La1 O3 O2 90.9(2) 1_655 4_656
O1 O3 O2 143.0(3) 2_655 4_656
O3 O3 O2 27.42(16) 1_556 4_656
O3 O3 O2 152.58(16) 1_554 4_656
Ga3 O3 O2 136.1(3) 4_764 4_656
O2 O3 O2 78.1(3) 2_656 4_656
O2 O3 O2 78.2(3) 6_556 4_656
La1 O3 O2 67.32(19) 1_556 4_656
O2 O3 O2 59.95(18) 3_645 4_656
O1 O3 O2 83.6(3) 2_656 4_656
O1 O3 O2 71.7(3) 1_655 4_656
O2 O3 O2 130.0(3) 2_655 4_656
O2 O3 O2 129.5(2) 6 4_656
O2 O3 O2 112.4(3) 4_665 4_656
Ga2 O3 O2 109.7(2) 2_545 4_656
O3 O3 O2 109.15(16) 3_545 4_656
O3 O3 O2 83.34(17) 4_655 4_656
Ga2 O3 O2 53.68(19) 1_645 4_656
O2 O3 O2 121.6(3) 4_654 4_656
O2 O3 O2 112.6(3) . 4_656
O2 O3 O2 176.4(3) 3_654 4_656
La1 O3 O2 104.5(2) 2_545 4_656
La1 O3 O2 70.95(18) 2_656 4_656
O1 O3 O2 48.01(17) 1_556 4_656
O3 O3 O2 47.59(15) 4_766 4_656
O3 O3 O2 153.5(3) 4_764 4_656
O3 O3 O2 27.18(19) 3_646 4_656
O3 O3 O2 132.8(3) 3_644 4_656
O1 O3 O2 109.8(3) 1_665 4_656
La1 O3 O2 23.31(14) 2_646 4_656
Ga3 O3 O2 17.2(3) . 3_656
Nb O3 O2 124.6(4) 1_655 3_656
Ga1 O3 O2 124.6(4) 1_655 3_656
La1 O3 O2 131.2(4) 4_655 3_656
Ga3 O3 O2 83.5(3) 2_646 3_656
O3 O3 O2 171.4(3) 2_645 3_656
O3 O3 O2 47.8(4) 2_646 3_656
O3 O3 O2 77.7(3) 4_765 3_656
O3 O3 O2 104.03(18) 3_645 3_656
O2 O3 O2 109.6(5) 4_655 3_656
O2 O3 O2 55.3(3) 3_655 3_656
O2 O3 O2 28.6(3) 5_656 3_656
O1 O3 O2 87.5(4) . 3_656
O3 O3 O2 118.4(4) 6 3_656
O3 O3 O2 24.9(3) 6_556 3_656
O2 O3 O2 124.5(4) 5_655 3_656
Ga2 O3 O2 59.9(2) 1_545 3_656
Ga3 O3 O2 67.6(2) 4_765 3_656
O2 O3 O2 102.0(4) 1_545 3_656
La1 O3 O2 85.3(2) . 3_656
Ga2 O3 O2 98.0(3) 2_546 3_656
O3 O3 O2 129.9(4) 5_765 3_656
O3 O3 O2 60.0(3) 5_766 3_656
Ga3 O3 O2 134.7(3) 1_554 3_656
Nb O3 O2 35.01(15) 1_656 3_656
Ga1 O3 O2 35.01(15) 1_656 3_656
O2 O3 O2 65.7(3) 2_546 3_656
La1 O3 O2 47.81(16) 4_656 3_656
La1 O3 O2 84.4(2) 2_655 3_656
O1 O3 O2 142.2(4) 2_645 3_656
O2 O3 O2 83.6(3) 6_656 3_656
Ga3 O3 O2 165.2(2) 2_645 3_656
O2 O3 O2 127.3(3) 2_545 3_656
Ga2 O3 O2 48.25(18) 2_556 3_656
O2 O3 O2 148.5(3) 6_655 3_656
La1 O3 O2 132.0(3) 2_645 3_656
O1 O3 O2 77.5(3) 2_646 3_656
O2 O3 O2 86.8(2) 1_655 3_656
Ga2 O3 O2 125.1(3) 1_544 3_656
Ga3 O3 O2 86.4(2) 4_655 3_656
La1 O3 O2 116.7(2) 1_655 3_656
O1 O3 O2 88.5(3) 2_655 3_656
O3 O3 O2 27.14(17) 1_556 3_656
O3 O3 O2 152.86(17) 1_554 3_656
Ga3 O3 O2 128.1(2) 4_764 3_656
O2 O3 O2 56.4(3) 2_656 3_656
O2 O3 O2 54.2(2) 6_556 3_656
La1 O3 O2 23.35(14) 1_556 3_656
O2 O3 O2 111.5(3) 3_645 3_656
O1 O3 O2 29.0(3) 2_656 3_656
O1 O3 O2 116.2(3) 1_655 3_656
O2 O3 O2 108.4(3) 2_655 3_656
O2 O3 O2 106.1(3) 6 3_656
O2 O3 O2 60.41(19) 4_665 3_656
Ga2 O3 O2 157.6(2) 2_545 3_656
O3 O3 O2 70.1(2) 3_545 3_656
O3 O3 O2 95.27(16) 4_655 3_656
Ga2 O3 O2 98.0(2) 1_645 3_656
O2 O3 O2 175.9(3) 4_654 3_656
O2 O3 O2 59.62(19) . 3_656
O2 O3 O2 122.2(3) 3_654 3_656
La1 O3 O2 96.7(2) 2_545 3_656
La1 O3 O2 28.02(14) 2_656 3_656
O1 O3 O2 34.99(16) 1_556 3_656
O3 O3 O2 27.57(19) 4_766 3_656
O3 O3 O2 133.4(3) 4_764 3_656
O3 O3 O2 47.67(15) 3_646 3_656
O3 O3 O2 154.2(3) 3_644 3_656
O1 O3 O2 78.0(2) 1_665 3_656
La1 O3 O2 77.07(19) 2_646 3_656
O2 O3 O2 54.5(2) 4_656 3_656
Ga3 O3 La1 137.1(4) . 1_545
Nb O3 La1 108.5(4) 1_655 1_545
Ga1 O3 La1 108.5(4) 1_655 1_545
La1 O3 La1 27.7(2) 4_655 1_545
Ga3 O3 La1 77.5(2) 2_646 1_545
O3 O3 La1 66.3(3) 2_645 1_545
O3 O3 La1 88.9(3) 2_646 1_545
O3 O3 La1 152.8(5) 4_765 1_545
O3 O3 La1 95.2(5) 3_645 1_545
O2 O3 La1 39.2(3) 4_655 1_545
O2 O3 La1 142.9(4) 3_655 1_545
O2 O3 La1 102.3(3) 5_656 1_545
O1 O3 La1 70.17(18) . 1_545
O3 O3 La1 117.6(5) 6 1_545
O3 O3 La1 139.3(5) 6_556 1_545
O2 O3 La1 83.3(3) 5_655 1_545
Ga2 O3 La1 78.12(17) 1_545 1_545
Ga3 O3 La1 136.7(3) 4_765 1_545
O2 O3 La1 21.0(2) 1_545 1_545
La1 O3 La1 106.4(2) . 1_545
Ga2 O3 La1 30.73(9) 2_546 1_545
O3 O3 La1 100.7(2) 5_765 1_545
O3 O3 La1 115.92(15) 5_766 1_545
Ga3 O3 La1 94.4(2) 1_554 1_545
Nb O3 La1 113.4(3) 1_656 1_545
Ga1 O3 La1 113.4(3) 1_656 1_545
O2 O3 La1 60.5(2) 2_546 1_545
La1 O3 La1 75.20(15) 4_656 1_545
La1 O3 La1 151.4(3) 2_655 1_545
O1 O3 La1 20.6(2) 2_645 1_545
O2 O3 La1 76.7(2) 6_656 1_545
Ga3 O3 La1 68.90(14) 2_645 1_545
O2 O3 La1 47.39(17) 2_545 1_545
Ga2 O3 La1 145.8(2) 2_556 1_545
O2 O3 La1 64.6(2) 6_655 1_545
La1 O3 La1 42.59(8) 2_645 1_545
O1 O3 La1 50.5(2) 2_646 1_545
O2 O3 La1 125.8(3) 1_655 1_545
Ga2 O3 La1 68.84(13) 1_544 1_545
Ga3 O3 La1 39.77(7) 4_655 1_545
La1 O3 La1 93.41(18) 1_655 1_545
O1 O3 La1 129.6(3) 2_655 1_545
O3 O3 La1 101.59(13) 1_556 1_545
O3 O3 La1 78.41(13) 1_554 1_545
Ga3 O3 La1 108.7(2) 4_764 1_545
O2 O3 La1 149.0(3) 2_656 1_545
O2 O3 La1 87.5(2) 6_556 1_545
La1 O3 La1 113.47(18) 1_556 1_545
O2 O3 La1 23.42(15) 3_645 1_545
O1 O3 La1 141.1(2) 2_656 1_545
O1 O3 La1 69.77(14) 1_655 1_545
O2 O3 La1 128.3(3) 2_655 1_545
O2 O3 La1 76.78(19) 6 1_545
O2 O3 La1 159.7(3) 4_665 1_545
Ga2 O3 La1 35.54(6) 2_545 1_545
O3 O3 La1 100.78(17) 3_545 1_545
O3 O3 La1 42.34(17) 4_655 1_545
Ga2 O3 La1 74.38(14) 1_645 1_545
O2 O3 La1 53.95(16) 4_654 1_545
O2 O3 La1 130.8(2) . 1_545
O2 O3 La1 103.0(2) 3_654 1_545
La1 O3 La1 61.21(10) 2_545 1_545
La1 O3 La1 148.1(3) 2_656 1_545
O1 O3 La1 89.39(16) 1_556 1_545
O3 O3 La1 126.4(2) 4_766 1_545
O3 O3 La1 103.78(17) 4_764 1_545
O3 O3 La1 102.7(3) 3_646 1_545
O3 O3 La1 82.2(2) 3_644 1_545
O1 O3 La1 157.1(3) 1_665 1_545
La1 O3 La1 65.55(12) 2_646 1_545
O2 O3 La1 78.83(19) 4_656 1_545
O2 O3 La1 122.3(2) 3_656 1_545
Ga3 O3 La1 76.0(4) . 1_656
Nb O3 La1 81.8(4) 1_655 1_656
Ga1 O3 La1 81.8(4) 1_655 1_656
La1 O3 La1 129.6(4) 4_655 1_656
Ga3 O3 La1 25.00(15) 2_646 1_656
O3 O3 La1 111.4(5) 2_645 1_656
O3 O3 La1 37.4(2) 2_646 1_656
O3 O3 La1 66.1(3) 4_765 1_656
O3 O3 La1 38.97(11) 3_645 1_656
O2 O3 La1 63.8(4) 4_655 1_656
O2 O3 La1 108.1(4) 3_655 1_656
O2 O3 La1 90.9(4) 5_656 1_656
O1 O3 La1 145.6(4) . 1_656
O3 O3 La1 112.3(2) 6 1_656
O3 O3 La1 53.27(17) 6_556 1_656
O2 O3 La1 161.1(4) 5_655 1_656
Ga2 O3 La1 115.4(3) 1_545 1_656
Ga3 O3 La1 37.95(15) 4_765 1_656
O2 O3 La1 101.1(3) 1_545 1_656
La1 O3 La1 148.1(3) . 1_656
Ga2 O3 La1 75.5(2) 2_546 1_656
O3 O3 La1 79.7(4) 5_765 1_656
O3 O3 La1 13.65(10) 5_766 1_656
Ga3 O3 La1 133.9(2) 1_554 1_656
Nb O3 La1 33.03(10) 1_656 1_656
Ga1 O3 La1 33.03(10) 1_656 1_656
O2 O3 La1 100.3(3) 2_546 1_656
La1 O3 La1 67.72(18) 4_656 1_656
La1 O3 La1 97.28(18) 2_655 1_656
O1 O3 La1 103.8(3) 2_645 1_656
O2 O3 La1 25.8(2) 6_656 1_656
Ga3 O3 La1 101.4(2) 2_645 1_656
O2 O3 La1 149.5(3) 2_545 1_656
Ga2 O3 La1 101.4(2) 2_556 1_656
O2 O3 La1 80.8(3) 6_655 1_656
La1 O3 La1 73.22(18) 2_645 1_656
O1 O3 La1 63.8(2) 2_646 1_656
O2 O3 La1 43.40(19) 1_655 1_656
Ga2 O3 La1 166.7(2) 1_544 1_656
Ga3 O3 La1 106.1(2) 4_655 1_656
La1 O3 La1 53.53(13) 1_655 1_656
O1 O3 La1 127.2(2) 2_655 1_656
O3 O3 La1 51.05(11) 1_556 1_656
O3 O3 La1 128.95(11) 1_554 1_656
Ga3 O3 La1 93.63(17) 4_764 1_656
O2 O3 La1 46.78(18) 2_656 1_656
O2 O3 La1 115.3(3) 6_556 1_656
La1 O3 La1 90.41(19) 1_556 1_656
O2 O3 La1 79.0(2) 3_645 1_656
O1 O3 La1 87.5(2) 2_656 1_656
O1 O3 La1 49.26(19) 1_655 1_656
O2 O3 La1 86.9(2) 2_655 1_656
O2 O3 La1 172.4(3) 6 1_656
O2 O3 La1 97.0(2) 4_665 1_656
Ga2 O3 La1 113.5(2) 2_545 1_656
O3 O3 La1 137.81(16) 3_545 1_656
O3 O3 La1 125.1(2) 4_655 1_656
Ga2 O3 La1 33.34(8) 1_645 1_656
O2 O3 La1 110.6(3) 4_654 1_656
O2 O3 La1 118.8(2) . 1_656
O2 O3 La1 138.0(2) 3_654 1_656
La1 O3 La1 148.0(2) 2_545 1_656
La1 O3 La1 61.66(13) 2_656 1_656
O1 O3 La1 84.31(19) 1_556 1_656
O3 O3 La1 41.83(16) 4_766 1_656
O3 O3 La1 111.5(3) 4_764 1_656
O3 O3 La1 23.20(14) 3_646 1_656
O3 O3 La1 101.1(2) 3_644 1_656
O1 O3 La1 73.94(16) 1_665 1_656
La1 O3 La1 40.29(9) 2_646 1_656
O2 O3 La1 43.55(15) 4_656 1_656
O2 O3 La1 67.78(18) 3_656 1_656
La1 O3 La1 102.40(19) 1_545 1_656
Ga3 O3 O2 152.0(5) . 1_544
Nb O3 O2 83.4(4) 1_655 1_544
Ga1 O3 O2 83.4(4) 1_655 1_544
La1 O3 O2 20.9(2) 4_655 1_544
Ga3 O3 O2 107.4(3) 2_646 1_544
O3 O3 O2 35.88(16) 2_645 1_544
O3 O3 O2 129.0(4) 2_646 1_544
O3 O3 O2 128.33(17) 4_765 1_544
O3 O3 O2 101.1(4) 3_645 1_544
O2 O3 O2 70.7(4) 4_655 1_544
O2 O3 O2 120.6(5) 3_655 1_544
O2 O3 O2 122.5(4) 5_656 1_544
O1 O3 O2 65.5(3) . 1_544
O3 O3 O2 78.7(4) 6 1_544
O3 O3 O2 175.6(2) 6_556 1_544
O2 O3 O2 46.80(18) 5_655 1_544
Ga2 O3 O2 91.3(2) 1_545 1_544
Ga3 O3 O2 141.3(3) 4_765 1_544
O2 O3 O2 56.1(2) 1_545 1_544
La1 O3 O2 81.4(2) . 1_544
Ga2 O3 O2 70.6(2) 2_546 1_544
O3 O3 O2 78.9(4) 5_765 1_544
O3 O3 O2 142.2(3) 5_766 1_544
Ga3 O3 O2 54.14(18) 1_554 1_544
Nb O3 O2 153.1(3) 1_656 1_544
Ga1 O3 O2 153.1(3) 1_656 1_544
O2 O3 O2 87.1(4) 2_546 1_544
La1 O3 O2 112.5(2) 4_656 1_544
La1 O3 O2 111.3(3) 2_655 1_544
O1 O3 O2 28.5(3) 2_645 1_544
O2 O3 O2 106.9(3) 6_656 1_544
Ga3 O3 O2 43.83(15) 2_645 1_544
O2 O3 O2 25.4(3) 2_545 1_544
Ga2 O3 O2 127.7(3) 2_556 1_544
O2 O3 O2 55.91(19) 6_655 1_544
La1 O3 O2 57.08(15) 2_645 1_544
O1 O3 O2 90.8(3) 2_646 1_544
O2 O3 O2 122.0(3) 1_655 1_544
Ga2 O3 O2 36.96(14) 1_544 1_544
Ga3 O3 O2 67.61(18) 4_655 1_544
La1 O3 O2 90.3(2) 1_655 1_544
O1 O3 O2 93.1(3) 2_655 1_544
O3 O3 O2 140.58(17) 1_556 1_544
O3 O3 O2 39.42(17) 1_554 1_544
Ga3 O3 O2 77.7(2) 4_764 1_544
O2 O3 O2 152.3(3) 2_656 1_544
O2 O3 O2 97.6(3) 6_556 1_544
La1 O3 O2 129.6(2) 1_556 1_544
O2 O3 O2 60.28(14) 3_645 1_544
O1 O3 O2 142.0(3) 2_656 1_544
O1 O3 O2 82.3(2) 1_655 1_544
O2 O3 O2 96.2(2) 2_655 1_544
O2 O3 O2 53.38(19) 6 1_544
O2 O3 O2 126.5(3) 4_665 1_544
Ga2 O3 O2 16.95(11) 2_545 1_544
O3 O3 O2 89.15(14) 3_545 1_544
O3 O3 O2 56.14(18) 4_655 1_544
Ga2 O3 O2 96.94(19) 1_645 1_544
O2 O3 O2 27.6(2) 4_654 1_544
O2 O3 O2 110.8(3) . 1_544
O2 O3 O2 63.0(3) 3_654 1_544
La1 O3 O2 55.65(16) 2_545 1_544
La1 O3 O2 167.7(3) 2_656 1_544
O1 O3 O2 117.2(2) 1_556 1_544
O3 O3 O2 166.6(3) 4_766 1_544
O3 O3 O2 66.85(17) 4_764 1_544
O3 O3 O2 140.6(3) 3_646 1_544
O3 O3 O2 53.62(19) 3_644 1_544
O1 O3 O2 125.7(3) 1_665 1_544
La1 O3 O2 102.95(19) 2_646 1_544
O2 O3 O2 119.0(2) 4_656 1_544
O2 O3 O2 151.0(2) 3_656 1_544
La1 O3 O2 40.28(15) 1_545 1_544
La1 O3 O2 130.3(2) 1_656 1_544
Ga3 O3 O3 78.2(3) . 5_665
Nb O3 O3 98.4(5) 1_655 5_665
Ga1 O3 O3 98.4(5) 1_655 5_665
La1 O3 O3 77.9(5) 4_655 5_665
Ga3 O3 O3 173.0(5) 2_646 5_665
O3 O3 O3 88.1(7) 2_645 5_665
O3 O3 O3 133.9(6) 2_646 5_665
O3 O3 O3 93.2(4) 4_765 5_665
O3 O3 O3 145.1(3) 3_645 5_665
O2 O3 O3 143.4(4) 4_655 5_665
O2 O3 O3 43.7(3) 3_655 5_665
O2 O3 O3 74.4(4) 5_656 5_665
O1 O3 O3 42.3(3) . 5_665
O3 O3 O3 62.3(2) 6 5_665
O3 O3 O3 99.44(14) 6_556 5_665
O2 O3 O3 34.6(3) 5_655 5_665
Ga2 O3 O3 62.0(3) 1_545 5_665
Ga3 O3 O3 118.51(17) 4_765 5_665
O2 O3 O3 100.3(4) 1_545 5_665
La1 O3 O3 4.67(7) . 5_665
Ga2 O3 O3 126.7(3) 2_546 5_665
O3 O3 O3 104.2(4) 5_765 5_665
O3 O3 O3 138.4(2) 5_766 5_665
Ga3 O3 O3 52.9(2) 1_554 5_665
Nb O3 O3 124.0(3) 1_656 5_665
Ga1 O3 O3 124.0(3) 1_656 5_665
O2 O3 O3 84.8(3) 2_546 5_665
La1 O3 O3 110.5(3) 4_656 5_665
La1 O3 O3 62.15(10) 2_655 5_665
O1 O3 O3 104.4(4) 2_645 5_665
O2 O3 O3 172.7(4) 6_656 5_665
Ga3 O3 O3 96.8(4) 2_645 5_665
O2 O3 O3 58.2(3) 2_545 5_665
Ga2 O3 O3 50.51(6) 2_556 5_665
O2 O3 O3 119.4(4) 6_655 5_665
La1 O3 O3 134.3(4) 2_645 5_665
O1 O3 O3 130.0(3) 2_646 5_665
O2 O3 O3 122.0(2) 1_655 5_665
Ga2 O3 O3 40.4(2) 1_544 5_665
Ga3 O3 O3 88.7(3) 4_655 5_665
La1 O3 O3 133.1(3) 1_655 5_665
O1 O3 O3 30.72(6) 2_655 5_665
O3 O3 O3 113.6(2) 1_556 5_665
O3 O3 O3 66.4(2) 1_554 5_665
Ga3 O3 O3 86.7(3) 4_764 5_665
O2 O3 O3 106.78(17) 2_656 5_665
O2 O3 O3 57.1(2) 6_556 5_665
La1 O3 O3 70.45(18) 1_556 5_665
O2 O3 O3 127.0(3) 3_645 5_665
O1 O3 O3 65.80(18) 2_656 5_665
O1 O3 O3 152.6(4) 1_655 5_665
O2 O3 O3 84.0(2) 2_655 5_665
O2 O3 O3 27.5(2) 6 5_665
O2 O3 O3 55.74(15) 4_665 5_665
Ga2 O3 O3 93.8(3) 2_545 5_665
O3 O3 O3 25.6(2) 3_545 5_665
O3 O3 O3 71.9(3) 4_655 5_665
Ga2 O3 O3 171.4(4) 1_645 5_665
O2 O3 O3 92.7(4) 4_654 5_665
O2 O3 O3 33.43(18) . 5_665
O2 O3 O3 42.0(2) 3_654 5_665
La1 O3 O3 47.1(2) 2_545 5_665
La1 O3 O3 90.47(13) 2_656 5_665
O1 O3 O3 86.7(3) 1_556 5_665
O3 O3 O3 112.3(3) 4_766 5_665
O3 O3 O3 70.9(3) 4_764 5_665
O3 O3 O3 137.4(3) 3_646 5_665
O3 O3 O3 91.7(3) 3_644 5_665
O1 O3 O3 84.98(12) 1_665 5_665
La1 O3 O3 153.3(3) 2_646 5_665
O2 O3 O3 134.7(3) 4_656 5_665
O2 O3 O3 89.9(2) 3_656 5_665
La1 O3 O3 104.2(3) 1_545 5_665
La1 O3 O3 151.8(2) 1_656 5_665
O2 O3 O3 77.4(3) 1_544 5_665
Ga3 O3 O3 134.1(5) . 5_655
Nb O3 O3 109.9(5) 1_655 5_655
Ga1 O3 O3 109.9(5) 1_655 5_655
La1 O3 O3 7.38(14) 4_655 5_655
Ga3 O3 O3 100.1(2) 2_646 5_655
O3 O3 O3 62.4(2) 2_645 5_655
O3 O3 O3 106.5(3) 2_646 5_655
O3 O3 O3 156.0(2) 4_765 5_655
O3 O3 O3 113.1(5) 3_645 5_655
O2 O3 O3 61.6(3) 4_655 5_655
O2 O3 O3 122.8(4) 3_655 5_655
O2 O3 O3 98.8(4) 5_656 5_655
O1 O3 O3 51.7(3) . 5_655
O3 O3 O3 104.8(6) 6 5_655
O3 O3 O3 149.4(6) 6_556 5_655
O2 O3 O3 62.5(3) 5_655 5_655
Ga2 O3 O3 69.0(2) 1_545 5_655
Ga3 O3 O3 157.5(3) 4_765 5_655
O2 O3 O3 30.0(2) 1_545 5_655
La1 O3 O3 84.3(3) . 5_655
Ga2 O3 O3 51.09(6) 2_546 5_655
O3 O3 O3 104.2(4) 5_765 5_655
O3 O3 O3 138.4(2) 5_766 5_655
Ga3 O3 O3 78.8(3) 1_554 5_655
Nb O3 O3 130.8(3) 1_656 5_655
Ga1 O3 O3 130.8(3) 1_656 5_655
O2 O3 O3 60.0(2) 2_546 5_655
La1 O3 O3 85.2(2) 4_656 5_655
La1 O3 O3 134.0(4) 2_655 5_655
O1 O3 O3 29.25(7) 2_645 5_655
O2 O3 O3 99.3(2) 6_656 5_655
Ga3 O3 O3 68.8(2) 2_645 5_655
O2 O3 O3 25.2(2) 2_545 5_655
Ga2 O3 O3 127.5(3) 2_556 5_655
O2 O3 O3 73.7(2) 6_655 5_655
La1 O3 O3 60.35(8) 2_645 5_655
O1 O3 O3 68.28(19) 2_646 5_655
O2 O3 O3 141.9(3) 1_655 5_655
Ga2 O3 O3 47.06(19) 1_544 5_655
Ga3 O3 O3 39.96(12) 4_655 5_655
La1 O3 O3 107.4(2) 1_655 5_655
O1 O3 O3 107.5(3) 2_655 5_655
O3 O3 O3 113.6(2) 1_556 5_655
O3 O3 O3 66.4(2) 1_554 5_655
Ga3 O3 O3 105.2(3) 4_764 5_655
O2 O3 O3 171.4(3) 2_656 5_655
O2 O3 O3 77.2(3) 6_556 5_655
La1 O3 O3 108.3(3) 1_556 5_655
O2 O3 O3 45.90(15) 3_645 5_655
O1 O3 O3 131.2(3) 2_656 5_655
O1 O3 O3 88.69(16) 1_655 5_655
O2 O3 O3 123.9(4) 2_655 5_655
O2 O3 O3 54.3(2) 6 5_655
O2 O3 O3 137.5(3) 4_665 5_655
Ga2 O3 O3 34.07(13) 2_545 5_655
O3 O3 O3 81.7(2) 3_545 5_655
O3 O3 O3 31.1(2) 4_655 5_655
Ga2 O3 O3 96.17(12) 1_645 5_655
O2 O3 O3 51.9(2) 4_654 5_655
O2 O3 O3 110.5(3) . 5_655
O2 O3 O3 84.7(3) 3_654 5_655
La1 O3 O3 41.80(15) 2_545 5_655
La1 O3 O3 152.9(3) 2_656 5_655
O1 O3 O3 90.6(3) 1_556 5_655
O3 O3 O3 141.3(3) 4_766 5_655
O3 O3 O3 94.2(3) 4_764 5_655
O3 O3 O3 122.5(3) 3_646 5_655
O3 O3 O3 80.2(3) 3_644 5_655
O1 O3 O3 152.8(4) 1_665 5_655
La1 O3 O3 86.93(14) 2_646 5_655
O2 O3 O3 96.3(2) 4_656 5_655
O2 O3 O3 125.5(3) 3_656 5_655
La1 O3 O3 22.55(6) 1_545 5_655
La1 O3 O3 124.9(2) 1_656 5_655
O2 O3 O3 27.7(2) 1_544 5_655
O3 O3 O3 81.8(3) 5_665 5_655
Ga3 O3 O3 37.7(2) . 5_666
Nb O3 O3 130.7(4) 1_655 5_666
Ga1 O3 O3 130.7(4) 1_655 5_666
La1 O3 O3 102.1(4) 4_655 5_666
Ga3 O3 O3 124.8(5) 2_646 5_666
O3 O3 O3 136.1(7) 2_645 5_666
O3 O3 O3 85.9(6) 2_646 5_666
O3 O3 O3 93.2(4) 4_765 5_666
O3 O3 O3 144.4(3) 3_645 5_666
O2 O3 O3 133.6(5) 4_655 5_666
O2 O3 O3 34.5(3) 3_655 5_666
O2 O3 O3 27.7(3) 5_656 5_666
O1 O3 O3 50.0(4) . 5_666
O3 O3 O3 99.67(15) 6 5_666
O3 O3 O3 61.3(2) 6_556 5_666
O2 O3 O3 82.0(3) 5_655 5_666
Ga2 O3 O3 36.4(2) 1_545 5_666
Ga3 O3 O3 100.5(2) 4_765 5_666
O2 O3 O3 95.7(3) 1_545 5_666
La1 O3 O3 43.66(12) . 5_666
Ga2 O3 O3 111.0(3) 2_546 5_666
O3 O3 O3 139.21(17) 5_765 5_666
O3 O3 O3 102.2(4) 5_766 5_666
Ga3 O3 O3 100.1(3) 1_554 5_666
Nb O3 O3 78.5(3) 1_656 5_666
Ga1 O3 O3 78.5(3) 1_656 5_666
O2 O3 O3 58.7(3) 2_546 5_666
La1 O3 O3 68.3(3) 4_656 5_666
La1 O3 O3 76.93(7) 2_655 5_666
O1 O3 O3 129.7(3) 2_645 5_666
O2 O3 O3 124.6(4) 6_656 5_666
Ga3 O3 O3 145.0(4) 2_645 5_666
O2 O3 O3 89.1(3) 2_545 5_666
Ga2 O3 O3 33.27(5) 2_556 5_666
O2 O3 O3 167.6(5) 6_655 5_666
La1 O3 O3 154.6(3) 2_645 5_666
O1 O3 O3 98.0(3) 2_646 5_666
O2 O3 O3 117.5(3) 1_655 5_666
Ga2 O3 O3 81.9(3) 1_544 5_666
Ga3 O3 O3 76.3(2) 4_655 5_666
La1 O3 O3 151.9(2) 1_655 5_666
O1 O3 O3 59.96(18) 2_655 5_666
O3 O3 O3 65.3(2) 1_556 5_666
O3 O3 O3 114.7(2) 1_554 5_666
Ga3 O3 O3 123.2(2) 4_764 5_666
O2 O3 O3 85.9(2) 2_656 5_666
O2 O3 O3 26.9(2) 6_556 5_666
La1 O3 O3 22.19(13) 1_556 5_666
O2 O3 O3 122.7(3) 3_645 5_666
O1 O3 O3 30.71(9) 2_656 5_666
O1 O3 O3 159.0(4) 1_655 5_666
O2 O3 O3 109.07(18) 2_655 5_666
O2 O3 O3 63.0(3) 6 5_666
O2 O3 O3 52.08(13) 4_665 5_666
Ga2 O3 O3 130.4(3) 2_545 5_666
O3 O3 O3 26.6(3) 3_545 5_666
O3 O3 O3 72.1(3) 4_655 5_666
Ga2 O3 O3 140.2(4) 1_645 5_666
O2 O3 O3 138.1(4) 4_654 5_666
O2 O3 O3 28.10(17) . 5_666
O2 O3 O3 87.9(3) 3_654 5_666
La1 O3 O3 60.3(2) 2_545 5_666
La1 O3 O3 56.55(15) 2_656 5_666
O1 O3 O3 42.8(2) 1_556 5_666
O3 O3 O3 69.9(2) 4_766 5_666
O3 O3 O3 113.3(3) 4_764 5_666
O3 O3 O3 90.6(2) 3_646 5_666
O3 O3 O3 138.5(3) 3_644 5_666
O1 O3 O3 87.89(12) 1_665 5_666
La1 O3 O3 111.3(3) 2_646 5_666
O2 O3 O3 88.5(3) 4_656 5_666
O2 O3 O3 43.5(2) 3_656 5_666
La1 O3 O3 114.0(2) 1_545 5_666
La1 O3 O3 111.2(3) 1_656 5_666
O2 O3 O3 114.3(3) 1_544 5_666
O3 O3 O3 48.26(12) 5_665 5_666
O3 O3 O3 100.6(3) 5_655 5_666
Ga3 O3 O3 95.9(5) . 5_656
Nb O3 O3 147.7(4) 1_655 5_656
Ga1 O3 O3 147.7(4) 1_655 5_656
La1 O3 O3 55.54(17) 4_655 5_656
Ga3 O3 O3 76.1(3) 2_646 5_656
O3 O3 O3 107.1(2) 2_645 5_656
O3 O3 O3 61.5(3) 2_646 5_656
O3 O3 O3 154.9(3) 4_765 5_656
O3 O3 O3 112.9(5) 3_645 5_656
O2 O3 O3 54.7(3) 4_655 5_656
O2 O3 O3 115.4(4) 3_655 5_656
O2 O3 O3 62.1(4) 5_656 5_656
O1 O3 O3 58.5(3) . 5_656
O3 O3 O3 151.8(6) 6 5_656
O3 O3 O3 102.2(6) 6_556 5_656
O2 O3 O3 102.6(4) 5_655 5_656
Ga2 O3 O3 46.0(2) 1_545 5_656
Ga3 O3 O3 128.7(4) 4_765 5_656
O2 O3 O3 20.6(2) 1_545 5_656
La1 O3 O3 99.5(3) . 5_656
Ga2 O3 O3 31.05(6) 2_546 5_656
O3 O3 O3 139.21(17) 5_765 5_656
O3 O3 O3 102.2(4) 5_766 5_656
Ga3 O3 O3 125.5(3) 1_554 5_656
Nb O3 O3 83.8(3) 1_656 5_656
Ga1 O3 O3 83.8(3) 1_656 5_656
O2 O3 O3 22.2(2) 2_546 5_656
La1 O3 O3 36.99(18) 4_656 5_656
La1 O3 O3 157.7(3) 2_655 5_656
O1 O3 O3 61.8(2) 2_645 5_656
O2 O3 O3 75.2(3) 6_656 5_656
Ga3 O3 O3 110.13(19) 2_645 5_656
O2 O3 O3 66.9(2) 2_545 5_656
Ga2 O3 O3 113.4(3) 2_556 5_656
O2 O3 O3 102.2(2) 6_655 5_656
La1 O3 O3 73.82(6) 2_645 5_656
O1 O3 O3 30.22(10) 2_646 5_656
O2 O3 O3 135.8(4) 1_655 5_656
Ga2 O3 O3 86.4(2) 1_544 5_656
Ga3 O3 O3 12.93(9) 4_655 5_656
La1 O3 O3 120.1(2) 1_655 5_656
O1 O3 O3 130.5(3) 2_655 5_656
O3 O3 O3 65.3(2) 1_556 5_656
O3 O3 O3 114.7(2) 1_554 5_656
Ga3 O3 O3 149.9(3) 4_764 5_656
O2 O3 O3 128.5(4) 2_656 5_656
O2 O3 O3 55.0(2) 6_556 5_656
La1 O3 O3 73.5(2) 1_556 5_656
O2 O3 O3 41.79(16) 3_645 5_656
O1 O3 O3 101.5(3) 2_656 5_656
O1 O3 O3 91.78(14) 1_655 5_656
O2 O3 O3 169.3(3) 2_655 5_656
O2 O3 O3 81.2(2) 6 5_656
O2 O3 O3 132.4(3) 4_665 5_656
Ga2 O3 O3 76.16(14) 2_545 5_656
O3 O3 O3 81.7(2) 3_545 5_656
O3 O3 O3 31.9(2) 4_655 5_656
Ga2 O3 O3 83.94(17) 1_645 5_656
O2 O3 O3 95.0(2) 4_654 5_656
O2 O3 O3 107.0(3) . 5_656
O2 O3 O3 127.5(3) 3_654 5_656
La1 O3 O3 55.92(17) 2_545 5_656
La1 O3 O3 108.8(3) 2_656 5_656
O1 O3 O3 48.2(2) 1_556 5_656
O3 O3 O3 93.1(2) 4_766 5_656
O3 O3 O3 142.4(3) 4_764 5_656
O3 O3 O3 79.2(3) 3_646 5_656
O3 O3 O3 123.5(3) 3_644 5_656
O1 O3 O3 158.6(4) 1_665 5_656
La1 O3 O3 54.84(16) 2_646 5_656
O2 O3 O3 52.1(2) 4_656 5_656
O2 O3 O3 81.4(3) 3_656 5_656
La1 O3 O3 41.25(10) 1_545 5_656
La1 O3 O3 93.2(3) 1_656 5_656
O2 O3 O3 75.6(2) 1_544 5_656
O3 O3 O3 100.6(3) 5_665 5_656
O3 O3 O3 48.26(12) 5_655 5_656
O3 O3 O3 80.9(3) 5_666 5_656
Ga3 O3 O1 123.9(5) . 1_554
Nb O3 O1 80.7(4) 1_655 1_554
Ga1 O3 O1 80.7(4) 1_655 1_554
La1 O3 O1 43.6(3) 4_655 1_554
Ga3 O3 O1 140.0(3) 2_646 1_554
O3 O3 O1 46.4(4) 2_645 1_554
O3 O3 O1 155.63(12) 2_646 1_554
O3 O3 O1 110.4(2) 4_765 1_554
O3 O3 O1 119.27(18) 3_645 1_554
O2 O3 O1 104.2(4) 4_655 1_554
O2 O3 O1 87.5(4) 3_655 1_554
O2 O3 O1 111.1(5) 5_656 1_554
O1 O3 O1 53.4(3) . 1_554
O3 O3 O1 57.7(3) 6 1_554
O3 O3 O1 144.2(3) 6_556 1_554
O2 O3 O1 13.3(2) 5_655 1_554
Ga2 O3 O1 84.4(3) 1_545 1_554
Ga3 O3 O1 136.8(3) 4_765 1_554
O2 O3 O1 79.8(3) 1_545 1_554
La1 O3 O1 50.24(18) . 1_554
Ga2 O3 O1 101.0(2) 2_546 1_554
O3 O3 O1 81.0(4) 5_765 1_554
O3 O3 O1 160.5(4) 5_766 1_554
Ga3 O3 O1 31.76(11) 1_554 1_554
Nb O3 O1 169.1(3) 1_656 1_554
Ga1 O3 O1 169.1(3) 1_656 1_554
O2 O3 O1 94.4(3) 2_546 1_554
La1 O3 O1 127.3(2) 4_656 1_554
La1 O3 O1 83.5(2) 2_655 1_554
O1 O3 O1 62.0(3) 2_645 1_554
O2 O3 O1 139.6(3) 6_656 1_554
Ga3 O3 O1 56.34(16) 2_645 1_554
O2 O3 O1 27.4(2) 2_545 1_554
Ga2 O3 O1 94.8(2) 2_556 1_554
O2 O3 O1 77.2(3) 6_655 1_554
La1 O3 O1 88.76(18) 2_645 1_554
O1 O3 O1 118.7(3) 2_646 1_554
O2 O3 O1 123.2(3) 1_655 1_554
Ga2 O3 O1 10.91(11) 1_544 1_554
Ga3 O3 O1 82.20(18) 4_655 1_554
La1 O3 O1 105.0(2) 1_655 1_554
O1 O3 O1 60.1(3) 2_655 1_554
O3 O3 O1 149.78(14) 1_556 1_554
O3 O3 O1 30.22(14) 1_554 1_554
Ga3 O3 O1 70.04(17) 4_764 1_554
O2 O3 O1 135.7(3) 2_656 1_554
O2 O3 O1 85.9(3) 6_556 1_554
La1 O3 O1 111.8(2) 1_556 1_554
O2 O3 O1 92.7(2) 3_645 1_554
O1 O3 O1 111.5(3) 2_656 1_554
O1 O3 O1 109.5(3) 1_655 1_554
O2 O3 O1 82.1(2) 2_655 1_554
O2 O3 O1 29.1(2) 6 1_554
O2 O3 O1 93.4(2) 4_665 1_554
Ga2 O3 O1 48.70(11) 2_545 1_554
O3 O3 O1 64.16(12) 3_545 1_554
O3 O3 O1 64.16(12) 4_655 1_554
Ga2 O3 O1 127.1(2) 1_645 1_554
O2 O3 O1 47.80(18) 4_654 1_554
O2 O3 O1 78.8(2) . 1_554
O2 O3 O1 34.51(15) 3_654 1_554
La1 O3 O1 47.50(15) 2_545 1_554
La1 O3 O1 134.3(2) 2_656 1_554
O1 O3 O1 115.94(18) 1_556 1_554
O3 O3 O1 157.9(3) 4_766 1_554
O3 O3 O1 53.03(16) 4_764 1_554
O3 O3 O1 173.0(3) 3_646 1_554
O3 O3 O1 57.63(13) 3_644 1_554
O1 O3 O1 104.1(3) 1_665 1_554
La1 O3 O1 135.74(18) 2_646 1_554
O2 O3 O1 146.0(2) 4_656 1_554
O2 O3 O1 134.1(3) 3_656 1_554
La1 O3 O1 70.48(12) 1_545 1_554
La1 O3 O1 157.8(2) 1_656 1_554
O2 O3 O1 33.52(13) 1_544 1_554
O3 O3 O1 45.8(2) 5_665 1_554
O3 O3 O1 50.5(2) 5_655 1_554
O3 O3 O1 90.7(3) 5_666 1_554
O3 O3 O1 94.2(3) 5_656 1_554

loop_
_geom_bond_atom_site_label_1
_geom_bond_atom_site_label_2
_geom_bond_distance
_geom_bond_site_symmetry_2
La1 O3 2.404(10) 5_665
La1 O3 2.404(10) 3_545
La1 O2 2.446(14) 3_655
La1 O2 2.446(14) 5_655
La1 O1 2.554(7) .
La1 O1 2.554(7) 2_655
La1 O2 2.874(14) 6
La1 O2 2.874(14) .
La1 Ga2 3.381(2) 2_556
La1 Ga2 3.381(2) 1_544
La1 Ga1 3.4617(11) .
La1 Nb 3.4617(11) .
Ga1 O3 1.976(11) 4_665
Ga1 O3 1.976(11) 6_455
Ga1 O3 1.976(11) 1_455
Ga1 O3 1.976(11) 5_665
Ga1 O3 1.976(11) 2_545
Ga1 O3 1.976(11) 3_545
Ga1 La1 3.4617(11) 2
Ga1 La1 3.4618(11) 4
Ga1 O2 3.610(13) 2
Ga1 O2 3.610(13) 3
Ga1 O2 3.610(13) 5
Nb O3 1.976(11) 4_665
Nb O3 1.976(11) 6_455
Nb O3 1.976(11) 1_455
Nb O3 1.976(11) 5_665
Nb O3 1.976(11) 2_545
Nb O3 1.976(11) 3_545
Nb Ga3 3.1590(15) 4_665
Nb Ga3 3.1590(15) 1_454
Nb Ga3 3.1590(15) 1_455
Nb Ga3 3.1590(15) 4_664
Nb Ga3 3.1591(15) 2_545
Nb Ga3 3.1591(15) 2_546
Ga2 O1 1.80(2) 1_565
Ga2 O2 1.802(12) 6_566
Ga2 O2 1.802(12) 5_666
Ga2 O2 1.802(12) 2_556
Ga2 O1 3.26(2) 1_566
Ga2 La1 3.381(2) 1_566
Ga2 La1 3.381(2) 2_556
Ga2 La1 3.381(2) 4_666
Ga2 O3 3.472(11) 3
Ga2 O3 3.472(11) 1_565
Ga2 O3 3.472(11) 4_665
Ga2 La1 3.597(2) 1_565
Ga3 O3 1.799(12) .
Ga3 O3 1.799(12) 6_556
Ga3 O2 1.815(13) 3_655
Ga3 O2 1.815(13) 5_656
Ga3 O3 2.557(14) 4_765
Ga3 O3 2.557(14) 2_646
Ga3 Nb 3.1591(15) 1_656
Ga3 Nb 3.1591(15) 1_655
Ga3 O1 3.572(9) 2_656
Ga3 O1 3.572(9) .
Ga3 O3 3.629(11) 5_766
Ga3 O3 3.629(11) 3_645
O1 Ga2 1.80(2) 1_545
O1 La1 2.554(7) 2_545
O1 La1 2.554(7) 4_655
O1 O2 2.96(2) 6
O1 O2 2.96(2) 5_655
O1 O2 2.96(2) 2_545
O1 O2 3.05(2) 6_556
O1 O2 3.05(2) 5_656
O1 O2 3.05(2) 2_546
O1 O3 3.176(11) 3_545
O1 O3 3.176(11) 4_655
O1 O3 3.176(11) .
O1 Ga2 3.26(2) 1_544
O1 O2 3.563(13) 4
O1 O2 3.563(13) 3_655
O1 O2 3.563(13) 1_545
O1 Ga3 3.572(9) 2_546
O1 Ga3 3.572(9) 4_655
O1 O3 4.370(14) 5_665
O1 O3 4.370(14) 6_445
O1 O3 4.370(14) 2_645
O1 Ga3 4.651(15) 2_545
O1 Ga3 4.651(15) 1_554
O1 Ga3 4.651(15) 4_654
O1 O3 4.84(2) 5_666
O1 O3 4.84(2) 6_446
O1 O3 4.84(2) 2_646
O1 Nb 4.740(4) 1_655
O1 Ga1 4.740(4) 1_655
O1 Ga1 4.740(4) 1_545
O1 Nb 4.740(4) 1_545
O1 La1 4.824(17) 1_556
O1 La1 4.824(17) 2_546
O1 La1 4.824(17) 4_656
O1 O2 4.813(14) .
O1 O2 4.813(14) 3_545
O1 O2 4.813(14) 4_655
O1 Ga2 4.896(6) 2_556
O1 Ga2 4.896(6) 2_446
O1 Ga2 4.896(6) 2_546
O1 O3 4.882(17) 2_545
O1 O3 4.882(17) 6
O1 O3 4.882(17) 5_655
O1 O1 4.977(14) 2_655
O1 O1 4.977(14) 2_545
O1 O1 4.977(14) 2_645
O1 O1 5.0620 1_556
O1 O1 5.0620 1_554
O1 Ga3 5.293(6) 4_665
O1 Ga3 5.293(6) 1_445
O1 Ga3 5.293(6) 2_646
O1 O3 5.303(16) 2_546
O1 O3 5.303(16) 6_556
O1 O3 5.303(16) 5_656
O1 O3 5.377(13) 1_455
O1 O3 5.377(13) 4_765
O1 O3 5.377(13) 3_535
O1 O1 5.71(2) 2_656
O1 O1 5.71(2) 2_546
O1 O1 5.71(2) 2_646
O1 O2 5.56(2) 4_554
O1 O2 5.56(2) 3_654
O1 O2 5.56(2) 1_544
O1 O3 5.67(2) 3_544
O1 O3 5.67(2) 4_654
O1 O3 5.67(2) 1_554
O1 O3 5.801(10) 4_665
O1 O3 5.801(10) 1_445
O1 O3 5.801(10) 3_645
O1 La1 5.870(3) 4
O1 La1 5.870(3) 2_655
O1 La1 5.870(3) 1_545
O1 O2 6.225(12) 1_445
O1 O2 6.225(12) 4_665
O1 O2 6.225(12) 3_645
O1 O3 6.270(19) 3_546
O2 Ga2 1.802(12) 2_556
O2 Ga3 1.815(13) 4_665
O2 La1 2.446(14) 4_665
O2 O3 2.843(18) 3_545
O2 O2 2.814(19) 4_665
O2 O2 2.814(19) 3_655
O2 O2 2.76(3) 2_556
O2 O3 2.810(17) 4_665
O2 O1 2.96(2) 2_655
O2 O3 2.929(19) 5_666
O2 O1 3.05(2) 2_656
O2 O3 3.41(2) 5_665
O2 O1 3.563(13) 1_565
O2 O2 3.80(3) 2
O2 O3 3.873(17) 1_565
O2 La1 3.922(16) 4_666
O2 Ga3 4.165(13) 2_546
O2 O3 4.215(19) 2_656
O2 Ga3 4.205(13) 2_656
O2 La1 4.202(14) 1_556
O2 La1 4.318(12) 2_655
O2 Ga3 4.419(15) 4_664
O2 O3 4.371(19) 6_456
O2 La1 4.530(11) 2
O2 O3 4.565(19) 2_655
O2 Ga2 4.581(15) 2
O2 O2 4.488(13) 5_666
O2 O2 4.488(13) 5_656
O2 O3 4.710(17) 6_455
O2 O2 4.68(3) 6_556
O2 Nb 4.736(14) 1_556
O2 Ga1 4.736(14) 1_556
O2 O3 4.793(16) 1_455
O2 Ga2 4.878(13) 1_545
O2 Ga3 4.904(12) 1_455
O2 Ga3 4.938(14) 1_565
O2 O2 5.0620 1_554
O2 O2 5.0620 1_556
O2 O2 5.194(19) 5_665
O2 O2 5.194(19) 5_655
O2 O3 5.073(17) 2_546
O2 O3 5.132(16) 6_556
O2 Ga2 5.296(14) 1_554
O2 O2 5.36(3) 6
O2 O2 5.195(19) 6_566
O2 O2 5.195(19) 6_666
O2 O3 5.405(16) 4_765
O2 Nb 5.350(13) 1_665
O2 Ga1 5.350(13) 1_665
O2 La1 5.296(13) 2_656
O2 O3 5.368(19) 2_545
O2 O3 5.423(19) 6
O2 O3 5.330(17) 3_655
O2 La1 5.470(13) 2_556
O2 O3 5.473(18) 3_546
O2 O3 5.496(16) .
O2 O3 5.456(19) 4_666
O2 O2 5.60(2) 3
O2 O2 5.60(2) 4
O2 O1 5.56(2) 1_566
O2 O2 5.82(2) 6_565
O2 O2 5.82(2) 6_665
O2 Ga3 5.795(15) 2_545
O2 O2 5.792(9) 4_664
O2 O2 5.792(9) 4_666
O2 O2 5.792(9) 3_654
O2 O2 5.792(9) 3_656
O2 La1 5.914(13) 1_565
O2 O3 6.12(2) 3_544
O2 O2 6.04(2) 3_665
O2 O2 6.04(2) 4_565
O2 O3 6.106(18) 4_664
O2 O3 6.072(19) 1_566
O2 O1 6.225(12) 1_665
O3 Nb 1.976(11) 1_655
O3 Ga1 1.976(11) 1_655
O3 La1 2.404(10) 4_655
O3 Ga3 2.557(14) 2_646
O3 O3 2.66(3) 2_645
O3 O3 2.79(3) 2_646
O3 O3 2.675(18) 4_765
O3 O3 2.675(18) 3_645
O3 O2 2.843(18) 4_655
O3 O2 2.810(17) 3_655
O3 O2 2.929(19) 5_656
O3 O3 3.19(3) 6
O3 O3 3.29(2) 6_556
O3 O2 3.41(2) 5_655
O3 Ga2 3.472(11) 1_545
O3 Ga3 3.629(11) 4_765
O3 O2 3.874(17) 1_545
O3 Ga2 3.997(12) 2_546
O3 O3 3.91(2) 5_765
O3 O3 3.99(3) 5_766
O3 Ga3 3.963(14) 1_554
O3 Nb 4.130(14) 1_656
O3 Ga1 4.130(14) 1_656
O3 O2 4.215(19) 2_546
O3 La1 4.351(13) 4_656
O3 La1 4.233(11) 2_655
O3 O1 4.370(14) 2_645
O3 O2 4.372(19) 6_656
O3 Ga3 4.360(12) 2_645
O3 O2 4.565(19) 2_545
O3 Ga2 4.551(12) 2_556
O3 O2 4.710(17) 6_655
O3 La1 4.736(12) 2_645
O3 O1 4.84(2) 2_646
O3 O2 4.793(16) 1_655
O3 Ga2 4.798(14) 1_544
O3 Ga3 4.920(10) 4_655
O3 La1 4.895(12) 1_655
O3 O1 4.882(17) 2_655
O3 O3 5.0620 1_556
O3 O3 5.0620 1_554
O3 Ga3 5.063(12) 4_764
O3 O2 5.073(17) 2_656
O3 O2 5.132(16) 6_556
O3 La1 5.247(12) 1_556
O3 O2 5.405(16) 3_645
O3 O1 5.303(16) 2_656
O3 O1 5.377(13) 1_655
O3 O2 5.368(18) 2_655
O3 O2 5.423(19) 6
O3 O2 5.330(17) 4_665
O3 Ga2 5.473(12) 2_545
O3 O3 5.466(19) 3_545
O3 O3 5.466(19) 4_655
O3 Ga2 5.557(13) 1_645
O3 O2 5.473(18) 4_654
O3 O2 5.456(19) 3_654
O3 La1 5.615(11) 2_545
O3 La1 5.574(11) 2_656
O3 O1 5.67(2) 1_556
O3 O3 5.726(8) 4_766
O3 O3 5.726(8) 4_764
O3 O3 5.726(8) 3_646
O3 O3 5.726(8) 3_644
O3 O1 5.801(10) 1_665
O3 La1 5.965(14) 2_646
O3 O2 6.12(2) 4_656
O3 O2 6.106(18) 3_656
O3 La1 6.130(10) 1_545
O3 La1 6.092(14) 1_656
O3 O2 6.072(19) 1_544
O3 O3 6.163(19) 5_665
O3 O3 6.163(19) 5_655
O3 O3 6.219(17) 5_666
O3 O3 6.219(17) 5_656
O3 O1 6.270(19) 1_554
